data_4303319
loop_
_publ_author_name
'Artem M. Abakumov'
'Graham King'
'Veronika K. Laurinavichute'
'Marina G. Rozova'
'Patrick M. Woodward'
'Evgeny V. Antipov'

_publ_contact_author_address
;
EMAT, University of Antwerp, 
Groenenborgerlaan 171, 
B-2020 Antwerp, Belgium        

;
_publ_contact_author_name 'Artem M. Abakumov'
_publ_section_title
;
The Crystal Structure of \a-K3AlF6: Elpasolites and Double Perovskites with
Broken Corner-Sharing Connectivity of the Octahedral Framework
;
_journal_name_full 'Inorganic Chemistry'
_journal_page_first 9336
_journal_page_last 9344
_journal_paper_doi 10.1021/ic9013043
_journal_volume 48
_journal_year 2009
_chemical_formula_sum 'Al F6 K3'
_chemical_formula_weight 258.267
_chemical_name_systematic ' ?'
_space_group_IT_number 88
_symmetry_cell_setting tetragonal
_symmetry_space_group_name_Hall '-I 4ad'
_symmetry_space_group_name_H-M 'I 41/a :2'
_cell_angle_alpha 90
_cell_angle_beta 90
_cell_angle_gamma 90
_cell_formula_units_Z 80
_cell_length_a 18.8385(3)
_cell_length_b 18.8385(3)
_cell_length_c 33.9644(6)
_cell_measurement_temperature 293
_cell_volume 12053.6(3)
_computing_publication_material 'Jana2000 (Petricek, Dusek & Palatinus, 2000)'
_computing_structure_refinement 'Jana2000 (Petricek, Dusek & Palatinus, 2000)'
_diffrn_ambient_temperature 293
_diffrn_radiation_type 'Cu K\a'
_diffrn_radiation_wavelength 1.5406
_exptl_absorpt_process_details '(Jana2000; Petricek, Dusek & Palatinus, 2000)'
_exptl_crystal_density_diffrn 2.845
_exptl_crystal_F_000 9918.93
_pd_instr_location ' ?'
_pd_meas_2theta_range_inc 0.02
_pd_meas_2theta_range_max 99.985
_pd_meas_2theta_range_min 10.005
_pd_meas_number_of_points 4500
_pd_proc_2theta_range_inc 0.02
_pd_proc_2theta_range_max 99.985
_pd_proc_2theta_range_min 10.005
_pd_proc_ls_background_function '16 Legendre polynoms'
_pd_proc_ls_pref_orient_corr none
_pd_proc_ls_profile_function Pseudo-Voigt
_refine_ls_extinction_method none
_cod_data_source_file ic9013043_si_002.cif
_cod_data_source_block (I)
_cod_original_sg_symbol_H-M 'I 41/a'
_cod_original_formula_sum 'Al1 F6 K3'
_cod_database_code 4303319

loop_
_symmetry_equiv_pos_site_id
_symmetry_equiv_pos_as_xyz
1 x,y,z
2 1/4-y,3/4+x,3/4+z
3 -x,1/2-y,z
4 1/4+y,1/4-x,1/4+z
5 -x,-y,-z
6 1/4+y,3/4-x,3/4-z
7 x,1/2+y,-z
8 1/4-y,1/4+x,1/4-z
9 1/2+x,1/2+y,1/2+z
10 3/4-y,1/4+x,1/4+z
11 1/2-x,-y,1/2+z
12 3/4+y,3/4-x,3/4+z
13 1/2-x,1/2-y,1/2-z
14 3/4+y,1/4-x,1/4-z
15 1/2+x,y,1/2-z
16 3/4-y,3/4+x,3/4-z

loop_
_atom_site_label
_atom_site_type_symbol
_atom_site_fract_x
_atom_site_fract_y
_atom_site_fract_z
_atom_site_adp_type
_atom_site_U_iso_or_equiv
_atom_site_symmetry_multiplicity
_atom_site_occupancy
_atom_site_calc_flag
_atom_site_refinement_flags
_atom_site_disorder_assembly
_atom_site_disorder_group
K1 K 0 0.25 0.3651(5) Uiso 0.00851(18) 8 1 d . . .
K2 K 0.8917(6) 0.4474(6) 0.5115(3) Uiso 0.00851(18) 16 1 d . . .
K3 K 0.1986(6) 0.3263(6) 0.4957(3) Uiso 0.00851(18) 16 1 d . . .
K4 K 0.0851(5) 0.5631(5) 0.3747(3) Uiso 0.00851(18) 16 1 d . . .
K5 K 0.2035(5) 0.3255(6) 0.3786(3) Uiso 0.00851(18) 16 1 d . . .
K6 K 0 0.25 0.5083(5) Uiso 0.00851(18) 8 1 d . . .
K7 K 0.8998(6) 0.4561(6) 0.3666(3) Uiso 0.00851(18) 16 1 d . . .
K14 K 0.9273(5) 0.0913(5) 0.3222(3) Uiso 0.00851(18) 16 1 d . . .
K15 K 0.8647(5) 0.3240(4) 0.4334(3) Uiso 0.00851(18) 16 1 d . . .
K8 K 0 0.25 0.625 Uiso 0.00851(18) 4 1 d . . .
K9 K 0.6925(6) 0.8335(6) 0.7460(3) Uiso 0.00851(18) 16 1 d . . .
K16 K 0.1664(5) 0.6829(5) 0.3053(3) Uiso 0.00851(18) 16 1 d . . .
K17 K 0.7262(4) 0.5098(6) 0.3125(4) Uiso 0.00851(18) 16 1 d . . .
K10 K 0.1057(6) 0.0470(6) 0.2530(3) Uiso 0.00851(18) 16 1 d . . .
K11 K 0 0.25 -0.0032(5) Uiso 0.00851(18) 8 1 d . . .
K12 K 0.0965(5) 0.0490(6) 0.1181(3) Uiso 0.00851(18) 16 1 d . . .
K13 K 0 0.25 0.125 Uiso 0.00851(18) 4 1 d . . .
K18 K 0.0720(5) 0.9056(5) 0.9355(3) Uiso 0.00851(18) 16 1 d . . .
Al1 Al 0.0528(7) 0.3981(7) 0.4373(5) Uiso 0.00851(18) 16 1 d . . .
Al2 Al 0.6499(7) 0.6982(7) 0.8124(5) Uiso 0.00851(18) 16 1 d . . .
Al3 Al 0.5503(7) 0.8988(8) 0.1883(4) Uiso 0.00851(18) 16 1 d . . .
Al4 Al 0.2489(8) 0.4999(7) 0.0622(6) Uiso 0.00851(18) 16 1 d . . .
Al5 Al 0.5506(7) 0.8985(7) 0.6871(4) Uiso 0.00851(18) 16 1 d . . .
F11 F 0.1127(5) 0.4214(5) 0.4770(2) Uiso 0.00851(18) 16 1 d . . .
F14 F -0.0116(5) 0.3755(5) 0.3976(2) Uiso 0.00851(18) 16 1 d . . .
F21 F 0.7371(5) 0.7385(5) 0.8125(3) Uiso 0.00851(18) 16 1 d . . .
F24 F 0.5611(5) 0.6537(5) 0.8098(3) Uiso 0.00851(18) 16 1 d . . .
F31 F 0.6378(4) 0.9372(4) 0.1859(3) Uiso 0.00851(18) 16 1 d . . .
F12 F 0.0173(5) 0.4879(5) 0.4380(3) Uiso 0.00851(18) 16 1 d . . .
F15 F 0.0944(5) 0.3152(5) 0.4306(3) Uiso 0.00851(18) 16 1 d . . .
F22 F 0.6008(5) 0.7777(5) 0.8129(3) Uiso 0.00851(18) 16 1 d . . .
F25 F 0.6941(5) 0.6131(5) 0.8110(4) Uiso 0.00851(18) 16 1 d . . .
F32 F 0.5066(5) 0.9828(5) 0.1849(3) Uiso 0.00851(18) 16 1 d . . .
F33 F 0.5531(5) 0.9016(6) 0.2402(3) Uiso 0.00851(18) 16 1 d . . .
F13 F -0.0104(5) 0.3721(5) 0.4750(3) Uiso 0.00851(18) 16 1 d . . .
F16 F 0.1163(5) 0.4249(5) 0.4006(3) Uiso 0.00851(18) 16 1 d . . .
F23 F 0.6516(5) 0.6948(5) 0.8650(3) Uiso 0.00851(18) 16 1 d . . .
F26 F 0.6530(6) 0.6906(5) 0.7583(3) Uiso 0.00851(18) 16 1 d . . .
F34 F 0.4666(5) 0.8509(5) 0.1886(3) Uiso 0.00851(18) 16 1 d . . .
F35 F 0.5986(5) 0.8124(5) 0.1850(3) Uiso 0.00851(18) 16 1 d . . .
F36 F 0.5523(5) 0.8928(5) 0.1336(3) Uiso 0.00851(18) 16 1 d . . .
F41 F 0.2807(5) 0.5914(4) 0.0644(3) Uiso 0.00851(18) 16 1 d . . .
F42 F 0.1589(4) 0.5310(5) 0.0617(3) Uiso 0.00851(18) 16 1 d . . .
F43 F 0.2616(5) 0.4912(5) 0.1162(3) Uiso 0.00851(18) 16 1 d . . .
F44 F 0.2226(5) 0.4066(5) 0.0692(2) Uiso 0.00851(18) 16 1 d . . .
F45 F 0.3428(5) 0.4690(5) 0.0584(3) Uiso 0.00851(18) 16 1 d . . .
F46 F 0.2501(5) 0.4906(5) 0.0086(3) Uiso 0.00851(18) 16 1 d . . .
F51 F 0.6270(4) 0.9508(4) 0.6895(3) Uiso 0.00851(18) 16 1 d . . .
F52 F 0.5014(4) 0.9836(5) 0.6883(3) Uiso 0.00851(18) 16 1 d . . .
F53 F 0.5572(5) 0.9074(5) 0.7420(3) Uiso 0.00851(18) 16 1 d . . .
F54 F 0.4692(5) 0.8529(5) 0.6967(2) Uiso 0.00851(18) 16 1 d . . .
F55 F 0.5951(5) 0.8166(5) 0.6858(3) Uiso 0.00851(18) 16 1 d . . .
F56 F 0.5335(4) 0.8973(5) 0.6369(2) Uiso 0.00851(18) 16 1 d . . .

loop_
_atom_type_symbol
_atom_type_scat_dispersion_real
_atom_type_scat_dispersion_imag
_atom_type_scat_source
_atom_type_scat_Cromer_Mann_a1
_atom_type_scat_Cromer_Mann_b1
_atom_type_scat_Cromer_Mann_a2
_atom_type_scat_Cromer_Mann_b2
_atom_type_scat_Cromer_Mann_a3
_atom_type_scat_Cromer_Mann_b3
_atom_type_scat_Cromer_Mann_a4
_atom_type_scat_Cromer_Mann_b4
_atom_type_scat_Cromer_Mann_c
K 0.387 1.066 'International Tables Vol C Tables  4.2.6.8 and 6.1.1.4' 8.2186 12.7949 7.4398 0.7748 1.0519 213.186996 0.8659 41.684101 1.4228
Al 0.213 0.245 'International Tables Vol C Tables  4.2.6.8 and 6.1.1.4' 6.4202 3.0387 1.9002 0.7426 1.5936 31.547199 1.9646 85.0886 1.1151
F 0.073 0.053 'International Tables Vol C Tables  4.2.6.8 and 6.1.1.4' 3.5392 10.2825 2.6412 4.2944 1.517 0.2615 1.0243 26.1476 0.2776

loop_
_geom_angle_atom_site_label_1
_geom_angle_atom_site_label_2
_geom_angle_atom_site_label_3
_geom_angle_site_symmetry_1
_geom_angle_site_symmetry_2
_geom_angle_site_symmetry_3
_geom_angle
_geom_angle_publ_flag
K14 K1 K14 1_455 . 3_655 132.3(5) yes
K14 K1 K15 1_455 . 1_455 107.7(2) yes
K14 K1 K15 1_455 . 3_655 101.7(2) yes
K14 K1 K11 1_455 . 14_455 66.1(3) yes
K14 K1 Al1 1_455 . . 163.7(5) yes
K14 K1 Al1 1_455 . 3_555 63.7(3) yes
K14 K1 Al2 1_455 . 9_444 82.4(3) yes
K14 K1 Al2 1_455 . 11_564 73.5(3) yes
K14 K1 F14 1_455 . . 152.8(3) yes
K14 K1 F14 1_455 . 3_555 56.8(3) yes
K14 K1 F24 1_455 . 9_444 50.1(3) yes
K14 K1 F24 1_455 . 11_564 96.2(4) yes
K14 K1 F15 1_455 . . 146.9(4) yes
K14 K1 F15 1_455 . 3_555 75.1(2) yes
K14 K1 F22 1_455 . 9_444 99.6(4) yes
K14 K1 F22 1_455 . 11_564 45.0(3) yes
K14 K1 F23 1_455 . 9_444 94.2(3) yes
K14 K1 F23 1_455 . 11_564 85.8(3) yes
K14 K1 K14 3_655 . 1_455 132.3(5) yes
K14 K1 K15 3_655 . 1_455 101.7(2) yes
K14 K1 K15 3_655 . 3_655 107.7(2) yes
K14 K1 K11 3_655 . 14_455 66.1(3) yes
K14 K1 Al1 3_655 . . 63.7(3) yes
K14 K1 Al1 3_655 . 3_555 163.7(5) yes
K14 K1 Al2 3_655 . 9_444 73.5(3) yes
K14 K1 Al2 3_655 . 11_564 82.4(3) yes
K14 K1 F14 3_655 . . 56.8(3) yes
K14 K1 F14 3_655 . 3_555 152.8(3) yes
K14 K1 F24 3_655 . 9_444 96.2(4) yes
K14 K1 F24 3_655 . 11_564 50.1(3) yes
K14 K1 F15 3_655 . . 75.1(2) yes
K14 K1 F15 3_655 . 3_555 146.9(4) yes
K14 K1 F22 3_655 . 9_444 45.0(3) yes
K14 K1 F22 3_655 . 11_564 99.6(4) yes
K14 K1 F23 3_655 . 9_444 85.8(3) yes
K14 K1 F23 3_655 . 11_564 94.2(3) yes
K15 K1 K15 1_455 . 3_655 102.7(4) yes
K15 K1 K11 1_455 . 14_455 128.6(2) yes
K15 K1 Al1 1_455 . . 60.5(3) yes
K15 K1 Al1 1_455 . 3_555 72.3(3) yes
K15 K1 Al2 1_455 . 9_444 169.0(4) yes
K15 K1 Al2 1_455 . 11_564 70.1(3) yes
K15 K1 F14 1_455 . . 48.8(3) yes
K15 K1 F14 1_455 . 3_555 97.6(4) yes
K15 K1 F24 1_455 . 9_444 157.8(2) yes
K15 K1 F24 1_455 . 11_564 84.0(3) yes
K15 K1 F15 1_455 . . 78.3(4) yes
K15 K1 F15 1_455 . 3_555 46.2(3) yes
K15 K1 F22 1_455 . 9_444 146.6(2) yes
K15 K1 F22 1_455 . 11_564 90.0(3) yes
K15 K1 F23 1_455 . 9_444 140.6(5) yes
K15 K1 F23 1_455 . 11_564 39.5(3) yes
K15 K1 K15 3_655 . 1_455 102.7(4) yes
K15 K1 K11 3_655 . 14_455 128.6(2) yes
K15 K1 Al1 3_655 . . 72.3(3) yes
K15 K1 Al1 3_655 . 3_555 60.5(3) yes
K15 K1 Al2 3_655 . 9_444 70.1(3) yes
K15 K1 Al2 3_655 . 11_564 169.0(4) yes
K15 K1 F14 3_655 . . 97.6(4) yes
K15 K1 F14 3_655 . 3_555 48.8(3) yes
K15 K1 F24 3_655 . 9_444 84.0(3) yes
K15 K1 F24 3_655 . 11_564 157.8(2) yes
K15 K1 F15 3_655 . . 46.2(3) yes
K15 K1 F15 3_655 . 3_555 78.3(4) yes
K15 K1 F22 3_655 . 9_444 90.0(3) yes
K15 K1 F22 3_655 . 11_564 146.6(2) yes
K15 K1 F23 3_655 . 9_444 39.5(3) yes
K15 K1 F23 3_655 . 11_564 140.6(5) yes
K11 K1 Al1 14_455 . . 129.6(3) yes
K11 K1 Al1 14_455 . 3_555 129.6(3) yes
K11 K1 Al2 14_455 . 9_444 59.1(3) yes
K11 K1 Al2 14_455 . 11_564 59.1(3) yes
K11 K1 F14 14_455 . . 115.0(4) yes
K11 K1 F14 14_455 . 3_555 115.0(4) yes
K11 K1 F24 14_455 . 9_444 48.8(3) yes
K11 K1 F24 14_455 . 11_564 48.8(3) yes
K11 K1 F15 14_455 . . 135.8(3) yes
K11 K1 F15 14_455 . 3_555 135.8(3) yes
K11 K1 F22 14_455 . 9_444 48.0(3) yes
K11 K1 F22 14_455 . 11_564 48.0(3) yes
K11 K1 F23 14_455 . 9_444 90.0(3) yes
K11 K1 F23 14_455 . 11_564 90.0(3) yes
Al1 K1 Al1 . . 3_555 100.7(5) yes
Al1 K1 Al2 . . 9_444 108.7(3) yes
Al1 K1 Al2 . . 11_564 109.5(3) yes
Al1 K1 F14 . . . 25.5(3) yes
Al1 K1 F14 . . 3_555 111.3(5) yes
Al1 K1 F24 . . 9_444 141.0(3) yes
Al1 K1 F24 . . 11_564 93.6(3) yes
Al1 K1 F15 . . . 26.7(3) yes
Al1 K1 F15 . . 3_555 88.8(4) yes
Al1 K1 F22 . . 9_444 95.6(3) yes
Al1 K1 F22 . . 11_564 139.0(3) yes
Al1 K1 F23 . . 9_444 90.3(3) yes
Al1 K1 F23 . . 11_564 89.7(3) yes
Al1 K1 Al1 3_555 . . 100.7(5) yes
Al1 K1 Al2 3_555 . 9_444 109.5(3) yes
Al1 K1 Al2 3_555 . 11_564 108.7(3) yes
Al1 K1 F14 3_555 . . 111.3(5) yes
Al1 K1 F14 3_555 . 3_555 25.5(3) yes
Al1 K1 F24 3_555 . 9_444 93.6(3) yes
Al1 K1 F24 3_555 . 11_564 141.0(3) yes
Al1 K1 F15 3_555 . . 88.8(4) yes
Al1 K1 F15 3_555 . 3_555 26.7(3) yes
Al1 K1 F22 3_555 . 9_444 139.0(3) yes
Al1 K1 F22 3_555 . 11_564 95.6(3) yes
Al1 K1 F23 3_555 . 9_444 89.7(3) yes
Al1 K1 F23 3_555 . 11_564 90.3(3) yes
Al2 K1 Al2 9_444 . 11_564 118.1(6) yes
Al2 K1 F14 9_444 . . 122.5(3) yes
Al2 K1 F14 9_444 . 3_555 84.1(3) yes
Al2 K1 F24 9_444 . 9_444 32.5(3) yes
Al2 K1 F24 9_444 . 11_564 99.6(5) yes
Al2 K1 F15 9_444 . . 90.8(3) yes
Al2 K1 F15 9_444 . 3_555 136.3(3) yes
Al2 K1 F22 9_444 . 9_444 29.6(3) yes
Al2 K1 F22 9_444 . 11_564 100.5(5) yes
Al2 K1 F23 9_444 . 9_444 30.9(3) yes
Al2 K1 F23 9_444 . 11_564 149.0(6) yes
Al2 K1 Al2 11_564 . 9_444 118.1(6) yes
Al2 K1 F14 11_564 . . 84.1(3) yes
Al2 K1 F14 11_564 . 3_555 122.5(3) yes
Al2 K1 F24 11_564 . 9_444 99.6(5) yes
Al2 K1 F24 11_564 . 11_564 32.5(3) yes
Al2 K1 F15 11_564 . . 136.3(3) yes
Al2 K1 F15 11_564 . 3_555 90.8(3) yes
Al2 K1 F22 11_564 . 9_444 100.5(5) yes
Al2 K1 F22 11_564 . 11_564 29.6(3) yes
Al2 K1 F23 11_564 . 9_444 149.0(6) yes
Al2 K1 F23 11_564 . 11_564 30.9(3) yes
F14 K1 F14 . . 3_555 130.0(7) yes
F14 K1 F24 . . 9_444 152.3(4) yes
F14 K1 F24 . . 11_564 70.8(3) yes
F14 K1 F15 . . . 52.2(3) yes
F14 K1 F15 . . 3_555 90.4(4) yes
F14 K1 F22 . . 9_444 99.5(3) yes
F14 K1 F22 . . 11_564 113.6(3) yes
F14 K1 F23 . . 9_444 112.8(3) yes
F14 K1 F23 . . 11_564 67.2(3) yes
F14 K1 F14 3_555 . . 130.0(7) yes
F14 K1 F24 3_555 . 9_444 70.8(3) yes
F14 K1 F24 3_555 . 11_564 152.3(4) yes
F14 K1 F15 3_555 . . 90.4(4) yes
F14 K1 F15 3_555 . 3_555 52.2(3) yes
F14 K1 F22 3_555 . 9_444 113.6(3) yes
F14 K1 F22 3_555 . 11_564 99.5(3) yes
F14 K1 F23 3_555 . 9_444 67.2(3) yes
F14 K1 F23 3_555 . 11_564 112.8(3) yes
F24 K1 F24 9_444 . 11_564 97.7(5) yes
F24 K1 F15 9_444 . . 119.5(3) yes
F24 K1 F15 9_444 . 3_555 116.8(3) yes
F24 K1 F22 9_444 . 9_444 52.9(3) yes
F24 K1 F22 9_444 . 11_564 74.0(4) yes
F24 K1 F23 9_444 . 9_444 53.4(3) yes
F24 K1 F23 9_444 . 11_564 126.6(5) yes
F24 K1 F24 11_564 . 9_444 97.7(5) yes
F24 K1 F15 11_564 . . 116.8(3) yes
F24 K1 F15 11_564 . 3_555 119.5(3) yes
F24 K1 F22 11_564 . 9_444 74.0(4) yes
F24 K1 F22 11_564 . 11_564 52.9(3) yes
F24 K1 F23 11_564 . 9_444 126.6(5) yes
F24 K1 F23 11_564 . 11_564 53.4(3) yes
F15 K1 F15 . . 3_555 88.4(5) yes
F15 K1 F22 . . 9_444 89.5(3) yes
F15 K1 F22 . . 11_564 165.6(3) yes
F15 K1 F23 . . 9_444 66.2(3) yes
F15 K1 F23 . . 11_564 113.8(4) yes
F15 K1 F15 3_555 . . 88.4(5) yes
F15 K1 F22 3_555 . 9_444 165.6(3) yes
F15 K1 F22 3_555 . 11_564 89.5(3) yes
F15 K1 F23 3_555 . 9_444 113.8(4) yes
F15 K1 F23 3_555 . 11_564 66.2(3) yes
F22 K1 F22 9_444 . 11_564 96.1(6) yes
F22 K1 F23 9_444 . 9_444 52.7(3) yes
F22 K1 F23 9_444 . 11_564 127.3(5) yes
F22 K1 F22 11_564 . 9_444 96.1(6) yes
F22 K1 F23 11_564 . 9_444 127.3(5) yes
F22 K1 F23 11_564 . 11_564 52.7(3) yes
F23 K1 F23 9_444 . 11_564 180 yes
F23 K1 F23 11_564 . 9_444 180 yes
K4 K2 K15 5_666 . . 136.2(4) yes
K4 K2 K16 5_666 . 10_655 59.3(3) yes
K4 K2 K16 5_666 . 6_555 130.8(4) yes
K4 K2 K17 5_666 . 4_565 65.9(3) yes
K4 K2 K10 5_666 . 10_555 98.7(3) yes
K4 K2 Al1 5_666 . 5_666 61.4(3) yes
K4 K2 Al3 5_666 . 16_645 58.5(3) yes
K4 K2 Al4 5_666 . 15_555 138.2(4) yes
K4 K2 F11 5_666 . 5_666 84.2(4) yes
K4 K2 F31 5_666 . 16_645 49.8(3) yes
K4 K2 F12 5_666 . 1_655 129.7(4) yes
K4 K2 F12 5_666 . 5_666 47.5(3) yes
K4 K2 F33 5_666 . 16_645 90.2(4) yes
K4 K2 F13 5_666 . 1_655 111.1(4) yes
K4 K2 F16 5_666 . 5_666 42.6(2) yes
K4 K2 F35 5_666 . 16_645 43.3(3) yes
K4 K2 F45 5_666 . 15_555 164.1(5) yes
K4 K2 F46 5_666 . 15_555 110.8(4) yes
K15 K2 K16 . . 10_655 109.1(3) yes
K15 K2 K16 . . 6_555 91.6(3) yes
K15 K2 K17 . . 4_565 124.0(4) yes
K15 K2 K10 . . 10_555 62.2(3) yes
K15 K2 Al1 . . 5_666 160.4(4) yes
K15 K2 Al3 . . 16_645 78.8(4) yes
K15 K2 Al4 . . 15_555 65.1(3) yes
K15 K2 F11 . . 5_666 139.1(5) yes
K15 K2 F31 . . 16_645 98.6(4) yes
K15 K2 F12 . . 1_655 73.1(3) yes
K15 K2 F12 . . 5_666 148.6(4) yes
K15 K2 F33 . . 16_645 47.1(3) yes
K15 K2 F13 . . 1_655 53.1(3) yes
K15 K2 F16 . . 5_666 169.3(4) yes
K15 K2 F35 . . 16_645 95.5(4) yes
K15 K2 F45 . . 15_555 50.7(3) yes
K15 K2 F46 . . 15_555 82.8(4) yes
K16 K2 K16 10_655 . 6_555 100.3(3) yes
K16 K2 K17 10_655 . 4_565 121.7(4) yes
K16 K2 K10 10_655 . 10_555 140.1(4) yes
K16 K2 Al1 10_655 . 5_666 70.5(3) yes
K16 K2 Al3 10_655 . 16_645 82.3(4) yes
K16 K2 Al4 10_655 . 15_555 160.8(4) yes
K16 K2 F11 10_655 . 5_666 97.1(4) yes
K16 K2 F31 10_655 . 16_645 99.7(4) yes
K16 K2 F12 10_655 . 1_655 73.6(3) yes
K16 K2 F12 10_655 . 5_666 41.1(3) yes
K16 K2 F33 10_655 . 16_645 96.6(4) yes
K16 K2 F13 10_655 . 1_655 58.3(3) yes
K16 K2 F16 10_655 . 5_666 79.6(3) yes
K16 K2 F35 10_655 . 16_645 48.6(3) yes
K16 K2 F45 10_655 . 15_555 136.0(5) yes
K16 K2 F46 10_655 . 15_555 167.9(5) yes
K16 K2 K16 6_555 . 10_655 100.3(3) yes
K16 K2 K17 6_555 . 4_565 100.6(4) yes
K16 K2 K10 6_555 . 10_555 118.0(4) yes
K16 K2 Al1 6_555 . 5_666 69.7(4) yes
K16 K2 Al3 6_555 . 16_645 170.4(5) yes
K16 K2 Al4 6_555 . 15_555 62.7(3) yes
K16 K2 F11 6_555 . 5_666 52.2(3) yes
K16 K2 F31 6_555 . 16_645 153.2(5) yes
K16 K2 F12 6_555 . 1_655 40.2(2) yes
K16 K2 F12 6_555 . 5_666 86.6(4) yes
K16 K2 F33 6_555 . 16_645 138.6(4) yes
K16 K2 F13 6_555 . 1_655 86.3(4) yes
K16 K2 F16 6_555 . 5_666 93.1(3) yes
K16 K2 F35 6_555 . 16_645 148.7(4) yes
K16 K2 F45 6_555 . 15_555 50.9(3) yes
K16 K2 F46 6_555 . 15_555 81.1(4) yes
K17 K2 K10 4_565 . 10_555 63.9(3) yes
K17 K2 Al1 4_565 . 5_666 67.2(3) yes
K17 K2 Al3 4_565 . 16_645 85.6(4) yes
K17 K2 Al4 4_565 . 15_555 72.8(4) yes
K17 K2 F11 4_565 . 5_666 58.1(3) yes
K17 K2 F31 4_565 . 16_645 53.3(3) yes
K17 K2 F12 4_565 . 1_655 140.4(4) yes
K17 K2 F12 4_565 . 5_666 87.0(4) yes
K17 K2 F33 4_565 . 16_645 102.0(4) yes
K17 K2 F13 4_565 . 1_655 172.8(5) yes
K17 K2 F16 4_565 . 5_666 45.6(3) yes
K17 K2 F35 4_565 . 16_645 100.5(4) yes
K17 K2 F45 4_565 . 15_555 98.2(4) yes
K17 K2 F46 4_565 . 15_555 46.6(4) yes
K10 K2 Al1 10_555 . 5_666 131.1(4) yes
K10 K2 Al3 10_555 . 16_645 58.1(3) yes
K10 K2 Al4 10_555 . 15_555 55.3(3) yes
K10 K2 F11 10_555 . 5_666 114.4(4) yes
K10 K2 F31 10_555 . 16_645 49.1(3) yes
K10 K2 F12 10_555 . 1_655 130.2(4) yes
K10 K2 F12 10_555 . 5_666 143.9(5) yes
K10 K2 F33 10_555 . 16_645 47.4(3) yes
K10 K2 F13 10_555 . 1_655 111.0(4) yes
K10 K2 F16 10_555 . 5_666 107.1(3) yes
K10 K2 F35 10_555 . 16_645 92.0(4) yes
K10 K2 F45 10_555 . 15_555 71.4(3) yes
K10 K2 F46 10_555 . 15_555 43.3(3) yes
Al1 K2 Al3 5_666 . 16_645 119.8(5) yes
Al1 K2 Al4 5_666 . 15_555 108.5(4) yes
Al1 K2 F11 5_666 . 5_666 28.7(3) yes
Al1 K2 F31 5_666 . 16_645 100.7(4) yes
Al1 K2 F12 5_666 . 1_655 88.4(4) yes
Al1 K2 F12 5_666 . 5_666 30.2(3) yes
Al1 K2 F33 5_666 . 16_645 151.6(5) yes
Al1 K2 F13 5_666 . 1_655 117.8(4) yes
Al1 K2 F16 5_666 . 5_666 27.9(3) yes
Al1 K2 F35 5_666 . 16_645 98.0(4) yes
Al1 K2 F45 5_666 . 15_555 115.3(5) yes
Al1 K2 F46 5_666 . 15_555 99.1(4) yes
Al3 K2 Al4 16_645 . 15_555 113.0(4) yes
Al3 K2 F11 16_645 . 5_666 137.0(5) yes
Al3 K2 F31 16_645 . 16_645 32.3(3) yes
Al3 K2 F12 16_645 . 1_655 134.0(4) yes
Al3 K2 F12 16_645 . 5_666 101.1(5) yes
Al3 K2 F33 16_645 . 16_645 31.9(3) yes
Al3 K2 F13 16_645 . 1_655 87.3(4) yes
Al3 K2 F16 16_645 . 5_666 96.5(4) yes
Al3 K2 F35 16_645 . 16_645 34.0(3) yes
Al3 K2 F45 16_645 . 15_555 121.3(5) yes
Al3 K2 F46 16_645 . 15_555 98.3(4) yes
Al4 K2 F11 15_555 . 5_666 79.8(4) yes
Al4 K2 F31 15_555 . 16_645 99.3(4) yes
Al4 K2 F12 15_555 . 1_655 87.3(4) yes
Al4 K2 F12 15_555 . 5_666 138.2(5) yes
Al4 K2 F33 15_555 . 16_645 91.9(4) yes
Al4 K2 F13 15_555 . 1_655 109.0(5) yes
Al4 K2 F16 15_555 . 5_666 108.7(4) yes
Al4 K2 F35 15_555 . 16_645 146.7(5) yes
Al4 K2 F45 15_555 . 15_555 26.0(4) yes
Al4 K2 F46 15_555 . 15_555 27.5(4) yes
F11 K2 F31 5_666 . 16_645 107.6(5) yes
F11 K2 F12 5_666 . 1_655 85.4(4) yes
F11 K2 F12 5_666 . 5_666 58.6(4) yes
F11 K2 F33 5_666 . 16_645 159.9(5) yes
F11 K2 F13 5_666 . 1_655 128.9(5) yes
F11 K2 F16 5_666 . 5_666 42.1(3) yes
F11 K2 F35 5_666 . 16_645 125.2(5) yes
F11 K2 F45 5_666 . 15_555 88.7(4) yes
F11 K2 F46 5_666 . 15_555 74.2(4) yes
F31 K2 F12 16_645 . 1_655 166.3(5) yes
F31 K2 F12 16_645 . 5_666 96.9(5) yes
F31 K2 F33 16_645 . 16_645 55.4(3) yes
F31 K2 F13 16_645 . 1_655 119.6(5) yes
F31 K2 F16 16_645 . 5_666 73.2(3) yes
F31 K2 F35 16_645 . 16_645 55.1(3) yes
F31 K2 F45 16_645 . 15_555 120.1(5) yes
F31 K2 F46 16_645 . 15_555 75.7(4) yes
F12 K2 F12 1_655 . 5_666 85.8(4) yes
F12 K2 F33 1_655 . 16_645 112.7(4) yes
F12 K2 F13 1_655 . 1_655 46.7(3) yes
F12 K2 F16 1_655 . 5_666 116.3(3) yes
F12 K2 F35 1_655 . 16_645 113.9(4) yes
F12 K2 F45 1_655 . 15_555 63.5(3) yes
F12 K2 F46 1_655 . 15_555 113.2(4) yes
F12 K2 F12 5_666 . 1_655 85.8(4) yes
F12 K2 F33 5_666 . 16_645 128.6(5) yes
F12 K2 F13 5_666 . 1_655 95.6(4) yes
F12 K2 F16 5_666 . 5_666 41.5(3) yes
F12 K2 F35 5_666 . 16_645 71.7(4) yes
F12 K2 F45 5_666 . 15_555 137.5(5) yes
F12 K2 F46 5_666 . 15_555 127.5(5) yes
F33 K2 F13 16_645 . 1_655 71.1(4) yes
F33 K2 F16 16_645 . 5_666 127.2(4) yes
F33 K2 F35 16_645 . 16_645 56.9(3) yes
F33 K2 F45 16_645 . 15_555 91.7(4) yes
F33 K2 F46 16_645 . 15_555 90.0(4) yes
F13 K2 F16 1_655 . 5_666 136.9(4) yes
F13 K2 F35 1_655 . 16_645 74.0(4) yes
F13 K2 F45 1_655 . 15_555 84.4(4) yes
F13 K2 F46 1_655 . 15_555 133.7(5) yes
F16 K2 F35 5_666 . 16_645 85.5(4) yes
F16 K2 F45 5_666 . 15_555 127.1(4) yes
F16 K2 F46 5_666 . 15_555 88.3(4) yes
F35 K2 F45 16_645 . 15_555 146.1(5) yes
F35 K2 F46 16_645 . 15_555 130.0(5) yes
F45 K2 F46 15_555 . 15_555 53.5(4) yes
K5 K3 K14 . . 4_565 132.7(4) yes
K5 K3 K15 . . 3_655 55.8(3) yes
K5 K3 K16 . . 10_555 125.2(4) yes
K5 K3 K17 . . 16_545 55.9(3) yes
K5 K3 K10 . . 4_555 92.8(3) yes
K5 K3 Al1 . . . 58.3(3) yes
K5 K3 Al3 . . 6_455 131.4(4) yes
K5 K3 Al5 . . 2_644 54.4(3) yes
K5 K3 F11 . . . 76.3(4) yes
K5 K3 F15 . . . 43.0(3) yes
K5 K3 F32 . . 6_455 143.7(4) yes
K5 K3 F33 . . 6_455 100.7(4) yes
K5 K3 F34 . . 6_455 139.1(4) yes
K5 K3 F41 . . 11_565 145.5(4) yes
K5 K3 F46 . . 11_565 96.9(3) yes
K5 K3 F51 . . 2_644 47.0(3) yes
K5 K3 F52 . . 2_644 43.2(3) yes
K5 K3 F53 . . 2_644 86.0(4) yes
K14 K3 K15 4_565 . 3_655 127.6(4) yes
K14 K3 K16 4_565 . 10_555 96.4(4) yes
K14 K3 K17 4_565 . 16_545 104.1(4) yes
K14 K3 K10 4_565 . 4_555 66.4(3) yes
K14 K3 Al1 4_565 . . 157.8(4) yes
K14 K3 Al3 4_565 . 6_455 74.2(4) yes
K14 K3 Al5 4_565 . 2_644 78.7(3) yes
K14 K3 F11 4_565 . . 131.0(5) yes
K14 K3 F15 4_565 . . 173.3(4) yes
K14 K3 F32 4_565 . 6_455 42.7(3) yes
K14 K3 F33 4_565 . 6_455 95.6(4) yes
K14 K3 F34 4_565 . 6_455 85.3(4) yes
K14 K3 F41 4_565 . 11_565 48.5(3) yes
K14 K3 F46 4_565 . 11_565 74.9(3) yes
K14 K3 F51 4_565 . 2_644 89.6(4) yes
K14 K3 F52 4_565 . 2_644 98.7(4) yes
K14 K3 F53 4_565 . 2_644 47.0(3) yes
K15 K3 K16 3_655 . 10_555 117.0(3) yes
K15 K3 K17 3_655 . 16_545 111.1(4) yes
K15 K3 K10 3_655 . 4_555 61.4(3) yes
K15 K3 Al1 3_655 . . 74.5(3) yes
K15 K3 Al3 3_655 . 6_455 75.7(4) yes
K15 K3 Al5 3_655 . 2_644 80.6(3) yes
K15 K3 F11 3_655 . . 101.1(4) yes
K15 K3 F15 3_655 . . 46.5(3) yes
K15 K3 F32 3_655 . 6_455 97.1(4) yes
K15 K3 F33 3_655 . 6_455 45.1(3) yes
K15 K3 F34 3_655 . 6_455 91.2(3) yes
K15 K3 F41 3_655 . 11_565 158.1(5) yes
K15 K3 F46 3_655 . 11_565 151.7(4) yes
K15 K3 F51 3_655 . 2_644 95.0(4) yes
K15 K3 F52 3_655 . 2_644 49.5(3) yes
K15 K3 F53 3_655 . 2_644 101.0(4) yes
K16 K3 K17 10_555 . 16_545 95.1(3) yes
K16 K3 K10 10_555 . 4_555 134.4(4) yes
K16 K3 Al1 10_555 . . 67.4(3) yes
K16 K3 Al3 10_555 . 6_455 76.8(4) yes
K16 K3 Al5 10_555 . 2_644 159.4(4) yes
K16 K3 F11 10_555 . . 50.4(3) yes
K16 K3 F15 10_555 . . 89.9(4) yes
K16 K3 F32 10_555 . 6_455 87.1(4) yes
K16 K3 F33 10_555 . 6_455 95.8(4) yes
K16 K3 F34 10_555 . 6_455 44.9(3) yes
K16 K3 F41 10_555 . 11_565 51.4(3) yes
K16 K3 F46 10_555 . 11_565 70.6(3) yes
K16 K3 F51 10_555 . 2_644 132.1(4) yes
K16 K3 F52 10_555 . 2_644 164.5(5) yes
K16 K3 F53 10_555 . 2_644 139.9(5) yes
K17 K3 K10 16_545 . 4_555 129.2(4) yes
K17 K3 Al1 16_545 . . 64.3(3) yes
K17 K3 Al3 16_545 . 6_455 171.4(5) yes
K17 K3 Al5 16_545 . 2_644 67.3(3) yes
K17 K3 F11 16_545 . . 55.2(3) yes
K17 K3 F15 16_545 . . 77.6(4) yes
K17 K3 F32 16_545 . 6_455 146.7(5) yes
K17 K3 F33 16_545 . 6_455 156.1(5) yes
K17 K3 F34 16_545 . 6_455 140.0(4) yes
K17 K3 F41 16_545 . 11_565 89.6(4) yes
K17 K3 F46 16_545 . 11_565 41.0(3) yes
K17 K3 F51 16_545 . 2_644 38.0(3) yes
K17 K3 F52 16_545 . 2_644 84.8(4) yes
K17 K3 F53 16_545 . 2_644 82.0(4) yes
K10 K3 Al1 4_555 . . 135.8(4) yes
K10 K3 Al3 4_555 . 6_455 58.3(3) yes
K10 K3 Al5 4_555 . 2_644 61.9(3) yes
K10 K3 F11 4_555 . . 162.5(5) yes
K10 K3 F15 4_555 . . 107.4(4) yes
K10 K3 F32 4_555 . 6_455 51.0(3) yes
K10 K3 F33 4_555 . 6_455 48.4(3) yes
K10 K3 F34 4_555 . 6_455 90.4(4) yes
K10 K3 F41 4_555 . 11_565 111.3(4) yes
K10 K3 F46 4_555 . 11_565 134.8(4) yes
K10 K3 F51 4_555 . 2_644 91.2(4) yes
K10 K3 F52 4_555 . 2_644 50.9(3) yes
K10 K3 F53 4_555 . 2_644 54.4(3) yes
Al1 K3 Al3 . . 6_455 114.2(4) yes
Al1 K3 Al5 . . 2_644 111.0(4) yes
Al1 K3 F11 . . . 26.8(3) yes
Al1 K3 F15 . . . 28.6(3) yes
Al1 K3 F32 . . 6_455 144.0(5) yes
Al1 K3 F33 . . 6_455 100.9(4) yes
Al1 K3 F34 . . 6_455 92.5(4) yes
Al1 K3 F41 . . 11_565 110.4(4) yes
Al1 K3 F46 . . 11_565 85.1(3) yes
Al1 K3 F51 . . 2_644 90.7(4) yes
Al1 K3 F52 . . 2_644 98.9(5) yes
Al1 K3 F53 . . 2_644 140.3(5) yes
Al3 K3 Al5 6_455 . 2_644 120.0(4) yes
Al3 K3 F11 6_455 . . 119.4(5) yes
Al3 K3 F15 6_455 . . 105.0(4) yes
Al3 K3 F32 6_455 . 6_455 31.7(3) yes
Al3 K3 F33 6_455 . 6_455 30.7(3) yes
Al3 K3 F34 6_455 . 6_455 32.1(3) yes
Al3 K3 F41 6_455 . 11_565 83.0(4) yes
Al3 K3 F46 6_455 . 11_565 131.5(5) yes
Al3 K3 F51 6_455 . 2_644 149.1(5) yes
Al3 K3 F52 6_455 . 2_644 103.8(4) yes
Al3 K3 F53 6_455 . 2_644 102.2(4) yes
Al5 K3 F11 2_644 . . 118.9(5) yes
Al5 K3 F15 2_644 . . 96.3(4) yes
Al5 K3 F32 2_644 . 6_455 101.7(4) yes
Al5 K3 F33 2_644 . 6_455 104.4(4) yes
Al5 K3 F34 2_644 . 6_455 151.7(5) yes
Al5 K3 F41 2_644 . 11_565 115.3(4) yes
Al5 K3 F46 2_644 . 11_565 88.9(4) yes
Al5 K3 F51 2_644 . 2_644 29.3(3) yes
Al5 K3 F52 2_644 . 2_644 31.1(3) yes
Al5 K3 F53 2_644 . 2_644 31.7(3) yes
F11 K3 F15 . . . 55.3(3) yes
F11 K3 F32 . . 6_455 137.5(5) yes
F11 K3 F33 . . 6_455 119.4(5) yes
F11 K3 F34 . . 6_455 89.1(4) yes
F11 K3 F41 . . 11_565 84.6(4) yes
F11 K3 F46 . . 11_565 61.3(3) yes
F11 K3 F51 . . 2_644 91.2(4) yes
F11 K3 F52 . . 2_644 119.6(5) yes
F11 K3 F53 . . 2_644 136.5(5) yes
F15 K3 F32 . . 6_455 135.7(5) yes
F15 K3 F33 . . 6_455 81.3(4) yes
F15 K3 F34 . . 6_455 97.5(4) yes
F15 K3 F41 . . 11_565 138.2(5) yes
F15 K3 F46 . . 11_565 109.6(4) yes
F15 K3 F51 . . 2_644 88.0(4) yes
F15 K3 F52 . . 2_644 74.9(4) yes
F15 K3 F53 . . 2_644 127.7(5) yes
F32 K3 F33 6_455 . 6_455 55.2(4) yes
F32 K3 F34 6_455 . 6_455 52.2(3) yes
F32 K3 F41 6_455 . 11_565 66.0(4) yes
F32 K3 F46 6_455 . 11_565 110.9(4) yes
F32 K3 F51 6_455 . 2_644 125.2(5) yes
F32 K3 F52 6_455 . 2_644 101.5(4) yes
F32 K3 F53 6_455 . 2_644 75.3(4) yes
F33 K3 F34 6_455 . 6_455 53.9(3) yes
F33 K3 F41 6_455 . 11_565 113.8(5) yes
F33 K3 F46 6_455 . 11_565 162.0(5) yes
F33 K3 F51 6_455 . 2_644 130.8(5) yes
F33 K3 F52 6_455 . 2_644 79.0(4) yes
F33 K3 F53 6_455 . 2_644 102.7(5) yes
F34 K3 F41 6_455 . 11_565 67.6(4) yes
F34 K3 F46 6_455 . 11_565 109.3(4) yes
F34 K3 F51 6_455 . 2_644 173.6(5) yes
F34 K3 F52 6_455 . 2_644 132.8(5) yes
F34 K3 F53 6_455 . 2_644 127.2(5) yes
F41 K3 F46 11_565 . 11_565 48.6(3) yes
F41 K3 F51 11_565 . 2_644 106.1(4) yes
F41 K3 F52 11_565 . 2_644 144.1(5) yes
F41 K3 F53 11_565 . 2_644 88.5(4) yes
F46 K3 F51 11_565 . 2_644 65.4(3) yes
F46 K3 F52 11_565 . 2_644 117.2(4) yes
F46 K3 F53 11_565 . 2_644 82.3(4) yes
F51 K3 F52 2_644 . 2_644 51.9(3) yes
F51 K3 F53 2_644 . 2_644 49.9(3) yes
F52 K3 F53 2_644 . 2_644 55.6(3) yes
K2 K4 K14 5_666 . 3_655 118.8(4) yes
K2 K4 K8 5_666 . 5_566 95.1(3) yes
K2 K4 K16 5_666 . . 129.3(4) yes
K2 K4 K16 5_666 . 6_455 57.4(3) yes
K2 K4 K17 5_666 . 16_545 50.4(3) yes
K2 K4 Al1 5_666 . . 54.8(3) yes
K2 K4 Al3 5_666 . 13_565 135.9(4) yes
K2 K4 Al3 5_666 . 4_465 53.0(3) yes
K2 K4 Al4 5_666 . 10_555 115.4(4) yes
K2 K4 F31 5_666 . 4_465 41.5(3) yes
K2 K4 F12 5_666 . . 44.1(3) yes
K2 K4 F32 5_666 . 13_565 140.5(4) yes
K2 K4 F16 5_666 . . 67.6(3) yes
K2 K4 F34 5_666 . 13_565 144.3(4) yes
K2 K4 F35 5_666 . 4_465 44.7(3) yes
K2 K4 F36 5_666 . 13_565 102.9(4) yes
K2 K4 F36 5_666 . 4_465 83.9(4) yes
K2 K4 F41 5_666 . 10_555 136.5(4) yes
K2 K4 F43 5_666 . 10_555 87.9(3) yes
K14 K4 K8 3_655 . 5_566 138.4(4) yes
K14 K4 K16 3_655 . . 102.8(4) yes
K14 K4 K16 3_655 . 6_455 111.5(3) yes
K14 K4 K17 3_655 . 16_545 88.9(3) yes
K14 K4 Al1 3_655 . . 65.6(3) yes
K14 K4 Al3 3_655 . 13_565 78.5(4) yes
K14 K4 Al3 3_655 . 4_465 162.2(4) yes
K14 K4 Al4 3_655 . 10_555 60.9(3) yes
K14 K4 F31 3_655 . 4_465 132.2(4) yes
K14 K4 F12 3_655 . . 86.6(4) yes
K14 K4 F32 3_655 . 13_565 47.0(3) yes
K14 K4 F16 3_655 . . 52.4(3) yes
K14 K4 F34 3_655 . 13_565 93.8(4) yes
K14 K4 F35 3_655 . 4_465 156.6(5) yes
K14 K4 F36 3_655 . 13_565 98.1(4) yes
K14 K4 F36 3_655 . 4_465 149.4(5) yes
K14 K4 F41 3_655 . 10_555 54.2(3) yes
K14 K4 F43 3_655 . 10_555 77.3(3) yes
K8 K4 K16 5_566 . . 66.9(2) yes
K8 K4 K16 5_566 . 6_455 65.6(2) yes
K8 K4 K17 5_566 . 16_545 132.7(3) yes
K8 K4 Al1 5_566 . . 132.4(4) yes
K8 K4 Al3 5_566 . 13_565 59.9(3) yes
K8 K4 Al3 5_566 . 4_465 58.7(3) yes
K8 K4 Al4 5_566 . 10_555 127.3(4) yes
K8 K4 F31 5_566 . 4_465 89.0(3) yes
K8 K4 F12 5_566 . . 105.2(3) yes
K8 K4 F32 5_566 . 13_565 91.5(3) yes
K8 K4 F16 5_566 . . 158.3(4) yes
K8 K4 F34 5_566 . 13_565 49.2(2) yes
K8 K4 F35 5_566 . 4_465 50.6(3) yes
K8 K4 F36 5_566 . 13_565 48.0(2) yes
K8 K4 F36 5_566 . 4_465 47.9(2) yes
K8 K4 F41 5_566 . 10_555 116.4(4) yes
K8 K4 F43 5_566 . 10_555 130.8(3) yes
K16 K4 K16 . . 6_455 132.5(4) yes
K16 K4 K17 . . 16_545 107.3(3) yes
K16 K4 Al1 . . . 160.4(4) yes
K16 K4 Al3 . . 13_565 77.0(4) yes
K16 K4 Al3 . . 4_465 78.6(4) yes
K16 K4 Al4 . . 10_555 60.4(3) yes
K16 K4 F31 . . 4_465 89.3(3) yes
K16 K4 F12 . . . 170.6(4) yes
K16 K4 F32 . . 13_565 89.0(4) yes
K16 K4 F16 . . . 134.1(4) yes
K16 K4 F34 . . 13_565 45.5(3) yes
K16 K4 F35 . . 4_465 100.4(4) yes
K16 K4 F36 . . 13_565 98.3(4) yes
K16 K4 F36 . . 4_465 48.2(3) yes
K16 K4 F41 . . 10_555 52.6(3) yes
K16 K4 F43 . . 10_555 73.5(3) yes
K16 K4 K16 6_455 . . 132.5(4) yes
K16 K4 K17 6_455 . 16_545 105.3(4) yes
K16 K4 Al1 6_455 . . 66.9(3) yes
K16 K4 Al3 6_455 . 13_565 78.7(4) yes
K16 K4 Al3 6_455 . 4_465 78.4(3) yes
K16 K4 Al4 6_455 . 10_555 167.0(4) yes
K16 K4 F31 6_455 . 4_465 91.1(4) yes
K16 K4 F12 6_455 . . 40.2(3) yes
K16 K4 F32 6_455 . 13_565 91.1(4) yes
K16 K4 F16 6_455 . . 93.3(4) yes
K16 K4 F34 6_455 . 13_565 99.1(4) yes
K16 K4 F35 6_455 . 4_465 47.7(3) yes
K16 K4 F36 6_455 . 13_565 46.3(3) yes
K16 K4 F36 6_455 . 4_465 97.8(4) yes
K16 K4 F41 6_455 . 10_555 162.1(5) yes
K16 K4 F43 6_455 . 10_555 144.5(4) yes
K17 K4 Al1 16_545 . . 58.8(3) yes
K17 K4 Al3 16_545 . 13_565 167.3(4) yes
K17 K4 Al3 16_545 . 4_465 74.0(3) yes
K17 K4 Al4 16_545 . 10_555 65.5(4) yes
K17 K4 F31 16_545 . 4_465 43.8(3) yes
K17 K4 F12 16_545 . . 73.8(3) yes
K17 K4 F32 16_545 . 13_565 135.7(4) yes
K17 K4 F16 16_545 . . 45.3(3) yes
K17 K4 F34 16_545 . 13_565 152.5(4) yes
K17 K4 F35 16_545 . 4_465 87.8(4) yes
K17 K4 F36 16_545 . 13_565 151.3(5) yes
K17 K4 F36 16_545 . 4_465 91.7(4) yes
K17 K4 F41 16_545 . 10_555 86.2(4) yes
K17 K4 F43 16_545 . 10_555 39.3(3) yes
Al1 K4 Al3 . . 13_565 113.8(4) yes
Al1 K4 Al3 . . 4_465 107.7(4) yes
Al1 K4 Al4 . . 10_555 100.1(4) yes
Al1 K4 F31 . . 4_465 88.1(4) yes
Al1 K4 F12 . . . 27.2(3) yes
Al1 K4 F32 . . 13_565 93.1(4) yes
Al1 K4 F16 . . . 26.4(3) yes
Al1 K4 F34 . . 13_565 145.6(4) yes
Al1 K4 F35 . . 4_465 93.1(4) yes
Al1 K4 F36 . . 13_565 98.9(4) yes
Al1 K4 F36 . . 4_465 138.2(5) yes
Al1 K4 F41 . . 10_555 109.9(4) yes
Al1 K4 F43 . . 10_555 88.2(3) yes
Al3 K4 Al3 13_565 . 4_465 118.7(4) yes
Al3 K4 Al4 13_565 . 10_555 108.4(5) yes
Al3 K4 F31 13_565 . 4_465 148.9(5) yes
Al3 K4 F12 13_565 . . 104.0(4) yes
Al3 K4 F32 13_565 . 13_565 31.6(3) yes
Al3 K4 F16 13_565 . . 123.3(4) yes
Al3 K4 F34 13_565 . 13_565 32.2(3) yes
Al3 K4 F35 13_565 . 4_465 103.3(4) yes
Al3 K4 F36 13_565 . 13_565 33.0(3) yes
Al3 K4 F36 13_565 . 4_465 99.7(4) yes
Al3 K4 F41 13_565 . 10_555 87.2(4) yes
Al3 K4 F43 13_565 . 10_555 136.2(5) yes
Al3 K4 Al3 4_465 . 13_565 118.7(4) yes
Al3 K4 Al4 4_465 . 10_555 106.4(4) yes
Al3 K4 F31 4_465 . 4_465 30.3(3) yes
Al3 K4 F12 4_465 . . 93.0(4) yes
Al3 K4 F32 4_465 . 13_565 150.3(5) yes
Al3 K4 F16 4_465 . . 114.1(4) yes
Al3 K4 F34 4_465 . 13_565 99.3(4) yes
Al3 K4 F35 4_465 . 4_465 30.8(3) yes
Al3 K4 F36 4_465 . 13_565 99.3(4) yes
Al3 K4 F36 4_465 . 4_465 31.0(3) yes
Al3 K4 F41 4_465 . 10_555 118.5(5) yes
Al3 K4 F43 4_465 . 10_555 86.3(4) yes
Al4 K4 F31 10_555 . 4_465 87.9(4) yes
Al4 K4 F12 10_555 . . 126.9(4) yes
Al4 K4 F32 10_555 . 13_565 90.1(4) yes
Al4 K4 F16 10_555 . . 73.8(4) yes
Al4 K4 F34 10_555 . 13_565 92.1(4) yes
Al4 K4 F35 10_555 . 4_465 136.7(5) yes
Al4 K4 F36 10_555 . 13_565 141.4(5) yes
Al4 K4 F36 10_555 . 4_465 91.8(4) yes
Al4 K4 F41 10_555 . 10_555 21.2(4) yes
Al4 K4 F43 10_555 . 10_555 28.0(4) yes
F31 K4 F12 4_465 . . 85.3(4) yes
F31 K4 F32 4_465 . 13_565 177.8(5) yes
F31 K4 F16 4_465 . . 86.2(4) yes
F31 K4 F34 4_465 . 13_565 124.6(4) yes
F31 K4 F35 4_465 . 4_465 51.3(3) yes
F31 K4 F36 4_465 . 13_565 126.1(5) yes
F31 K4 F36 4_465 . 4_465 52.2(3) yes
F31 K4 F41 4_465 . 10_555 106.6(4) yes
F31 K4 F43 4_465 . 10_555 62.0(3) yes
F12 K4 F32 . . 13_565 96.6(4) yes
F12 K4 F16 . . . 53.3(3) yes
F12 K4 F34 . . 13_565 133.6(5) yes
F12 K4 F35 . . 4_465 70.3(4) yes
F12 K4 F36 . . 13_565 78.8(4) yes
F12 K4 F36 . . 4_465 122.8(5) yes
F12 K4 F41 . . 10_555 136.5(5) yes
F12 K4 F43 . . 10_555 110.4(4) yes
F32 K4 F16 13_565 . . 94.0(4) yes
F32 K4 F34 13_565 . 13_565 54.6(3) yes
F32 K4 F35 13_565 . 4_465 130.4(5) yes
F32 K4 F36 13_565 . 13_565 55.6(3) yes
F32 K4 F36 13_565 . 4_465 127.1(5) yes
F32 K4 F41 13_565 . 10_555 71.3(4) yes
F32 K4 F43 13_565 . 10_555 116.2(4) yes
F16 K4 F34 . . 13_565 146.1(5) yes
F16 K4 F35 . . 4_465 111.7(5) yes
F16 K4 F36 . . 13_565 120.8(4) yes
F16 K4 F36 . . 4_465 136.9(5) yes
F16 K4 F41 . . 10_555 85.2(4) yes
F16 K4 F43 . . 10_555 64.2(3) yes
F34 K4 F35 13_565 . 4_465 99.7(4) yes
F34 K4 F36 13_565 . 13_565 55.1(3) yes
F34 K4 F36 13_565 . 4_465 72.5(4) yes
F34 K4 F41 13_565 . 10_555 73.5(4) yes
F34 K4 F43 13_565 . 10_555 115.0(4) yes
F35 K4 F36 4_465 . 13_565 74.8(4) yes
F35 K4 F36 4_465 . 4_465 53.9(3) yes
F35 K4 F41 4_465 . 10_555 148.5(5) yes
F35 K4 F43 4_465 . 10_555 113.2(4) yes
F36 K4 F36 13_565 . 4_465 95.9(4) yes
F36 K4 F41 13_565 . 10_555 120.3(5) yes
F36 K4 F43 13_565 . 10_555 169.1(5) yes
F36 K4 F36 4_465 . 13_565 95.9(4) yes
F36 K4 F41 4_465 . 10_555 95.4(4) yes
F36 K4 F43 4_465 . 10_555 83.9(4) yes
F41 K4 F43 10_555 . 10_555 49.1(3) yes
K3 K5 K14 . . 3_655 122.0(4) yes
K3 K5 K15 . . 3_655 58.7(3) yes
K3 K5 K17 . . 16_545 55.7(3) yes
K3 K5 K12 . . 4_555 96.4(3) yes
K3 K5 K18 . . 8_656 130.7(4) yes
K3 K5 Al1 . . . 56.4(3) yes
K3 K5 Al2 . . 9_444 130.5(4) yes
K3 K5 Al5 . . 2_644 56.3(3) yes
K3 K5 F21 . . 9_444 142.7(4) yes
K3 K5 F15 . . . 48.2(3) yes
K3 K5 F22 . . 9_444 135.2(4) yes
K3 K5 F16 . . . 72.3(3) yes
K3 K5 F23 . . 9_444 99.6(4) yes
K3 K5 F42 . . 10_555 144.9(4) yes
K3 K5 F43 . . 10_555 96.8(3) yes
K3 K5 F51 . . 2_644 45.8(3) yes
K3 K5 F52 . . 2_644 43.2(3) yes
K3 K5 F56 . . 2_644 85.8(3) yes
K14 K5 K15 3_655 . 3_655 112.4(3) yes
K14 K5 K17 3_655 . 16_545 95.0(4) yes
K14 K5 K12 3_655 . 4_555 132.7(4) yes
K14 K5 K18 3_655 . 8_656 101.9(4) yes
K14 K5 Al1 3_655 . . 65.9(3) yes
K14 K5 Al2 3_655 . 9_444 75.3(3) yes
K14 K5 Al5 3_655 . 2_644 161.0(4) yes
K14 K5 F21 3_655 . 9_444 89.0(4) yes
K14 K5 F15 3_655 . . 81.6(3) yes
K14 K5 F22 3_655 . 9_444 44.9(3) yes
K14 K5 F16 3_655 . . 52.3(3) yes
K14 K5 F23 3_655 . 9_444 93.4(4) yes
K14 K5 F42 3_655 . 10_555 51.0(3) yes
K14 K5 F43 3_655 . 10_555 73.1(3) yes
K14 K5 F51 3_655 . 2_644 132.6(4) yes
K14 K5 F52 3_655 . 2_644 160.5(4) yes
K14 K5 F56 3_655 . 2_644 148.2(4) yes
K15 K5 K17 3_655 . 16_545 113.8(4) yes
K15 K5 K12 3_655 . 4_555 62.8(3) yes
K15 K5 K18 3_655 . 8_656 125.9(4) yes
K15 K5 Al1 3_655 . . 74.9(3) yes
K15 K5 Al2 3_655 . 9_444 71.9(4) yes
K15 K5 Al5 3_655 . 2_644 83.4(4) yes
K15 K5 F21 3_655 . 9_444 92.1(4) yes
K15 K5 F15 3_655 . . 48.7(3) yes
K15 K5 F22 3_655 . 9_444 85.5(3) yes
K15 K5 F16 3_655 . . 100.9(4) yes
K15 K5 F23 3_655 . 9_444 41.0(3) yes
K15 K5 F42 3_655 . 10_555 154.1(4) yes
K15 K5 F43 3_655 . 10_555 154.5(4) yes
K15 K5 F51 3_655 . 2_644 96.6(4) yes
K15 K5 F52 3_655 . 2_644 51.2(3) yes
K15 K5 F56 3_655 . 2_644 94.7(4) yes
K17 K5 K12 16_545 . 4_555 131.1(4) yes
K17 K5 K18 16_545 . 8_656 102.9(4) yes
K17 K5 Al1 16_545 . . 63.4(3) yes
K17 K5 Al2 16_545 . 9_444 170.3(5) yes
K17 K5 Al5 16_545 . 2_644 68.1(3) yes
K17 K5 F21 16_545 . 9_444 149.6(4) yes
K17 K5 F15 16_545 . . 80.7(4) yes
K17 K5 F22 16_545 . 9_444 139.8(4) yes
K17 K5 F16 16_545 . . 52.0(3) yes
K17 K5 F23 16_545 . 9_444 154.4(5) yes
K17 K5 F42 16_545 . 10_555 89.3(4) yes
K17 K5 F43 16_545 . 10_555 41.1(3) yes
K17 K5 F51 16_545 . 2_644 37.8(3) yes
K17 K5 F52 16_545 . 2_644 84.6(4) yes
K17 K5 F56 16_545 . 2_644 88.6(3) yes
K12 K5 K18 4_555 . 8_656 63.2(3) yes
K12 K5 Al1 4_555 . . 137.6(4) yes
K12 K5 Al2 4_555 . 9_444 58.1(3) yes
K12 K5 Al5 4_555 . 2_644 63.1(3) yes
K12 K5 F21 4_555 . 9_444 47.0(3) yes
K12 K5 F15 4_555 . . 111.5(4) yes
K12 K5 F22 4_555 . 9_444 88.8(4) yes
K12 K5 F16 4_555 . . 163.6(5) yes
K12 K5 F23 4_555 . 9_444 50.4(3) yes
K12 K5 F42 4_555 . 10_555 111.3(4) yes
K12 K5 F43 4_555 . 10_555 132.9(4) yes
K12 K5 F51 4_555 . 2_644 93.4(3) yes
K12 K5 F52 4_555 . 2_644 54.3(3) yes
K12 K5 F56 4_555 . 2_644 46.5(3) yes
K18 K5 Al1 8_656 . . 159.1(4) yes
K18 K5 Al2 8_656 . 9_444 78.4(4) yes
K18 K5 Al5 8_656 . 2_644 74.9(4) yes
K18 K5 F21 8_656 . 9_444 47.0(3) yes
K18 K5 F15 8_656 . . 174.7(5) yes
K18 K5 F22 8_656 . 9_444 91.1(4) yes
K18 K5 F16 8_656 . . 133.1(5) yes
K18 K5 F23 8_656 . 9_444 98.9(4) yes
K18 K5 F42 8_656 . 10_555 53.9(3) yes
K18 K5 F43 8_656 . 10_555 74.1(3) yes
K18 K5 F51 8_656 . 2_644 88.8(4) yes
K18 K5 F52 8_656 . 2_644 97.2(4) yes
K18 K5 F56 8_656 . 2_644 46.8(3) yes
Al1 K5 Al2 . . 9_444 112.4(4) yes
Al1 K5 Al5 . . 2_644 110.9(4) yes
Al1 K5 F21 . . 9_444 143.2(4) yes
Al1 K5 F15 . . . 26.2(3) yes
Al1 K5 F22 . . 9_444 90.9(4) yes
Al1 K5 F16 . . . 26.1(3) yes
Al1 K5 F23 . . 9_444 98.7(4) yes
Al1 K5 F42 . . 10_555 108.0(4) yes
Al1 K5 F43 . . 10_555 85.9(3) yes
Al1 K5 F51 . . 2_644 88.2(4) yes
Al1 K5 F52 . . 2_644 97.0(4) yes
Al1 K5 F56 . . 2_644 141.0(5) yes
Al2 K5 Al5 9_444 . 2_644 121.2(4) yes
Al2 K5 F21 9_444 . 9_444 31.7(3) yes
Al2 K5 F15 9_444 . . 98.8(4) yes
Al2 K5 F22 9_444 . 9_444 30.7(3) yes
Al2 K5 F16 9_444 . . 120.3(4) yes
Al2 K5 F23 9_444 . 9_444 31.0(3) yes
Al2 K5 F42 9_444 . 10_555 83.7(4) yes
Al2 K5 F43 9_444 . 10_555 132.2(4) yes
Al2 K5 F51 9_444 . 2_644 151.6(5) yes
Al2 K5 F52 9_444 . 2_644 104.9(4) yes
Al2 K5 F56 9_444 . 2_644 99.0(4) yes
Al5 K5 F21 2_644 . 9_444 101.3(4) yes
Al5 K5 F15 2_644 . . 103.2(4) yes
Al5 K5 F22 2_644 . 9_444 151.8(5) yes
Al5 K5 F16 2_644 . . 116.3(5) yes
Al5 K5 F23 2_644 . 9_444 105.5(4) yes
Al5 K5 F42 2_644 . 10_555 117.5(4) yes
Al5 K5 F43 2_644 . 10_555 88.1(4) yes
Al5 K5 F51 2_644 . 2_644 30.3(3) yes
Al5 K5 F52 2_644 . 2_644 32.2(3) yes
Al5 K5 F56 2_644 . 2_644 30.1(3) yes
F21 K5 F15 9_444 . . 129.7(5) yes
F21 K5 F22 9_444 . 9_444 53.3(3) yes
F21 K5 F16 9_444 . . 141.2(5) yes
F21 K5 F23 9_444 . 9_444 54.5(4) yes
F21 K5 F42 9_444 . 10_555 69.9(4) yes
F21 K5 F43 9_444 . 10_555 113.2(4) yes
F21 K5 F51 9_444 . 2_644 127.9(4) yes
F21 K5 F52 9_444 . 2_644 101.2(4) yes
F21 K5 F56 9_444 . 2_644 73.0(3) yes
F15 K5 F22 . . 9_444 88.5(4) yes
F15 K5 F16 . . . 52.2(3) yes
F15 K5 F23 . . 9_444 76.8(4) yes
F15 K5 F42 . . 10_555 130.6(5) yes
F15 K5 F43 . . 10_555 110.9(4) yes
F15 K5 F51 . . 2_644 91.7(4) yes
F15 K5 F52 . . 2_644 79.1(4) yes
F15 K5 F56 . . 2_644 130.1(5) yes
F22 K5 F16 9_444 . . 91.2(4) yes
F22 K5 F23 9_444 . 9_444 51.8(3) yes
F22 K5 F42 9_444 . 10_555 68.8(4) yes
F22 K5 F43 9_444 . 10_555 111.8(4) yes
F22 K5 F51 9_444 . 2_644 177.5(5) yes
F22 K5 F52 9_444 . 2_644 131.2(5) yes
F22 K5 F56 9_444 . 2_644 126.2(4) yes
F16 K5 F23 . . 9_444 118.6(5) yes
F16 K5 F42 . . 10_555 83.9(4) yes
F16 K5 F43 . . 10_555 61.7(3) yes
F16 K5 F51 . . 2_644 87.0(4) yes
F16 K5 F52 . . 2_644 115.4(5) yes
F16 K5 F56 . . 2_644 140.5(5) yes
F23 K5 F42 9_444 . 10_555 114.5(5) yes
F23 K5 F43 9_444 . 10_555 162.7(5) yes
F23 K5 F51 9_444 . 2_644 130.7(5) yes
F23 K5 F52 9_444 . 2_644 79.5(4) yes
F23 K5 F56 9_444 . 2_644 96.8(4) yes
F42 K5 F43 10_555 . 10_555 48.5(3) yes
F42 K5 F51 10_555 . 2_644 109.2(4) yes
F42 K5 F52 10_555 . 2_644 148.3(5) yes
F42 K5 F56 10_555 . 2_644 97.5(4) yes
F43 K5 F51 10_555 . 2_644 65.7(3) yes
F43 K5 F52 10_555 . 2_644 116.7(4) yes
F43 K5 F56 10_555 . 2_644 89.8(3) yes
F51 K5 F52 2_644 . 2_644 51.3(3) yes
F51 K5 F56 2_644 . 2_644 55.1(3) yes
F52 K5 F56 2_644 . 2_644 51.3(3) yes
K15 K6 K15 1_455 . 3_655 97.6(4) yes
K15 K6 K8 1_455 . . 131.2(2) yes
K15 K6 K16 1_455 . 10_555 101.6(2) yes
K15 K6 K16 1_455 . 4_455 111.2(2) yes
K15 K6 Al1 1_455 . . 59.5(3) yes
K15 K6 Al1 1_455 . 3_555 71.1(3) yes
K15 K6 Al3 1_455 . 6_455 167.4(4) yes
K15 K6 Al3 1_455 . 16_545 73.3(3) yes
K15 K6 F15 1_455 . . 72.8(3) yes
K15 K6 F15 1_455 . 3_555 43.6(2) yes
K15 K6 F33 1_455 . 6_455 138.9(5) yes
K15 K6 F33 1_455 . 16_545 43.0(3) yes
K15 K6 F13 1_455 . . 48.5(3) yes
K15 K6 F13 1_455 . 3_555 94.8(4) yes
K15 K6 F34 1_455 . 6_455 145.3(2) yes
K15 K6 F34 1_455 . 16_545 93.4(2) yes
K15 K6 F35 1_455 . 6_455 158.3(2) yes
K15 K6 F35 1_455 . 16_545 86.5(2) yes
K15 K6 K15 3_655 . 1_455 97.6(4) yes
K15 K6 K8 3_655 . . 131.2(2) yes
K15 K6 K16 3_655 . 10_555 111.2(2) yes
K15 K6 K16 3_655 . 4_455 101.6(2) yes
K15 K6 Al1 3_655 . . 71.1(3) yes
K15 K6 Al1 3_655 . 3_555 59.5(3) yes
K15 K6 Al3 3_655 . 6_455 73.3(3) yes
K15 K6 Al3 3_655 . 16_545 167.4(4) yes
K15 K6 F15 3_655 . . 43.6(2) yes
K15 K6 F15 3_655 . 3_555 72.8(3) yes
K15 K6 F33 3_655 . 6_455 43.0(3) yes
K15 K6 F33 3_655 . 16_545 138.9(5) yes
K15 K6 F13 3_655 . . 94.8(4) yes
K15 K6 F13 3_655 . 3_555 48.5(3) yes
K15 K6 F34 3_655 . 6_455 93.4(2) yes
K15 K6 F34 3_655 . 16_545 145.3(2) yes
K15 K6 F35 3_655 . 6_455 86.5(2) yes
K15 K6 F35 3_655 . 16_545 158.3(2) yes
K8 K6 K16 . . 10_555 64.7(3) yes
K8 K6 K16 . . 4_455 64.7(3) yes
K8 K6 Al1 . . . 129.2(3) yes
K8 K6 Al1 . . 3_555 129.2(3) yes
K8 K6 Al3 . . 6_455 58.5(3) yes
K8 K6 Al3 . . 16_545 58.5(3) yes
K8 K6 F15 . . . 140.7(2) yes
K8 K6 F15 . . 3_555 140.7(2) yes
K8 K6 F33 . . 6_455 89.0(3) yes
K8 K6 F33 . . 16_545 89.0(3) yes
K8 K6 F13 . . . 116.1(4) yes
K8 K6 F13 . . 3_555 116.1(4) yes
K8 K6 F34 . . 6_455 48.0(3) yes
K8 K6 F34 . . 16_545 48.0(3) yes
K8 K6 F35 . . 6_455 48.8(3) yes
K8 K6 F35 . . 16_545 48.8(3) yes
K16 K6 K16 10_555 . 4_455 129.4(5) yes
K16 K6 Al1 10_555 . . 64.5(3) yes
K16 K6 Al1 10_555 . 3_555 166.0(5) yes
K16 K6 Al3 10_555 . 6_455 74.5(3) yes
K16 K6 Al3 10_555 . 16_545 79.7(3) yes
K16 K6 F15 10_555 . . 81.5(2) yes
K16 K6 F15 10_555 . 3_555 144.0(3) yes
K16 K6 F33 10_555 . 6_455 87.2(3) yes
K16 K6 F33 10_555 . 16_545 92.0(3) yes
K16 K6 F13 10_555 . . 57.5(3) yes
K16 K6 F13 10_555 . 3_555 155.8(2) yes
K16 K6 F34 10_555 . 6_455 43.9(3) yes
K16 K6 F34 10_555 . 16_545 98.5(4) yes
K16 K6 F35 10_555 . 6_455 96.6(4) yes
K16 K6 F35 10_555 . 16_545 47.3(3) yes
K16 K6 K16 4_455 . 10_555 129.4(5) yes
K16 K6 Al1 4_455 . . 166.0(5) yes
K16 K6 Al1 4_455 . 3_555 64.5(3) yes
K16 K6 Al3 4_455 . 6_455 79.7(3) yes
K16 K6 Al3 4_455 . 16_545 74.5(3) yes
K16 K6 F15 4_455 . . 144.0(3) yes
K16 K6 F15 4_455 . 3_555 81.5(2) yes
K16 K6 F33 4_455 . 6_455 92.0(3) yes
K16 K6 F33 4_455 . 16_545 87.2(3) yes
K16 K6 F13 4_455 . . 155.8(2) yes
K16 K6 F13 4_455 . 3_555 57.5(3) yes
K16 K6 F34 4_455 . 6_455 98.5(4) yes
K16 K6 F34 4_455 . 16_545 43.9(3) yes
K16 K6 F35 4_455 . 6_455 47.3(3) yes
K16 K6 F35 4_455 . 16_545 96.6(4) yes
Al1 K6 Al1 . . 3_555 101.7(5) yes
Al1 K6 Al3 . . 6_455 108.6(3) yes
Al1 K6 Al3 . . 16_545 110.0(3) yes
Al1 K6 F15 . . . 27.4(3) yes
Al1 K6 F15 . . 3_555 84.9(4) yes
Al1 K6 F33 . . 6_455 90.4(3) yes
Al1 K6 F33 . . 16_545 90.9(3) yes
Al1 K6 F13 . . . 24.3(3) yes
Al1 K6 F13 . . 3_555 110.9(5) yes
Al1 K6 F34 . . 6_455 93.9(3) yes
Al1 K6 F34 . . 16_545 141.0(3) yes
Al1 K6 F35 . . 6_455 140.8(3) yes
Al1 K6 F35 . . 16_545 93.3(3) yes
Al1 K6 Al1 3_555 . . 101.7(5) yes
Al1 K6 Al3 3_555 . 6_455 110.0(3) yes
Al1 K6 Al3 3_555 . 16_545 108.6(3) yes
Al1 K6 F15 3_555 . . 84.9(4) yes
Al1 K6 F15 3_555 . 3_555 27.4(3) yes
Al1 K6 F33 3_555 . 6_455 90.9(3) yes
Al1 K6 F33 3_555 . 16_545 90.4(3) yes
Al1 K6 F13 3_555 . . 110.9(5) yes
Al1 K6 F13 3_555 . 3_555 24.3(3) yes
Al1 K6 F34 3_555 . 6_455 141.0(3) yes
Al1 K6 F34 3_555 . 16_545 93.9(3) yes
Al1 K6 F35 3_555 . 6_455 93.3(3) yes
Al1 K6 F35 3_555 . 16_545 140.8(3) yes
Al3 K6 Al3 6_455 . 16_545 116.9(6) yes
Al3 K6 F15 6_455 . . 94.7(3) yes
Al3 K6 F15 6_455 . 3_555 136.7(3) yes
Al3 K6 F33 6_455 . 6_455 30.6(3) yes
Al3 K6 F33 6_455 . 16_545 147.5(6) yes
Al3 K6 F13 6_455 . . 122.4(3) yes
Al3 K6 F13 6_455 . 3_555 85.6(3) yes
Al3 K6 F34 6_455 . 6_455 31.1(3) yes
Al3 K6 F34 6_455 . 16_545 99.0(5) yes
Al3 K6 F35 6_455 . 6_455 32.6(3) yes
Al3 K6 F35 6_455 . 16_545 98.8(5) yes
Al3 K6 Al3 16_545 . 6_455 116.9(6) yes
Al3 K6 F15 16_545 . . 136.7(3) yes
Al3 K6 F15 16_545 . 3_555 94.7(3) yes
Al3 K6 F33 16_545 . 6_455 147.5(6) yes
Al3 K6 F33 16_545 . 16_545 30.6(3) yes
Al3 K6 F13 16_545 . . 85.6(3) yes
Al3 K6 F13 16_545 . 3_555 122.4(3) yes
Al3 K6 F34 16_545 . 6_455 99.0(5) yes
Al3 K6 F34 16_545 . 16_545 31.1(3) yes
Al3 K6 F35 16_545 . 6_455 98.8(5) yes
Al3 K6 F35 16_545 . 16_545 32.6(3) yes
F15 K6 F15 . . 3_555 78.6(4) yes
F15 K6 F33 . . 6_455 68.9(3) yes
F15 K6 F33 . . 16_545 112.7(4) yes
F15 K6 F13 . . . 51.5(3) yes
F15 K6 F13 . . 3_555 86.7(4) yes
F15 K6 F34 . . 6_455 93.8(3) yes
F15 K6 F34 . . 16_545 165.8(4) yes
F15 K6 F35 . . 6_455 122.0(3) yes
F15 K6 F35 . . 16_545 119.4(3) yes
F15 K6 F15 3_555 . . 78.6(4) yes
F15 K6 F33 3_555 . 6_455 112.7(4) yes
F15 K6 F33 3_555 . 16_545 68.9(3) yes
F15 K6 F13 3_555 . . 86.7(4) yes
F15 K6 F13 3_555 . 3_555 51.5(3) yes
F15 K6 F34 3_555 . 6_455 165.8(4) yes
F15 K6 F34 3_555 . 16_545 93.8(3) yes
F15 K6 F35 3_555 . 6_455 119.4(3) yes
F15 K6 F35 3_555 . 16_545 122.0(3) yes
F33 K6 F33 6_455 . 16_545 178.0(6) yes
F33 K6 F13 6_455 . . 112.1(3) yes
F33 K6 F13 6_455 . 3_555 68.9(3) yes
F33 K6 F34 6_455 . 6_455 53.1(3) yes
F33 K6 F34 6_455 . 16_545 125.2(5) yes
F33 K6 F35 6_455 . 6_455 53.1(3) yes
F33 K6 F35 6_455 . 16_545 125.3(5) yes
F33 K6 F33 16_545 . 6_455 178.0(6) yes
F33 K6 F13 16_545 . . 68.9(3) yes
F33 K6 F13 16_545 . 3_555 112.1(3) yes
F33 K6 F34 16_545 . 6_455 125.2(5) yes
F33 K6 F34 16_545 . 16_545 53.1(3) yes
F33 K6 F35 16_545 . 6_455 125.3(5) yes
F33 K6 F35 16_545 . 16_545 53.1(3) yes
F13 K6 F13 . . 3_555 127.9(7) yes
F13 K6 F34 . . 6_455 98.0(3) yes
F13 K6 F34 . . 16_545 116.7(3) yes
F13 K6 F35 . . 6_455 152.8(4) yes
F13 K6 F35 . . 16_545 71.9(3) yes
F13 K6 F13 3_555 . . 127.9(7) yes
F13 K6 F34 3_555 . 6_455 116.7(3) yes
F13 K6 F34 3_555 . 16_545 98.0(3) yes
F13 K6 F35 3_555 . 6_455 71.9(3) yes
F13 K6 F35 3_555 . 16_545 152.8(4) yes
F34 K6 F34 6_455 . 16_545 96.0(6) yes
F34 K6 F35 6_455 . 6_455 54.8(3) yes
F34 K6 F35 6_455 . 16_545 72.2(4) yes
F34 K6 F34 16_545 . 6_455 96.0(6) yes
F34 K6 F35 16_545 . 6_455 72.2(4) yes
F34 K6 F35 16_545 . 16_545 54.8(3) yes
F35 K6 F35 6_455 . 16_545 97.5(5) yes
F35 K6 F35 16_545 . 6_455 97.5(5) yes
K14 K7 K15 3_755 . . 105.3(4) yes
K14 K7 K16 3_755 . 6_555 107.8(4) yes
K14 K7 K17 3_755 . . 127.7(4) yes
K14 K7 K10 3_755 . 3_655 67.2(3) yes
K14 K7 Al1 3_755 . 1_655 62.2(3) yes
K14 K7 Al2 3_755 . 11_664 79.9(3) yes
K14 K7 Al3 3_755 . 13_665 74.4(3) yes
K14 K7 Al4 3_755 . 15_555 164.7(5) yes
K14 K7 F14 3_755 . 1_655 55.6(3) yes
K14 K7 F24 3_755 . 11_664 48.5(3) yes
K14 K7 F31 3_755 . 13_665 98.0(4) yes
K14 K7 F12 3_755 . 1_655 75.8(3) yes
K14 K7 F25 3_755 . 11_664 99.4(4) yes
K14 K7 F32 3_755 . 13_665 43.4(3) yes
K14 K7 F23 3_755 . 11_664 92.8(4) yes
K14 K7 F36 3_755 . 13_665 87.9(4) yes
K14 K7 F43 3_755 . 15_555 168.2(5) yes
K14 K7 F45 3_755 . 15_555 137.3(4) yes
K15 K7 K16 . . 6_555 91.7(3) yes
K15 K7 K17 . . . 109.9(4) yes
K15 K7 K10 . . 3_655 130.1(4) yes
K15 K7 Al1 . . 1_655 62.1(3) yes
K15 K7 Al2 . . 11_664 72.5(4) yes
K15 K7 Al3 . . 13_665 170.8(5) yes
K15 K7 Al4 . . 15_555 66.1(3) yes
K15 K7 F14 . . 1_655 53.6(3) yes
K15 K7 F24 . . 11_664 88.4(4) yes
K15 K7 F31 . . 13_665 154.1(5) yes
K15 K7 F12 . . 1_655 77.1(3) yes
K15 K7 F25 . . 11_664 89.3(4) yes
K15 K7 F32 . . 13_665 148.3(5) yes
K15 K7 F23 . . 11_664 42.6(3) yes
K15 K7 F36 . . 13_665 138.7(5) yes
K15 K7 F43 . . 15_555 81.4(4) yes
K15 K7 F45 . . 15_555 51.8(3) yes
K16 K7 K17 6_555 . . 108.6(4) yes
K16 K7 K10 6_555 . 3_655 138.2(4) yes
K16 K7 Al1 6_555 . 1_655 67.0(3) yes
K16 K7 Al2 6_555 . 11_664 164.0(5) yes
K16 K7 Al3 6_555 . 13_665 79.9(4) yes
K16 K7 Al4 6_555 . 15_555 61.5(3) yes
K16 K7 F14 6_555 . 1_655 88.8(4) yes
K16 K7 F24 6_555 . 11_664 155.0(4) yes
K16 K7 F31 6_555 . 13_665 92.0(4) yes
K16 K7 F12 6_555 . 1_655 40.3(3) yes
K16 K7 F25 6_555 . 11_664 151.5(4) yes
K16 K7 F32 6_555 . 13_665 94.5(4) yes
K16 K7 F23 6_555 . 11_664 133.9(4) yes
K16 K7 F36 6_555 . 13_665 47.2(3) yes
K16 K7 F43 6_555 . 15_555 81.2(4) yes
K16 K7 F45 6_555 . 15_555 48.5(3) yes
K17 K7 K10 . . 3_655 60.5(3) yes
K17 K7 Al1 . . 1_655 169.9(4) yes
K17 K7 Al2 . . 11_664 75.3(3) yes
K17 K7 Al3 . . 13_665 76.5(3) yes
K17 K7 Al4 . . 15_555 67.5(4) yes
K17 K7 F14 . . 1_655 157.4(5) yes
K17 K7 F24 . . 11_664 94.8(4) yes
K17 K7 F31 . . 13_665 45.0(3) yes
K17 K7 F12 . . 1_655 148.8(4) yes
K17 K7 F25 . . 11_664 45.2(3) yes
K17 K7 F32 . . 13_665 97.5(4) yes
K17 K7 F23 . . 11_664 88.1(4) yes
K17 K7 F36 . . 13_665 90.3(4) yes
K17 K7 F43 . . 15_555 40.7(3) yes
K17 K7 F45 . . 15_555 95.0(4) yes
K10 K7 Al1 3_655 . 1_655 129.0(4) yes
K10 K7 Al2 3_655 . 11_664 57.6(3) yes
K10 K7 Al3 3_655 . 13_665 58.5(3) yes
K10 K7 Al4 3_655 . 15_555 128.0(4) yes
K10 K7 F14 3_655 . 1_655 115.6(4) yes
K10 K7 F24 3_655 . 11_664 48.4(3) yes
K10 K7 F31 3_655 . 13_665 50.4(3) yes
K10 K7 F12 3_655 . 1_655 138.3(4) yes
K10 K7 F25 3_655 . 11_664 47.6(3) yes
K10 K7 F32 3_655 . 13_665 52.1(3) yes
K10 K7 F23 3_655 . 11_664 87.7(4) yes
K10 K7 F36 3_655 . 13_665 91.2(4) yes
K10 K7 F43 3_655 . 15_555 101.0(4) yes
K10 K7 F45 3_655 . 15_555 155.3(5) yes
Al1 K7 Al2 1_655 . 11_664 106.4(4) yes
Al1 K7 Al3 1_655 . 13_665 110.7(4) yes
Al1 K7 Al4 1_655 . 15_555 102.7(4) yes
Al1 K7 F14 1_655 . 1_655 22.3(3) yes
Al1 K7 F24 1_655 . 11_664 91.2(4) yes
Al1 K7 F31 1_655 . 13_665 141.7(4) yes
Al1 K7 F12 1_655 . 1_655 27.7(3) yes
Al1 K7 F25 1_655 . 11_664 136.4(4) yes
Al1 K7 F32 1_655 . 13_665 92.0(4) yes
Al1 K7 F23 1_655 . 11_664 89.1(4) yes
Al1 K7 F36 1_655 . 13_665 92.6(4) yes
Al1 K7 F43 1_655 . 15_555 129.4(5) yes
Al1 K7 F45 1_655 . 15_555 75.3(4) yes
Al2 K7 Al3 11_664 . 13_665 116.1(5) yes
Al2 K7 Al4 11_664 . 15_555 107.9(4) yes
Al2 K7 F14 11_664 . 1_655 84.1(4) yes
Al2 K7 F24 11_664 . 11_664 31.6(3) yes
Al2 K7 F31 11_664 . 13_665 101.0(4) yes
Al2 K7 F12 11_664 . 1_655 134.0(4) yes
Al2 K7 F25 11_664 . 11_664 30.3(3) yes
Al2 K7 F32 11_664 . 13_665 100.5(5) yes
Al2 K7 F23 11_664 . 11_664 30.1(3) yes
Al2 K7 F36 11_664 . 13_665 148.8(5) yes
Al2 K7 F43 11_664 . 15_555 93.3(4) yes
Al2 K7 F45 11_664 . 15_555 116.3(5) yes
Al3 K7 Al4 13_665 . 15_555 112.0(4) yes
Al3 K7 F14 13_665 . 1_655 122.1(5) yes
Al3 K7 F24 13_665 . 11_664 97.8(4) yes
Al3 K7 F31 13_665 . 13_665 31.5(3) yes
Al3 K7 F12 13_665 . 1_655 94.0(4) yes
Al3 K7 F25 13_665 . 11_664 99.9(4) yes
Al3 K7 F32 13_665 . 13_665 31.1(3) yes
Al3 K7 F23 13_665 . 11_664 146.2(5) yes
Al3 K7 F36 13_665 . 13_665 32.7(3) yes
Al3 K7 F43 13_665 . 15_555 100.6(4) yes
Al3 K7 F45 13_665 . 15_555 122.3(5) yes
Al4 K7 F14 15_555 . 1_655 111.2(5) yes
Al4 K7 F24 15_555 . 11_664 139.3(4) yes
Al4 K7 F31 15_555 . 13_665 93.5(4) yes
Al4 K7 F12 15_555 . 1_655 89.7(4) yes
Al4 K7 F25 15_555 . 11_664 93.2(4) yes
Al4 K7 F32 15_555 . 13_665 142.5(5) yes
Al4 K7 F23 15_555 . 11_664 88.6(4) yes
Al4 K7 F36 15_555 . 13_665 91.2(4) yes
Al4 K7 F43 15_555 . 15_555 27.0(4) yes
Al4 K7 F45 15_555 . 15_555 27.4(4) yes
F14 K7 F24 1_655 . 11_664 71.3(4) yes
F14 K7 F31 1_655 . 13_665 152.1(5) yes
F14 K7 F12 1_655 . 1_655 50.0(3) yes
F14 K7 F25 1_655 . 11_664 114.2(5) yes
F14 K7 F32 1_655 . 13_665 95.4(5) yes
F14 K7 F23 1_655 . 11_664 69.3(4) yes
F14 K7 F36 1_655 . 13_665 112.3(5) yes
F14 K7 F43 1_655 . 15_555 133.7(5) yes
F14 K7 F45 1_655 . 15_555 85.6(4) yes
F24 K7 F31 11_664 . 13_665 98.8(4) yes
F24 K7 F12 11_664 . 1_655 116.0(4) yes
F24 K7 F25 11_664 . 11_664 53.5(3) yes
F24 K7 F32 11_664 . 13_665 73.3(4) yes
F24 K7 F23 11_664 . 11_664 53.1(3) yes
F24 K7 F36 11_664 . 13_665 126.6(5) yes
F24 K7 F43 11_664 . 15_555 123.4(5) yes
F24 K7 F45 11_664 . 15_555 139.9(5) yes
F31 K7 F12 13_665 . 1_655 120.4(4) yes
F31 K7 F25 13_665 . 11_664 75.6(4) yes
F31 K7 F32 13_665 . 13_665 56.7(3) yes
F31 K7 F23 13_665 . 11_664 126.2(5) yes
F31 K7 F36 13_665 . 13_665 52.1(3) yes
F31 K7 F43 13_665 . 15_555 73.8(4) yes
F31 K7 F45 13_665 . 15_555 115.3(5) yes
F12 K7 F25 1_655 . 11_664 163.5(5) yes
F12 K7 F32 1_655 . 13_665 87.8(4) yes
F12 K7 F23 1_655 . 11_664 113.3(4) yes
F12 K7 F36 1_655 . 13_665 68.3(3) yes
F12 K7 F43 1_655 . 15_555 115.5(5) yes
F12 K7 F45 1_655 . 15_555 64.8(3) yes
F25 K7 F32 11_664 . 13_665 99.6(5) yes
F25 K7 F23 11_664 . 11_664 50.6(3) yes
F25 K7 F36 11_664 . 13_665 127.7(5) yes
F25 K7 F43 11_664 . 15_555 70.7(4) yes
F25 K7 F45 11_664 . 15_555 113.7(5) yes
F32 K7 F23 13_665 . 11_664 126.4(5) yes
F32 K7 F36 13_665 . 13_665 53.3(3) yes
F32 K7 F43 13_665 . 15_555 130.2(5) yes
F32 K7 F45 13_665 . 15_555 143.0(5) yes
F23 K7 F36 11_664 . 13_665 178.3(5) yes
F23 K7 F43 11_664 . 15_555 85.8(4) yes
F23 K7 F45 11_664 . 15_555 88.5(4) yes
F36 K7 F43 13_665 . 15_555 93.3(4) yes
F36 K7 F45 13_665 . 15_555 92.1(4) yes
F43 K7 F45 15_555 . 15_555 54.4(4) yes
K1 K14 K3 1_655 . 2_644 152.3(4) yes
K1 K14 K4 1_655 . 3_655 121.5(4) yes
K1 K14 K5 1_655 . 3_655 71.0(3) yes
K1 K14 K7 1_655 . 3_755 72.6(3) yes
K1 K14 K9 1_655 . 11_664 101.3(3) yes
K1 K14 Al1 1_655 . 3_655 61.3(3) yes
K1 K14 Al4 1_655 . 4_555 138.6(4) yes
K1 K14 F14 1_655 . 3_655 45.4(3) yes
K1 K14 F24 1_655 . 9_544 51.1(3) yes
K1 K14 F22 1_655 . 11_664 47.4(3) yes
K1 K14 F32 1_655 . 15_545 118.9(4) yes
K1 K14 F16 1_655 . 3_655 79.5(4) yes
K1 K14 F41 1_655 . 4_555 159.0(4) yes
K1 K14 F42 1_655 . 4_555 115.6(4) yes
K1 K14 F53 1_655 . 11_664 110.7(4) yes
K3 K14 K4 2_644 . 3_655 75.5(3) yes
K3 K14 K5 2_644 . 3_655 133.7(4) yes
K3 K14 K7 2_644 . 3_755 97.2(3) yes
K3 K14 K9 2_644 . 11_664 77.2(3) yes
K3 K14 Al1 2_644 . 3_655 136.8(4) yes
K3 K14 Al4 2_644 . 4_555 66.2(4) yes
K3 K14 F14 2_644 . 3_655 137.2(4) yes
K3 K14 F24 2_644 . 9_544 102.2(4) yes
K3 K14 F22 2_644 . 11_664 127.4(4) yes
K3 K14 F32 2_644 . 15_545 50.7(3) yes
K3 K14 F16 2_644 . 3_655 125.2(4) yes
K3 K14 F41 2_644 . 4_555 48.6(3) yes
K3 K14 F42 2_644 . 4_555 83.8(3) yes
K3 K14 F53 2_644 . 11_664 46.9(3) yes
K4 K14 K5 3_655 . 3_655 92.7(3) yes
K4 K14 K7 3_655 . 3_755 69.0(3) yes
K4 K14 K9 3_655 . 11_664 130.2(4) yes
K4 K14 Al1 3_655 . 3_655 62.1(3) yes
K4 K14 Al4 3_655 . 4_555 66.6(4) yes
K4 K14 F14 3_655 . 3_655 77.0(3) yes
K4 K14 F24 3_655 . 9_544 119.7(4) yes
K4 K14 F22 3_655 . 11_664 151.2(5) yes
K4 K14 F32 3_655 . 15_545 53.6(3) yes
K4 K14 F16 3_655 . 3_655 52.6(3) yes
K4 K14 F41 3_655 . 4_555 47.0(3) yes
K4 K14 F42 3_655 . 4_555 89.9(4) yes
K4 K14 F53 3_655 . 11_664 122.2(4) yes
K5 K14 K7 3_655 . 3_755 120.4(4) yes
K5 K14 K9 3_655 . 11_664 77.5(3) yes
K5 K14 Al1 3_655 . 3_655 59.9(3) yes
K5 K14 Al4 3_655 . 4_555 68.0(4) yes
K5 K14 F14 3_655 . 3_655 79.4(3) yes
K5 K14 F24 3_655 . 9_544 121.8(4) yes
K5 K14 F22 3_655 . 11_664 59.1(3) yes
K5 K14 F32 3_655 . 15_545 145.8(5) yes
K5 K14 F16 3_655 . 3_655 47.2(3) yes
K5 K14 F41 3_655 . 4_555 90.7(4) yes
K5 K14 F42 3_655 . 4_555 51.1(3) yes
K5 K14 F53 3_655 . 11_664 128.1(4) yes
K7 K14 K9 3_755 . 11_664 155.6(4) yes
K7 K14 Al1 3_755 . 3_655 61.5(3) yes
K7 K14 Al4 3_755 . 4_555 135.2(4) yes
K7 K14 F14 3_755 . 3_655 41.9(3) yes
K7 K14 F24 3_755 . 9_544 51.2(3) yes
K7 K14 F22 3_755 . 11_664 117.9(4) yes
K7 K14 F32 3_755 . 15_545 47.7(3) yes
K7 K14 F16 3_755 . 3_655 81.1(3) yes
K7 K14 F41 3_755 . 4_555 110.3(4) yes
K7 K14 F42 3_755 . 4_555 157.7(4) yes
K7 K14 F53 3_755 . 11_664 108.2(4) yes
K9 K14 Al1 11_664 . 3_655 137.0(4) yes
K9 K14 Al4 11_664 . 4_555 64.5(4) yes
K9 K14 F14 11_664 . 3_655 144.7(4) yes
K9 K14 F24 11_664 . 9_544 106.3(4) yes
K9 K14 F22 11_664 . 11_664 54.3(3) yes
K9 K14 F32 11_664 . 15_545 126.6(4) yes
K9 K14 F16 11_664 . 3_655 121.7(4) yes
K9 K14 F41 11_664 . 4_555 84.1(3) yes
K9 K14 F42 11_664 . 4_555 46.3(3) yes
K9 K14 F53 11_664 . 11_664 50.8(3) yes
Al1 K14 Al4 3_655 . 4_555 101.4(4) yes
Al1 K14 F14 3_655 . 3_655 27.5(3) yes
Al1 K14 F24 3_655 . 9_544 92.4(4) yes
Al1 K14 F22 3_655 . 11_664 95.4(4) yes
Al1 K14 F32 3_655 . 15_545 94.6(4) yes
Al1 K14 F16 3_655 . 3_655 24.4(3) yes
Al1 K14 F41 3_655 . 4_555 101.0(4) yes
Al1 K14 F42 3_655 . 4_555 102.9(4) yes
Al1 K14 F53 3_655 . 11_664 167.9(4) yes
Al4 K14 F14 4_555 . 3_655 128.7(5) yes
Al4 K14 F24 4_555 . 9_544 166.0(5) yes
Al4 K14 F22 4_555 . 11_664 104.0(4) yes
Al4 K14 F32 4_555 . 15_545 98.6(4) yes
Al4 K14 F16 4_555 . 3_655 77.1(4) yes
Al4 K14 F41 4_555 . 4_555 27.8(3) yes
Al4 K14 F42 4_555 . 4_555 26.8(3) yes
Al4 K14 F53 4_555 . 11_664 90.5(5) yes
F14 K14 F24 3_655 . 9_544 65.0(3) yes
F14 K14 F22 3_655 . 11_664 90.8(4) yes
F14 K14 F32 3_655 . 15_545 86.6(4) yes
F14 K14 F16 3_655 . 3_655 51.9(3) yes
F14 K14 F41 3_655 . 4_555 122.7(4) yes
F14 K14 F42 3_655 . 4_555 128.3(4) yes
F14 K14 F53 3_655 . 11_664 140.4(4) yes
F24 K14 F22 9_544 . 11_664 76.3(4) yes
F24 K14 F32 9_544 . 15_545 78.2(4) yes
F24 K14 F16 9_544 . 3_655 116.8(4) yes
F24 K14 F41 9_544 . 4_555 147.0(5) yes
F24 K14 F42 9_544 . 4_555 150.5(5) yes
F24 K14 F53 9_544 . 11_664 75.6(4) yes
F22 K14 F32 11_664 . 15_545 152.9(5) yes
F22 K14 F16 11_664 . 3_655 99.4(4) yes
F22 K14 F41 11_664 . 4_555 131.2(5) yes
F22 K14 F42 11_664 . 4_555 77.3(4) yes
F22 K14 F53 11_664 . 11_664 83.7(4) yes
F32 K14 F16 15_545 . 3_655 100.1(4) yes
F32 K14 F41 15_545 . 4_555 70.9(4) yes
F32 K14 F42 15_545 . 4_555 124.6(5) yes
F32 K14 F53 15_545 . 11_664 81.3(4) yes
F16 K14 F41 3_655 . 4_555 80.4(4) yes
F16 K14 F42 3_655 . 4_555 80.3(4) yes
F16 K14 F53 3_655 . 11_664 167.6(5) yes
F41 K14 F42 4_555 . 4_555 54.4(3) yes
F41 K14 F53 4_555 . 11_664 88.5(4) yes
F42 K14 F53 4_555 . 11_664 88.8(4) yes
K1 K15 K2 1_655 . . 127.7(3) yes
K1 K15 K3 1_655 . 3_655 106.8(3) yes
K1 K15 K5 1_655 . 3_655 68.3(2) yes
K1 K15 K6 1_655 . 1_655 79.8(3) yes
K1 K15 K7 1_655 . . 74.2(3) yes
K1 K15 K10 1_655 . 10_555 166.1(3) yes
K1 K15 K12 1_655 . 10_555 103.4(3) yes
K1 K15 Al1 1_655 . 1_655 61.4(3) yes
K1 K15 Al4 1_655 . 15_555 135.5(4) yes
K1 K15 F14 1_655 . 1_655 44.7(2) yes
K1 K15 F15 1_655 . 3_655 54.9(3) yes
K1 K15 F33 1_655 . 16_645 129.5(4) yes
K1 K15 F13 1_655 . 1_655 82.3(3) yes
K1 K15 F23 1_655 . 11_664 54.6(4) yes
K1 K15 F44 1_655 . 15_555 139.7(4) yes
K1 K15 F45 1_655 . 15_555 122.2(4) yes
K1 K15 F52 1_655 . 12_454 116.3(3) yes
K2 K15 K3 . . 3_655 96.8(3) yes
K2 K15 K5 . . 3_655 160.5(4) yes
K2 K15 K6 . . 1_655 69.6(3) yes
K2 K15 K7 . . . 89.5(3) yes
K2 K15 K10 . . 10_555 63.9(3) yes
K2 K15 K12 . . 10_555 118.3(3) yes
K2 K15 Al1 . . 1_655 66.6(3) yes
K2 K15 Al4 . . 15_555 60.4(4) yes
K2 K15 F14 . . 1_655 88.8(3) yes
K2 K15 F15 . . 3_655 127.7(4) yes
K2 K15 F33 . . 16_645 51.9(3) yes
K2 K15 F13 . . 1_655 46.8(3) yes
K2 K15 F23 . . 11_664 147.8(4) yes
K2 K15 F44 . . 15_555 79.5(3) yes
K2 K15 F45 . . 15_555 46.0(3) yes
K2 K15 F52 . . 12_454 113.9(4) yes
K3 K15 K5 3_655 . 3_655 65.6(3) yes
K3 K15 K6 3_655 . 1_655 64.1(2) yes
K3 K15 K7 3_655 . . 170.7(4) yes
K3 K15 K10 3_655 . 10_555 61.5(3) yes
K3 K15 K12 3_655 . 10_555 98.9(3) yes
K3 K15 Al1 3_655 . 1_655 123.7(4) yes
K3 K15 Al4 3_655 . 15_555 115.9(4) yes
K3 K15 F14 3_655 . 1_655 140.8(4) yes
K3 K15 F15 3_655 . 3_655 51.8(3) yes
K3 K15 F33 3_655 . 16_645 45.0(3) yes
K3 K15 F13 3_655 . 1_655 102.7(4) yes
K3 K15 F23 3_655 . 11_664 113.6(4) yes
K3 K15 F44 3_655 . 15_555 96.9(3) yes
K3 K15 F45 3_655 . 15_555 130.0(4) yes
K3 K15 F52 3_655 . 12_454 46.6(3) yes
K5 K15 K6 3_655 . 1_655 107.0(3) yes
K5 K15 K7 3_655 . . 107.1(4) yes
K5 K15 K10 3_655 . 10_555 98.8(3) yes
K5 K15 K12 3_655 . 10_555 60.0(3) yes
K5 K15 Al1 3_655 . 1_655 129.4(4) yes
K5 K15 Al4 3_655 . 15_555 118.3(4) yes
K5 K15 F14 3_655 . 1_655 110.0(4) yes
K5 K15 F15 3_655 . 3_655 48.3(3) yes
K5 K15 F33 3_655 . 16_645 110.4(4) yes
K5 K15 F13 3_655 . 1_655 141.8(4) yes
K5 K15 F23 3_655 . 11_664 48.1(3) yes
K5 K15 F44 3_655 . 15_555 93.9(3) yes
K5 K15 F45 3_655 . 15_555 140.0(4) yes
K5 K15 F52 3_655 . 12_454 48.2(3) yes
K6 K15 K7 1_655 . . 124.8(3) yes
K6 K15 K10 1_655 . 10_555 99.9(3) yes
K6 K15 K12 1_655 . 10_555 162.7(3) yes
K6 K15 Al1 1_655 . 1_655 59.7(3) yes
K6 K15 Al4 1_655 . 15_555 129.7(4) yes
K6 K15 F14 1_655 . 1_655 82.1(3) yes
K6 K15 F15 1_655 . 3_655 59.4(3) yes
K6 K15 F33 1_655 . 16_645 51.4(3) yes
K6 K15 F13 1_655 . 1_655 41.7(2) yes
K6 K15 F23 1_655 . 11_664 132.7(4) yes
K6 K15 F44 1_655 . 15_555 140.4(4) yes
K6 K15 F45 1_655 . 15_555 112.8(4) yes
K6 K15 F52 1_655 . 12_454 110.7(3) yes
K7 K15 K10 . . 10_555 116.1(3) yes
K7 K15 K12 . . 10_555 72.0(3) yes
K7 K15 Al1 . . 1_655 65.1(3) yes
K7 K15 Al4 . . 15_555 61.7(4) yes
K7 K15 F14 . . 1_655 45.8(3) yes
K7 K15 F15 . . 3_655 128.2(4) yes
K7 K15 F33 . . 16_645 141.2(4) yes
K7 K15 F13 . . 1_655 86.6(3) yes
K7 K15 F23 . . 11_664 59.0(4) yes
K7 K15 F44 . . 15_555 77.5(3) yes
K7 K15 F45 . . 15_555 51.8(3) yes
K7 K15 F52 . . 12_454 124.4(4) yes
K10 K15 K12 10_555 . 10_555 72.8(3) yes
K10 K15 Al1 10_555 . 1_655 130.5(4) yes
K10 K15 Al4 10_555 . 15_555 54.6(3) yes
K10 K15 F14 10_555 . 1_655 149.2(4) yes
K10 K15 F15 10_555 . 3_655 112.8(4) yes
K10 K15 F33 10_555 . 16_645 48.5(3) yes
K10 K15 F13 10_555 . 1_655 106.9(4) yes
K10 K15 F23 10_555 . 11_664 121.0(4) yes
K10 K15 F44 10_555 . 15_555 42.8(3) yes
K10 K15 F45 10_555 . 15_555 70.9(3) yes
K10 K15 F52 10_555 . 12_454 50.6(3) yes
K12 K15 Al1 10_555 . 1_655 136.9(4) yes
K12 K15 Al4 10_555 . 15_555 59.1(3) yes
K12 K15 F14 10_555 . 1_655 112.4(4) yes
K12 K15 F15 10_555 . 3_655 108.2(4) yes
K12 K15 F33 10_555 . 16_645 119.5(4) yes
K12 K15 F13 10_555 . 1_655 155.0(4) yes
K12 K15 F23 10_555 . 11_664 48.9(3) yes
K12 K15 F44 10_555 . 15_555 39.7(2) yes
K12 K15 F45 10_555 . 15_555 80.2(3) yes
K12 K15 F52 10_555 . 12_454 52.4(3) yes
Al1 K15 Al4 1_655 . 15_555 101.8(3) yes
Al1 K15 F14 1_655 . 1_655 27.7(3) yes
Al1 K15 F15 1_655 . 3_655 95.2(4) yes
Al1 K15 F33 1_655 . 16_645 97.4(4) yes
Al1 K15 F13 1_655 . 1_655 27.3(3) yes
Al1 K15 F23 1_655 . 11_664 102.1(4) yes
Al1 K15 F44 1_655 . 15_555 128.4(4) yes
Al1 K15 F45 1_655 . 15_555 77.0(3) yes
Al1 K15 F52 1_655 . 12_454 170.0(4) yes
Al4 K15 F14 15_555 . 1_655 100.7(4) yes
Al4 K15 F15 15_555 . 3_655 163.0(4) yes
Al4 K15 F33 15_555 . 16_645 91.3(5) yes
Al4 K15 F13 15_555 . 1_655 99.6(4) yes
Al4 K15 F23 15_555 . 11_664 95.2(5) yes
Al4 K15 F44 15_555 . 15_555 26.8(3) yes
Al4 K15 F45 15_555 . 15_555 25.0(3) yes
Al4 K15 F52 15_555 . 12_454 86.4(3) yes
F14 K15 F15 1_655 . 3_655 94.7(4) yes
F14 K15 F33 1_655 . 16_645 125.1(4) yes
F14 K15 F13 1_655 . 1_655 55.0(3) yes
F14 K15 F23 1_655 . 11_664 74.6(4) yes
F14 K15 F44 1_655 . 15_555 122.2(4) yes
F14 K15 F45 1_655 . 15_555 80.0(3) yes
F14 K15 F52 1_655 . 12_454 156.5(5) yes
F15 K15 F33 3_655 . 16_645 85.7(4) yes
F15 K15 F13 3_655 . 1_655 95.1(4) yes
F15 K15 F23 3_655 . 11_664 81.9(4) yes
F15 K15 F44 3_655 . 15_555 136.3(4) yes
F15 K15 F45 3_655 . 15_555 171.4(5) yes
F15 K15 F52 3_655 . 12_454 76.6(3) yes
F33 K15 F13 16_645 . 1_655 70.2(4) yes
F33 K15 F23 16_645 . 11_664 157.7(5) yes
F33 K15 F44 16_645 . 15_555 90.2(4) yes
F33 K15 F45 16_645 . 15_555 91.8(4) yes
F33 K15 F52 16_645 . 12_454 76.6(4) yes
F13 K15 F23 1_655 . 11_664 129.2(5) yes
F13 K15 F44 1_655 . 15_555 124.1(4) yes
F13 K15 F45 1_655 . 15_555 76.3(3) yes
F13 K15 F52 1_655 . 12_454 146.3(5) yes
F23 K15 F44 11_664 . 15_555 86.2(4) yes
F23 K15 F45 11_664 . 15_555 103.1(5) yes
F23 K15 F52 11_664 . 12_454 82.5(4) yes
F44 K15 F45 15_555 . 15_555 51.7(3) yes
F44 K15 F52 15_555 . 12_454 60.2(3) yes
F45 K15 F52 15_555 . 12_454 110.8(4) yes
K4 K8 K4 5_566 . 10_555 90 yes
K4 K8 K4 5_566 . 7_546 179.7(2) yes
K4 K8 K4 5_566 . 4_455 90 yes
K4 K8 K6 5_566 . . 90.16(16) yes
K4 K8 K6 5_566 . 14_456 89.84(16) yes
K4 K8 Al3 5_566 . 9_445 53.7(3) yes
K4 K8 Al3 5_566 . 6_455 123.7(3) yes
K4 K8 Al3 5_566 . 11_565 126.0(3) yes
K4 K8 Al3 5_566 . 16_545 56.5(3) yes
K4 K8 F34 5_566 . 9_445 47.3(2) yes
K4 K8 F34 5_566 . 6_455 94.3(2) yes
K4 K8 F34 5_566 . 11_565 132.4(2) yes
K4 K8 F34 5_566 . 16_545 85.9(2) yes
K4 K8 F35 5_566 . 9_445 84.2(2) yes
K4 K8 F35 5_566 . 6_455 136.7(2) yes
K4 K8 F35 5_566 . 11_565 95.6(2) yes
K4 K8 F35 5_566 . 16_545 43.6(2) yes
K4 K8 F36 5_566 . 9_445 44.9(2) yes
K4 K8 F36 5_566 . 6_455 134.3(2) yes
K4 K8 F36 5_566 . 11_565 135.1(2) yes
K4 K8 F36 5_566 . 16_545 45.7(2) yes
K4 K8 K4 10_555 . 5_566 90 yes
K4 K8 K4 10_555 . 7_546 90 yes
K4 K8 K4 10_555 . 4_455 179.7(2) yes
K4 K8 K6 10_555 . . 89.84(16) yes
K4 K8 K6 10_555 . 14_456 90.16(16) yes
K4 K8 Al3 10_555 . 9_445 56.5(3) yes
K4 K8 Al3 10_555 . 6_455 53.7(3) yes
K4 K8 Al3 10_555 . 11_565 123.7(3) yes
K4 K8 Al3 10_555 . 16_545 126.0(3) yes
K4 K8 F34 10_555 . 9_445 85.9(2) yes
K4 K8 F34 10_555 . 6_455 47.3(2) yes
K4 K8 F34 10_555 . 11_565 94.3(2) yes
K4 K8 F34 10_555 . 16_545 132.4(2) yes
K4 K8 F35 10_555 . 9_445 43.6(2) yes
K4 K8 F35 10_555 . 6_455 84.2(2) yes
K4 K8 F35 10_555 . 11_565 136.7(2) yes
K4 K8 F35 10_555 . 16_545 95.6(2) yes
K4 K8 F36 10_555 . 9_445 45.7(2) yes
K4 K8 F36 10_555 . 6_455 44.9(2) yes
K4 K8 F36 10_555 . 11_565 134.3(2) yes
K4 K8 F36 10_555 . 16_545 135.1(2) yes
K4 K8 K4 7_546 . 5_566 179.7(2) yes
K4 K8 K4 7_546 . 10_555 90 yes
K4 K8 K4 7_546 . 4_455 90 yes
K4 K8 K6 7_546 . . 90.16(16) yes
K4 K8 K6 7_546 . 14_456 89.84(16) yes
K4 K8 Al3 7_546 . 9_445 126.0(3) yes
K4 K8 Al3 7_546 . 6_455 56.5(3) yes
K4 K8 Al3 7_546 . 11_565 53.7(3) yes
K4 K8 Al3 7_546 . 16_545 123.7(3) yes
K4 K8 F34 7_546 . 9_445 132.4(2) yes
K4 K8 F34 7_546 . 6_455 85.9(2) yes
K4 K8 F34 7_546 . 11_565 47.3(2) yes
K4 K8 F34 7_546 . 16_545 94.3(2) yes
K4 K8 F35 7_546 . 9_445 95.6(2) yes
K4 K8 F35 7_546 . 6_455 43.6(2) yes
K4 K8 F35 7_546 . 11_565 84.2(2) yes
K4 K8 F35 7_546 . 16_545 136.7(2) yes
K4 K8 F36 7_546 . 9_445 135.1(2) yes
K4 K8 F36 7_546 . 6_455 45.7(2) yes
K4 K8 F36 7_546 . 11_565 44.9(2) yes
K4 K8 F36 7_546 . 16_545 134.3(2) yes
K4 K8 K4 4_455 . 5_566 90 yes
K4 K8 K4 4_455 . 10_555 179.7(2) yes
K4 K8 K4 4_455 . 7_546 90 yes
K4 K8 K6 4_455 . . 89.84(16) yes
K4 K8 K6 4_455 . 14_456 90.16(16) yes
K4 K8 Al3 4_455 . 9_445 123.7(3) yes
K4 K8 Al3 4_455 . 6_455 126.0(3) yes
K4 K8 Al3 4_455 . 11_565 56.5(3) yes
K4 K8 Al3 4_455 . 16_545 53.7(3) yes
K4 K8 F34 4_455 . 9_445 94.3(2) yes
K4 K8 F34 4_455 . 6_455 132.4(2) yes
K4 K8 F34 4_455 . 11_565 85.9(2) yes
K4 K8 F34 4_455 . 16_545 47.3(2) yes
K4 K8 F35 4_455 . 9_445 136.7(2) yes
K4 K8 F35 4_455 . 6_455 95.6(2) yes
K4 K8 F35 4_455 . 11_565 43.6(2) yes
K4 K8 F35 4_455 . 16_545 84.2(2) yes
K4 K8 F36 4_455 . 9_445 134.3(2) yes
K4 K8 F36 4_455 . 6_455 135.1(2) yes
K4 K8 F36 4_455 . 11_565 45.7(2) yes
K4 K8 F36 4_455 . 16_545 44.9(2) yes
K6 K8 K6 . . 14_456 180 yes
K6 K8 Al3 . . 9_445 126.0(2) yes
K6 K8 Al3 . . 6_455 54.0(2) yes
K6 K8 Al3 . . 11_565 126.0(2) yes
K6 K8 Al3 . . 16_545 54.0(2) yes
K6 K8 F34 . . 9_445 137.18(18) yes
K6 K8 F34 . . 6_455 42.82(18) yes
K6 K8 F34 . . 11_565 137.18(18) yes
K6 K8 F34 . . 16_545 42.82(18) yes
K6 K8 F35 . . 9_445 132.86(18) yes
K6 K8 F35 . . 6_455 47.14(18) yes
K6 K8 F35 . . 11_565 132.86(18) yes
K6 K8 F35 . . 16_545 47.14(18) yes
K6 K8 F36 . . 9_445 95.85(19) yes
K6 K8 F36 . . 6_455 84.15(19) yes
K6 K8 F36 . . 11_565 95.85(19) yes
K6 K8 F36 . . 16_545 84.15(19) yes
K6 K8 K6 14_456 . . 180 yes
K6 K8 Al3 14_456 . 9_445 54.0(2) yes
K6 K8 Al3 14_456 . 6_455 126.0(2) yes
K6 K8 Al3 14_456 . 11_565 54.0(2) yes
K6 K8 Al3 14_456 . 16_545 126.0(2) yes
K6 K8 F34 14_456 . 9_445 42.82(18) yes
K6 K8 F34 14_456 . 6_455 137.18(18) yes
K6 K8 F34 14_456 . 11_565 42.82(18) yes
K6 K8 F34 14_456 . 16_545 137.18(18) yes
K6 K8 F35 14_456 . 9_445 47.14(18) yes
K6 K8 F35 14_456 . 6_455 132.86(18) yes
K6 K8 F35 14_456 . 11_565 47.14(18) yes
K6 K8 F35 14_456 . 16_545 132.86(18) yes
K6 K8 F36 14_456 . 9_445 84.15(19) yes
K6 K8 F36 14_456 . 6_455 95.85(19) yes
K6 K8 F36 14_456 . 11_565 84.15(19) yes
K6 K8 F36 14_456 . 16_545 95.85(19) yes
Al3 K8 Al3 9_445 . 6_455 110.2(3) yes
Al3 K8 Al3 9_445 . 11_565 108.0(3) yes
Al3 K8 Al3 9_445 . 16_545 110.2(3) yes
Al3 K8 F34 9_445 . 9_445 29.5(3) yes
Al3 K8 F34 9_445 . 6_455 95.8(3) yes
Al3 K8 F34 9_445 . 11_565 90.4(3) yes
Al3 K8 F34 9_445 . 16_545 139.6(3) yes
Al3 K8 F35 9_445 . 9_445 30.6(3) yes
Al3 K8 F35 9_445 . 6_455 140.6(3) yes
Al3 K8 F35 9_445 . 11_565 93.5(3) yes
Al3 K8 F35 9_445 . 16_545 91.5(3) yes
Al3 K8 F36 9_445 . 9_445 30.2(3) yes
Al3 K8 F36 9_445 . 6_455 94.6(3) yes
Al3 K8 F36 9_445 . 11_565 138.1(3) yes
Al3 K8 F36 9_445 . 16_545 92.3(3) yes
Al3 K8 Al3 6_455 . 9_445 110.2(3) yes
Al3 K8 Al3 6_455 . 11_565 110.2(3) yes
Al3 K8 Al3 6_455 . 16_545 108.0(3) yes
Al3 K8 F34 6_455 . 9_445 139.6(3) yes
Al3 K8 F34 6_455 . 6_455 29.5(3) yes
Al3 K8 F34 6_455 . 11_565 95.8(3) yes
Al3 K8 F34 6_455 . 16_545 90.4(3) yes
Al3 K8 F35 6_455 . 9_445 91.5(3) yes
Al3 K8 F35 6_455 . 6_455 30.6(3) yes
Al3 K8 F35 6_455 . 11_565 140.6(3) yes
Al3 K8 F35 6_455 . 16_545 93.5(3) yes
Al3 K8 F36 6_455 . 9_445 92.3(3) yes
Al3 K8 F36 6_455 . 6_455 30.2(3) yes
Al3 K8 F36 6_455 . 11_565 94.6(3) yes
Al3 K8 F36 6_455 . 16_545 138.1(3) yes
Al3 K8 Al3 11_565 . 9_445 108.0(3) yes
Al3 K8 Al3 11_565 . 6_455 110.2(3) yes
Al3 K8 Al3 11_565 . 16_545 110.2(3) yes
Al3 K8 F34 11_565 . 9_445 90.4(3) yes
Al3 K8 F34 11_565 . 6_455 139.6(3) yes
Al3 K8 F34 11_565 . 11_565 29.5(3) yes
Al3 K8 F34 11_565 . 16_545 95.8(3) yes
Al3 K8 F35 11_565 . 9_445 93.5(3) yes
Al3 K8 F35 11_565 . 6_455 91.5(3) yes
Al3 K8 F35 11_565 . 11_565 30.6(3) yes
Al3 K8 F35 11_565 . 16_545 140.6(3) yes
Al3 K8 F36 11_565 . 9_445 138.1(3) yes
Al3 K8 F36 11_565 . 6_455 92.3(3) yes
Al3 K8 F36 11_565 . 11_565 30.2(3) yes
Al3 K8 F36 11_565 . 16_545 94.6(3) yes
Al3 K8 Al3 16_545 . 9_445 110.2(3) yes
Al3 K8 Al3 16_545 . 6_455 108.0(3) yes
Al3 K8 Al3 16_545 . 11_565 110.2(3) yes
Al3 K8 F34 16_545 . 9_445 95.8(3) yes
Al3 K8 F34 16_545 . 6_455 90.4(3) yes
Al3 K8 F34 16_545 . 11_565 139.6(3) yes
Al3 K8 F34 16_545 . 16_545 29.5(3) yes
Al3 K8 F35 16_545 . 9_445 140.6(3) yes
Al3 K8 F35 16_545 . 6_455 93.5(3) yes
Al3 K8 F35 16_545 . 11_565 91.5(3) yes
Al3 K8 F35 16_545 . 16_545 30.6(3) yes
Al3 K8 F36 16_545 . 9_445 94.6(3) yes
Al3 K8 F36 16_545 . 6_455 138.1(3) yes
Al3 K8 F36 16_545 . 11_565 92.3(3) yes
Al3 K8 F36 16_545 . 16_545 30.2(3) yes
F34 K8 F34 9_445 . 6_455 122.5(3) yes
F34 K8 F34 9_445 . 11_565 85.6(3) yes
F34 K8 F34 9_445 . 16_545 122.5(3) yes
F34 K8 F35 9_445 . 9_445 51.7(3) yes
F34 K8 F35 9_445 . 6_455 169.2(2) yes
F34 K8 F35 9_445 . 11_565 67.8(2) yes
F34 K8 F35 9_445 . 16_545 90.9(3) yes
F34 K8 F36 9_445 . 9_445 52.8(3) yes
F34 K8 F36 9_445 . 6_455 119.7(3) yes
F34 K8 F36 9_445 . 11_565 117.1(3) yes
F34 K8 F36 9_445 . 16_545 69.8(3) yes
F34 K8 F34 6_455 . 9_445 122.5(3) yes
F34 K8 F34 6_455 . 11_565 122.5(3) yes
F34 K8 F34 6_455 . 16_545 85.6(3) yes
F34 K8 F35 6_455 . 9_445 90.9(3) yes
F34 K8 F35 6_455 . 6_455 51.7(3) yes
F34 K8 F35 6_455 . 11_565 169.2(2) yes
F34 K8 F35 6_455 . 16_545 67.8(2) yes
F34 K8 F36 6_455 . 9_445 69.8(3) yes
F34 K8 F36 6_455 . 6_455 52.8(3) yes
F34 K8 F36 6_455 . 11_565 119.7(3) yes
F34 K8 F36 6_455 . 16_545 117.1(3) yes
F34 K8 F34 11_565 . 9_445 85.6(3) yes
F34 K8 F34 11_565 . 6_455 122.5(3) yes
F34 K8 F34 11_565 . 16_545 122.5(3) yes
F34 K8 F35 11_565 . 9_445 67.8(2) yes
F34 K8 F35 11_565 . 6_455 90.9(3) yes
F34 K8 F35 11_565 . 11_565 51.7(3) yes
F34 K8 F35 11_565 . 16_545 169.2(2) yes
F34 K8 F36 11_565 . 9_445 117.1(3) yes
F34 K8 F36 11_565 . 6_455 69.8(3) yes
F34 K8 F36 11_565 . 11_565 52.8(3) yes
F34 K8 F36 11_565 . 16_545 119.7(3) yes
F34 K8 F34 16_545 . 9_445 122.5(3) yes
F34 K8 F34 16_545 . 6_455 85.6(3) yes
F34 K8 F34 16_545 . 11_565 122.5(3) yes
F34 K8 F35 16_545 . 9_445 169.2(2) yes
F34 K8 F35 16_545 . 6_455 67.8(2) yes
F34 K8 F35 16_545 . 11_565 90.9(3) yes
F34 K8 F35 16_545 . 16_545 51.7(3) yes
F34 K8 F36 16_545 . 9_445 119.7(3) yes
F34 K8 F36 16_545 . 6_455 117.1(3) yes
F34 K8 F36 16_545 . 11_565 69.8(3) yes
F34 K8 F36 16_545 . 16_545 52.8(3) yes
F35 K8 F35 9_445 . 6_455 117.6(3) yes
F35 K8 F35 9_445 . 11_565 94.3(3) yes
F35 K8 F35 9_445 . 16_545 117.6(3) yes
F35 K8 F36 9_445 . 9_445 49.7(3) yes
F35 K8 F36 9_445 . 6_455 68.0(3) yes
F35 K8 F36 9_445 . 11_565 120.6(3) yes
F35 K8 F36 9_445 . 16_545 120.9(3) yes
F35 K8 F35 6_455 . 9_445 117.6(3) yes
F35 K8 F35 6_455 . 11_565 117.6(3) yes
F35 K8 F35 6_455 . 16_545 94.3(3) yes
F35 K8 F36 6_455 . 9_445 120.9(3) yes
F35 K8 F36 6_455 . 6_455 49.7(3) yes
F35 K8 F36 6_455 . 11_565 68.0(3) yes
F35 K8 F36 6_455 . 16_545 120.6(3) yes
F35 K8 F35 11_565 . 9_445 94.3(3) yes
F35 K8 F35 11_565 . 6_455 117.6(3) yes
F35 K8 F35 11_565 . 16_545 117.6(3) yes
F35 K8 F36 11_565 . 9_445 120.6(3) yes
F35 K8 F36 11_565 . 6_455 120.9(3) yes
F35 K8 F36 11_565 . 11_565 49.7(3) yes
F35 K8 F36 11_565 . 16_545 68.0(3) yes
F35 K8 F35 16_545 . 9_445 117.6(3) yes
F35 K8 F35 16_545 . 6_455 94.3(3) yes
F35 K8 F35 16_545 . 11_565 117.6(3) yes
F35 K8 F36 16_545 . 9_445 68.0(3) yes
F35 K8 F36 16_545 . 6_455 120.6(3) yes
F35 K8 F36 16_545 . 11_565 120.9(3) yes
F35 K8 F36 16_545 . 16_545 49.7(3) yes
F36 K8 F36 9_445 . 6_455 90.6(3) yes
F36 K8 F36 9_445 . 11_565 168.3(3) yes
F36 K8 F36 9_445 . 16_545 90.6(3) yes
F36 K8 F36 6_455 . 9_445 90.6(3) yes
F36 K8 F36 6_455 . 11_565 90.6(3) yes
F36 K8 F36 6_455 . 16_545 168.3(3) yes
F36 K8 F36 11_565 . 9_445 168.3(3) yes
F36 K8 F36 11_565 . 6_455 90.6(3) yes
F36 K8 F36 11_565 . 16_545 90.6(3) yes
F36 K8 F36 16_545 . 9_445 90.6(3) yes
F36 K8 F36 16_545 . 6_455 168.3(3) yes
F36 K8 F36 16_545 . 11_565 90.6(3) yes
K14 K9 K9 11_665 . 13_666 127.4(4) yes
K14 K9 K17 11_665 . 7_556 97.4(3) yes
K14 K9 K11 11_665 . 6_555 63.4(3) yes
K14 K9 K12 11_665 . 16_555 134.1(4) yes
K14 K9 K18 11_665 . 12_454 125.7(4) yes
K14 K9 K18 11_665 . 16_656 93.1(3) yes
K14 K9 Al2 11_665 . . 71.9(3) yes
K14 K9 Al2 11_665 . 13_666 160.5(4) yes
K14 K9 Al4 11_665 . 2_655 58.3(3) yes
K14 K9 Al5 11_665 . . 78.7(3) yes
K14 K9 F21 11_665 . . 82.7(3) yes
K14 K9 F21 11_665 . 13_666 170.3(5) yes
K14 K9 F22 11_665 . . 42.8(3) yes
K14 K9 F25 11_665 . 13_666 137.8(4) yes
K14 K9 F26 11_665 . . 95.7(4) yes
K14 K9 F26 11_665 . 13_666 133.8(4) yes
K14 K9 F42 11_665 . 2_655 48.2(3) yes
K14 K9 F46 11_665 . 2_655 77.6(3) yes
K14 K9 F51 11_665 . . 85.4(3) yes
K14 K9 F53 11_665 . . 47.0(3) yes
K14 K9 F55 11_665 . . 99.0(4) yes
K9 K9 K17 13_666 . 7_556 129.8(4) yes
K9 K9 K11 13_666 . 6_555 100.8(3) yes
K9 K9 K12 13_666 . 16_555 95.7(3) yes
K9 K9 K18 13_666 . 12_454 59.2(3) yes
K9 K9 K18 13_666 . 16_656 57.9(3) yes
K9 K9 Al2 13_666 . . 59.0(3) yes
K9 K9 Al2 13_666 . 13_666 55.9(3) yes
K9 K9 Al4 13_666 . 2_655 116.6(4) yes
K9 K9 Al5 13_666 . . 138.4(4) yes
K9 K9 F21 13_666 . . 45.4(3) yes
K9 K9 F21 13_666 . 13_666 51.1(3) yes
K9 K9 F22 13_666 . . 89.1(4) yes
K9 K9 F25 13_666 . 13_666 85.4(3) yes
K9 K9 F26 13_666 . . 49.9(3) yes
K9 K9 F26 13_666 . 13_666 47.1(3) yes
K9 K9 F42 13_666 . 2_655 105.6(4) yes
K9 K9 F46 13_666 . 2_655 122.6(4) yes
K9 K9 F51 13_666 . . 146.6(4) yes
K9 K9 F53 13_666 . . 153.2(4) yes
K9 K9 F55 13_666 . . 109.5(4) yes
K17 K9 K11 7_556 . 6_555 121.1(3) yes
K17 K9 K12 7_556 . 16_555 55.6(3) yes
K17 K9 K18 7_556 . 12_454 115.2(4) yes
K17 K9 K18 7_556 . 16_656 104.1(3) yes
K17 K9 Al2 7_556 . . 168.9(5) yes
K17 K9 Al2 7_556 . 13_666 74.3(3) yes
K17 K9 Al4 7_556 . 2_655 65.2(4) yes
K17 K9 Al5 7_556 . . 62.9(3) yes
K17 K9 F21 7_556 . . 147.2(4) yes
K17 K9 F21 7_556 . 13_666 88.5(4) yes
K17 K9 F22 7_556 . . 139.7(4) yes
K17 K9 F25 7_556 . 13_666 44.5(3) yes
K17 K9 F26 7_556 . . 157.7(5) yes
K17 K9 F26 7_556 . 13_666 86.9(3) yes
K17 K9 F42 7_556 . 2_655 86.7(4) yes
K17 K9 F46 7_556 . 2_655 39.1(3) yes
K17 K9 F51 7_556 . . 33.7(2) yes
K17 K9 F53 7_556 . . 73.3(3) yes
K17 K9 F55 7_556 . . 80.2(4) yes
K11 K9 K12 6_555 . 16_555 97.1(4) yes
K11 K9 K18 6_555 . 12_454 62.7(3) yes
K11 K9 K18 6_555 . 16_656 130.3(4) yes
K11 K9 Al2 6_555 . . 57.4(3) yes
K11 K9 Al2 6_555 . 13_666 136.0(4) yes
K11 K9 Al4 6_555 . 2_655 121.6(4) yes
K11 K9 Al5 6_555 . . 58.9(3) yes
K11 K9 F21 6_555 . . 88.4(4) yes
K11 K9 F21 6_555 . 13_666 106.9(4) yes
K11 K9 F22 6_555 . . 45.3(3) yes
K11 K9 F25 6_555 . 13_666 144.2(5) yes
K11 K9 F26 6_555 . . 51.0(3) yes
K11 K9 F26 6_555 . 13_666 147.7(4) yes
K11 K9 F42 6_555 . 2_655 109.1(4) yes
K11 K9 F46 6_555 . 2_655 134.1(4) yes
K11 K9 F51 6_555 . . 87.6(3) yes
K11 K9 F53 6_555 . . 52.4(3) yes
K11 K9 F55 6_555 . . 52.6(4) yes
K12 K9 K18 16_555 . 12_454 59.8(3) yes
K12 K9 K18 16_555 . 16_656 126.9(4) yes
K12 K9 Al2 16_555 . . 134.3(4) yes
K12 K9 Al2 16_555 . 13_666 55.3(3) yes
K12 K9 Al4 16_555 . 2_655 120.1(4) yes
K12 K9 Al5 16_555 . . 56.5(3) yes
K12 K9 F21 16_555 . . 141.0(4) yes
K12 K9 F21 16_555 . 13_666 44.8(3) yes
K12 K9 F22 16_555 . . 142.2(4) yes
K12 K9 F25 16_555 . 13_666 47.0(3) yes
K12 K9 F26 16_555 . . 102.6(4) yes
K12 K9 F26 16_555 . 13_666 85.4(3) yes
K12 K9 F42 16_555 . 2_655 141.8(5) yes
K12 K9 F46 16_555 . 2_655 93.0(3) yes
K12 K9 F51 16_555 . . 50.9(3) yes
K12 K9 F53 16_555 . . 87.7(4) yes
K12 K9 F55 16_555 . . 45.4(3) yes
K18 K9 K18 12_454 . 16_656 117.1(4) yes
K18 K9 Al2 12_454 . . 74.6(4) yes
K18 K9 Al2 12_454 . 13_666 73.5(3) yes
K18 K9 Al4 12_454 . 2_655 175.2(4) yes
K18 K9 Al5 12_454 . . 79.4(3) yes
K18 K9 F21 12_454 . . 89.9(4) yes
K18 K9 F21 12_454 . 13_666 44.6(3) yes
K18 K9 F22 12_454 . . 92.0(4) yes
K18 K9 F25 12_454 . 13_666 92.3(4) yes
K18 K9 F26 12_454 . . 42.9(3) yes
K18 K9 F26 12_454 . 13_666 92.1(4) yes
K18 K9 F42 12_454 . 2_655 157.9(5) yes
K18 K9 F46 12_454 . 2_655 151.8(4) yes
K18 K9 F51 12_454 . . 98.3(4) yes
K18 K9 F53 12_454 . . 101.0(4) yes
K18 K9 F55 12_454 . . 50.5(3) yes
K18 K9 K18 16_656 . 12_454 117.1(4) yes
K18 K9 Al2 16_656 . . 74.3(3) yes
K18 K9 Al2 16_656 . 13_666 72.5(4) yes
K18 K9 Al4 16_656 . 2_655 58.7(3) yes
K18 K9 Al5 16_656 . . 163.1(4) yes
K18 K9 F21 16_656 . . 43.5(3) yes
K18 K9 F21 16_656 . 13_666 93.0(4) yes
K18 K9 F22 16_656 . . 87.1(4) yes
K18 K9 F25 16_656 . 13_666 82.9(4) yes
K18 K9 F26 16_656 . . 93.2(4) yes
K18 K9 F26 16_656 . 13_666 42.1(3) yes
K18 K9 F42 16_656 . 2_655 50.6(3) yes
K18 K9 F46 16_656 . 2_655 71.8(3) yes
K18 K9 F51 16_656 . . 136.2(4) yes
K18 K9 F53 16_656 . . 137.4(4) yes
K18 K9 F55 16_656 . . 166.6(5) yes
Al2 K9 Al2 . . 13_666 114.9(4) yes
Al2 K9 Al4 . . 2_655 105.5(5) yes
Al2 K9 Al5 . . . 116.2(4) yes
Al2 K9 F21 . . . 31.2(3) yes
Al2 K9 F21 . . 13_666 102.5(5) yes
Al2 K9 F22 . . . 30.2(3) yes
Al2 K9 F25 . . 13_666 144.0(5) yes
Al2 K9 F26 . . . 31.7(3) yes
Al2 K9 F26 . . 13_666 98.4(4) yes
Al2 K9 F42 . . 2_655 83.8(4) yes
Al2 K9 F46 . . 2_655 132.4(5) yes
Al2 K9 F51 . . . 143.9(4) yes
Al2 K9 F53 . . . 100.2(4) yes
Al2 K9 F55 . . . 103.9(5) yes
Al2 K9 Al2 13_666 . . 114.9(4) yes
Al2 K9 Al4 13_666 . 2_655 102.4(4) yes
Al2 K9 Al5 13_666 . . 111.4(4) yes
Al2 K9 F21 13_666 . . 94.8(4) yes
Al2 K9 F21 13_666 . 13_666 29.1(3) yes
Al2 K9 F22 13_666 . . 144.9(5) yes
Al2 K9 F25 13_666 . 13_666 29.9(3) yes
Al2 K9 F26 13_666 . . 98.1(4) yes
Al2 K9 F26 13_666 . 13_666 30.5(3) yes
Al2 K9 F42 13_666 . 2_655 112.9(4) yes
Al2 K9 F46 13_666 . 2_655 85.3(4) yes
Al2 K9 F51 13_666 . . 95.9(4) yes
Al2 K9 F53 13_666 . . 140.6(5) yes
Al2 K9 F55 13_666 . . 96.9(4) yes
Al4 K9 Al5 2_655 . . 104.6(4) yes
Al4 K9 F21 2_655 . . 88.0(4) yes
Al4 K9 F21 2_655 . 13_666 131.4(5) yes
Al4 K9 F22 2_655 . . 90.2(4) yes
Al4 K9 F25 2_655 . 13_666 84.8(4) yes
Al4 K9 F26 2_655 . . 137.1(5) yes
Al4 K9 F26 2_655 . 13_666 83.1(4) yes
Al4 K9 F42 2_655 . 2_655 21.7(4) yes
Al4 K9 F46 2_655 . 2_655 27.2(4) yes
Al4 K9 F51 2_655 . . 84.4(4) yes
Al4 K9 F53 2_655 . . 83.7(4) yes
Al4 K9 F55 2_655 . . 133.3(5) yes
Al5 K9 F21 . . . 147.0(5) yes
Al5 K9 F21 . . 13_666 97.3(4) yes
Al5 K9 F22 . . . 96.5(4) yes
Al5 K9 F25 . . 13_666 93.2(4) yes
Al5 K9 F26 . . . 102.3(4) yes
Al5 K9 F26 . . 13_666 140.1(5) yes
Al5 K9 F42 . . 2_655 115.1(5) yes
Al5 K9 F46 . . 2_655 91.8(4) yes
Al5 K9 F51 . . . 29.4(3) yes
Al5 K9 F53 . . . 31.8(3) yes
Al5 K9 F55 . . . 29.0(3) yes
F21 K9 F21 . . 13_666 96.6(4) yes
F21 K9 F22 . . . 52.4(3) yes
F21 K9 F25 . . 13_666 118.5(4) yes
F21 K9 F26 . . . 52.7(3) yes
F21 K9 F26 . . 13_666 70.7(4) yes
F21 K9 F42 . . 2_655 68.8(4) yes
F21 K9 F46 . . 2_655 110.5(4) yes
F21 K9 F51 . . . 168.0(5) yes
F21 K9 F53 . . . 124.4(5) yes
F21 K9 F55 . . . 132.3(5) yes
F21 K9 F21 13_666 . . 96.6(4) yes
F21 K9 F22 13_666 . . 130.1(5) yes
F21 K9 F25 13_666 . 13_666 50.7(3) yes
F21 K9 F26 13_666 . . 76.3(4) yes
F21 K9 F26 13_666 . 13_666 54.0(3) yes
F21 K9 F42 13_666 . 2_655 140.4(5) yes
F21 K9 F46 13_666 . 2_655 111.5(4) yes
F21 K9 F51 13_666 . . 95.4(4) yes
F21 K9 F53 13_666 . . 128.8(5) yes
F21 K9 F55 13_666 . . 74.3(4) yes
F22 K9 F25 . . 13_666 170.0(5) yes
F22 K9 F26 . . . 53.9(3) yes
F22 K9 F26 . . 13_666 122.9(4) yes
F22 K9 F42 . . 2_655 70.6(4) yes
F22 K9 F46 . . 2_655 115.7(4) yes
F22 K9 F51 . . . 118.1(4) yes
F22 K9 F53 . . . 72.7(4) yes
F22 K9 F55 . . . 97.8(4) yes
F25 K9 F26 13_666 . . 126.3(5) yes
F25 K9 F26 13_666 . 13_666 47.9(3) yes
F25 K9 F42 13_666 . 2_655 102.8(4) yes
F25 K9 F46 13_666 . 2_655 61.2(3) yes
F25 K9 F51 13_666 . . 70.1(3) yes
F25 K9 F53 13_666 . . 115.2(4) yes
F25 K9 F55 13_666 . . 91.9(4) yes
F26 K9 F26 . . 13_666 96.9(4) yes
F26 K9 F42 . . 2_655 115.4(5) yes
F26 K9 F46 . . 2_655 163.0(5) yes
F26 K9 F51 . . . 130.6(4) yes
F26 K9 F53 . . . 103.4(4) yes
F26 K9 F55 . . . 79.9(4) yes
F26 K9 F26 13_666 . . 96.9(4) yes
F26 K9 F42 13_666 . 2_655 86.5(4) yes
F26 K9 F46 13_666 . 2_655 77.5(3) yes
F26 K9 F51 13_666 . . 117.4(4) yes
F26 K9 F53 13_666 . . 159.5(5) yes
F26 K9 F55 13_666 . . 126.9(5) yes
F42 K9 F46 2_655 . 2_655 48.8(3) yes
F42 K9 F51 2_655 . . 101.8(4) yes
F42 K9 F53 2_655 . . 87.0(4) yes
F42 K9 F55 2_655 . . 142.8(5) yes
F46 K9 F51 2_655 . . 65.1(3) yes
F46 K9 F53 2_655 . . 83.7(4) yes
F46 K9 F55 2_655 . . 116.4(4) yes
F51 K9 F53 . . . 45.4(3) yes
F51 K9 F55 . . . 51.4(3) yes
F53 K9 F55 . . . 55.9(3) yes
K2 K16 K2 12_464 . 16_545 79.7(3) yes
K2 K16 K3 12_464 . 12_454 117.6(4) yes
K2 K16 K4 12_464 . . 153.7(4) yes
K2 K16 K4 12_464 . 16_555 63.4(3) yes
K2 K16 K6 12_464 . 2_554 69.8(2) yes
K2 K16 K7 12_464 . 16_545 110.2(3) yes
K2 K16 Al4 12_464 . 10_555 141.0(4) yes
K2 K16 F11 12_464 . 12_454 83.4(4) yes
K2 K16 F12 12_464 . 16_555 47.7(3) yes
K2 K16 F13 12_464 . 12_454 44.4(3) yes
K2 K16 F34 12_464 . 13_565 114.0(4) yes
K2 K16 F35 12_464 . 15_455 47.9(3) yes
K2 K16 F36 12_464 . 4_465 109.3(4) yes
K2 K16 F41 12_464 . 10_555 161.0(5) yes
K2 K16 F45 12_464 . 10_555 116.5(4) yes
K2 K16 K2 16_545 . 12_464 79.7(3) yes
K2 K16 K3 16_545 . 12_454 80.2(3) yes
K2 K16 K4 16_545 . . 126.5(4) yes
K2 K16 K4 16_545 . 16_555 120.3(3) yes
K2 K16 K6 16_545 . 2_554 114.3(4) yes
K2 K16 K7 16_545 . 16_545 87.2(3) yes
K2 K16 Al4 16_545 . 10_555 62.4(4) yes
K2 K16 F11 16_545 . 12_454 45.0(3) yes
K2 K16 F12 16_545 . 16_555 70.2(4) yes
K2 K16 F13 16_545 . 12_454 75.0(3) yes
K2 K16 F34 16_545 . 13_565 134.7(5) yes
K2 K16 F35 16_545 . 15_455 127.4(4) yes
K2 K16 F36 16_545 . 4_465 141.0(4) yes
K2 K16 F41 16_545 . 10_555 83.5(3) yes
K2 K16 F45 16_545 . 10_555 46.7(3) yes
K3 K16 K4 12_454 . . 74.8(3) yes
K3 K16 K4 12_454 . 16_555 158.0(4) yes
K3 K16 K6 12_454 . 2_554 66.4(3) yes
K3 K16 K7 12_454 . 16_545 126.9(4) yes
K3 K16 Al4 12_454 . 10_555 66.8(4) yes
K3 K16 F11 12_454 . 12_454 43.5(3) yes
K3 K16 F12 12_454 . 16_555 148.6(5) yes
K3 K16 F13 12_454 . 12_454 73.4(3) yes
K3 K16 F34 12_454 . 13_565 54.8(3) yes
K3 K16 F35 12_454 . 15_455 116.9(4) yes
K3 K16 F36 12_454 . 4_465 122.8(4) yes
K3 K16 F41 12_454 . 10_555 50.0(3) yes
K3 K16 F45 12_454 . 10_555 88.1(4) yes
K4 K16 K4 . . 16_555 96.2(3) yes
K4 K16 K6 . . 2_554 97.8(3) yes
K4 K16 K7 . . 16_545 72.3(3) yes
K4 K16 Al4 . . 10_555 64.3(4) yes
K4 K16 F11 . . 12_454 116.4(4) yes
K4 K16 F12 . . 16_555 131.9(5) yes
K4 K16 F13 . . 12_454 137.0(4) yes
K4 K16 F34 . . 13_565 52.0(3) yes
K4 K16 F35 . . 15_455 106.1(4) yes
K4 K16 F36 . . 4_465 49.7(3) yes
K4 K16 F41 . . 10_555 44.5(3) yes
K4 K16 F45 . . 10_555 85.5(4) yes
K4 K16 K4 16_555 . . 96.2(3) yes
K4 K16 K6 16_555 . 2_554 95.7(3) yes
K4 K16 K7 16_555 . 16_545 66.4(3) yes
K4 K16 Al4 16_555 . 10_555 127.9(4) yes
K4 K16 F11 16_555 . 12_454 146.6(4) yes
K4 K16 F12 16_555 . 16_555 50.1(3) yes
K4 K16 F13 16_555 . 12_454 102.6(3) yes
K4 K16 F34 16_555 . 13_565 103.7(4) yes
K4 K16 F35 16_555 . 15_455 45.5(3) yes
K4 K16 F36 16_555 . 4_465 46.8(3) yes
K4 K16 F41 16_555 . 10_555 134.2(4) yes
K4 K16 F45 16_555 . 10_555 111.6(4) yes
K6 K16 K7 2_554 . 16_545 157.6(4) yes
K6 K16 Al4 2_554 . 10_555 132.8(4) yes
K6 K16 F11 2_554 . 12_454 74.0(4) yes
K6 K16 F12 2_554 . 16_555 116.3(4) yes
K6 K16 F13 2_554 . 12_454 42.6(3) yes
K6 K16 F34 2_554 . 13_565 46.1(3) yes
K6 K16 F35 2_554 . 15_455 50.7(3) yes
K6 K16 F36 2_554 . 4_465 104.3(4) yes
K6 K16 F41 2_554 . 10_555 109.8(3) yes
K6 K16 F45 2_554 . 10_555 152.1(5) yes
K7 K16 Al4 16_545 . 10_555 61.7(4) yes
K7 K16 F11 16_545 . 12_454 128.3(4) yes
K7 K16 F12 16_545 . 16_555 63.3(4) yes
K7 K16 F13 16_545 . 12_454 150.7(4) yes
K7 K16 F34 16_545 . 13_565 122.6(5) yes
K7 K16 F35 16_545 . 15_455 111.6(4) yes
K7 K16 F36 16_545 . 4_465 53.8(3) yes
K7 K16 F41 16_545 . 10_555 77.6(3) yes
K7 K16 F45 16_545 . 10_555 49.2(3) yes
Al4 K16 F11 10_555 . 12_454 76.5(4) yes
Al4 K16 F12 10_555 . 16_555 106.5(4) yes
Al4 K16 F13 10_555 . 12_454 125.0(5) yes
Al4 K16 F34 10_555 . 13_565 99.9(4) yes
Al4 K16 F35 10_555 . 15_455 169.2(5) yes
Al4 K16 F36 10_555 . 4_465 95.8(5) yes
Al4 K16 F41 10_555 . 10_555 27.4(3) yes
Al4 K16 F45 10_555 . 10_555 27.4(3) yes
F11 K16 F12 12_454 . 16_555 105.5(5) yes
F11 K16 F13 12_454 . 12_454 48.6(3) yes
F11 K16 F34 12_454 . 13_565 91.9(4) yes
F11 K16 F35 12_454 . 15_455 113.4(5) yes
F11 K16 F36 12_454 . 4_465 166.0(5) yes
F11 K16 F41 12_454 . 10_555 78.4(4) yes
F11 K16 F45 12_454 . 10_555 79.7(4) yes
F12 K16 F13 16_555 . 12_454 88.6(4) yes
F12 K16 F34 16_555 . 13_565 151.1(5) yes
F12 K16 F35 16_555 . 15_455 75.7(4) yes
F12 K16 F36 16_555 . 4_465 87.8(5) yes
F12 K16 F41 16_555 . 10_555 133.0(5) yes
F12 K16 F45 16_555 . 10_555 79.4(4) yes
F13 K16 F34 12_454 . 13_565 85.9(4) yes
F13 K16 F35 12_454 . 15_455 65.1(3) yes
F13 K16 F36 12_454 . 4_465 138.1(4) yes
F13 K16 F41 12_454 . 10_555 122.0(4) yes
F13 K16 F45 12_454 . 10_555 121.3(4) yes
F34 K16 F35 13_565 . 15_455 76.2(4) yes
F34 K16 F36 13_565 . 4_465 77.8(4) yes
F34 K16 F41 13_565 . 10_555 72.5(3) yes
F34 K16 F45 13_565 . 10_555 127.2(5) yes
F35 K16 F36 15_455 . 4_465 73.6(4) yes
F35 K16 F41 15_455 . 10_555 146.9(4) yes
F35 K16 F45 15_455 . 10_555 154.2(5) yes
F36 K16 F41 4_465 . 10_555 89.4(4) yes
F36 K16 F45 4_465 . 10_555 98.9(4) yes
F41 K16 F45 10_555 . 10_555 54.8(3) yes
K2 K17 K3 2_644 . 6_555 83.7(4) yes
K2 K17 K4 2_644 . 6_555 63.6(3) yes
K2 K17 K5 2_644 . 6_555 119.4(4) yes
K2 K17 K7 2_644 . . 94.4(3) yes
K2 K17 K9 2_644 . 7_546 115.8(4) yes
K2 K17 K10 2_644 . 3_655 65.7(3) yes
K2 K17 K12 2_644 . 10_555 161.8(4) yes
K2 K17 Al1 2_644 . 6_555 58.8(3) yes
K2 K17 Al5 2_644 . 7_546 139.6(4) yes
K2 K17 F11 2_644 . 6_555 46.3(3) yes
K2 K17 F31 2_644 . 13_665 48.8(3) yes
K2 K17 F25 2_644 . 11_664 112.3(4) yes
K2 K17 F16 2_644 . 6_555 76.4(4) yes
K2 K17 F43 2_644 . 15_555 118.9(4) yes
K2 K17 F46 2_644 . 8_655 56.5(4) yes
K2 K17 F51 2_644 . 7_546 137.0(6) yes
K3 K17 K4 6_555 . 6_555 117.8(4) yes
K3 K17 K5 6_555 . 6_555 68.4(3) yes
K3 K17 K7 6_555 . . 174.1(5) yes
K3 K17 K9 6_555 . 7_546 77.0(3) yes
K3 K17 K10 6_555 . 3_655 114.8(4) yes
K3 K17 K12 6_555 . 10_555 111.9(3) yes
K3 K17 Al1 6_555 . 6_555 59.3(3) yes
K3 K17 Al5 6_555 . 7_546 56.4(3) yes
K3 K17 F11 6_555 . 6_555 44.2(3) yes
K3 K17 F31 6_555 . 13_665 132.5(5) yes
K3 K17 F25 6_555 . 11_664 127.6(5) yes
K3 K17 F16 6_555 . 6_555 78.0(3) yes
K3 K17 F43 6_555 . 15_555 140.7(5) yes
K3 K17 F46 6_555 . 8_655 71.1(4) yes
K3 K17 F51 6_555 . 7_546 53.8(4) yes
K4 K17 K5 6_555 . 6_555 83.3(3) yes
K4 K17 K7 6_555 . . 65.8(3) yes
K4 K17 K9 6_555 . 7_546 164.2(3) yes
K4 K17 K10 6_555 . 3_655 98.4(3) yes
K4 K17 K12 6_555 . 10_555 113.3(4) yes
K4 K17 Al1 6_555 . 6_555 58.6(3) yes
K4 K17 Al5 6_555 . 7_546 137.7(4) yes
K4 K17 F11 6_555 . 6_555 77.8(3) yes
K4 K17 F31 6_555 . 13_665 48.5(3) yes
K4 K17 F25 6_555 . 11_664 113.8(4) yes
K4 K17 F16 6_555 . 6_555 45.0(3) yes
K4 K17 F43 6_555 . 15_555 58.7(4) yes
K4 K17 F46 6_555 . 8_655 118.0(4) yes
K4 K17 F51 6_555 . 7_546 138.3(6) yes
K5 K17 K7 6_555 . . 117.3(4) yes
K5 K17 K9 6_555 . 7_546 108.8(3) yes
K5 K17 K10 6_555 . 3_655 174.7(4) yes
K5 K17 K12 6_555 . 10_555 76.5(3) yes
K5 K17 Al1 6_555 . 6_555 60.7(3) yes
K5 K17 Al5 6_555 . 7_546 54.9(3) yes
K5 K17 F11 6_555 . 6_555 79.4(3) yes
K5 K17 F31 6_555 . 13_665 131.6(5) yes
K5 K17 F25 6_555 . 11_664 127.6(5) yes
K5 K17 F16 6_555 . 6_555 46.5(3) yes
K5 K17 F43 6_555 . 15_555 72.4(4) yes
K5 K17 F46 6_555 . 8_655 139.5(5) yes
K5 K17 F51 6_555 . 7_546 55.2(4) yes
K7 K17 K9 . . 7_546 99.0(3) yes
K7 K17 K10 . . 3_655 59.4(3) yes
K7 K17 K12 . . 10_555 69.2(3) yes
K7 K17 Al1 . . 6_555 124.3(4) yes
K7 K17 Al5 . . 7_546 124.7(4) yes
K7 K17 F11 . . 6_555 136.4(4) yes
K7 K17 F31 . . 13_665 45.6(3) yes
K7 K17 F25 . . 11_664 48.2(3) yes
K7 K17 F16 . . 6_555 107.0(4) yes
K7 K17 F43 . . 15_555 44.9(3) yes
K7 K17 F46 . . 8_655 103.1(4) yes
K7 K17 F51 . . 7_546 127.2(5) yes
K9 K17 K10 7_546 . 3_655 68.7(3) yes
K9 K17 K12 7_546 . 10_555 61.7(3) yes
K9 K17 Al1 7_546 . 6_555 136.1(4) yes
K9 K17 Al5 7_546 . 7_546 54.0(3) yes
K9 K17 F11 7_546 . 6_555 113.9(4) yes
K9 K17 F31 7_546 . 13_665 118.0(4) yes
K9 K17 F25 7_546 . 11_664 50.8(3) yes
K9 K17 F16 7_546 . 6_555 150.5(4) yes
K9 K17 F43 7_546 . 15_555 114.2(4) yes
K9 K17 F46 7_546 . 8_655 59.3(4) yes
K9 K17 F51 7_546 . 7_546 54.0(4) yes
K10 K17 K12 3_655 . 10_555 98.2(3) yes
K10 K17 Al1 3_655 . 6_555 124.5(4) yes
K10 K17 Al5 3_655 . 7_546 122.7(4) yes
K10 K17 F11 3_655 . 6_555 105.8(4) yes
K10 K17 F31 3_655 . 13_665 49.8(3) yes
K10 K17 F25 3_655 . 11_664 47.1(3) yes
K10 K17 F16 3_655 . 6_555 137.3(4) yes
K10 K17 F43 3_655 . 15_555 104.1(4) yes
K10 K17 F46 3_655 . 8_655 43.8(3) yes
K10 K17 F51 3_655 . 7_546 122.7(5) yes
K12 K17 Al1 10_555 . 6_555 136.7(4) yes
K12 K17 Al5 10_555 . 7_546 55.6(3) yes
K12 K17 F11 10_555 . 6_555 151.8(4) yes
K12 K17 F31 10_555 . 13_665 114.7(4) yes
K12 K17 F25 10_555 . 11_664 51.1(3) yes
K12 K17 F16 10_555 . 6_555 115.0(5) yes
K12 K17 F43 10_555 . 15_555 54.7(4) yes
K12 K17 F46 10_555 . 8_655 118.2(5) yes
K12 K17 F51 10_555 . 7_546 58.2(4) yes
Al1 K17 Al5 6_555 . 7_546 99.7(3) yes
Al1 K17 F11 6_555 . 6_555 27.3(3) yes
Al1 K17 F31 6_555 . 13_665 91.3(4) yes
Al1 K17 F25 6_555 . 11_664 169.7(4) yes
Al1 K17 F16 6_555 . 6_555 26.3(3) yes
Al1 K17 F43 6_555 . 15_555 103.1(5) yes
Al1 K17 F46 6_555 . 8_655 99.6(5) yes
Al1 K17 F51 6_555 . 7_546 98.1(4) yes
Al5 K17 F11 7_546 . 6_555 98.2(3) yes
Al5 K17 F31 7_546 . 13_665 168.8(4) yes
Al5 K17 F25 7_546 . 11_664 90.6(4) yes
Al5 K17 F16 7_546 . 6_555 98.7(4) yes
Al5 K17 F43 7_546 . 15_555 98.3(4) yes
Al5 K17 F46 7_546 . 8_655 100.1(4) yes
Al5 K17 F51 7_546 . 7_546 2.6(4) yes
F11 K17 F31 6_555 . 13_665 92.3(4) yes
F11 K17 F25 6_555 . 11_664 150.3(6) yes
F11 K17 F16 6_555 . 6_555 53.6(3) yes
F11 K17 F43 6_555 . 15_555 129.8(5) yes
F11 K17 F46 6_555 . 8_655 73.0(4) yes
F11 K17 F51 6_555 . 7_546 95.8(4) yes
F31 K17 F25 13_665 . 11_664 78.4(3) yes
F31 K17 F16 13_665 . 6_555 90.6(4) yes
F31 K17 F43 13_665 . 15_555 77.6(4) yes
F31 K17 F46 13_665 . 8_655 79.3(4) yes
F31 K17 F51 13_665 . 7_546 170.6(6) yes
F25 K17 F16 11_664 . 6_555 152.7(6) yes
F25 K17 F43 11_664 . 15_555 76.1(5) yes
F25 K17 F46 11_664 . 8_655 77.6(5) yes
F25 K17 F51 11_664 . 7_546 92.2(5) yes
F16 K17 F43 6_555 . 15_555 77.2(5) yes
F16 K17 F46 6_555 . 8_655 125.2(5) yes
F16 K17 F51 6_555 . 7_546 98.2(4) yes
F43 K17 F46 15_555 . 8_655 147.8(5) yes
F43 K17 F51 15_555 . 7_546 100.7(6) yes
F46 K17 F51 8_655 . 7_546 98.5(6) yes
K2 K10 K3 12_454 . 2_544 87.8(3) yes
K2 K10 K7 12_454 . 3_655 85.7(3) yes
K2 K10 K15 12_454 . 12_454 53.9(2) yes
K2 K10 K17 12_454 . 3_655 50.5(3) yes
K2 K10 K18 12_454 . 4_454 124.3(4) yes
K2 K10 Al2 12_454 . 9_444 124.8(4) yes
K2 K10 Al3 12_454 . 15_445 52.3(3) yes
K2 K10 Al4 12_454 . 14_455 60.1(3) yes
K2 K10 Al5 12_454 . 11_564 128.1(4) yes
K2 K10 F24 12_454 . 9_444 134.2(4) yes
K2 K10 F31 12_454 . 15_445 40.7(3) yes
K2 K10 F25 12_454 . 9_444 95.0(4) yes
K2 K10 F32 12_454 . 15_445 82.1(3) yes
K2 K10 F33 12_454 . 15_445 45.7(3) yes
K2 K10 F26 12_454 . 9_444 135.2(4) yes
K2 K10 F44 12_454 . 14_455 77.6(4) yes
K2 K10 F45 12_454 . 14_455 37.9(2) yes
K2 K10 F46 12_454 . 14_455 46.4(3) yes
K2 K10 F52 12_454 . 11_564 99.9(4) yes
K2 K10 F53 12_454 . 11_564 131.7(4) yes
K2 K10 F54 12_454 . 11_564 143.7(4) yes
K3 K10 K7 2_544 . 3_655 91.9(3) yes
K3 K10 K15 2_544 . 12_454 57.1(3) yes
K3 K10 K17 2_544 . 3_655 127.9(4) yes
K3 K10 K18 2_544 . 4_454 121.9(4) yes
K3 K10 Al2 2_544 . 9_444 128.0(4) yes
K3 K10 Al3 2_544 . 15_445 53.9(3) yes
K3 K10 Al4 2_544 . 14_455 120.5(4) yes
K3 K10 Al5 2_544 . 11_564 54.3(3) yes
K3 K10 F24 2_544 . 9_444 96.7(4) yes
K3 K10 F31 2_544 . 15_445 83.9(3) yes
K3 K10 F25 2_544 . 9_444 139.5(5) yes
K3 K10 F32 2_544 . 15_445 47.3(3) yes
K3 K10 F33 2_544 . 15_445 42.5(3) yes
K3 K10 F26 2_544 . 9_444 136.7(4) yes
K3 K10 F44 2_544 . 14_455 101.1(4) yes
K3 K10 F45 2_544 . 14_455 97.1(3) yes
K3 K10 F46 2_544 . 14_455 131.0(4) yes
K3 K10 F52 2_544 . 11_564 44.0(3) yes
K3 K10 F53 2_544 . 11_564 43.9(3) yes
K3 K10 F54 2_544 . 11_564 81.2(3) yes
K7 K10 K15 3_655 . 12_454 126.1(4) yes
K7 K10 K17 3_655 . 3_655 60.0(3) yes
K7 K10 K18 3_655 . 4_454 132.3(4) yes
K7 K10 Al2 3_655 . 9_444 57.1(3) yes
K7 K10 Al3 3_655 . 15_445 54.9(3) yes
K7 K10 Al4 3_655 . 14_455 129.0(5) yes
K7 K10 Al5 3_655 . 11_564 124.5(4) yes
K7 K10 F24 3_655 . 9_444 48.7(3) yes
K7 K10 F31 3_655 . 15_445 45.7(3) yes
K7 K10 F25 3_655 . 9_444 48.3(3) yes
K7 K10 F32 3_655 . 15_445 44.8(3) yes
K7 K10 F33 3_655 . 15_445 84.1(4) yes
K7 K10 F26 3_655 . 9_444 87.7(4) yes
K7 K10 F44 3_655 . 14_455 158.4(5) yes
K7 K10 F45 3_655 . 14_455 121.9(4) yes
K7 K10 F46 3_655 . 14_455 99.5(4) yes
K7 K10 F52 3_655 . 11_564 134.6(4) yes
K7 K10 F53 3_655 . 11_564 95.4(4) yes
K7 K10 F54 3_655 . 11_564 128.8(4) yes
K15 K10 K17 12_454 . 3_655 102.9(3) yes
K15 K10 K18 12_454 . 4_454 101.2(4) yes
K15 K10 Al2 12_454 . 9_444 174.8(4) yes
K15 K10 Al3 12_454 . 15_445 71.6(3) yes
K15 K10 Al4 12_454 . 14_455 63.7(3) yes
K15 K10 Al5 12_454 . 11_564 74.8(3) yes
K15 K10 F24 12_454 . 9_444 153.7(4) yes
K15 K10 F31 12_454 . 15_445 84.9(3) yes
K15 K10 F25 12_454 . 9_444 147.7(4) yes
K15 K10 F32 12_454 . 15_445 90.9(3) yes
K15 K10 F33 12_454 . 15_445 42.6(3) yes
K15 K10 F26 12_454 . 9_444 145.7(5) yes
K15 K10 F44 12_454 . 14_455 52.3(3) yes
K15 K10 F45 12_454 . 14_455 41.2(2) yes
K15 K10 F46 12_454 . 14_455 78.5(4) yes
K15 K10 F52 12_454 . 11_564 46.6(3) yes
K15 K10 F53 12_454 . 11_564 89.6(3) yes
K15 K10 F54 12_454 . 11_564 91.8(4) yes
K17 K10 K18 3_655 . 4_454 108.3(4) yes
K17 K10 Al2 3_655 . 9_444 74.8(3) yes
K17 K10 Al3 3_655 . 15_445 74.7(3) yes
K17 K10 Al4 3_655 . 14_455 69.0(4) yes
K17 K10 Al5 3_655 . 11_564 175.5(4) yes
K17 K10 F24 3_655 . 9_444 94.6(4) yes
K17 K10 F31 3_655 . 15_445 44.6(3) yes
K17 K10 F25 3_655 . 9_444 44.9(3) yes
K17 K10 F32 3_655 . 15_445 91.7(4) yes
K17 K10 F33 3_655 . 15_445 88.7(4) yes
K17 K10 F26 3_655 . 9_444 88.5(4) yes
K17 K10 F44 3_655 . 14_455 98.5(4) yes
K17 K10 F45 3_655 . 14_455 69.8(3) yes
K17 K10 F46 3_655 . 14_455 39.5(3) yes
K17 K10 F52 3_655 . 11_564 149.4(4) yes
K17 K10 F53 3_655 . 11_564 155.4(4) yes
K17 K10 F54 3_655 . 11_564 150.9(4) yes
K18 K10 Al2 4_454 . 9_444 75.3(4) yes
K18 K10 Al3 4_454 . 15_445 172.8(5) yes
K18 K10 Al4 4_454 . 14_455 64.2(4) yes
K18 K10 Al5 4_454 . 11_564 68.6(3) yes
K18 K10 F24 4_454 . 9_444 91.4(4) yes
K18 K10 F31 4_454 . 15_445 152.7(4) yes
K18 K10 F25 4_454 . 9_444 89.3(4) yes
K18 K10 F32 4_454 . 15_445 153.3(4) yes
K18 K10 F33 4_454 . 15_445 143.5(5) yes
K18 K10 F26 4_454 . 9_444 44.6(3) yes
K18 K10 F44 4_454 . 14_455 52.8(3) yes
K18 K10 F45 4_454 . 14_455 88.8(3) yes
K18 K10 F46 4_454 . 14_455 83.3(4) yes
K18 K10 F52 4_454 . 11_564 80.6(4) yes
K18 K10 F53 4_454 . 11_564 89.5(4) yes
K18 K10 F54 4_454 . 11_564 43.4(3) yes
Al2 K10 Al3 9_444 . 15_445 111.9(5) yes
Al2 K10 Al4 9_444 . 14_455 111.1(4) yes
Al2 K10 Al5 9_444 . 11_564 107.1(4) yes
Al2 K10 F24 9_444 . 9_444 31.4(3) yes
Al2 K10 F31 9_444 . 15_445 96.4(4) yes
Al2 K10 F25 9_444 . 9_444 29.9(3) yes
Al2 K10 F32 9_444 . 15_445 93.9(4) yes
Al2 K10 F33 9_444 . 15_445 141.1(5) yes
Al2 K10 F26 9_444 . 9_444 30.7(3) yes
Al2 K10 F44 9_444 . 14_455 123.0(5) yes
Al2 K10 F45 9_444 . 14_455 134.1(4) yes
Al2 K10 F46 9_444 . 14_455 97.1(4) yes
Al2 K10 F52 9_444 . 11_564 135.3(4) yes
Al2 K10 F53 9_444 . 11_564 94.3(4) yes
Al2 K10 F54 9_444 . 11_564 88.2(4) yes
Al3 K10 Al4 15_445 . 14_455 111.9(4) yes
Al3 K10 Al5 15_445 . 11_564 108.0(4) yes
Al3 K10 F24 15_445 . 9_444 94.9(4) yes
Al3 K10 F31 15_445 . 15_445 30.1(3) yes
Al3 K10 F25 15_445 . 9_444 97.2(4) yes
Al3 K10 F32 15_445 . 15_445 29.9(3) yes
Al3 K10 F33 15_445 . 15_445 29.3(3) yes
Al3 K10 F26 15_445 . 9_444 142.6(5) yes
Al3 K10 F44 15_445 . 14_455 120.7(5) yes
Al3 K10 F45 15_445 . 14_455 86.1(3) yes
Al3 K10 F46 15_445 . 14_455 95.7(4) yes
Al3 K10 F52 15_445 . 11_564 93.5(4) yes
Al3 K10 F53 15_445 . 11_564 89.7(4) yes
Al3 K10 F54 15_445 . 11_564 134.3(4) yes
Al4 K10 Al5 14_455 . 11_564 106.5(5) yes
Al4 K10 F24 14_455 . 9_444 142.2(5) yes
Al4 K10 F31 14_455 . 15_445 96.2(4) yes
Al4 K10 F25 14_455 . 9_444 95.1(5) yes
Al4 K10 F32 14_455 . 15_445 141.8(5) yes
Al4 K10 F33 14_455 . 15_445 94.5(4) yes
Al4 K10 F26 14_455 . 9_444 91.8(4) yes
Al4 K10 F44 14_455 . 14_455 29.5(4) yes
Al4 K10 F45 14_455 . 14_455 27.9(3) yes
Al4 K10 F46 14_455 . 14_455 29.5(4) yes
Al4 K10 F52 14_455 . 11_564 90.6(4) yes
Al4 K10 F53 14_455 . 11_564 135.4(5) yes
Al4 K10 F54 14_455 . 11_564 96.4(4) yes
Al5 K10 F24 11_564 . 9_444 88.9(4) yes
Al5 K10 F31 11_564 . 15_445 138.1(4) yes
Al5 K10 F25 11_564 . 9_444 136.9(5) yes
Al5 K10 F32 11_564 . 15_445 92.2(4) yes
Al5 K10 F33 11_564 . 15_445 92.1(4) yes
Al5 K10 F26 11_564 . 9_444 91.3(4) yes
Al5 K10 F44 11_564 . 14_455 77.0(4) yes
Al5 K10 F45 11_564 . 14_455 106.4(4) yes
Al5 K10 F46 11_564 . 14_455 136.0(5) yes
Al5 K10 F52 11_564 . 11_564 28.3(3) yes
Al5 K10 F53 11_564 . 11_564 29.2(3) yes
Al5 K10 F54 11_564 . 11_564 27.1(3) yes
F24 K10 F31 9_444 . 15_445 94.3(4) yes
F24 K10 F25 9_444 . 9_444 54.0(3) yes
F24 K10 F32 9_444 . 15_445 68.9(4) yes
F24 K10 F33 9_444 . 15_445 119.8(5) yes
F24 K10 F26 9_444 . 9_444 52.7(3) yes
F24 K10 F44 9_444 . 14_455 144.2(5) yes
F24 K10 F45 9_444 . 14_455 163.6(4) yes
F24 K10 F46 9_444 . 14_455 126.3(5) yes
F24 K10 F52 9_444 . 11_564 114.7(4) yes
F24 K10 F53 9_444 . 11_564 67.4(3) yes
F24 K10 F54 9_444 . 11_564 81.6(4) yes
F31 K10 F25 15_445 . 9_444 72.9(4) yes
F31 K10 F32 15_445 . 15_445 51.2(3) yes
F31 K10 F33 15_445 . 15_445 50.7(3) yes
F31 K10 F26 15_445 . 9_444 123.3(5) yes
F31 K10 F44 15_445 . 14_455 118.1(5) yes
F31 K10 F45 15_445 . 14_455 78.4(3) yes
F31 K10 F46 15_445 . 14_455 71.7(4) yes
F31 K10 F52 15_445 . 11_564 120.4(4) yes
F31 K10 F53 15_445 . 11_564 117.3(4) yes
F31 K10 F54 15_445 . 11_564 163.9(5) yes
F25 K10 F32 9_444 . 15_445 93.0(4) yes
F25 K10 F33 9_444 . 15_445 123.4(5) yes
F25 K10 F26 9_444 . 9_444 50.4(3) yes
F25 K10 F44 9_444 . 14_455 119.0(5) yes
F25 K10 F45 9_444 . 14_455 109.7(4) yes
F25 K10 F46 9_444 . 14_455 72.5(4) yes
F25 K10 F52 9_444 . 11_564 165.0(5) yes
F25 K10 F53 9_444 . 11_564 121.3(4) yes
F25 K10 F54 9_444 . 11_564 115.7(4) yes
F32 K10 F33 15_445 . 15_445 50.9(3) yes
F32 K10 F26 15_445 . 9_444 121.4(5) yes
F32 K10 F44 15_445 . 14_455 143.1(5) yes
F32 K10 F45 15_445 . 14_455 115.2(4) yes
F32 K10 F46 15_445 . 14_455 122.7(5) yes
F32 K10 F52 15_445 . 11_564 91.1(4) yes
F32 K10 F53 15_445 . 11_564 66.6(3) yes
F32 K10 F54 15_445 . 11_564 113.3(4) yes
F33 K10 F26 15_445 . 9_444 171.7(5) yes
F33 K10 F44 15_445 . 14_455 93.7(4) yes
F33 K10 F45 15_445 . 14_455 66.6(3) yes
F33 K10 F46 15_445 . 14_455 91.3(4) yes
F33 K10 F52 15_445 . 11_564 69.8(4) yes
F33 K10 F53 15_445 . 11_564 86.3(4) yes
F33 K10 F54 15_445 . 11_564 118.3(4) yes
F26 K10 F44 9_444 . 14_455 94.4(4) yes
F26 K10 F45 9_444 . 14_455 119.5(4) yes
F26 K10 F46 9_444 . 14_455 91.5(4) yes
F26 K10 F52 9_444 . 11_564 115.6(5) yes
F26 K10 F53 9_444 . 11_564 92.9(4) yes
F26 K10 F54 9_444 . 11_564 66.1(4) yes
F44 K10 F45 14_455 . 14_455 39.8(3) yes
F44 K10 F46 14_455 . 14_455 59.0(4) yes
F44 K10 F52 14_455 . 11_564 63.0(4) yes
F44 K10 F53 14_455 . 11_564 105.9(4) yes
F44 K10 F54 14_455 . 11_564 70.9(4) yes
F45 K10 F46 14_455 . 14_455 37.6(3) yes
F45 K10 F52 14_455 . 11_564 81.5(3) yes
F45 K10 F53 14_455 . 11_564 129.0(4) yes
F45 K10 F54 14_455 . 11_564 109.3(4) yes
F46 K10 F52 14_455 . 11_564 117.0(5) yes
F46 K10 F53 14_455 . 11_564 164.5(5) yes
F46 K10 F54 14_455 . 11_564 123.1(5) yes
F52 K10 F53 11_564 . 11_564 48.0(3) yes
F52 K10 F54 11_564 . 11_564 49.7(3) yes
F53 K10 F54 11_564 . 11_564 46.8(3) yes
K1 K11 K9 14_455 . 6_455 93.5(3) yes
K1 K11 K9 14_455 . 16_545 93.5(3) yes
K1 K11 K18 14_455 . 5_566 125.4(2) yes
K1 K11 K18 14_455 . 7_546 125.4(2) yes
K1 K11 Al2 14_455 . 6_455 56.1(3) yes
K1 K11 Al2 14_455 . 16_545 56.1(3) yes
K1 K11 Al5 14_455 . 6_455 127.2(3) yes
K1 K11 Al5 14_455 . 16_545 127.2(3) yes
K1 K11 F24 14_455 . 6_455 48.2(3) yes
K1 K11 F24 14_455 . 16_545 48.2(3) yes
K1 K11 F22 14_455 . 6_455 44.1(3) yes
K1 K11 F22 14_455 . 16_545 44.1(3) yes
K1 K11 F26 14_455 . 6_455 86.8(3) yes
K1 K11 F26 14_455 . 16_545 86.8(3) yes
K1 K11 F53 14_455 . 6_455 96.9(3) yes
K1 K11 F53 14_455 . 16_545 96.9(3) yes
K1 K11 F54 14_455 . 6_455 133.5(3) yes
K1 K11 F54 14_455 . 16_545 133.5(3) yes
K1 K11 F55 14_455 . 6_455 136.3(3) yes
K1 K11 F55 14_455 . 16_545 136.3(3) yes
K9 K11 K9 6_455 . 16_545 172.9(5) yes
K9 K11 K18 6_455 . 5_566 54.8(2) yes
K9 K11 K18 6_455 . 7_546 120.3(3) yes
K9 K11 Al2 6_455 . 6_455 54.8(3) yes
K9 K11 Al2 6_455 . 16_545 130.2(4) yes
K9 K11 Al5 6_455 . 6_455 55.1(3) yes
K9 K11 Al5 6_455 . 16_545 119.8(4) yes
K9 K11 F24 6_455 . 6_455 85.7(3) yes
K9 K11 F24 6_455 . 16_545 99.0(3) yes
K9 K11 F22 6_455 . 6_455 49.9(2) yes
K9 K11 F22 6_455 . 16_545 137.1(5) yes
K9 K11 F26 6_455 . 6_455 45.1(2) yes
K9 K11 F26 6_455 . 16_545 135.4(2) yes
K9 K11 F53 6_455 . 6_455 46.5(2) yes
K9 K11 F53 6_455 . 16_545 132.3(3) yes
K9 K11 F54 6_455 . 6_455 82.6(3) yes
K9 K11 F54 6_455 . 16_545 92.5(3) yes
K9 K11 F55 6_455 . 6_455 43.9(2) yes
K9 K11 F55 6_455 . 16_545 129.1(5) yes
K9 K11 K9 16_545 . 6_455 172.9(5) yes
K9 K11 K18 16_545 . 5_566 120.3(3) yes
K9 K11 K18 16_545 . 7_546 54.8(2) yes
K9 K11 Al2 16_545 . 6_455 130.2(4) yes
K9 K11 Al2 16_545 . 16_545 54.8(3) yes
K9 K11 Al5 16_545 . 6_455 119.8(4) yes
K9 K11 Al5 16_545 . 16_545 55.1(3) yes
K9 K11 F24 16_545 . 6_455 99.0(3) yes
K9 K11 F24 16_545 . 16_545 85.7(3) yes
K9 K11 F22 16_545 . 6_455 137.1(5) yes
K9 K11 F22 16_545 . 16_545 49.9(2) yes
K9 K11 F26 16_545 . 6_455 135.4(2) yes
K9 K11 F26 16_545 . 16_545 45.1(2) yes
K9 K11 F53 16_545 . 6_455 132.3(3) yes
K9 K11 F53 16_545 . 16_545 46.5(2) yes
K9 K11 F54 16_545 . 6_455 92.5(3) yes
K9 K11 F54 16_545 . 16_545 82.6(3) yes
K9 K11 F55 16_545 . 6_455 129.1(5) yes
K9 K11 F55 16_545 . 16_545 43.9(2) yes
K18 K11 K18 5_566 . 7_546 109.1(4) yes
K18 K11 Al2 5_566 . 6_455 69.6(3) yes
K18 K11 Al2 5_566 . 16_545 175.0(3) yes
K18 K11 Al5 5_566 . 6_455 73.6(3) yes
K18 K11 Al5 5_566 . 16_545 65.2(3) yes
K18 K11 F24 5_566 . 6_455 82.9(3) yes
K18 K11 F24 5_566 . 16_545 153.8(2) yes
K18 K11 F22 5_566 . 6_455 89.0(2) yes
K18 K11 F22 5_566 . 16_545 148.1(3) yes
K18 K11 F26 5_566 . 6_455 38.8(3) yes
K18 K11 F26 5_566 . 16_545 147.6(5) yes
K18 K11 F53 5_566 . 6_455 90.0(3) yes
K18 K11 F53 5_566 . 16_545 82.1(3) yes
K18 K11 F54 5_566 . 6_455 89.6(4) yes
K18 K11 F54 5_566 . 16_545 37.7(3) yes
K18 K11 F55 5_566 . 6_455 45.4(3) yes
K18 K11 F55 5_566 . 16_545 82.2(4) yes
K18 K11 K18 7_546 . 5_566 109.1(4) yes
K18 K11 Al2 7_546 . 6_455 175.0(3) yes
K18 K11 Al2 7_546 . 16_545 69.6(3) yes
K18 K11 Al5 7_546 . 6_455 65.2(3) yes
K18 K11 Al5 7_546 . 16_545 73.6(3) yes
K18 K11 F24 7_546 . 6_455 153.8(2) yes
K18 K11 F24 7_546 . 16_545 82.9(3) yes
K18 K11 F22 7_546 . 6_455 148.1(3) yes
K18 K11 F22 7_546 . 16_545 89.0(2) yes
K18 K11 F26 7_546 . 6_455 147.6(5) yes
K18 K11 F26 7_546 . 16_545 38.8(3) yes
K18 K11 F53 7_546 . 6_455 82.1(3) yes
K18 K11 F53 7_546 . 16_545 90.0(3) yes
K18 K11 F54 7_546 . 6_455 37.7(3) yes
K18 K11 F54 7_546 . 16_545 89.6(4) yes
K18 K11 F55 7_546 . 6_455 82.2(4) yes
K18 K11 F55 7_546 . 16_545 45.4(3) yes
Al2 K11 Al2 6_455 . 16_545 112.1(6) yes
Al2 K11 Al5 6_455 . 6_455 109.9(3) yes
Al2 K11 Al5 6_455 . 16_545 109.6(3) yes
Al2 K11 F24 6_455 . 6_455 31.2(3) yes
Al2 K11 F24 6_455 . 16_545 96.4(5) yes
Al2 K11 F22 6_455 . 6_455 28.7(3) yes
Al2 K11 F22 6_455 . 16_545 94.4(5) yes
Al2 K11 F26 6_455 . 6_455 30.8(3) yes
Al2 K11 F26 6_455 . 16_545 142.8(6) yes
Al2 K11 F53 6_455 . 6_455 93.1(3) yes
Al2 K11 F53 6_455 . 16_545 94.6(3) yes
Al2 K11 F54 6_455 . 6_455 137.4(3) yes
Al2 K11 F54 6_455 . 16_545 91.9(3) yes
Al2 K11 F55 6_455 . 6_455 93.8(3) yes
Al2 K11 F55 6_455 . 16_545 137.7(3) yes
Al2 K11 Al2 16_545 . 6_455 112.1(6) yes
Al2 K11 Al5 16_545 . 6_455 109.6(3) yes
Al2 K11 Al5 16_545 . 16_545 109.9(3) yes
Al2 K11 F24 16_545 . 6_455 96.4(5) yes
Al2 K11 F24 16_545 . 16_545 31.2(3) yes
Al2 K11 F22 16_545 . 6_455 94.4(5) yes
Al2 K11 F22 16_545 . 16_545 28.7(3) yes
Al2 K11 F26 16_545 . 6_455 142.8(6) yes
Al2 K11 F26 16_545 . 16_545 30.8(3) yes
Al2 K11 F53 16_545 . 6_455 94.6(3) yes
Al2 K11 F53 16_545 . 16_545 93.1(3) yes
Al2 K11 F54 16_545 . 6_455 91.9(3) yes
Al2 K11 F54 16_545 . 16_545 137.4(3) yes
Al2 K11 F55 16_545 . 6_455 137.7(3) yes
Al2 K11 F55 16_545 . 16_545 93.8(3) yes
Al5 K11 Al5 6_455 . 16_545 105.6(5) yes
Al5 K11 F24 6_455 . 6_455 140.8(3) yes
Al5 K11 F24 6_455 . 16_545 91.8(3) yes
Al5 K11 F22 6_455 . 6_455 97.0(3) yes
Al5 K11 F22 6_455 . 16_545 138.2(3) yes
Al5 K11 F26 6_455 . 6_455 93.8(3) yes
Al5 K11 F26 6_455 . 16_545 90.0(3) yes
Al5 K11 F53 6_455 . 6_455 30.4(3) yes
Al5 K11 F53 6_455 . 16_545 135.9(6) yes
Al5 K11 F54 6_455 . 6_455 27.6(3) yes
Al5 K11 F54 6_455 . 16_545 93.1(5) yes
Al5 K11 F55 6_455 . 6_455 28.2(3) yes
Al5 K11 F55 6_455 . 16_545 90.4(5) yes
Al5 K11 Al5 16_545 . 6_455 105.6(5) yes
Al5 K11 F24 16_545 . 6_455 91.8(3) yes
Al5 K11 F24 16_545 . 16_545 140.8(3) yes
Al5 K11 F22 16_545 . 6_455 138.2(3) yes
Al5 K11 F22 16_545 . 16_545 97.0(3) yes
Al5 K11 F26 16_545 . 6_455 90.0(3) yes
Al5 K11 F26 16_545 . 16_545 93.8(3) yes
Al5 K11 F53 16_545 . 6_455 135.9(6) yes
Al5 K11 F53 16_545 . 16_545 30.4(3) yes
Al5 K11 F54 16_545 . 6_455 93.1(5) yes
Al5 K11 F54 16_545 . 16_545 27.6(3) yes
Al5 K11 F55 16_545 . 6_455 90.4(5) yes
Al5 K11 F55 16_545 . 16_545 28.2(3) yes
F24 K11 F24 6_455 . 16_545 96.3(6) yes
F24 K11 F22 6_455 . 6_455 50.9(3) yes
F24 K11 F22 6_455 . 16_545 70.9(4) yes
F24 K11 F26 6_455 . 6_455 50.5(3) yes
F24 K11 F26 6_455 . 16_545 124.2(5) yes
F24 K11 F53 6_455 . 6_455 122.1(4) yes
F24 K11 F53 6_455 . 16_545 68.2(3) yes
F24 K11 F54 6_455 . 6_455 168.4(3) yes
F24 K11 F54 6_455 . 16_545 86.5(3) yes
F24 K11 F55 6_455 . 6_455 120.4(3) yes
F24 K11 F55 6_455 . 16_545 117.3(3) yes
F24 K11 F24 16_545 . 6_455 96.3(6) yes
F24 K11 F22 16_545 . 6_455 70.9(4) yes
F24 K11 F22 16_545 . 16_545 50.9(3) yes
F24 K11 F26 16_545 . 6_455 124.2(5) yes
F24 K11 F26 16_545 . 16_545 50.5(3) yes
F24 K11 F53 16_545 . 6_455 68.2(3) yes
F24 K11 F53 16_545 . 16_545 122.1(4) yes
F24 K11 F54 16_545 . 6_455 86.5(3) yes
F24 K11 F54 16_545 . 16_545 168.4(3) yes
F24 K11 F55 16_545 . 6_455 117.3(3) yes
F24 K11 F55 16_545 . 16_545 120.4(3) yes
F22 K11 F22 6_455 . 16_545 88.3(5) yes
F22 K11 F26 6_455 . 6_455 53.2(3) yes
F22 K11 F26 6_455 . 16_545 121.2(5) yes
F22 K11 F53 6_455 . 6_455 71.7(3) yes
F22 K11 F53 6_455 . 16_545 119.1(4) yes
F22 K11 F54 6_455 . 6_455 120.3(3) yes
F22 K11 F54 6_455 . 16_545 118.8(3) yes
F22 K11 F55 6_455 . 6_455 93.7(3) yes
F22 K11 F55 6_455 . 16_545 166.4(3) yes
F22 K11 F22 16_545 . 6_455 88.3(5) yes
F22 K11 F26 16_545 . 6_455 121.2(5) yes
F22 K11 F26 16_545 . 16_545 53.2(3) yes
F22 K11 F53 16_545 . 6_455 119.1(4) yes
F22 K11 F53 16_545 . 16_545 71.7(3) yes
F22 K11 F54 16_545 . 6_455 118.8(3) yes
F22 K11 F54 16_545 . 16_545 120.3(3) yes
F22 K11 F55 16_545 . 6_455 166.4(3) yes
F22 K11 F55 16_545 . 16_545 93.7(3) yes
F26 K11 F26 6_455 . 16_545 173.6(6) yes
F26 K11 F53 6_455 . 6_455 91.6(2) yes
F26 K11 F53 6_455 . 16_545 89.1(2) yes
F26 K11 F54 6_455 . 6_455 118.9(4) yes
F26 K11 F54 6_455 . 16_545 66.0(3) yes
F26 K11 F55 6_455 . 6_455 69.9(3) yes
F26 K11 F55 6_455 . 16_545 115.1(4) yes
F26 K11 F26 16_545 . 6_455 173.6(6) yes
F26 K11 F53 16_545 . 6_455 89.1(2) yes
F26 K11 F53 16_545 . 16_545 91.6(2) yes
F26 K11 F54 16_545 . 6_455 66.0(3) yes
F26 K11 F54 16_545 . 16_545 118.9(4) yes
F26 K11 F55 16_545 . 6_455 115.1(4) yes
F26 K11 F55 16_545 . 16_545 69.9(3) yes
F53 K11 F53 6_455 . 16_545 166.3(6) yes
F53 K11 F54 6_455 . 6_455 48.7(3) yes
F53 K11 F54 6_455 . 16_545 119.7(5) yes
F53 K11 F55 6_455 . 6_455 49.6(3) yes
F53 K11 F55 6_455 . 16_545 118.4(5) yes
F53 K11 F53 16_545 . 6_455 166.3(6) yes
F53 K11 F54 16_545 . 6_455 119.7(5) yes
F53 K11 F54 16_545 . 16_545 48.7(3) yes
F53 K11 F55 16_545 . 6_455 118.4(5) yes
F53 K11 F55 16_545 . 16_545 49.6(3) yes
F54 K11 F54 6_455 . 16_545 93.1(5) yes
F54 K11 F55 6_455 . 6_455 49.1(3) yes
F54 K11 F55 6_455 . 16_545 70.2(4) yes
F54 K11 F54 16_545 . 6_455 93.1(5) yes
F54 K11 F55 16_545 . 6_455 70.2(4) yes
F54 K11 F55 16_545 . 16_545 49.1(3) yes
F55 K11 F55 6_455 . 16_545 87.4(5) yes
F55 K11 F55 16_545 . 6_455 87.4(5) yes
K5 K12 K15 2_544 . 12_454 57.2(3) yes
K5 K12 K9 2_544 . 6_455 93.5(3) yes
K5 K12 K17 2_544 . 12_454 136.2(4) yes
K5 K12 K18 2_544 . 5_566 54.6(3) yes
K5 K12 K18 2_544 . 4_454 123.1(4) yes
K5 K12 Al2 2_544 . 10_544 56.9(3) yes
K5 K12 Al4 2_544 . 14_455 118.8(4) yes
K5 K12 Al5 2_544 . 6_455 132.8(4) yes
K5 K12 Al5 2_544 . 11_564 55.0(3) yes
K5 K12 F21 2_544 . 10_544 49.6(3) yes
K5 K12 F25 2_544 . 10_544 87.9(4) yes
K5 K12 F23 2_544 . 10_544 45.9(3) yes
K5 K12 F43 2_544 . 14_455 126.1(4) yes
K5 K12 F44 2_544 . 14_455 103.8(4) yes
K5 K12 F51 2_544 . 6_455 145.9(4) yes
K5 K12 F52 2_544 . 11_564 46.1(3) yes
K5 K12 F54 2_544 . 11_564 82.7(3) yes
K5 K12 F55 2_544 . 6_455 103.6(4) yes
K5 K12 F56 2_544 . 6_455 135.9(4) yes
K5 K12 F56 2_544 . 11_564 51.3(3) yes
K15 K12 K9 12_454 . 6_455 127.2(4) yes
K15 K12 K17 12_454 . 12_454 106.8(3) yes
K15 K12 K18 12_454 . 5_566 111.8(3) yes
K15 K12 K18 12_454 . 4_454 102.4(4) yes
K15 K12 Al2 12_454 . 10_544 68.8(4) yes
K15 K12 Al4 12_454 . 14_455 62.4(3) yes
K15 K12 Al5 12_454 . 6_455 170.1(4) yes
K15 K12 Al5 12_454 . 11_564 76.6(3) yes
K15 K12 F21 12_454 . 10_544 89.5(4) yes
K15 K12 F25 12_454 . 10_544 82.3(4) yes
K15 K12 F23 12_454 . 10_544 38.3(3) yes
K15 K12 F43 12_454 . 14_455 72.0(3) yes
K15 K12 F44 12_454 . 14_455 54.0(3) yes
K15 K12 F51 12_454 . 6_455 143.0(4) yes
K15 K12 F52 12_454 . 11_564 47.4(3) yes
K15 K12 F54 12_454 . 11_564 86.8(3) yes
K15 K12 F55 12_454 . 6_455 160.6(4) yes
K15 K12 F56 12_454 . 6_455 146.4(4) yes
K15 K12 F56 12_454 . 11_564 93.7(4) yes
K9 K12 K17 6_455 . 12_454 62.7(3) yes
K9 K12 K18 6_455 . 5_566 56.9(3) yes
K9 K12 K18 6_455 . 4_454 129.8(4) yes
K9 K12 Al2 6_455 . 10_544 58.5(3) yes
K9 K12 Al4 6_455 . 14_455 132.2(4) yes
K9 K12 Al5 6_455 . 6_455 57.0(3) yes
K9 K12 Al5 6_455 . 11_564 124.3(4) yes
K9 K12 F21 6_455 . 10_544 45.0(3) yes
K9 K12 F25 6_455 . 10_544 51.0(3) yes
K9 K12 F23 6_455 . 10_544 89.2(4) yes
K9 K12 F43 6_455 . 14_455 104.5(4) yes
K9 K12 F44 6_455 . 14_455 154.7(5) yes
K9 K12 F51 6_455 . 6_455 52.6(3) yes
K9 K12 F52 6_455 . 11_564 138.0(4) yes
K9 K12 F54 6_455 . 11_564 136.2(4) yes
K9 K12 F55 6_455 . 6_455 45.3(3) yes
K9 K12 F56 6_455 . 6_455 85.8(3) yes
K9 K12 F56 6_455 . 11_564 99.3(4) yes
K17 K12 K18 12_454 . 5_566 119.4(4) yes
K17 K12 K18 12_454 . 4_454 99.3(3) yes
K17 K12 Al2 12_454 . 10_544 79.5(3) yes
K17 K12 Al4 12_454 . 14_455 69.8(4) yes
K17 K12 Al5 12_454 . 6_455 66.1(3) yes
K17 K12 Al5 12_454 . 11_564 168.5(4) yes
K17 K12 F21 12_454 . 10_544 94.6(4) yes
K17 K12 F25 12_454 . 10_544 48.4(3) yes
K17 K12 F23 12_454 . 10_544 94.8(4) yes
K17 K12 F43 12_454 . 14_455 43.6(3) yes
K17 K12 F44 12_454 . 14_455 92.3(4) yes
K17 K12 F51 12_454 . 6_455 36.5(2) yes
K17 K12 F52 12_454 . 11_564 152.0(4) yes
K17 K12 F54 12_454 . 11_564 140.3(4) yes
K17 K12 F55 12_454 . 6_455 85.5(4) yes
K17 K12 F56 12_454 . 6_455 81.6(3) yes
K17 K12 F56 12_454 . 11_564 158.3(5) yes
K18 K12 K18 5_566 . 4_454 115.2(3) yes
K18 K12 Al2 5_566 . 10_544 73.5(3) yes
K18 K12 Al4 5_566 . 14_455 170.7(5) yes
K18 K12 Al5 5_566 . 6_455 78.1(3) yes
K18 K12 Al5 5_566 . 11_564 67.6(3) yes
K18 K12 F21 5_566 . 10_544 43.0(3) yes
K18 K12 F25 5_566 . 10_544 93.0(4) yes
K18 K12 F23 5_566 . 10_544 88.5(3) yes
K18 K12 F43 5_566 . 14_455 159.9(5) yes
K18 K12 F44 5_566 . 14_455 148.3(5) yes
K18 K12 F51 5_566 . 6_455 97.3(4) yes
K18 K12 F52 5_566 . 11_564 85.1(3) yes
K18 K12 F54 5_566 . 11_564 87.2(3) yes
K18 K12 F55 5_566 . 6_455 48.9(3) yes
K18 K12 F56 5_566 . 6_455 90.1(3) yes
K18 K12 F56 5_566 . 11_564 43.1(3) yes
K18 K12 K18 4_454 . 5_566 115.2(3) yes
K18 K12 Al2 4_454 . 10_544 170.0(5) yes
K18 K12 Al4 4_454 . 14_455 61.5(3) yes
K18 K12 Al5 4_454 . 6_455 72.8(3) yes
K18 K12 Al5 4_454 . 11_564 69.3(3) yes
K18 K12 F21 4_454 . 10_544 158.1(4) yes
K18 K12 F25 4_454 . 10_544 146.2(4) yes
K18 K12 F23 4_454 . 10_544 140.6(5) yes
K18 K12 F43 4_454 . 14_455 81.9(3) yes
K18 K12 F44 4_454 . 14_455 53.3(3) yes
K18 K12 F51 4_454 . 6_455 84.3(3) yes
K18 K12 F52 4_454 . 11_564 79.8(3) yes
K18 K12 F54 4_454 . 11_564 41.0(2) yes
K18 K12 F55 4_454 . 6_455 89.9(4) yes
K18 K12 F56 4_454 . 6_455 44.1(3) yes
K18 K12 F56 4_454 . 11_564 82.8(4) yes
Al2 K12 Al4 10_544 . 14_455 109.1(4) yes
Al2 K12 Al5 10_544 . 6_455 115.1(5) yes
Al2 K12 Al5 10_544 . 11_564 111.8(4) yes
Al2 K12 F21 10_544 . 10_544 30.9(3) yes
Al2 K12 F25 10_544 . 10_544 31.1(3) yes
Al2 K12 F23 10_544 . 10_544 30.8(3) yes
Al2 K12 F43 10_544 . 14_455 90.6(4) yes
Al2 K12 F44 10_544 . 14_455 116.8(5) yes
Al2 K12 F51 10_544 . 6_455 99.9(4) yes
Al2 K12 F52 10_544 . 11_564 96.6(4) yes
Al2 K12 F54 10_544 . 11_564 139.3(4) yes
Al2 K12 F55 10_544 . 6_455 99.9(5) yes
Al2 K12 F56 10_544 . 6_455 144.2(5) yes
Al2 K12 F56 10_544 . 11_564 102.1(4) yes
Al4 K12 Al5 14_455 . 6_455 107.9(4) yes
Al4 K12 Al5 14_455 . 11_564 103.4(4) yes
Al4 K12 F21 14_455 . 10_544 139.9(5) yes
Al4 K12 F25 14_455 . 10_544 93.2(4) yes
Al4 K12 F23 14_455 . 10_544 90.0(4) yes
Al4 K12 F43 14_455 . 14_455 28.2(4) yes
Al4 K12 F44 14_455 . 14_455 22.6(4) yes
Al4 K12 F51 14_455 . 6_455 91.1(4) yes
Al4 K12 F52 14_455 . 11_564 85.8(4) yes
Al4 K12 F54 14_455 . 11_564 85.4(4) yes
Al4 K12 F55 14_455 . 6_455 136.9(5) yes
Al4 K12 F56 14_455 . 6_455 92.2(4) yes
Al4 K12 F56 14_455 . 11_564 128.2(5) yes
Al5 K12 Al5 6_455 . 11_564 108.9(4) yes
Al5 K12 F21 6_455 . 10_544 97.9(4) yes
Al5 K12 F25 6_455 . 10_544 96.9(4) yes
Al5 K12 F23 6_455 . 10_544 145.7(5) yes
Al5 K12 F43 6_455 . 14_455 98.5(4) yes
Al5 K12 F44 6_455 . 14_455 117.8(5) yes
Al5 K12 F51 6_455 . 6_455 29.6(3) yes
Al5 K12 F52 6_455 . 11_564 137.5(4) yes
Al5 K12 F54 6_455 . 11_564 94.6(4) yes
Al5 K12 F55 6_455 . 6_455 29.2(3) yes
Al5 K12 F56 6_455 . 6_455 29.2(3) yes
Al5 K12 F56 6_455 . 11_564 94.3(4) yes
Al5 K12 Al5 11_564 . 6_455 108.9(4) yes
Al5 K12 F21 11_564 . 10_544 96.4(4) yes
Al5 K12 F25 11_564 . 10_544 142.8(4) yes
Al5 K12 F23 11_564 . 10_544 94.4(4) yes
Al5 K12 F43 11_564 . 14_455 131.1(5) yes
Al5 K12 F44 11_564 . 14_455 80.9(4) yes
Al5 K12 F51 11_564 . 6_455 137.9(4) yes
Al5 K12 F52 11_564 . 11_564 29.3(3) yes
Al5 K12 F54 11_564 . 11_564 28.3(3) yes
Al5 K12 F55 11_564 . 6_455 94.2(4) yes
Al5 K12 F56 11_564 . 6_455 89.7(4) yes
Al5 K12 F56 11_564 . 11_564 25.1(3) yes
F21 K12 F25 10_544 . 10_544 52.8(3) yes
F21 K12 F23 10_544 . 10_544 53.6(3) yes
F21 K12 F43 10_544 . 14_455 119.5(5) yes
F21 K12 F44 10_544 . 14_455 143.2(5) yes
F21 K12 F51 10_544 . 6_455 97.2(4) yes
F21 K12 F52 10_544 . 11_564 95.7(4) yes
F21 K12 F54 10_544 . 11_564 123.3(4) yes
F21 K12 F55 10_544 . 6_455 74.4(4) yes
F21 K12 F56 10_544 . 6_455 122.7(4) yes
F21 K12 F56 10_544 . 11_564 78.1(4) yes
F25 K12 F23 10_544 . 10_544 52.0(3) yes
F25 K12 F43 10_544 . 14_455 67.6(4) yes
F25 K12 F44 10_544 . 14_455 110.6(5) yes
F25 K12 F51 10_544 . 6_455 73.4(4) yes
F25 K12 F52 10_544 . 11_564 123.0(4) yes
F25 K12 F54 10_544 . 11_564 168.3(5) yes
F25 K12 F55 10_544 . 6_455 95.9(5) yes
F25 K12 F56 10_544 . 6_455 123.1(4) yes
F25 K12 F56 10_544 . 11_564 130.7(5) yes
F23 K12 F43 10_544 . 14_455 83.4(4) yes
F23 K12 F44 10_544 . 14_455 89.8(4) yes
F23 K12 F51 10_544 . 6_455 125.4(4) yes
F23 K12 F52 10_544 . 11_564 71.0(3) yes
F23 K12 F54 10_544 . 11_564 116.3(4) yes
F23 K12 F55 10_544 . 6_455 127.9(5) yes
F23 K12 F56 10_544 . 6_455 174.8(5) yes
F23 K12 F56 10_544 . 11_564 97.1(4) yes
F43 K12 F44 14_455 . 14_455 50.3(4) yes
F43 K12 F51 14_455 . 6_455 73.0(3) yes
F43 K12 F52 14_455 . 11_564 109.3(4) yes
F43 K12 F54 14_455 . 11_564 112.9(4) yes
F43 K12 F55 14_455 . 6_455 125.2(5) yes
F43 K12 F56 14_455 . 6_455 96.3(4) yes
F43 K12 F56 14_455 . 11_564 156.2(5) yes
F44 K12 F51 14_455 . 6_455 109.3(4) yes
F44 K12 F52 14_455 . 11_564 64.5(4) yes
F44 K12 F54 14_455 . 11_564 65.4(3) yes
F44 K12 F55 14_455 . 6_455 142.3(5) yes
F44 K12 F56 14_455 . 6_455 94.0(4) yes
F44 K12 F56 14_455 . 11_564 105.9(5) yes
F51 K12 F52 6_455 . 11_564 163.3(5) yes
F51 K12 F54 6_455 . 11_564 118.1(4) yes
F51 K12 F55 6_455 . 6_455 52.2(3) yes
F51 K12 F56 6_455 . 6_455 49.9(3) yes
F51 K12 F56 6_455 . 11_564 123.4(4) yes
F52 K12 F54 11_564 . 11_564 45.3(3) yes
F52 K12 F55 11_564 . 6_455 122.3(4) yes
F52 K12 F56 11_564 . 6_455 113.9(4) yes
F52 K12 F56 11_564 . 11_564 49.7(3) yes
F54 K12 F55 11_564 . 6_455 93.1(4) yes
F54 K12 F56 11_564 . 6_455 68.6(3) yes
F54 K12 F56 11_564 . 11_564 45.8(3) yes
F55 K12 F56 6_455 . 6_455 48.4(3) yes
F55 K12 F56 6_455 . 11_564 72.8(4) yes
F56 K12 F56 6_455 . 11_564 85.3(4) yes
F56 K12 F56 11_564 . 6_455 85.3(4) yes
K18 K13 K18 5_566 . 10_554 106.8(2) yes
K18 K13 K18 5_566 . 7_546 115.0(2) yes
K18 K13 K18 5_566 . 4_454 106.8(2) yes
K18 K13 Al5 5_566 . 9_444 174.2(3) yes
K18 K13 Al5 5_566 . 6_455 76.1(3) yes
K18 K13 Al5 5_566 . 11_564 68.2(3) yes
K18 K13 Al5 5_566 . 16_545 67.4(3) yes
K18 K13 F54 5_566 . 9_444 144.8(2) yes
K18 K13 F54 5_566 . 6_455 86.8(2) yes
K18 K13 F54 5_566 . 11_564 90.5(2) yes
K18 K13 F54 5_566 . 16_545 39.6(2) yes
K18 K13 F55 5_566 . 9_444 154.0(2) yes
K18 K13 F55 5_566 . 6_455 47.4(2) yes
K18 K13 F55 5_566 . 11_564 80.7(3) yes
K18 K13 F55 5_566 . 16_545 86.5(2) yes
K18 K13 F56 5_566 . 9_444 153.2(2) yes
K18 K13 F56 5_566 . 6_455 95.6(2) yes
K18 K13 F56 5_566 . 11_564 42.2(2) yes
K18 K13 F56 5_566 . 16_545 75.5(2) yes
K18 K13 K18 10_554 . 5_566 106.8(2) yes
K18 K13 K18 10_554 . 7_546 106.8(2) yes
K18 K13 K18 10_554 . 4_454 115.0(2) yes
K18 K13 Al5 10_554 . 9_444 67.4(3) yes
K18 K13 Al5 10_554 . 6_455 174.2(3) yes
K18 K13 Al5 10_554 . 11_564 76.1(3) yes
K18 K13 Al5 10_554 . 16_545 68.2(3) yes
K18 K13 F54 10_554 . 9_444 39.6(2) yes
K18 K13 F54 10_554 . 6_455 144.8(2) yes
K18 K13 F54 10_554 . 11_564 86.8(2) yes
K18 K13 F54 10_554 . 16_545 90.5(2) yes
K18 K13 F55 10_554 . 9_444 86.5(2) yes
K18 K13 F55 10_554 . 6_455 154.0(2) yes
K18 K13 F55 10_554 . 11_564 47.4(2) yes
K18 K13 F55 10_554 . 16_545 80.7(3) yes
K18 K13 F56 10_554 . 9_444 75.5(2) yes
K18 K13 F56 10_554 . 6_455 153.2(2) yes
K18 K13 F56 10_554 . 11_564 95.6(2) yes
K18 K13 F56 10_554 . 16_545 42.2(2) yes
K18 K13 K18 7_546 . 5_566 115.0(2) yes
K18 K13 K18 7_546 . 10_554 106.8(2) yes
K18 K13 K18 7_546 . 4_454 106.8(2) yes
K18 K13 Al5 7_546 . 9_444 68.2(3) yes
K18 K13 Al5 7_546 . 6_455 67.4(3) yes
K18 K13 Al5 7_546 . 11_564 174.2(3) yes
K18 K13 Al5 7_546 . 16_545 76.1(3) yes
K18 K13 F54 7_546 . 9_444 90.5(2) yes
K18 K13 F54 7_546 . 6_455 39.6(2) yes
K18 K13 F54 7_546 . 11_564 144.8(2) yes
K18 K13 F54 7_546 . 16_545 86.8(2) yes
K18 K13 F55 7_546 . 9_444 80.7(3) yes
K18 K13 F55 7_546 . 6_455 86.5(2) yes
K18 K13 F55 7_546 . 11_564 154.0(2) yes
K18 K13 F55 7_546 . 16_545 47.4(2) yes
K18 K13 F56 7_546 . 9_444 42.2(2) yes
K18 K13 F56 7_546 . 6_455 75.5(2) yes
K18 K13 F56 7_546 . 11_564 153.2(2) yes
K18 K13 F56 7_546 . 16_545 95.6(2) yes
K18 K13 K18 4_454 . 5_566 106.8(2) yes
K18 K13 K18 4_454 . 10_554 115.0(2) yes
K18 K13 K18 4_454 . 7_546 106.8(2) yes
K18 K13 Al5 4_454 . 9_444 76.1(3) yes
K18 K13 Al5 4_454 . 6_455 68.2(3) yes
K18 K13 Al5 4_454 . 11_564 67.4(3) yes
K18 K13 Al5 4_454 . 16_545 174.2(3) yes
K18 K13 F54 4_454 . 9_444 86.8(2) yes
K18 K13 F54 4_454 . 6_455 90.5(2) yes
K18 K13 F54 4_454 . 11_564 39.6(2) yes
K18 K13 F54 4_454 . 16_545 144.8(2) yes
K18 K13 F55 4_454 . 9_444 47.4(2) yes
K18 K13 F55 4_454 . 6_455 80.7(3) yes
K18 K13 F55 4_454 . 11_564 86.5(2) yes
K18 K13 F55 4_454 . 16_545 154.0(2) yes
K18 K13 F56 4_454 . 9_444 95.6(2) yes
K18 K13 F56 4_454 . 6_455 42.2(2) yes
K18 K13 F56 4_454 . 11_564 75.5(2) yes
K18 K13 F56 4_454 . 16_545 153.2(2) yes
Al5 K13 Al5 9_444 . 6_455 109.7(3) yes
Al5 K13 Al5 9_444 . 11_564 109.0(3) yes
Al5 K13 Al5 9_444 . 16_545 109.7(3) yes
Al5 K13 F54 9_444 . 9_444 29.5(3) yes
Al5 K13 F54 9_444 . 6_455 98.3(3) yes
Al5 K13 F54 9_444 . 11_564 88.6(3) yes
Al5 K13 F54 9_444 . 16_545 138.5(3) yes
Al5 K13 F55 9_444 . 9_444 28.8(3) yes
Al5 K13 F55 9_444 . 6_455 138.4(3) yes
Al5 K13 F55 9_444 . 11_564 94.5(3) yes
Al5 K13 F55 9_444 . 16_545 92.8(3) yes
Al5 K13 F56 9_444 . 9_444 28.0(3) yes
Al5 K13 F56 9_444 . 6_455 89.8(3) yes
Al5 K13 F56 9_444 . 11_564 136.0(3) yes
Al5 K13 F56 9_444 . 16_545 99.6(3) yes
Al5 K13 Al5 6_455 . 9_444 109.7(3) yes
Al5 K13 Al5 6_455 . 11_564 109.7(3) yes
Al5 K13 Al5 6_455 . 16_545 109.0(3) yes
Al5 K13 F54 6_455 . 9_444 138.5(3) yes
Al5 K13 F54 6_455 . 6_455 29.5(3) yes
Al5 K13 F54 6_455 . 11_564 98.3(3) yes
Al5 K13 F54 6_455 . 16_545 88.6(3) yes
Al5 K13 F55 6_455 . 9_444 92.8(3) yes
Al5 K13 F55 6_455 . 6_455 28.8(3) yes
Al5 K13 F55 6_455 . 11_564 138.4(3) yes
Al5 K13 F55 6_455 . 16_545 94.5(3) yes
Al5 K13 F56 6_455 . 9_444 99.6(3) yes
Al5 K13 F56 6_455 . 6_455 28.0(3) yes
Al5 K13 F56 6_455 . 11_564 89.8(3) yes
Al5 K13 F56 6_455 . 16_545 136.0(3) yes
Al5 K13 Al5 11_564 . 9_444 109.0(3) yes
Al5 K13 Al5 11_564 . 6_455 109.7(3) yes
Al5 K13 Al5 11_564 . 16_545 109.7(3) yes
Al5 K13 F54 11_564 . 9_444 88.6(3) yes
Al5 K13 F54 11_564 . 6_455 138.5(3) yes
Al5 K13 F54 11_564 . 11_564 29.5(3) yes
Al5 K13 F54 11_564 . 16_545 98.3(3) yes
Al5 K13 F55 11_564 . 9_444 94.5(3) yes
Al5 K13 F55 11_564 . 6_455 92.8(3) yes
Al5 K13 F55 11_564 . 11_564 28.8(3) yes
Al5 K13 F55 11_564 . 16_545 138.4(3) yes
Al5 K13 F56 11_564 . 9_444 136.0(3) yes
Al5 K13 F56 11_564 . 6_455 99.6(3) yes
Al5 K13 F56 11_564 . 11_564 28.0(3) yes
Al5 K13 F56 11_564 . 16_545 89.8(3) yes
Al5 K13 Al5 16_545 . 9_444 109.7(3) yes
Al5 K13 Al5 16_545 . 6_455 109.0(3) yes
Al5 K13 Al5 16_545 . 11_564 109.7(3) yes
Al5 K13 F54 16_545 . 9_444 98.3(3) yes
Al5 K13 F54 16_545 . 6_455 88.6(3) yes
Al5 K13 F54 16_545 . 11_564 138.5(3) yes
Al5 K13 F54 16_545 . 16_545 29.5(3) yes
Al5 K13 F55 16_545 . 9_444 138.4(3) yes
Al5 K13 F55 16_545 . 6_455 94.5(3) yes
Al5 K13 F55 16_545 . 11_564 92.8(3) yes
Al5 K13 F55 16_545 . 16_545 28.8(3) yes
Al5 K13 F56 16_545 . 9_444 89.8(3) yes
Al5 K13 F56 16_545 . 6_455 136.0(3) yes
Al5 K13 F56 16_545 . 11_564 99.6(3) yes
Al5 K13 F56 16_545 . 16_545 28.0(3) yes
F54 K13 F54 9_444 . 6_455 126.3(2) yes
F54 K13 F54 9_444 . 11_564 79.4(2) yes
F54 K13 F54 9_444 . 16_545 126.3(2) yes
F54 K13 F55 9_444 . 9_444 47.6(2) yes
F54 K13 F55 9_444 . 6_455 165.7(2) yes
F54 K13 F55 9_444 . 11_564 67.5(2) yes
F54 K13 F55 9_444 . 16_545 95.0(3) yes
F54 K13 F56 9_444 . 9_444 48.8(2) yes
F54 K13 F56 9_444 . 6_455 114.8(2) yes
F54 K13 F56 9_444 . 11_564 116.2(2) yes
F54 K13 F56 9_444 . 16_545 78.3(2) yes
F54 K13 F54 6_455 . 9_444 126.3(2) yes
F54 K13 F54 6_455 . 11_564 126.3(2) yes
F54 K13 F54 6_455 . 16_545 79.4(2) yes
F54 K13 F55 6_455 . 9_444 95.0(3) yes
F54 K13 F55 6_455 . 6_455 47.6(2) yes
F54 K13 F55 6_455 . 11_564 165.7(2) yes
F54 K13 F55 6_455 . 16_545 67.5(2) yes
F54 K13 F56 6_455 . 9_444 78.3(2) yes
F54 K13 F56 6_455 . 6_455 48.8(2) yes
F54 K13 F56 6_455 . 11_564 114.8(2) yes
F54 K13 F56 6_455 . 16_545 116.2(2) yes
F54 K13 F54 11_564 . 9_444 79.4(2) yes
F54 K13 F54 11_564 . 6_455 126.3(2) yes
F54 K13 F54 11_564 . 16_545 126.3(2) yes
F54 K13 F55 11_564 . 9_444 67.5(2) yes
F54 K13 F55 11_564 . 6_455 95.0(3) yes
F54 K13 F55 11_564 . 11_564 47.6(2) yes
F54 K13 F55 11_564 . 16_545 165.7(2) yes
F54 K13 F56 11_564 . 9_444 116.2(2) yes
F54 K13 F56 11_564 . 6_455 78.3(2) yes
F54 K13 F56 11_564 . 11_564 48.8(2) yes
F54 K13 F56 11_564 . 16_545 114.8(2) yes
F54 K13 F54 16_545 . 9_444 126.3(2) yes
F54 K13 F54 16_545 . 6_455 79.4(2) yes
F54 K13 F54 16_545 . 11_564 126.3(2) yes
F54 K13 F55 16_545 . 9_444 165.7(2) yes
F54 K13 F55 16_545 . 6_455 67.5(2) yes
F54 K13 F55 16_545 . 11_564 95.0(3) yes
F54 K13 F55 16_545 . 16_545 47.6(2) yes
F54 K13 F56 16_545 . 9_444 114.8(2) yes
F54 K13 F56 16_545 . 6_455 116.2(2) yes
F54 K13 F56 16_545 . 11_564 78.3(2) yes
F54 K13 F56 16_545 . 16_545 48.8(2) yes
F55 K13 F55 9_444 . 6_455 118.1(3) yes
F55 K13 F55 9_444 . 11_564 93.3(3) yes
F55 K13 F55 9_444 . 16_545 118.1(3) yes
F55 K13 F56 9_444 . 9_444 50.9(3) yes
F55 K13 F56 9_444 . 6_455 67.3(3) yes
F55 K13 F56 9_444 . 11_564 115.9(3) yes
F55 K13 F56 9_444 . 16_545 125.5(2) yes
F55 K13 F55 6_455 . 9_444 118.1(3) yes
F55 K13 F55 6_455 . 11_564 118.1(3) yes
F55 K13 F55 6_455 . 16_545 93.3(3) yes
F55 K13 F56 6_455 . 9_444 125.5(2) yes
F55 K13 F56 6_455 . 6_455 50.9(3) yes
F55 K13 F56 6_455 . 11_564 67.3(3) yes
F55 K13 F56 6_455 . 16_545 115.9(3) yes
F55 K13 F55 11_564 . 9_444 93.3(3) yes
F55 K13 F55 11_564 . 6_455 118.1(3) yes
F55 K13 F55 11_564 . 16_545 118.1(3) yes
F55 K13 F56 11_564 . 9_444 115.9(3) yes
F55 K13 F56 11_564 . 6_455 125.5(2) yes
F55 K13 F56 11_564 . 11_564 50.9(3) yes
F55 K13 F56 11_564 . 16_545 67.3(3) yes
F55 K13 F55 16_545 . 9_444 118.1(3) yes
F55 K13 F55 16_545 . 6_455 93.3(3) yes
F55 K13 F55 16_545 . 11_564 118.1(3) yes
F55 K13 F56 16_545 . 9_444 67.3(3) yes
F55 K13 F56 16_545 . 6_455 115.9(3) yes
F55 K13 F56 16_545 . 11_564 125.5(2) yes
F55 K13 F56 16_545 . 16_545 50.9(3) yes
F56 K13 F56 9_444 . 6_455 91.1(2) yes
F56 K13 F56 9_444 . 11_564 163.8(2) yes
F56 K13 F56 9_444 . 16_545 91.1(2) yes
F56 K13 F56 6_455 . 9_444 91.1(2) yes
F56 K13 F56 6_455 . 11_564 91.1(2) yes
F56 K13 F56 6_455 . 16_545 163.8(2) yes
F56 K13 F56 11_564 . 9_444 163.8(2) yes
F56 K13 F56 11_564 . 6_455 91.1(2) yes
F56 K13 F56 11_564 . 16_545 91.1(2) yes
F56 K13 F56 16_545 . 9_444 91.1(2) yes
F56 K13 F56 16_545 . 6_455 163.8(2) yes
F56 K13 F56 16_545 . 11_564 91.1(2) yes
K5 K18 K9 14_466 . 10_555 103.0(3) yes
K5 K18 K9 14_466 . 6_466 78.5(3) yes
K5 K18 K10 14_466 . 2_555 127.6(4) yes
K5 K18 K11 14_466 . 5_566 161.0(3) yes
K5 K18 K12 14_466 . 5_566 62.1(3) yes
K5 K18 K12 14_466 . 2_555 79.5(3) yes
K5 K18 K13 14_466 . 5_566 104.9(3) yes
K5 K18 Al4 14_466 . 7_556 68.5(4) yes
K5 K18 F21 14_466 . 6_466 54.5(4) yes
K5 K18 F26 14_466 . 10_555 130.4(5) yes
K5 K18 F42 14_466 . 7_556 51.3(3) yes
K5 K18 F44 14_466 . 7_556 86.5(4) yes
K5 K18 F54 14_466 . 4_465 146.6(5) yes
K5 K18 F55 14_466 . 10_555 109.2(4) yes
K5 K18 F56 14_466 . 15_456 56.3(3) yes
K9 K18 K9 10_555 . 6_466 62.9(3) yes
K9 K18 K10 10_555 . 2_555 104.4(4) yes
K9 K18 K11 10_555 . 5_566 62.6(2) yes
K9 K18 K12 10_555 . 5_566 63.3(3) yes
K9 K18 K12 10_555 . 2_555 169.1(4) yes
K9 K18 K13 10_555 . 5_566 99.4(3) yes
K9 K18 Al4 10_555 . 7_556 127.4(4) yes
K9 K18 F21 10_555 . 6_466 48.8(3) yes
K9 K18 F26 10_555 . 10_555 50.6(3) yes
K9 K18 F42 10_555 . 7_556 106.4(4) yes
K9 K18 F44 10_555 . 7_556 146.4(5) yes
K9 K18 F54 10_555 . 4_465 106.6(4) yes
K9 K18 F55 10_555 . 10_555 48.5(3) yes
K9 K18 F56 10_555 . 15_456 108.9(4) yes
K9 K18 K9 6_466 . 10_555 62.9(3) yes
K9 K18 K10 6_466 . 2_555 75.8(3) yes
K9 K18 K11 6_466 . 5_566 103.1(4) yes
K9 K18 K12 6_466 . 5_566 100.3(3) yes
K9 K18 K12 6_466 . 2_555 127.9(4) yes
K9 K18 K13 6_466 . 5_566 162.1(3) yes
K9 K18 Al4 6_466 . 7_556 64.6(4) yes
K9 K18 F21 6_466 . 6_466 53.7(3) yes
K9 K18 F26 6_466 . 10_555 52.7(3) yes
K9 K18 F42 6_466 . 7_556 46.4(3) yes
K9 K18 F44 6_466 . 7_556 88.4(3) yes
K9 K18 F54 6_466 . 4_465 129.1(5) yes
K9 K18 F55 6_466 . 10_555 111.1(4) yes
K9 K18 F56 6_466 . 15_456 131.8(4) yes
K10 K18 K11 2_555 . 5_566 70.3(3) yes
K10 K18 K12 2_555 . 5_566 167.1(4) yes
K10 K18 K12 2_555 . 2_555 81.6(3) yes
K10 K18 K13 2_555 . 5_566 113.4(3) yes
K10 K18 Al4 2_555 . 7_556 59.4(4) yes
K10 K18 F21 2_555 . 6_466 128.9(5) yes
K10 K18 F26 2_555 . 10_555 53.8(4) yes
K10 K18 F42 2_555 . 7_556 78.3(3) yes
K10 K18 F44 2_555 . 7_556 48.3(3) yes
K10 K18 F54 2_555 . 4_465 58.2(3) yes
K10 K18 F55 2_555 . 10_555 122.5(4) yes
K10 K18 F56 2_555 . 15_456 144.2(4) yes
K11 K18 K12 5_566 . 5_566 99.2(3) yes
K11 K18 K12 5_566 . 2_555 112.3(3) yes
K11 K18 K13 5_566 . 5_566 67.9(2) yes
K11 K18 Al4 5_566 . 7_556 129.6(4) yes
K11 K18 F21 5_566 . 6_466 111.0(4) yes
K11 K18 F26 5_566 . 10_555 51.3(4) yes
K11 K18 F42 5_566 . 7_556 141.6(5) yes
K11 K18 F44 5_566 . 7_556 112.3(3) yes
K11 K18 F54 5_566 . 4_465 44.1(3) yes
K11 K18 F55 5_566 . 10_555 52.3(3) yes
K11 K18 F56 5_566 . 15_456 114.4(4) yes
K12 K18 K12 5_566 . 2_555 109.9(4) yes
K12 K18 K13 5_566 . 5_566 67.3(2) yes
K12 K18 Al4 5_566 . 7_556 130.4(4) yes
K12 K18 F21 5_566 . 6_466 46.8(3) yes
K12 K18 F26 5_566 . 10_555 113.9(4) yes
K12 K18 F42 5_566 . 7_556 108.0(4) yes
K12 K18 F44 5_566 . 7_556 144.5(4) yes
K12 K18 F54 5_566 . 4_465 119.6(4) yes
K12 K18 F55 5_566 . 10_555 47.0(3) yes
K12 K18 F56 5_566 . 15_456 46.5(3) yes
K12 K18 K12 2_555 . 5_566 109.9(4) yes
K12 K18 K13 2_555 . 5_566 69.7(3) yes
K12 K18 Al4 2_555 . 7_556 63.5(4) yes
K12 K18 F21 2_555 . 6_466 133.7(5) yes
K12 K18 F26 2_555 . 10_555 135.0(4) yes
K12 K18 F42 2_555 . 7_556 83.6(3) yes
K12 K18 F44 2_555 . 7_556 43.6(3) yes
K12 K18 F54 2_555 . 4_465 68.5(3) yes
K12 K18 F55 2_555 . 10_555 120.6(4) yes
K12 K18 F56 2_555 . 15_456 63.4(3) yes
K13 K18 Al4 5_566 . 7_556 133.2(4) yes
K13 K18 F21 5_566 . 6_466 113.6(4) yes
K13 K18 F26 5_566 . 10_555 119.0(4) yes
K13 K18 F42 5_566 . 7_556 148.0(4) yes
K13 K18 F44 5_566 . 7_556 109.2(3) yes
K13 K18 F54 5_566 . 4_465 55.5(3) yes
K13 K18 F55 5_566 . 10_555 51.0(3) yes
K13 K18 F56 5_566 . 15_456 48.6(3) yes
Al4 K18 F21 7_556 . 6_466 99.8(4) yes
Al4 K18 F26 7_556 . 10_555 94.2(5) yes
Al4 K18 F42 7_556 . 7_556 27.2(3) yes
Al4 K18 F44 7_556 . 7_556 28.0(3) yes
Al4 K18 F54 7_556 . 4_465 103.8(4) yes
Al4 K18 F55 7_556 . 10_555 175.3(4) yes
Al4 K18 F56 7_556 . 15_456 107.3(5) yes
F21 K18 F26 6_466 . 10_555 86.0(5) yes
F21 K18 F42 6_466 . 7_556 72.6(3) yes
F21 K18 F44 6_466 . 7_556 127.5(4) yes
F21 K18 F54 6_466 . 4_465 153.9(5) yes
F21 K18 F55 6_466 . 10_555 75.7(4) yes
F21 K18 F56 6_466 . 15_456 84.3(4) yes
F26 K18 F42 10_555 . 7_556 92.2(5) yes
F26 K18 F44 10_555 . 7_556 98.8(4) yes
F26 K18 F54 10_555 . 4_465 81.3(4) yes
F26 K18 F55 10_555 . 10_555 84.3(4) yes
F26 K18 F56 10_555 . 15_456 157.6(5) yes
F42 K18 F44 7_556 . 7_556 55.1(3) yes
F42 K18 F54 7_556 . 4_465 130.4(5) yes
F42 K18 F55 7_556 . 10_555 148.2(4) yes
F42 K18 F56 7_556 . 15_456 104.0(5) yes
F44 K18 F54 7_556 . 4_465 77.2(4) yes
F44 K18 F55 7_556 . 10_555 156.6(4) yes
F44 K18 F56 7_556 . 15_456 103.2(4) yes
F54 K18 F55 4_465 . 10_555 80.4(4) yes
F54 K18 F56 4_465 . 15_456 99.0(5) yes
F55 K18 F56 10_555 . 15_456 73.8(4) yes
K1 Al1 K2 . . 5_666 169.7(5) yes
K1 Al1 K3 . . . 105.9(4) yes
K1 Al1 K4 . . . 106.1(4) yes
K1 Al1 K5 . . . 65.8(3) yes
K1 Al1 K6 . . . 78.8(4) yes
K1 Al1 K7 . . 1_455 67.7(3) yes
K1 Al1 K14 . . 3_655 55.1(3) yes
K1 Al1 K15 . . 1_455 58.1(3) yes
K1 Al1 K17 . . 16_545 121.3(4) yes
K1 Al1 F11 . . . 144.3(6) yes
K1 Al1 F14 . . . 37.3(4) yes
K1 Al1 F12 . . . 126.0(7) yes
K1 Al1 F15 . . . 52.4(5) yes
K1 Al1 F13 . . . 94.9(6) yes
K1 Al1 F16 . . . 86.2(6) yes
K2 Al1 K3 5_666 . . 79.4(4) yes
K2 Al1 K4 5_666 . . 63.8(3) yes
K2 Al1 K5 5_666 . . 109.8(4) yes
K2 Al1 K6 5_666 . . 111.5(5) yes
K2 Al1 K7 5_666 . 1_455 106.8(4) yes
K2 Al1 K14 5_666 . 3_655 114.7(4) yes
K2 Al1 K15 5_666 . 1_455 126.2(4) yes
K2 Al1 K17 5_666 . 16_545 53.9(3) yes
K2 Al1 F11 5_666 . . 41.7(4) yes
K2 Al1 F14 5_666 . . 137.2(7) yes
K2 Al1 F12 5_666 . . 48.6(5) yes
K2 Al1 F15 5_666 . . 131.3(7) yes
K2 Al1 F13 5_666 . . 93.9(6) yes
K2 Al1 F16 5_666 . . 85.1(6) yes
K3 Al1 K4 . . . 119.0(4) yes
K3 Al1 K5 . . . 65.3(3) yes
K3 Al1 K6 . . . 65.3(3) yes
K3 Al1 K7 . . 1_455 173.4(5) yes
K3 Al1 K14 . . 3_655 119.2(4) yes
K3 Al1 K15 . . 1_455 125.7(4) yes
K3 Al1 K17 . . 16_545 56.4(3) yes
K3 Al1 F11 . . . 38.4(4) yes
K3 Al1 F14 . . . 143.1(7) yes
K3 Al1 F12 . . . 127.9(7) yes
K3 Al1 F15 . . . 53.7(5) yes
K3 Al1 F13 . . . 90.6(6) yes
K3 Al1 F16 . . . 88.9(6) yes
K4 Al1 K5 . . . 83.1(4) yes
K4 Al1 K6 . . . 171.3(4) yes
K4 Al1 K7 . . 1_455 63.1(3) yes
K4 Al1 K14 . . 3_655 52.4(3) yes
K4 Al1 K15 . . 1_455 115.3(4) yes
K4 Al1 K17 . . 16_545 62.6(3) yes
K4 Al1 F11 . . . 96.8(6) yes
K4 Al1 F14 . . . 83.5(6) yes
K4 Al1 F12 . . . 46.2(5) yes
K4 Al1 F15 . . . 125.4(7) yes
K4 Al1 F13 . . . 135.8(7) yes
K4 Al1 F16 . . . 43.9(4) yes
K5 Al1 K6 . . . 105.6(4) yes
K5 Al1 K7 . . 1_455 109.6(4) yes
K5 Al1 K14 . . 3_655 54.2(3) yes
K5 Al1 K15 . . 1_455 123.7(4) yes
K5 Al1 K17 . . 16_545 55.9(3) yes
K5 Al1 F11 . . . 90.8(6) yes
K5 Al1 F14 . . . 91.5(6) yes
K5 Al1 F12 . . . 128.9(7) yes
K5 Al1 F15 . . . 42.9(5) yes
K5 Al1 F13 . . . 141.0(7) yes
K5 Al1 F16 . . . 39.4(4) yes
K6 Al1 K7 . . 1_455 113.6(4) yes
K6 Al1 K14 . . 3_655 133.6(4) yes
K6 Al1 K15 . . 1_455 60.8(3) yes
K6 Al1 K17 . . 16_545 121.4(4) yes
K6 Al1 F11 . . . 82.5(6) yes
K6 Al1 F14 . . . 96.9(6) yes
K6 Al1 F12 . . . 125.1(7) yes
K6 Al1 F15 . . . 63.3(5) yes
K6 Al1 F13 . . . 35.6(4) yes
K6 Al1 F16 . . . 144.6(6) yes
K7 Al1 K14 1_455 . 3_655 56.3(3) yes
K7 Al1 K15 1_455 . 1_455 52.8(3) yes
K7 Al1 K17 1_455 . 16_545 125.1(4) yes
K7 Al1 F11 1_455 . . 148.0(7) yes
K7 Al1 F14 1_455 . . 30.6(4) yes
K7 Al1 F12 1_455 . . 58.4(5) yes
K7 Al1 F15 1_455 . . 119.8(7) yes
K7 Al1 F13 1_455 . . 91.5(6) yes
K7 Al1 F16 1_455 . . 89.2(6) yes
K14 Al1 K15 3_655 . 1_455 94.2(4) yes
K14 Al1 K17 3_655 . 16_545 84.0(4) yes
K14 Al1 F11 3_655 . . 132.0(6) yes
K14 Al1 F14 3_655 . . 49.8(5) yes
K14 Al1 F12 3_655 . . 90.0(7) yes
K14 Al1 F15 3_655 . . 82.7(6) yes
K14 Al1 F13 3_655 . . 141.0(7) yes
K14 Al1 F16 3_655 . . 40.0(5) yes
K15 Al1 K17 1_455 . 16_545 177.8(5) yes
K15 Al1 F11 1_455 . . 133.8(7) yes
K15 Al1 F14 1_455 . . 44.4(4) yes
K15 Al1 F12 1_455 . . 89.9(5) yes
K15 Al1 F15 1_455 . . 94.9(6) yes
K15 Al1 F13 1_455 . . 46.9(4) yes
K15 Al1 F16 1_455 . . 134.2(7) yes
K17 Al1 F11 16_545 . . 48.0(5) yes
K17 Al1 F14 16_545 . . 133.7(7) yes
K17 Al1 F12 16_545 . . 88.9(5) yes
K17 Al1 F15 16_545 . . 86.0(6) yes
K17 Al1 F13 16_545 . . 135.0(7) yes
K17 Al1 F16 16_545 . . 44.0(5) yes
F11 Al1 F14 . . . 177.7(9) yes
F11 Al1 F12 . . . 89.6(7) yes
F11 Al1 F15 . . . 92.0(7) yes
F11 Al1 F13 . . . 87.0(8) yes
F11 Al1 F16 . . . 92.0(7) yes
F14 Al1 F12 . . . 89.0(7) yes
F14 Al1 F15 . . . 89.6(7) yes
F14 Al1 F13 . . . 91.2(7) yes
F14 Al1 F16 . . . 89.8(8) yes
F12 Al1 F15 . . . 171.6(10) yes
F12 Al1 F13 . . . 90.0(7) yes
F12 Al1 F16 . . . 89.5(7) yes
F15 Al1 F13 . . . 98.3(8) yes
F15 Al1 F16 . . . 82.1(7) yes
F13 Al1 F16 . . . 178.9(10) yes
K1 Al2 K5 9_555 . 9_555 72.9(4) yes
K1 Al2 K7 9_555 . 11_665 75.5(4) yes
K1 Al2 K9 9_555 . . 108.3(4) yes
K1 Al2 K9 9_555 . 13_666 173.1(5) yes
K1 Al2 K10 9_555 . 9_555 108.9(4) yes
K1 Al2 K11 9_555 . 6_555 64.9(4) yes
K1 Al2 K12 9_555 . 12_555 116.2(5) yes
K1 Al2 F21 9_555 . . 128.1(7) yes
K1 Al2 F24 9_555 . . 54.9(5) yes
K1 Al2 F22 9_555 . . 47.9(5) yes
K1 Al2 F25 9_555 . . 129.5(7) yes
K1 Al2 F23 9_555 . . 60.7(6) yes
K1 Al2 F26 9_555 . . 124.0(7) yes
K5 Al2 K7 9_555 . 11_665 107.9(5) yes
K5 Al2 K9 9_555 . . 81.2(4) yes
K5 Al2 K9 9_555 . 13_666 103.5(4) yes
K5 Al2 K10 9_555 . 9_555 171.6(5) yes
K5 Al2 K11 9_555 . 6_555 114.0(4) yes
K5 Al2 K12 9_555 . 12_555 65.0(4) yes
K5 Al2 F21 9_555 . . 55.9(5) yes
K5 Al2 F24 9_555 . . 127.2(7) yes
K5 Al2 F22 9_555 . . 63.5(5) yes
K5 Al2 F25 9_555 . . 120.0(7) yes
K5 Al2 F23 9_555 . . 50.6(5) yes
K5 Al2 F26 9_555 . . 134.2(7) yes
K7 Al2 K9 11_665 . . 170.9(6) yes
K7 Al2 K9 11_665 . 13_666 111.3(4) yes
K7 Al2 K10 11_665 . 9_555 65.3(3) yes
K7 Al2 K11 11_665 . 6_555 107.7(4) yes
K7 Al2 K12 11_665 . 12_555 74.6(4) yes
K7 Al2 F21 11_665 . . 125.4(7) yes
K7 Al2 F24 11_665 . . 54.9(5) yes
K7 Al2 F22 11_665 . . 123.4(7) yes
K7 Al2 F25 11_665 . . 54.0(5) yes
K7 Al2 F23 11_665 . . 57.3(5) yes
K7 Al2 F26 11_665 . . 117.4(6) yes
K9 Al2 K9 . . 13_666 65.1(4) yes
K9 Al2 K10 . . 9_555 105.6(5) yes
K9 Al2 K11 . . 6_555 67.8(3) yes
K9 Al2 K12 . . 12_555 110.0(4) yes
K9 Al2 F21 . . . 59.1(5) yes
K9 Al2 F24 . . . 120.1(7) yes
K9 Al2 F22 . . . 60.5(5) yes
K9 Al2 F25 . . . 121.6(8) yes
K9 Al2 F23 . . . 131.8(7) yes
K9 Al2 F26 . . . 53.6(5) yes
K9 Al2 K9 13_666 . . 65.1(4) yes
K9 Al2 K10 13_666 . 9_555 75.6(4) yes
K9 Al2 K11 13_666 . 6_555 112.5(5) yes
K9 Al2 K12 13_666 . 12_555 66.3(3) yes
K9 Al2 F21 13_666 . . 47.6(5) yes
K9 Al2 F24 13_666 . . 129.3(7) yes
K9 Al2 F22 13_666 . . 125.2(7) yes
K9 Al2 F25 13_666 . . 57.4(5) yes
K9 Al2 F23 13_666 . . 121.8(7) yes
K9 Al2 F26 13_666 . . 54.3(5) yes
K10 Al2 K11 9_555 . 6_555 73.7(4) yes
K10 Al2 K12 9_555 . 12_555 107.5(4) yes
K10 Al2 F21 9_555 . . 123.0(7) yes
K10 Al2 F24 9_555 . . 53.9(5) yes
K10 Al2 F22 9_555 . . 124.0(7) yes
K10 Al2 F25 9_555 . . 52.3(5) yes
K10 Al2 F23 9_555 . . 122.5(7) yes
K10 Al2 F26 9_555 . . 52.1(5) yes
K11 Al2 K12 6_555 . 12_555 177.8(5) yes
K11 Al2 F21 6_555 . . 126.8(7) yes
K11 Al2 F24 6_555 . . 52.8(5) yes
K11 Al2 F22 6_555 . . 50.5(5) yes
K11 Al2 F25 6_555 . . 126.0(7) yes
K11 Al2 F23 6_555 . . 125.6(7) yes
K11 Al2 F26 6_555 . . 59.3(5) yes
K12 Al2 F21 12_555 . . 51.0(5) yes
K12 Al2 F24 12_555 . . 129.5(7) yes
K12 Al2 F22 12_555 . . 128.5(7) yes
K12 Al2 F25 12_555 . . 55.2(5) yes
K12 Al2 F23 12_555 . . 55.6(5) yes
K12 Al2 F26 12_555 . . 119.8(7) yes
F21 Al2 F24 . . . 176.9(11) yes
F21 Al2 F22 . . . 96.9(7) yes
F21 Al2 F25 . . . 87.4(7) yes
F21 Al2 F23 . . . 89.8(8) yes
F21 Al2 F26 . . . 90.4(8) yes
F24 Al2 F22 . . . 84.9(7) yes
F24 Al2 F25 . . . 90.8(7) yes
F24 Al2 F23 . . . 92.7(8) yes
F24 Al2 F26 . . . 86.9(8) yes
F22 Al2 F25 . . . 175.7(9) yes
F22 Al2 F23 . . . 91.7(8) yes
F22 Al2 F26 . . . 95.3(8) yes
F25 Al2 F23 . . . 89.2(8) yes
F25 Al2 F26 . . . 83.7(8) yes
F23 Al2 F26 . . . 172.9(9) yes
K2 Al3 K3 6_565 . 16_555 107.9(5) yes
K2 Al3 K4 6_565 . 13_565 171.8(6) yes
K2 Al3 K4 6_565 . 2_654 68.6(3) yes
K2 Al3 K6 6_565 . 6_555 77.0(4) yes
K2 Al3 K7 6_565 . 13_665 103.4(4) yes
K2 Al3 K8 6_565 . 9_554 109.9(4) yes
K2 Al3 K10 6_565 . 15_565 69.7(4) yes
K2 Al3 F31 6_565 . . 50.0(5) yes
K2 Al3 F32 6_565 . . 128.1(7) yes
K2 Al3 F33 6_565 . . 58.1(5) yes
K2 Al3 F34 6_565 . . 127.1(7) yes
K2 Al3 F35 6_565 . . 55.1(5) yes
K2 Al3 F36 6_565 . . 118.6(7) yes
K3 Al3 K4 16_555 . 13_565 80.3(4) yes
K3 Al3 K4 16_555 . 2_654 175.3(5) yes
K3 Al3 K6 16_555 . 6_555 71.8(4) yes
K3 Al3 K7 16_555 . 13_665 109.2(5) yes
K3 Al3 K8 16_555 . 9_554 114.7(4) yes
K3 Al3 K10 16_555 . 15_565 67.9(4) yes
K3 Al3 F31 16_555 . . 124.1(7) yes
K3 Al3 F32 16_555 . . 58.4(5) yes
K3 Al3 F33 16_555 . . 49.8(5) yes
K3 Al3 F34 16_555 . . 61.6(5) yes
K3 Al3 F35 16_555 . . 128.4(7) yes
K3 Al3 F36 16_555 . . 133.5(7) yes
K4 Al3 K4 13_565 . 2_654 103.3(5) yes
K4 Al3 K6 13_565 . 6_555 107.1(4) yes
K4 Al3 K7 13_565 . 13_665 72.3(4) yes
K4 Al3 K8 13_565 . 9_554 66.3(3) yes
K4 Al3 K10 13_565 . 15_565 113.8(5) yes
K4 Al3 F31 13_565 . . 124.8(7) yes
K4 Al3 F32 13_565 . . 55.1(5) yes
K4 Al3 F33 13_565 . . 130.1(7) yes
K4 Al3 F34 13_565 . . 57.2(5) yes
K4 Al3 F35 13_565 . . 120.7(7) yes
K4 Al3 F36 13_565 . . 53.2(5) yes
K4 Al3 K4 2_654 . 13_565 103.3(5) yes
K4 Al3 K6 2_654 . 6_555 104.0(4) yes
K4 Al3 K7 2_654 . 13_665 75.0(4) yes
K4 Al3 K8 2_654 . 9_554 64.7(3) yes
K4 Al3 K10 2_654 . 15_565 112.8(4) yes
K4 Al3 F31 2_654 . . 56.4(5) yes
K4 Al3 F32 2_654 . . 126.2(7) yes
K4 Al3 F33 2_654 . . 126.4(7) yes
K4 Al3 F34 2_654 . . 117.6(7) yes
K4 Al3 F35 2_654 . . 47.1(5) yes
K4 Al3 F36 2_654 . . 50.3(5) yes
K6 Al3 K7 6_555 . 13_665 178.7(6) yes
K6 Al3 K8 6_555 . 9_554 67.6(3) yes
K6 Al3 K10 6_555 . 15_565 114.7(5) yes
K6 Al3 F31 6_555 . . 126.7(7) yes
K6 Al3 F32 6_555 . . 128.5(7) yes
K6 Al3 F33 6_555 . . 60.7(6) yes
K6 Al3 F34 6_555 . . 50.2(5) yes
K6 Al3 F35 6_555 . . 57.4(5) yes
K6 Al3 F36 6_555 . . 118.6(7) yes
K7 Al3 K8 13_665 . 9_554 111.1(4) yes
K7 Al3 K10 13_665 . 15_565 66.6(4) yes
K7 Al3 F31 13_665 . . 53.5(5) yes
K7 Al3 F32 13_665 . . 52.2(5) yes
K7 Al3 F33 13_665 . . 120.6(7) yes
K7 Al3 F34 13_665 . . 129.4(7) yes
K7 Al3 F35 13_665 . . 121.8(7) yes
K7 Al3 F36 13_665 . . 60.1(5) yes
K8 Al3 K10 9_554 . 15_565 177.3(5) yes
K8 Al3 F31 9_554 . . 121.1(7) yes
K8 Al3 F32 9_554 . . 121.4(7) yes
K8 Al3 F33 9_554 . . 128.2(7) yes
K8 Al3 F34 9_554 . . 53.0(5) yes
K8 Al3 F35 9_554 . . 54.8(5) yes
K8 Al3 F36 9_554 . . 51.1(4) yes
K10 Al3 F31 15_565 . . 56.4(5) yes
K10 Al3 F32 15_565 . . 58.7(5) yes
K10 Al3 F33 15_565 . . 54.0(5) yes
K10 Al3 F34 15_565 . . 129.5(7) yes
K10 Al3 F35 15_565 . . 124.7(7) yes
K10 Al3 F36 15_565 . . 126.6(7) yes
F31 Al3 F32 . . . 93.6(8) yes
F31 Al3 F33 . . . 90.4(8) yes
F31 Al3 F34 . . . 173.5(10) yes
F31 Al3 F35 . . . 84.3(7) yes
F31 Al3 F36 . . . 87.7(8) yes
F32 Al3 F33 . . . 93.0(8) yes
F32 Al3 F34 . . . 92.3(7) yes
F32 Al3 F35 . . . 172.7(10) yes
F32 Al3 F36 . . . 89.9(8) yes
F33 Al3 F34 . . . 92.0(8) yes
F33 Al3 F35 . . . 94.1(8) yes
F33 Al3 F36 . . . 176.6(10) yes
F34 Al3 F35 . . . 89.5(7) yes
F34 Al3 F36 . . . 89.6(8) yes
F35 Al3 F36 . . . 83.0(7) yes
K2 Al4 K4 15_455 . 12_454 110.0(4) yes
K2 Al4 K7 15_455 . 15_455 80.5(4) yes
K2 Al4 K14 15_455 . 2_544 127.6(5) yes
K2 Al4 K15 15_455 . 15_455 54.5(3) yes
K2 Al4 K9 15_455 . 4_464 104.6(6) yes
K2 Al4 K16 15_455 . 12_454 54.9(3) yes
K2 Al4 K10 15_455 . 8_555 64.5(4) yes
K2 Al4 K12 15_455 . 8_555 112.1(4) yes
K2 Al4 K18 15_455 . 7_546 121.0(5) yes
K2 Al4 F41 15_455 . . 92.3(7) yes
K2 Al4 F42 15_455 . . 138.4(10) yes
K2 Al4 F43 15_455 . . 122.4(7) yes
K2 Al4 F44 15_455 . . 91.6(7) yes
K2 Al4 F45 15_455 . . 37.2(6) yes
K2 Al4 F46 15_455 . . 46.5(5) yes
K4 Al4 K7 12_454 . 15_455 66.6(4) yes
K4 Al4 K14 12_454 . 2_544 52.5(3) yes
K4 Al4 K15 12_454 . 15_455 117.9(5) yes
K4 Al4 K9 12_454 . 4_464 109.1(4) yes
K4 Al4 K16 12_454 . 12_454 55.3(3) yes
K4 Al4 K10 12_454 . 8_555 173.9(6) yes
K4 Al4 K12 12_454 . 8_555 109.4(6) yes
K4 Al4 K18 12_454 . 7_546 128.9(5) yes
K4 Al4 F41 12_454 . . 30.2(6) yes
K4 Al4 F42 12_454 . . 92.1(7) yes
K4 Al4 F43 12_454 . . 60.0(6) yes
K4 Al4 F44 12_454 . . 139.7(10) yes
K4 Al4 F45 12_454 . . 89.6(6) yes
K4 Al4 F46 12_454 . . 127.3(7) yes
K7 Al4 K14 15_455 . 2_544 118.0(5) yes
K7 Al4 K15 15_455 . 15_455 52.2(3) yes
K7 Al4 K9 15_455 . 4_464 174.4(6) yes
K7 Al4 K16 15_455 . 12_454 56.8(3) yes
K7 Al4 K10 15_455 . 8_555 113.8(4) yes
K7 Al4 K12 15_455 . 8_555 67.8(4) yes
K7 Al4 K18 15_455 . 7_546 122.8(5) yes
K7 Al4 F41 15_455 . . 86.2(7) yes
K7 Al4 F42 15_455 . . 141.1(10) yes
K7 Al4 F43 15_455 . . 42.3(5) yes
K7 Al4 F44 15_455 . . 84.9(7) yes
K7 Al4 F45 15_455 . . 43.3(6) yes
K7 Al4 F46 15_455 . . 126.9(7) yes
K14 Al4 K15 2_544 . 15_455 170.2(6) yes
K14 Al4 K9 2_544 . 4_464 57.2(3) yes
K14 Al4 K16 2_544 . 12_454 92.8(4) yes
K14 Al4 K10 2_544 . 8_555 128.0(5) yes
K14 Al4 K12 2_544 . 8_555 120.3(5) yes
K14 Al4 K18 2_544 . 7_546 91.0(4) yes
K14 Al4 F41 2_544 . . 46.1(5) yes
K14 Al4 F42 2_544 . . 44.3(5) yes
K14 Al4 F43 2_544 . . 92.7(7) yes
K14 Al4 F44 2_544 . . 135.5(7) yes
K14 Al4 F45 2_544 . . 135.3(7) yes
K14 Al4 F46 2_544 . . 100.4(7) yes
K15 Al4 K9 15_455 . 4_464 132.6(5) yes
K15 Al4 K16 15_455 . 12_454 81.2(3) yes
K15 Al4 K10 15_455 . 8_555 61.8(3) yes
K15 Al4 K12 15_455 . 8_555 58.6(3) yes
K15 Al4 K18 15_455 . 7_546 95.2(3) yes
K15 Al4 F41 15_455 . . 127.3(7) yes
K15 Al4 F42 15_455 . . 142.4(7) yes
K15 Al4 F43 15_455 . . 79.5(6) yes
K15 Al4 F44 15_455 . . 49.2(5) yes
K15 Al4 F45 15_455 . . 38.9(4) yes
K15 Al4 F46 15_455 . . 87.2(6) yes
K9 Al4 K16 4_464 . 12_454 124.2(5) yes
K9 Al4 K10 4_464 . 8_555 70.9(4) yes
K9 Al4 K12 4_464 . 8_555 111.6(4) yes
K9 Al4 K18 4_464 . 7_546 56.7(3) yes
K9 Al4 F41 4_464 . . 91.3(7) yes
K9 Al4 F42 4_464 . . 33.8(6) yes
K9 Al4 F43 4_464 . . 132.9(7) yes
K9 Al4 F44 4_464 . . 97.0(7) yes
K9 Al4 F45 4_464 . . 141.8(10) yes
K9 Al4 F46 4_464 . . 58.3(6) yes
K16 Al4 K10 12_454 . 8_555 119.4(5) yes
K16 Al4 K12 12_454 . 8_555 124.2(5) yes
K16 Al4 K18 12_454 . 7_546 175.7(5) yes
K16 Al4 F41 12_454 . . 46.7(5) yes
K16 Al4 F42 12_454 . . 136.3(7) yes
K16 Al4 F43 12_454 . . 88.9(6) yes
K16 Al4 F44 12_454 . . 130.3(7) yes
K16 Al4 F45 12_454 . . 42.6(4) yes
K16 Al4 F46 12_454 . . 88.1(7) yes
K10 Al4 K12 8_555 . 8_555 75.9(4) yes
K10 Al4 K18 8_555 . 7_546 56.5(3) yes
K10 Al4 F41 8_555 . . 144.5(10) yes
K10 Al4 F42 8_555 . . 90.8(7) yes
K10 Al4 F43 8_555 . . 124.8(7) yes
K10 Al4 F44 8_555 . . 45.4(5) yes
K10 Al4 F45 8_555 . . 87.1(7) yes
K10 Al4 F46 8_555 . . 47.2(5) yes
K12 Al4 K18 8_555 . 7_546 55.0(3) yes
K12 Al4 F41 8_555 . . 139.6(10) yes
K12 Al4 F42 8_555 . . 91.7(7) yes
K12 Al4 F43 8_555 . . 49.8(5) yes
K12 Al4 F44 8_555 . . 30.6(5) yes
K12 Al4 F45 8_555 . . 91.7(6) yes
K12 Al4 F46 8_555 . . 123.0(7) yes
K18 Al4 F41 7_546 . . 137.1(7) yes
K18 Al4 F42 7_546 . . 47.2(5) yes
K18 Al4 F43 7_546 . . 92.9(7) yes
K18 Al4 F44 7_546 . . 46.4(5) yes
K18 Al4 F45 7_546 . . 133.7(6) yes
K18 Al4 F46 7_546 . . 89.2(6) yes
F41 Al4 F42 . . . 90.1(7) yes
F41 Al4 F43 . . . 90.0(9) yes
F41 Al4 F44 . . . 169.6(14) yes
F41 Al4 F45 . . . 89.2(7) yes
F41 Al4 F46 . . . 97.3(10) yes
F42 Al4 F43 . . . 99.1(10) yes
F42 Al4 F44 . . . 93.4(8) yes
F42 Al4 F45 . . . 175.5(14) yes
F42 Al4 F46 . . . 92.0(10) yes
F43 Al4 F44 . . . 79.7(8) yes
F43 Al4 F45 . . . 85.3(8) yes
F43 Al4 F46 . . . 166.7(9) yes
F44 Al4 F45 . . . 88.1(7) yes
F44 Al4 F46 . . . 92.4(9) yes
F45 Al4 F46 . . . 83.7(9) yes
K3 Al5 K5 4_565 . 4_565 69.4(4) yes
K3 Al5 K9 4_565 . . 82.0(4) yes
K3 Al5 K17 4_565 . 7_556 56.4(3) yes
K3 Al5 K10 4_565 . 11_565 63.8(3) yes
K3 Al5 K11 4_565 . 6_555 108.0(4) yes
K3 Al5 K12 4_565 . 11_565 103.7(4) yes
K3 Al5 K12 4_565 . 16_555 114.5(4) yes
K3 Al5 K13 4_565 . 9_555 172.3(4) yes
K3 Al5 F51 4_565 . . 53.2(5) yes
K3 Al5 F52 4_565 . . 49.6(5) yes
K3 Al5 F53 4_565 . . 50.1(5) yes
K3 Al5 F54 4_565 . . 113.9(7) yes
K3 Al5 F55 4_565 . . 131.6(7) yes
K3 Al5 F56 4_565 . . 126.1(7) yes
K5 Al5 K9 4_565 . . 120.0(4) yes
K5 Al5 K17 4_565 . 7_556 57.0(3) yes
K5 Al5 K10 4_565 . 11_565 102.9(4) yes
K5 Al5 K11 4_565 . 6_555 172.2(5) yes
K5 Al5 K12 4_565 . 11_565 61.9(3) yes
K5 Al5 K12 4_565 . 16_555 79.0(4) yes
K5 Al5 K13 4_565 . 9_555 108.9(4) yes
K5 Al5 F51 4_565 . . 57.3(5) yes
K5 Al5 F52 4_565 . . 51.8(5) yes
K5 Al5 F53 4_565 . . 119.4(7) yes
K5 Al5 F54 4_565 . . 127.5(7) yes
K5 Al5 F55 4_565 . . 129.0(7) yes
K5 Al5 F56 4_565 . . 58.1(5) yes
K9 Al5 K17 . . 7_556 63.1(3) yes
K9 Al5 K10 . . 11_565 109.9(4) yes
K9 Al5 K11 . . 6_555 66.0(3) yes
K9 Al5 K12 . . 11_565 174.1(5) yes
K9 Al5 K12 . . 16_555 66.5(3) yes
K9 Al5 K13 . . 9_555 105.0(4) yes
K9 Al5 F51 . . . 63.1(5) yes
K9 Al5 F52 . . . 131.5(7) yes
K9 Al5 F53 . . . 54.7(5) yes
K9 Al5 F54 . . . 112.1(7) yes
K9 Al5 F55 . . . 49.6(5) yes
K9 Al5 F56 . . . 133.5(7) yes
K17 Al5 K10 7_556 . 11_565 120.2(4) yes
K17 Al5 K11 7_556 . 6_555 128.2(4) yes
K17 Al5 K12 7_556 . 11_565 119.0(4) yes
K17 Al5 K12 7_556 . 16_555 58.2(3) yes
K17 Al5 K13 7_556 . 9_555 129.5(4) yes
K17 Al5 F51 7_556 . . 3.2(4) yes
K17 Al5 F52 7_556 . . 87.7(5) yes
K17 Al5 F53 7_556 . . 83.9(6) yes
K17 Al5 F54 7_556 . . 168.8(7) yes
K17 Al5 F55 7_556 . . 93.9(6) yes
K17 Al5 F56 7_556 . . 99.7(6) yes
K10 Al5 K11 11_565 . 6_555 69.6(3) yes
K10 Al5 K12 11_565 . 11_565 74.2(3) yes
K10 Al5 K12 11_565 . 16_555 176.4(5) yes
K10 Al5 K13 11_565 . 9_555 110.1(4) yes
K10 Al5 F51 11_565 . . 117.0(7) yes
K10 Al5 F52 11_565 . . 51.1(5) yes
K10 Al5 F53 11_565 . . 56.4(5) yes
K10 Al5 F54 11_565 . . 50.5(5) yes
K10 Al5 F55 11_565 . . 128.0(7) yes
K10 Al5 F56 11_565 . . 115.7(6) yes
K11 Al5 K12 6_555 . 11_565 112.7(4) yes
K11 Al5 K12 6_555 . 16_555 108.6(4) yes
K11 Al5 K13 6_555 . 9_555 72.7(3) yes
K11 Al5 F51 6_555 . . 127.5(7) yes
K11 Al5 F52 6_555 . . 120.7(6) yes
K11 Al5 F53 6_555 . . 58.8(5) yes
K11 Al5 F54 6_555 . . 46.1(4) yes
K11 Al5 F55 6_555 . . 58.4(5) yes
K11 Al5 F56 6_555 . . 122.4(7) yes
K12 Al5 K12 11_565 . 16_555 109.4(4) yes
K12 Al5 K13 11_565 . 9_555 69.3(3) yes
K12 Al5 F51 11_565 . . 119.3(7) yes
K12 Al5 F52 11_565 . . 54.3(5) yes
K12 Al5 F53 11_565 . . 130.1(6) yes
K12 Al5 F54 11_565 . . 66.9(5) yes
K12 Al5 F55 11_565 . . 124.6(7) yes
K12 Al5 F56 11_565 . . 41.8(4) yes
K12 Al5 K12 16_555 . 11_565 109.4(4) yes
K12 Al5 K13 16_555 . 9_555 71.9(3) yes
K12 Al5 F51 16_555 . . 61.4(5) yes
K12 Al5 F52 16_555 . . 130.7(7) yes
K12 Al5 F53 16_555 . . 120.0(6) yes
K12 Al5 F54 16_555 . . 130.7(7) yes
K12 Al5 F55 16_555 . . 50.3(5) yes
K12 Al5 F56 16_555 . . 67.9(5) yes
K13 Al5 F51 9_555 . . 132.8(7) yes
K13 Al5 F52 9_555 . . 123.2(6) yes
K13 Al5 F53 9_555 . . 131.5(7) yes
K13 Al5 F54 9_555 . . 60.7(5) yes
K13 Al5 F55 9_555 . . 55.6(5) yes
K13 Al5 F56 9_555 . . 50.9(5) yes
F51 Al5 F52 . . . 85.6(7) yes
F51 Al5 F53 . . . 81.3(7) yes
F51 Al5 F54 . . . 165.8(10) yes
F51 Al5 F55 . . . 95.9(8) yes
F51 Al5 F56 . . . 102.0(8) yes
F52 Al5 F53 . . . 86.2(7) yes
F52 Al5 F54 . . . 89.0(7) yes
F52 Al5 F55 . . . 178.5(9) yes
F52 Al5 F56 . . . 86.5(8) yes
F53 Al5 F54 . . . 85.2(7) yes
F53 Al5 F55 . . . 94.1(8) yes
F53 Al5 F56 . . . 171.8(9) yes
F54 Al5 F55 . . . 89.6(8) yes
F54 Al5 F56 . . . 90.8(7) yes
F55 Al5 F56 . . . 93.0(8) yes
K2 F11 K3 5_666 . . 133.6(5) yes
K2 F11 K16 5_666 . 10_555 82.8(4) yes
K2 F11 K17 5_666 . 16_545 75.6(4) yes
K2 F11 Al1 5_666 . . 109.6(6) yes
K2 F11 F14 5_666 . . 109.0(4) yes
K2 F11 F12 5_666 . . 64.8(4) yes
K2 F11 F15 5_666 . . 149.3(5) yes
K2 F11 F13 5_666 . . 109.9(5) yes
K2 F11 F16 5_666 . . 97.6(4) yes
K2 F11 F34 5_666 . 6_455 123.0(4) yes
K2 F11 F41 5_666 . 11_565 87.4(4) yes
K2 F11 F45 5_666 . 11_565 46.5(3) yes
K2 F11 F46 5_666 . 11_565 58.1(3) yes
K2 F11 F51 5_666 . 2_644 107.3(4) yes
K3 F11 K16 . . 10_555 86.2(4) yes
K3 F11 K17 . . 16_545 80.7(4) yes
K3 F11 Al1 . . . 114.7(6) yes
K3 F11 F14 . . . 115.5(4) yes
K3 F11 F12 . . . 159.7(5) yes
K3 F11 F15 . . . 71.6(4) yes
K3 F11 F13 . . . 110.0(5) yes
K3 F11 F16 . . . 104.8(5) yes
K3 F11 F34 . . 6_455 50.8(3) yes
K3 F11 F41 . . 11_565 51.6(3) yes
K3 F11 F45 . . 11_565 93.8(4) yes
K3 F11 F46 . . 11_565 76.5(4) yes
K3 F11 F51 . . 2_644 48.1(3) yes
K16 F11 K17 10_555 . 16_545 134.1(5) yes
K16 F11 Al1 10_555 . . 120.7(6) yes
K16 F11 F14 10_555 . . 119.7(4) yes
K16 F11 F12 10_555 . . 107.1(4) yes
K16 F11 F15 10_555 . . 121.1(4) yes
K16 F11 F13 10_555 . . 74.3(4) yes
K16 F11 F16 10_555 . . 163.7(5) yes
K16 F11 F34 10_555 . 6_455 42.0(3) yes
K16 F11 F41 10_555 . 11_565 51.9(3) yes
K16 F11 F45 10_555 . 11_565 49.6(3) yes
K16 F11 F46 10_555 . 11_565 86.9(4) yes
K16 F11 F51 10_555 . 2_644 126.2(4) yes
K17 F11 Al1 16_545 . . 104.7(6) yes
K17 F11 F14 16_545 . . 105.6(4) yes
K17 F11 F12 16_545 . . 99.5(4) yes
K17 F11 F15 16_545 . . 95.9(4) yes
K17 F11 F13 16_545 . . 151.3(5) yes
K17 F11 F16 16_545 . . 60.9(4) yes
K17 F11 F34 16_545 . 6_455 128.3(4) yes
K17 F11 F41 16_545 . 11_565 86.8(4) yes
K17 F11 F45 16_545 . 11_565 87.6(4) yes
K17 F11 F46 16_545 . 11_565 47.3(3) yes
K17 F11 F51 16_545 . 2_644 34.4(2) yes
Al1 F11 F14 . . . 1.1(5) yes
Al1 F11 F12 . . . 45.3(5) yes
Al1 F11 F15 . . . 43.2(5) yes
Al1 F11 F13 . . . 46.6(5) yes
Al1 F11 F16 . . . 43.8(5) yes
Al1 F11 F34 . . 6_455 110.7(6) yes
Al1 F11 F41 . . 11_565 161.2(6) yes
Al1 F11 F45 . . 11_565 150.2(6) yes
Al1 F11 F46 . . 11_565 149.7(6) yes
Al1 F11 F51 . . 2_644 105.7(6) yes
F14 F11 F12 . . . 44.6(3) yes
F14 F11 F15 . . . 44.0(3) yes
F14 F11 F13 . . . 45.7(3) yes
F14 F11 F16 . . . 44.7(3) yes
F14 F11 F34 . . 6_455 110.4(3) yes
F14 F11 F41 . . 11_565 161.3(3) yes
F14 F11 F45 . . 11_565 149.2(3) yes
F14 F11 F46 . . 11_565 150.3(4) yes
F14 F11 F51 . . 2_644 106.8(3) yes
F12 F11 F15 . . . 88.2(4) yes
F12 F11 F13 . . . 61.1(4) yes
F12 F11 F16 . . . 59.2(4) yes
F12 F11 F34 . . 6_455 132.2(4) yes
F12 F11 F41 . . 11_565 148.6(4) yes
F12 F11 F45 . . 11_565 106.5(4) yes
F12 F11 F46 . . 11_565 118.6(4) yes
F12 F11 F51 . . 2_644 125.3(4) yes
F15 F11 F13 . . . 64.6(4) yes
F15 F11 F16 . . . 53.8(3) yes
F15 F11 F34 . . 6_455 85.7(3) yes
F15 F11 F41 . . 11_565 122.0(4) yes
F15 F11 F45 . . 11_565 164.1(4) yes
F15 F11 F46 . . 11_565 134.8(4) yes
F15 F11 F51 . . 2_644 75.5(3) yes
F13 F11 F16 . . . 90.4(4) yes
F13 F11 F34 . . 6_455 73.6(3) yes
F13 F11 F41 . . 11_565 121.1(4) yes
F13 F11 F45 . . 11_565 117.1(4) yes
F13 F11 F46 . . 11_565 159.3(4) yes
F13 F11 F51 . . 2_644 139.6(4) yes
F16 F11 F34 . . 6_455 139.3(4) yes
F16 F11 F41 . . 11_565 144.3(4) yes
F16 F11 F45 . . 11_565 139.2(4) yes
F16 F11 F46 . . 11_565 107.2(4) yes
F16 F11 F51 . . 2_644 69.4(3) yes
F34 F11 F41 6_455 . 11_565 51.4(2) yes
F34 F11 F45 6_455 . 11_565 80.1(3) yes
F34 F11 F46 6_455 . 11_565 98.2(3) yes
F34 F11 F51 6_455 . 2_644 98.7(3) yes
F41 F11 F45 11_565 . 11_565 42.6(2) yes
F41 F11 F46 11_565 . 11_565 46.9(3) yes
F41 F11 F51 11_565 . 2_644 75.3(3) yes
F45 F11 F46 11_565 . 11_565 42.2(3) yes
F45 F11 F51 11_565 . 2_644 99.7(3) yes
F46 F11 F51 11_565 . 2_644 59.5(3) yes
K1 F14 K7 . . 1_455 115.3(5) yes
K1 F14 K14 . . 3_655 77.8(4) yes
K1 F14 K15 . . 1_455 86.6(4) yes
K1 F14 Al1 . . . 117.2(6) yes
K1 F14 F11 . . . 118.0(4) yes
K1 F14 F24 . . 11_564 58.1(4) yes
K1 F14 F12 . . . 161.3(5) yes
K1 F14 F15 . . . 73.7(4) yes
K1 F14 F32 . . 13_565 108.3(4) yes
K1 F14 F13 . . . 113.5(5) yes
K1 F14 F16 . . . 105.3(4) yes
K1 F14 F23 . . 11_564 62.8(3) yes
K1 F14 F45 . . 15_455 133.1(4) yes
K7 F14 K14 1_455 . 3_655 82.5(4) yes
K7 F14 K15 1_455 . 1_455 80.6(4) yes
K7 F14 Al1 1_455 . . 127.1(6) yes
K7 F14 F11 1_455 . . 126.4(4) yes
K7 F14 F24 1_455 . 11_564 60.7(4) yes
K7 F14 F12 1_455 . . 82.3(4) yes
K7 F14 F15 1_455 . . 168.5(5) yes
K7 F14 F32 1_455 . 13_565 44.7(3) yes
K7 F14 F13 1_455 . . 116.3(5) yes
K7 F14 F16 1_455 . . 114.9(5) yes
K7 F14 F23 1_455 . 11_564 63.0(4) yes
K7 F14 F45 1_455 . 15_455 50.5(3) yes
K14 F14 K15 3_655 . 1_455 149.4(4) yes
K14 F14 Al1 3_655 . . 102.7(6) yes
K14 F14 F11 3_655 . . 103.6(3) yes
K14 F14 F24 3_655 . 11_564 53.4(3) yes
K14 F14 F12 3_655 . . 99.6(4) yes
K14 F14 F15 3_655 . . 92.9(4) yes
K14 F14 F32 3_655 . 13_565 41.0(3) yes
K14 F14 F13 3_655 . . 146.4(4) yes
K14 F14 F16 3_655 . . 58.5(3) yes
K14 F14 F23 3_655 . 11_564 103.0(3) yes
K14 F14 F45 3_655 . 15_455 129.9(4) yes
K15 F14 Al1 1_455 . . 107.9(6) yes
K15 F14 F11 1_455 . . 107.0(3) yes
K15 F14 F24 1_455 . 11_564 95.9(4) yes
K15 F14 F12 1_455 . . 103.3(4) yes
K15 F14 F15 1_455 . . 107.9(4) yes
K15 F14 F32 1_455 . 13_565 125.0(4) yes
K15 F14 F13 1_455 . . 64.2(3) yes
K15 F14 F16 1_455 . . 152.0(4) yes
K15 F14 F23 1_455 . 11_564 46.4(3) yes
K15 F14 F45 1_455 . 15_455 49.7(3) yes
Al1 F14 F11 . . . 1.1(5) yes
Al1 F14 F24 . . 11_564 155.6(6) yes
Al1 F14 F12 . . . 44.8(5) yes
Al1 F14 F15 . . . 43.6(5) yes
Al1 F14 F32 . . 13_565 110.5(6) yes
Al1 F14 F13 . . . 43.7(5) yes
Al1 F14 F16 . . . 44.1(5) yes
Al1 F14 F23 . . 11_564 153.6(6) yes
Al1 F14 F45 . . 15_455 94.9(5) yes
F11 F14 F24 . . 11_564 156.6(4) yes
F11 F14 F12 . . . 44.2(3) yes
F11 F14 F15 . . . 44.4(3) yes
F11 F14 F32 . . 13_565 110.7(3) yes
F11 F14 F13 . . . 42.8(3) yes
F11 F14 F16 . . . 45.0(3) yes
F11 F14 F23 . . 11_564 152.9(4) yes
F11 F14 F45 . . 15_455 93.8(3) yes
F24 F14 F12 11_564 . . 134.7(4) yes
F24 F14 F15 11_564 . . 124.4(4) yes
F24 F14 F32 11_564 . 13_565 56.3(3) yes
F24 F14 F13 11_564 . . 159.7(4) yes
F24 F14 F16 11_564 . . 111.9(4) yes
F24 F14 F23 11_564 . 11_564 49.6(3) yes
F24 F14 F45 11_564 . 15_455 104.6(3) yes
F12 F14 F15 . . . 88.1(4) yes
F12 F14 F32 . . 13_565 79.3(4) yes
F12 F14 F13 . . . 59.2(4) yes
F12 F14 F16 . . . 59.1(3) yes
F12 F14 F23 . . 11_564 135.1(4) yes
F12 F14 F45 . . 15_455 62.4(3) yes
F15 F14 F32 . . 13_565 127.2(4) yes
F15 F14 F13 . . . 62.9(3) yes
F15 F14 F16 . . . 54.2(3) yes
F15 F14 F23 . . 11_564 128.4(4) yes
F15 F14 F45 . . 15_455 129.3(4) yes
F32 F14 F13 13_565 . . 137.8(4) yes
F32 F14 F16 13_565 . . 75.9(3) yes
F32 F14 F23 13_565 . 11_564 93.2(3) yes
F32 F14 F45 13_565 . 15_455 88.9(3) yes
F13 F14 F16 . . . 87.8(4) yes
F13 F14 F23 . . 11_564 110.4(4) yes
F13 F14 F45 . . 15_455 66.5(3) yes
F16 F14 F23 . . 11_564 160.9(4) yes
F16 F14 F45 . . 15_455 121.3(4) yes
F23 F14 F45 11_564 . 15_455 73.3(3) yes
K5 F21 K9 9_555 . . 100.9(4) yes
K5 F21 K9 9_555 . 13_666 163.8(5) yes
K5 F21 K12 9_555 . 12_555 83.5(4) yes
K5 F21 K18 9_555 . 16_656 78.5(4) yes
K5 F21 Al2 9_555 . . 92.4(7) yes
K5 F21 F24 9_555 . . 94.0(4) yes
K5 F21 F22 9_555 . . 67.9(4) yes
K5 F21 F25 9_555 . . 119.2(5) yes
K5 F21 F23 9_555 . . 59.5(4) yes
K5 F21 F26 9_555 . . 128.6(5) yes
K5 F21 F26 9_555 . 13_666 117.4(4) yes
K5 F21 F42 9_555 . 2_655 54.0(3) yes
K5 F21 F55 9_555 . 13_666 112.1(4) yes
K5 F21 F56 9_555 . 10_655 54.6(3) yes
K9 F21 K9 . . 13_666 83.4(4) yes
K9 F21 K12 . . 12_555 170.9(5) yes
K9 F21 K18 . . 16_656 82.8(4) yes
K9 F21 Al2 . . . 89.7(6) yes
K9 F21 F24 . . . 89.3(4) yes
K9 F21 F22 . . . 64.6(4) yes
K9 F21 F25 . . . 117.3(5) yes
K9 F21 F23 . . . 123.0(5) yes
K9 F21 F26 . . . 60.1(4) yes
K9 F21 F26 . . 13_666 54.0(3) yes
K9 F21 F42 . . 2_655 51.1(3) yes
K9 F21 F55 . . 13_666 117.7(4) yes
K9 F21 F56 . . 10_655 125.7(4) yes
K9 F21 K9 13_666 . . 83.4(4) yes
K9 F21 K12 13_666 . 12_555 90.2(4) yes
K9 F21 K18 13_666 . 16_656 86.6(4) yes
K9 F21 Al2 13_666 . . 103.3(7) yes
K9 F21 F24 13_666 . . 101.7(4) yes
K9 F21 F22 13_666 . . 127.2(5) yes
K9 F21 F25 13_666 . . 71.0(4) yes
K9 F21 F23 13_666 . . 130.8(5) yes
K9 F21 F26 13_666 . . 67.0(4) yes
K9 F21 F26 13_666 . 13_666 52.8(3) yes
K9 F21 F42 13_666 . 2_655 122.4(5) yes
K9 F21 F55 13_666 . 13_666 53.1(3) yes
K9 F21 F56 13_666 . 10_655 110.3(4) yes
K12 F21 K18 12_555 . 16_656 90.3(4) yes
K12 F21 Al2 12_555 . . 98.2(7) yes
K12 F21 F24 12_555 . . 98.4(4) yes
K12 F21 F22 12_555 . . 124.6(5) yes
K12 F21 F25 12_555 . . 66.3(4) yes
K12 F21 F23 12_555 . . 66.1(4) yes
K12 F21 F26 12_555 . . 123.2(5) yes
K12 F21 F26 12_555 . 13_666 116.9(4) yes
K12 F21 F42 12_555 . 2_655 129.2(5) yes
K12 F21 F55 12_555 . 13_666 53.2(3) yes
K12 F21 F56 12_555 . 10_655 50.8(3) yes
K18 F21 Al2 16_656 . . 166.9(7) yes
K18 F21 F24 16_656 . . 167.9(4) yes
K18 F21 F22 16_656 . . 126.0(5) yes
K18 F21 F25 16_656 . . 146.8(5) yes
K18 F21 F23 16_656 . . 132.8(6) yes
K18 F21 F26 16_656 . . 135.7(6) yes
K18 F21 F26 16_656 . 13_666 46.0(4) yes
K18 F21 F42 16_656 . 2_655 58.2(3) yes
K18 F21 F55 16_656 . 13_666 56.1(3) yes
K18 F21 F56 16_656 . 10_655 48.0(3) yes
Al2 F21 F24 . . . 1.6(5) yes
Al2 F21 F22 . . . 40.9(5) yes
Al2 F21 F25 . . . 46.3(5) yes
Al2 F21 F23 . . . 44.8(6) yes
Al2 F21 F26 . . . 45.4(6) yes
Al2 F21 F26 . . 13_666 135.0(8) yes
Al2 F21 F42 . . 2_655 108.8(6) yes
Al2 F21 F55 . . 13_666 137.0(6) yes
Al2 F21 F56 . . 10_655 132.8(8) yes
F24 F21 F22 . . . 41.8(3) yes
F24 F21 F25 . . . 45.4(3) yes
F24 F21 F23 . . . 46.1(3) yes
F24 F21 F26 . . . 44.0(3) yes
F24 F21 F26 . . 13_666 133.9(4) yes
F24 F21 F42 . . 2_655 109.7(3) yes
F24 F21 F55 . . 13_666 136.1(4) yes
F24 F21 F56 . . 10_655 134.0(4) yes
F22 F21 F25 . . . 87.2(4) yes
F22 F21 F23 . . . 58.5(4) yes
F22 F21 F26 . . . 60.8(4) yes
F22 F21 F26 . . 13_666 118.4(4) yes
F22 F21 F42 . . 2_655 67.9(3) yes
F22 F21 F55 . . 13_666 177.5(5) yes
F22 F21 F56 . . 10_655 122.4(4) yes
F25 F21 F23 . . . 60.2(4) yes
F25 F21 F26 . . . 57.2(4) yes
F25 F21 F26 . . 13_666 123.2(5) yes
F25 F21 F42 . . 2_655 155.0(5) yes
F25 F21 F55 . . 13_666 90.7(4) yes
F25 F21 F56 . . 10_655 116.9(5) yes
F23 F21 F26 . . . 89.9(4) yes
F23 F21 F26 . . 13_666 175.9(5) yes
F23 F21 F42 . . 2_655 105.1(4) yes
F23 F21 F55 . . 13_666 119.2(5) yes
F23 F21 F56 . . 10_655 88.0(4) yes
F26 F21 F26 . . 13_666 90.4(4) yes
F26 F21 F42 . . 2_655 106.0(4) yes
F26 F21 F55 . . 13_666 119.0(4) yes
F26 F21 F56 . . 10_655 173.9(4) yes
F26 F21 F26 13_666 . . 90.4(4) yes
F26 F21 F42 13_666 . 2_655 70.9(3) yes
F26 F21 F55 13_666 . 13_666 64.0(3) yes
F26 F21 F56 13_666 . 10_655 92.1(3) yes
F42 F21 F55 2_655 . 13_666 114.3(4) yes
F42 F21 F56 2_655 . 10_655 80.1(3) yes
F55 F21 F56 13_666 . 10_655 57.5(3) yes
K1 F24 K7 9_555 . 11_665 96.7(5) yes
K1 F24 K14 9_555 . 9_455 78.8(3) yes
K1 F24 K10 9_555 . 9_555 172.7(4) yes
K1 F24 K11 9_555 . 6_555 83.0(4) yes
K1 F24 Al2 9_555 . . 92.6(6) yes
K1 F24 F14 9_555 . 11_565 51.2(3) yes
K1 F24 F21 9_555 . . 94.1(3) yes
K1 F24 F22 9_555 . . 59.3(3) yes
K1 F24 F22 9_555 . 3_665 50.2(3) yes
K1 F24 F25 9_555 . . 124.1(5) yes
K1 F24 F32 9_555 . 7_546 116.6(4) yes
K1 F24 F23 9_555 . . 66.9(4) yes
K1 F24 F26 9_555 . . 123.4(4) yes
K1 F24 F53 9_555 . 3_665 113.4(3) yes
K1 F24 F54 9_555 . 3_665 127.7(4) yes
K7 F24 K14 11_665 . 9_455 80.3(4) yes
K7 F24 K10 11_665 . 9_555 82.9(4) yes
K7 F24 K11 11_665 . 6_555 170.5(4) yes
K7 F24 Al2 11_665 . . 93.5(6) yes
K7 F24 F14 11_665 . 11_565 48.0(3) yes
K7 F24 F21 11_665 . . 93.7(4) yes
K7 F24 F22 11_665 . . 124.6(5) yes
K7 F24 F22 11_665 . 3_665 119.2(4) yes
K7 F24 F25 11_665 . . 62.8(4) yes
K7 F24 F32 11_665 . 7_546 50.8(3) yes
K7 F24 F23 11_665 . . 65.0(4) yes
K7 F24 F26 11_665 . . 118.2(4) yes
K7 F24 F53 11_665 . 3_665 111.9(4) yes
K7 F24 F54 11_665 . 3_665 131.8(4) yes
K14 F24 K10 9_455 . 9_555 94.0(4) yes
K14 F24 K11 9_455 . 6_555 90.3(3) yes
K14 F24 Al2 9_455 . . 168.6(8) yes
K14 F24 F14 9_455 . 11_565 61.5(3) yes
K14 F24 F21 9_455 . . 169.9(5) yes
K14 F24 F22 9_455 . . 131.6(5) yes
K14 F24 F22 9_455 . 3_665 48.2(3) yes
K14 F24 F25 9_455 . . 137.2(5) yes
K14 F24 F32 9_455 . 7_546 47.4(3) yes
K14 F24 F23 9_455 . . 126.3(5) yes
K14 F24 F26 9_455 . . 145.4(5) yes
K14 F24 F53 9_455 . 3_665 51.3(3) yes
K14 F24 F54 9_455 . 3_665 90.2(3) yes
K10 F24 K11 9_555 . 6_555 96.2(5) yes
K10 F24 Al2 9_555 . . 94.7(6) yes
K10 F24 F14 9_555 . 11_565 126.1(4) yes
K10 F24 F21 9_555 . . 93.2(4) yes
K10 F24 F22 9_555 . . 126.7(5) yes
K10 F24 F22 9_555 . 3_665 123.8(4) yes
K10 F24 F25 9_555 . . 62.1(4) yes
K10 F24 F32 9_555 . 7_546 57.7(3) yes
K10 F24 F23 9_555 . . 119.0(4) yes
K10 F24 F26 9_555 . . 62.5(4) yes
K10 F24 F53 9_555 . 3_665 60.5(3) yes
K10 F24 F54 9_555 . 3_665 50.6(3) yes
K11 F24 Al2 6_555 . . 96.1(6) yes
K11 F24 F14 6_555 . 11_565 128.2(4) yes
K11 F24 F21 6_555 . . 95.9(3) yes
K11 F24 F22 6_555 . . 63.4(3) yes
K11 F24 F22 6_555 . 3_665 53.8(3) yes
K11 F24 F25 6_555 . . 125.1(5) yes
K11 F24 F32 6_555 . 7_546 120.9(4) yes
K11 F24 F23 6_555 . . 123.0(4) yes
K11 F24 F26 6_555 . . 69.0(4) yes
K11 F24 F53 6_555 . 3_665 60.0(3) yes
K11 F24 F54 6_555 . 3_665 45.7(3) yes
Al2 F24 F14 . . 11_565 107.2(7) yes
Al2 F24 F21 . . . 1.5(5) yes
Al2 F24 F22 . . . 45.6(5) yes
Al2 F24 F22 . . 3_665 130.2(6) yes
Al2 F24 F25 . . . 43.6(5) yes
Al2 F24 F32 . . 7_546 134.0(6) yes
Al2 F24 F23 . . . 42.4(6) yes
Al2 F24 F26 . . . 46.0(6) yes
Al2 F24 F53 . . 3_665 140.1(7) yes
Al2 F24 F54 . . 3_665 101.0(7) yes
F14 F24 F21 11_565 . . 108.4(4) yes
F14 F24 F22 11_565 . . 102.3(4) yes
F14 F24 F22 11_565 . 3_665 76.5(3) yes
F14 F24 F25 11_565 . . 102.5(4) yes
F14 F24 F32 11_565 . 7_546 72.3(3) yes
F14 F24 F23 11_565 . . 64.8(4) yes
F14 F24 F26 11_565 . . 152.8(5) yes
F14 F24 F53 11_565 . 3_665 112.7(3) yes
F14 F24 F54 11_565 . 3_665 151.7(3) yes
F21 F24 F22 . . . 46.5(3) yes
F21 F24 F22 . . 3_665 131.2(3) yes
F21 F24 F25 . . . 42.7(3) yes
F21 F24 F32 . . 7_546 133.2(3) yes
F21 F24 F23 . . . 43.6(3) yes
F21 F24 F26 . . . 44.7(3) yes
F21 F24 F53 . . 3_665 138.8(4) yes
F21 F24 F54 . . 3_665 99.8(3) yes
F22 F24 F22 . . 3_665 84.7(4) yes
F22 F24 F25 . . . 89.1(4) yes
F22 F24 F32 . . 7_546 174.5(5) yes
F22 F24 F23 . . . 59.7(4) yes
F22 F24 F26 . . . 64.2(4) yes
F22 F24 F53 . . 3_665 123.4(4) yes
F22 F24 F54 . . 3_665 96.8(4) yes
F22 F24 F22 3_665 . . 84.7(4) yes
F22 F24 F25 3_665 . . 173.4(4) yes
F22 F24 F32 3_665 . 7_546 95.2(3) yes
F22 F24 F23 3_665 . . 117.1(4) yes
F22 F24 F26 3_665 . . 122.6(4) yes
F22 F24 F53 3_665 . 3_665 63.3(3) yes
F22 F24 F54 3_665 . 3_665 84.8(3) yes
F25 F24 F32 . . 7_546 90.7(3) yes
F25 F24 F23 . . . 57.2(4) yes
F25 F24 F26 . . . 56.1(4) yes
F25 F24 F53 . . 3_665 122.5(4) yes
F25 F24 F54 . . 3_665 98.4(4) yes
F32 F24 F23 7_546 . . 115.8(4) yes
F32 F24 F26 7_546 . . 120.0(4) yes
F32 F24 F53 7_546 . 3_665 61.0(3) yes
F32 F24 F54 7_546 . 3_665 88.7(3) yes
F23 F24 F26 . . . 88.2(4) yes
F23 F24 F53 . . 3_665 176.8(5) yes
F23 F24 F54 . . 3_665 143.4(4) yes
F26 F24 F53 . . 3_665 94.1(4) yes
F26 F24 F54 . . 3_665 55.3(3) yes
F53 F24 F54 3_665 . 3_665 39.1(2) yes
K2 F31 K4 6_565 . 2_654 88.7(4) yes
K2 F31 K7 6_565 . 13_665 166.3(5) yes
K2 F31 K17 6_565 . 13_665 77.9(4) yes
K2 F31 K10 6_565 . 15_565 90.3(5) yes
K2 F31 Al3 6_565 . . 97.7(6) yes
K2 F31 F12 6_565 . 2_654 42.8(3) yes
K2 F31 F25 6_565 . 7_556 113.2(4) yes
K2 F31 F32 6_565 . . 127.4(5) yes
K2 F31 F33 6_565 . . 67.4(4) yes
K2 F31 F16 6_565 . 2_654 68.2(3) yes
K2 F31 F34 6_565 . . 96.4(4) yes
K2 F31 F35 6_565 . . 65.8(4) yes
K2 F31 F36 6_565 . . 124.8(4) yes
K2 F31 F43 6_565 . 3_665 118.7(4) yes
K2 F31 F46 6_565 . 4_565 56.0(3) yes
K4 F31 K7 2_654 . 13_665 95.7(4) yes
K4 F31 K17 2_654 . 13_665 87.7(4) yes
K4 F31 K10 2_654 . 15_565 173.2(4) yes
K4 F31 Al3 2_654 . . 93.3(6) yes
K4 F31 F12 2_654 . 2_654 46.2(3) yes
K4 F31 F25 2_654 . 7_556 122.8(4) yes
K4 F31 F32 2_654 . . 119.8(5) yes
K4 F31 F33 2_654 . . 122.3(4) yes
K4 F31 F16 2_654 . 2_654 45.1(3) yes
K4 F31 F34 2_654 . . 90.3(3) yes
K4 F31 F35 2_654 . . 58.0(4) yes
K4 F31 F36 2_654 . . 59.8(4) yes
K4 F31 F43 2_654 . 3_665 65.6(3) yes
K4 F31 F46 2_654 . 4_565 124.2(4) yes
K7 F31 K17 13_665 . 13_665 89.3(4) yes
K7 F31 K10 13_665 . 15_565 83.9(4) yes
K7 F31 Al3 13_665 . . 95.0(6) yes
K7 F31 F12 13_665 . 2_654 138.2(4) yes
K7 F31 F25 13_665 . 7_556 53.8(3) yes
K7 F31 F32 13_665 . . 60.9(4) yes
K7 F31 F33 13_665 . . 119.9(4) yes
K7 F31 F16 13_665 . 2_654 106.1(4) yes
K7 F31 F34 13_665 . . 96.6(4) yes
K7 F31 F35 13_665 . . 127.3(5) yes
K7 F31 F36 13_665 . . 68.2(4) yes
K7 F31 F43 13_665 . 3_665 52.7(3) yes
K7 F31 F46 13_665 . 4_565 111.4(4) yes
K17 F31 K10 13_665 . 15_565 85.6(4) yes
K17 F31 Al3 13_665 . . 175.5(8) yes
K17 F31 F12 13_665 . 2_654 75.1(3) yes
K17 F31 F25 13_665 . 7_556 50.9(3) yes
K17 F31 F32 13_665 . . 139.5(4) yes
K17 F31 F33 13_665 . . 131.9(6) yes
K17 F31 F16 13_665 . 2_654 45.4(3) yes
K17 F31 F34 13_665 . . 174.0(4) yes
K17 F31 F35 13_665 . . 128.8(5) yes
K17 F31 F36 13_665 . . 136.5(6) yes
K17 F31 F43 13_665 . 3_665 48.3(4) yes
K17 F31 F46 13_665 . 4_565 47.1(4) yes
K10 F31 Al3 15_565 . . 93.5(6) yes
K10 F31 F12 15_565 . 2_654 131.6(4) yes
K10 F31 F25 15_565 . 7_556 51.8(3) yes
K10 F31 F32 15_565 . . 65.8(4) yes
K10 F31 F33 15_565 . . 63.2(4) yes
K10 F31 F16 15_565 . 2_654 128.6(4) yes
K10 F31 F34 15_565 . . 96.5(3) yes
K10 F31 F35 15_565 . . 127.3(5) yes
K10 F31 F36 15_565 . . 125.8(4) yes
K10 F31 F43 15_565 . 3_665 109.2(4) yes
K10 F31 F46 15_565 . 4_565 50.3(3) yes
Al3 F31 F12 . . 2_654 102.4(6) yes
Al3 F31 F25 . . 7_556 131.3(6) yes
Al3 F31 F32 . . . 43.0(5) yes
Al3 F31 F33 . . . 44.2(6) yes
Al3 F31 F16 . . 2_654 134.0(6) yes
Al3 F31 F34 . . . 3.3(5) yes
Al3 F31 F35 . . . 48.9(5) yes
Al3 F31 F36 . . . 47.1(6) yes
Al3 F31 F43 . . 3_665 135.9(7) yes
Al3 F31 F46 . . 4_565 129.4(7) yes
F12 F31 F25 2_654 . 7_556 126.0(3) yes
F12 F31 F32 2_654 . . 145.4(4) yes
F12 F31 F33 2_654 . . 98.4(4) yes
F12 F31 F16 2_654 . 2_654 37.5(2) yes
F12 F31 F34 2_654 . . 99.4(3) yes
F12 F31 F35 2_654 . . 53.7(3) yes
F12 F31 F36 2_654 . . 97.0(4) yes
F12 F31 F43 2_654 . 3_665 90.2(3) yes
F12 F31 F46 2_654 . 4_565 86.0(3) yes
F25 F31 F32 7_556 . . 88.6(3) yes
F25 F31 F33 7_556 . . 114.9(4) yes
F25 F31 F16 7_556 . 2_654 93.4(3) yes
F25 F31 F34 7_556 . . 134.4(3) yes
F25 F31 F35 7_556 . . 178.8(5) yes
F25 F31 F36 7_556 . . 121.9(4) yes
F25 F31 F43 7_556 . 3_665 57.4(3) yes
F25 F31 F46 7_556 . 4_565 57.7(3) yes
F32 F31 F33 . . . 60.0(4) yes
F32 F31 F16 . . 2_654 161.6(5) yes
F32 F31 F34 . . . 45.9(3) yes
F32 F31 F35 . . . 91.7(4) yes
F32 F31 F36 . . . 60.0(4) yes
F32 F31 F43 . . 3_665 113.4(4) yes
F32 F31 F46 . . 4_565 116.0(4) yes
F33 F31 F16 . . 2_654 133.9(4) yes
F33 F31 F34 . . . 45.5(3) yes
F33 F31 F35 . . . 64.3(4) yes
F33 F31 F36 . . . 91.3(4) yes
F33 F31 F43 . . 3_665 171.2(4) yes
F33 F31 F46 . . 4_565 85.4(4) yes
F16 F31 F34 2_654 . . 130.7(3) yes
F16 F31 F35 2_654 . . 86.7(3) yes
F16 F31 F36 2_654 . . 104.1(4) yes
F16 F31 F43 2_654 . 3_665 54.0(3) yes
F16 F31 F46 2_654 . 4_565 80.1(3) yes
F34 F31 F35 . . . 45.9(3) yes
F34 F31 F36 . . . 45.8(3) yes
F34 F31 F43 . . 3_665 135.3(4) yes
F34 F31 F46 . . 4_565 130.9(4) yes
F35 F31 F36 . . . 59.2(4) yes
F35 F31 F43 . . 3_665 123.4(5) yes
F35 F31 F46 . . 4_565 121.2(5) yes
F36 F31 F43 . . 3_665 89.9(4) yes
F36 F31 F46 . . 4_565 175.8(5) yes
F43 F31 F46 3_665 . 4_565 93.0(3) yes
K2 F12 K2 1_455 . 5_666 94.2(4) yes
K2 F12 K4 1_455 . . 159.2(4) yes
K2 F12 K7 1_455 . 1_455 91.7(3) yes
K2 F12 K16 1_455 . 6_455 69.6(4) yes
K2 F12 Al1 1_455 . . 93.1(6) yes
K2 F12 F11 1_455 . . 89.9(4) yes
K2 F12 F14 1_455 . . 93.3(4) yes
K2 F12 F31 1_455 . 4_465 133.0(4) yes
K2 F12 F15 1_455 . . 97.2(3) yes
K2 F12 F13 1_455 . . 48.2(3) yes
K2 F12 F13 1_455 . 5_566 66.0(3) yes
K2 F12 F16 1_455 . . 138.0(4) yes
K2 F12 F35 1_455 . 4_465 114.1(4) yes
K2 F12 F36 1_455 . 13_565 111.9(3) yes
K2 F12 F45 1_455 . 15_455 44.2(3) yes
K2 F12 K2 5_666 . 1_455 94.2(4) yes
K2 F12 K4 5_666 . . 88.4(4) yes
K2 F12 K7 5_666 . 1_455 163.5(5) yes
K2 F12 K16 5_666 . 6_455 91.2(5) yes
K2 F12 Al1 5_666 . . 101.2(6) yes
K2 F12 F11 5_666 . . 56.6(4) yes
K2 F12 F14 5_666 . . 146.9(5) yes
K2 F12 F31 5_666 . 4_465 40.3(3) yes
K2 F12 F15 5_666 . . 101.4(4) yes
K2 F12 F13 5_666 . . 101.5(5) yes
K2 F12 F13 5_666 . 5_566 41.4(3) yes
K2 F12 F16 5_666 . . 93.6(4) yes
K2 F12 F35 5_666 . 4_465 54.5(3) yes
K2 F12 F36 5_666 . 13_565 112.4(4) yes
K2 F12 F45 5_666 . 15_455 130.7(5) yes
K4 F12 K7 . . 1_455 80.8(4) yes
K4 F12 K16 . . 6_455 89.8(4) yes
K4 F12 Al1 . . . 106.6(7) yes
K4 F12 F11 . . . 108.5(4) yes
K4 F12 F14 . . . 95.8(5) yes
K4 F12 F31 . . 4_465 48.5(3) yes
K4 F12 F15 . . . 102.4(4) yes
K4 F12 F13 . . . 151.0(5) yes
K4 F12 F13 . . 5_566 104.1(3) yes
K4 F12 F16 . . . 62.1(4) yes
K4 F12 F35 . . 4_465 52.0(3) yes
K4 F12 F36 . . 13_565 48.8(3) yes
K4 F12 F45 . . 15_455 121.5(4) yes
K7 F12 K16 1_455 . 6_455 76.4(4) yes
K7 F12 Al1 1_455 . . 93.9(6) yes
K7 F12 F11 1_455 . . 139.0(4) yes
K7 F12 F14 1_455 . . 47.7(3) yes
K7 F12 F31 1_455 . 4_465 128.9(4) yes
K7 F12 F15 1_455 . . 93.2(3) yes
K7 F12 F13 1_455 . . 94.0(4) yes
K7 F12 F13 1_455 . 5_566 129.7(3) yes
K7 F12 F16 1_455 . . 92.3(4) yes
K7 F12 F35 1_455 . 4_465 109.0(4) yes
K7 F12 F36 1_455 . 13_565 51.2(3) yes
K7 F12 F45 1_455 . 15_455 49.4(3) yes
K16 F12 Al1 6_455 . . 159.6(7) yes
K16 F12 F11 6_455 . . 141.1(6) yes
K16 F12 F14 6_455 . . 121.6(5) yes
K16 F12 F31 6_455 . 4_465 95.3(4) yes
K16 F12 F15 6_455 . . 162.6(4) yes
K16 F12 F13 6_455 . . 116.9(5) yes
K16 F12 F13 6_455 . 5_566 53.9(3) yes
K16 F12 F16 6_455 . . 151.2(6) yes
K16 F12 F35 6_455 . 4_465 57.2(3) yes
K16 F12 F36 6_455 . 13_565 49.5(4) yes
K16 F12 F45 6_455 . 15_455 54.7(3) yes
Al1 F12 F11 . . . 45.1(5) yes
Al1 F12 F14 . . . 46.2(5) yes
Al1 F12 F31 . . 4_465 104.6(5) yes
Al1 F12 F15 . . . 4.1(5) yes
Al1 F12 F13 . . . 45.0(5) yes
Al1 F12 F13 . . 5_566 129.8(7) yes
Al1 F12 F16 . . . 44.9(5) yes
Al1 F12 F35 . . 4_465 143.0(6) yes
Al1 F12 F36 . . 13_565 135.5(7) yes
Al1 F12 F45 . . 15_455 105.4(6) yes
F11 F12 F14 . . . 91.2(4) yes
F11 F12 F31 . . 4_465 74.5(3) yes
F11 F12 F15 . . . 46.0(3) yes
F11 F12 F13 . . . 58.3(4) yes
F11 F12 F13 . . 5_566 87.8(4) yes
F11 F12 F16 . . . 61.1(3) yes
F11 F12 F35 . . 4_465 107.6(4) yes
F11 F12 F36 . . 13_565 157.1(4) yes
F11 F12 F45 . . 15_455 128.7(4) yes
F14 F12 F31 . . 4_465 130.2(4) yes
F14 F12 F15 . . . 45.7(3) yes
F14 F12 F13 . . . 61.4(3) yes
F14 F12 F13 . . 5_566 159.3(4) yes
F14 F12 F16 . . . 60.5(4) yes
F14 F12 F35 . . 4_465 146.1(5) yes
F14 F12 F36 . . 13_565 94.5(4) yes
F14 F12 F45 . . 15_455 73.8(3) yes
F31 F12 F15 4_465 . . 102.0(3) yes
F31 F12 F13 4_465 . . 132.3(4) yes
F31 F12 F13 4_465 . 5_566 69.3(2) yes
F31 F12 F16 4_465 . . 71.1(3) yes
F31 F12 F35 4_465 . 4_465 38.4(2) yes
F31 F12 F36 4_465 . 13_565 85.0(3) yes
F31 F12 F45 4_465 . 15_455 150.0(3) yes
F15 F12 F13 . . . 49.1(3) yes
F15 F12 F13 . . 5_566 132.2(4) yes
F15 F12 F16 . . . 40.8(3) yes
F15 F12 F35 . . 4_465 140.1(4) yes
F15 F12 F36 . . 13_565 132.6(4) yes
F15 F12 F45 . . 15_455 108.0(3) yes
F13 F12 F13 . . 5_566 101.1(4) yes
F13 F12 F16 . . . 89.9(4) yes
F13 F12 F35 . . 4_465 152.4(5) yes
F13 F12 F36 . . 13_565 142.6(4) yes
F13 F12 F45 . . 15_455 71.9(3) yes
F13 F12 F13 5_566 . . 101.1(4) yes
F13 F12 F16 5_566 . . 134.9(4) yes
F13 F12 F35 5_566 . 4_465 52.4(3) yes
F13 F12 F36 5_566 . 13_565 94.4(3) yes
F13 F12 F45 5_566 . 15_455 90.6(3) yes
F16 F12 F35 . . 4_465 103.8(4) yes
F16 F12 F36 . . 13_565 102.9(4) yes
F16 F12 F45 . . 15_455 134.1(4) yes
F35 F12 F36 4_465 . 13_565 57.9(3) yes
F35 F12 F45 4_465 . 15_455 111.6(3) yes
F36 F12 F45 13_565 . 15_455 74.2(3) yes
K1 F15 K3 . . . 160.5(4) yes
K1 F15 K5 . . . 89.8(4) yes
K1 F15 K6 . . . 96.5(4) yes
K1 F15 K15 . . 3_655 78.9(3) yes
K1 F15 Al1 . . . 100.9(6) yes
K1 F15 F11 . . . 145.6(4) yes
K1 F15 F14 . . . 54.1(3) yes
K1 F15 F12 . . . 100.3(3) yes
K1 F15 F33 . . 6_455 117.1(3) yes
K1 F15 F13 . . . 98.0(4) yes
K1 F15 F16 . . . 98.0(4) yes
K1 F15 F23 . . 9_444 56.0(2) yes
K1 F15 F52 . . 2_644 116.9(3) yes
K3 F15 K5 . . . 88.8(4) yes
K3 F15 K6 . . . 78.1(3) yes
K3 F15 K15 . . 3_655 81.7(4) yes
K3 F15 Al1 . . . 97.8(6) yes
K3 F15 F11 . . . 53.0(3) yes
K3 F15 F14 . . . 144.4(4) yes
K3 F15 F12 . . . 98.8(4) yes
K3 F15 F33 . . 6_455 45.5(3) yes
K3 F15 F13 . . . 92.2(4) yes
K3 F15 F16 . . . 98.4(4) yes
K3 F15 F23 . . 9_444 109.3(4) yes
K3 F15 F52 . . 2_644 49.4(3) yes
K5 F15 K6 . . . 157.3(4) yes
K5 F15 K15 . . 3_655 83.0(4) yes
K5 F15 Al1 . . . 111.0(6) yes
K5 F15 F11 . . . 104.0(4) yes
K5 F15 F14 . . . 106.0(4) yes
K5 F15 F12 . . . 106.8(4) yes
K5 F15 F33 . . 6_455 107.4(4) yes
K5 F15 F13 . . . 152.5(5) yes
K5 F15 F16 . . . 61.4(4) yes
K5 F15 F23 . . 9_444 51.3(3) yes
K5 F15 F52 . . 2_644 50.7(3) yes
K6 F15 K15 . . 3_655 76.9(3) yes
K6 F15 Al1 . . . 89.2(6) yes
K6 F15 F11 . . . 82.8(3) yes
K6 F15 F14 . . . 95.2(4) yes
K6 F15 F12 . . . 93.5(3) yes
K6 F15 F33 . . 6_455 50.5(2) yes
K6 F15 F13 . . . 48.0(2) yes
K6 F15 F16 . . . 138.3(4) yes
K6 F15 F23 . . 9_444 115.9(3) yes
K6 F15 F52 . . 2_644 107.7(3) yes
K15 F15 Al1 3_655 . . 166.0(7) yes
K15 F15 F11 3_655 . . 133.4(5) yes
K15 F15 F14 3_655 . . 131.4(5) yes
K15 F15 F12 3_655 . . 170.2(4) yes
K15 F15 F33 3_655 . 6_455 46.1(3) yes
K15 F15 F13 3_655 . . 124.4(4) yes
K15 F15 F16 3_655 . . 144.3(5) yes
K15 F15 F23 3_655 . 9_444 44.3(3) yes
K15 F15 F52 3_655 . 2_644 53.3(3) yes
Al1 F15 F11 . . . 44.8(5) yes
Al1 F15 F14 . . . 46.8(6) yes
Al1 F15 F12 . . . 4.3(5) yes
Al1 F15 F33 . . 6_455 125.1(6) yes
Al1 F15 F13 . . . 41.6(5) yes
Al1 F15 F16 . . . 49.7(6) yes
Al1 F15 F23 . . 9_444 145.9(7) yes
Al1 F15 F52 . . 2_644 135.5(6) yes
F11 F15 F14 . . . 91.6(4) yes
F11 F15 F12 . . . 45.8(3) yes
F11 F15 F33 . . 6_455 89.0(3) yes
F11 F15 F13 . . . 56.4(3) yes
F11 F15 F16 . . . 63.7(4) yes
F11 F15 F23 . . 9_444 152.9(5) yes
F11 F15 F52 . . 2_644 95.7(4) yes
F14 F15 F12 . . . 46.2(3) yes
F14 F15 F33 . . 6_455 145.4(4) yes
F14 F15 F13 . . . 59.9(3) yes
F14 F15 F16 . . . 63.6(4) yes
F14 F15 F23 . . 9_444 105.1(4) yes
F14 F15 F52 . . 2_644 156.6(4) yes
F12 F15 F33 . . 6_455 128.5(3) yes
F12 F15 F13 . . . 45.9(3) yes
F12 F15 F16 . . . 45.4(3) yes
F12 F15 F23 . . 9_444 142.5(4) yes
F12 F15 F52 . . 2_644 133.7(3) yes
F33 F15 F13 6_455 . . 92.6(3) yes
F33 F15 F16 6_455 . . 143.8(4) yes
F33 F15 F23 6_455 . 9_444 88.9(3) yes
F33 F15 F52 6_455 . 2_644 57.2(3) yes
F13 F15 F16 . . . 91.3(4) yes
F13 F15 F23 . . 9_444 150.7(4) yes
F13 F15 F52 . . 2_644 141.0(4) yes
F16 F15 F23 . . 9_444 104.6(4) yes
F16 F15 F52 . . 2_644 100.0(4) yes
F23 F15 F52 9_444 . 2_644 61.0(3) yes
K1 F22 K5 9_555 . 9_555 91.3(4) yes
K1 F22 K14 9_555 . 11_665 87.6(4) yes
K1 F22 K9 9_555 . . 167.1(4) yes
K1 F22 K11 9_555 . 6_555 87.8(4) yes
K1 F22 Al2 9_555 . . 102.5(6) yes
K1 F22 F21 9_555 . . 129.7(5) yes
K1 F22 F24 9_555 . . 67.8(3) yes
K1 F22 F24 9_555 . 3_665 55.8(3) yes
K1 F22 F22 9_555 . 3_665 42.0(3) yes
K1 F22 F25 9_555 . . 101.2(3) yes
K1 F22 F23 9_555 . . 71.6(4) yes
K1 F22 F26 9_555 . . 127.5(4) yes
K1 F22 F42 9_555 . 2_655 129.4(4) yes
K1 F22 F53 9_555 . . 115.2(4) yes
K5 F22 K14 9_555 . 11_665 76.0(4) yes
K5 F22 K9 9_555 . . 94.8(4) yes
K5 F22 K11 9_555 . 6_555 173.3(4) yes
K5 F22 Al2 9_555 . . 85.8(6) yes
K5 F22 F21 9_555 . . 58.8(4) yes
K5 F22 F24 9_555 . . 120.0(5) yes
K5 F22 F24 9_555 . 3_665 119.1(4) yes
K5 F22 F22 9_555 . 3_665 132.9(4) yes
K5 F22 F25 9_555 . . 87.6(3) yes
K5 F22 F23 9_555 . . 56.0(4) yes
K5 F22 F26 9_555 . . 116.9(4) yes
K5 F22 F42 9_555 . 2_655 51.2(3) yes
K5 F22 F53 9_555 . . 116.0(4) yes
K14 F22 K9 11_665 . . 82.9(4) yes
K14 F22 K11 11_665 . 6_555 97.4(4) yes
K14 F22 Al2 11_665 . . 159.4(7) yes
K14 F22 F21 11_665 . . 118.0(5) yes
K14 F22 F24 11_665 . . 149.9(5) yes
K14 F22 F24 11_665 . 3_665 55.5(3) yes
K14 F22 F22 11_665 . 3_665 93.2(4) yes
K14 F22 F25 11_665 . . 161.6(4) yes
K14 F22 F23 11_665 . . 125.9(5) yes
K14 F22 F26 11_665 . . 139.5(5) yes
K14 F22 F42 11_665 . 2_655 54.5(3) yes
K14 F22 F53 11_665 . . 50.6(3) yes
K9 F22 K11 . . 6_555 84.8(4) yes
K9 F22 Al2 . . . 89.3(6) yes
K9 F22 F21 . . . 63.0(4) yes
K9 F22 F24 . . . 118.0(5) yes
K9 F22 F24 . . 3_665 111.3(4) yes
K9 F22 F22 . . 3_665 129.7(4) yes
K9 F22 F25 . . . 90.4(4) yes
K9 F22 F23 . . . 121.2(4) yes
K9 F22 F26 . . . 58.9(4) yes
K9 F22 F42 . . 2_655 49.8(3) yes
K9 F22 F53 . . . 51.9(3) yes
K11 F22 Al2 6_555 . . 100.9(6) yes
K11 F22 F21 6_555 . . 126.2(5) yes
K11 F22 F24 6_555 . . 65.7(3) yes
K11 F22 F24 6_555 . 3_665 55.3(3) yes
K11 F22 F22 6_555 . 3_665 45.9(3) yes
K11 F22 F25 6_555 . . 99.1(3) yes
K11 F22 F23 6_555 . . 129.6(4) yes
K11 F22 F26 6_555 . . 68.5(4) yes
K11 F22 F42 6_555 . 2_655 125.3(4) yes
K11 F22 F53 6_555 . . 58.7(3) yes
Al2 F22 F21 . . . 42.3(5) yes
Al2 F22 F24 . . . 49.5(5) yes
Al2 F22 F24 . . 3_665 144.6(6) yes
Al2 F22 F22 . . 3_665 106.3(6) yes
Al2 F22 F25 . . . 2.2(5) yes
Al2 F22 F23 . . . 44.6(6) yes
Al2 F22 F26 . . . 43.5(6) yes
Al2 F22 F42 . . 2_655 106.3(6) yes
Al2 F22 F53 . . . 134.8(7) yes
F21 F22 F24 . . . 91.7(4) yes
F21 F22 F24 . . 3_665 172.7(4) yes
F21 F22 F22 . . 3_665 148.6(4) yes
F21 F22 F25 . . . 44.4(3) yes
F21 F22 F23 . . . 58.2(4) yes
F21 F22 F26 . . . 58.1(4) yes
F21 F22 F42 . . 2_655 64.0(3) yes
F21 F22 F53 . . . 114.3(4) yes
F24 F22 F24 . . 3_665 95.1(4) yes
F24 F22 F22 . . 3_665 56.9(3) yes
F24 F22 F25 . . . 47.3(3) yes
F24 F22 F23 . . . 64.0(4) yes
F24 F22 F26 . . . 59.8(4) yes
F24 F22 F42 . . 2_655 155.6(4) yes
F24 F22 F53 . . . 123.9(4) yes
F24 F22 F24 3_665 . . 95.1(4) yes
F24 F22 F22 3_665 . 3_665 38.4(2) yes
F24 F22 F25 3_665 . . 142.4(4) yes
F24 F22 F23 3_665 . . 127.4(4) yes
F24 F22 F26 3_665 . . 123.8(4) yes
F24 F22 F42 3_665 . 2_655 109.0(3) yes
F24 F22 F53 3_665 . . 59.6(3) yes
F22 F22 F25 3_665 . . 104.2(3) yes
F22 F22 F23 3_665 . . 101.5(4) yes
F22 F22 F26 3_665 . . 101.1(4) yes
F22 F22 F42 3_665 . 2_655 147.4(3) yes
F22 F22 F53 3_665 . . 87.6(3) yes
F25 F22 F23 . . . 45.1(3) yes
F25 F22 F26 . . . 43.1(3) yes
F25 F22 F42 . . 2_655 108.4(3) yes
F25 F22 F53 . . . 134.8(4) yes
F23 F22 F26 . . . 88.2(4) yes
F23 F22 F42 . . 2_655 102.3(4) yes
F23 F22 F53 . . . 170.6(4) yes
F26 F22 F42 . . 2_655 101.7(4) yes
F26 F22 F53 . . . 92.1(4) yes
F42 F22 F53 2_655 . . 68.5(3) yes
K7 F25 K9 11_665 . 13_666 171.3(5) yes
K7 F25 K17 11_665 . 11_665 86.7(4) yes
K7 F25 K10 11_665 . 9_555 84.1(4) yes
K7 F25 K12 11_665 . 12_555 95.7(5) yes
K7 F25 Al2 11_665 . . 95.8(7) yes
K7 F25 F21 11_665 . . 127.6(5) yes
K7 F25 F24 11_665 . . 63.7(4) yes
K7 F25 F31 11_665 . 7_546 50.6(3) yes
K7 F25 F22 11_665 . . 94.5(4) yes
K7 F25 F23 11_665 . . 66.9(4) yes
K7 F25 F26 11_665 . . 123.7(5) yes
K7 F25 F43 11_665 . 5_666 52.5(3) yes
K7 F25 F46 11_665 . 6_555 109.7(4) yes
K7 F25 F51 11_665 . 13_666 115.2(4) yes
K9 F25 K17 13_666 . 11_665 84.7(4) yes
K9 F25 K10 13_666 . 9_555 96.6(5) yes
K9 F25 K12 13_666 . 12_555 82.0(4) yes
K9 F25 Al2 13_666 . . 92.7(6) yes
K9 F25 F21 13_666 . . 58.3(4) yes
K9 F25 F24 13_666 . . 124.3(5) yes
K9 F25 F31 13_666 . 7_546 123.1(4) yes
K9 F25 F22 13_666 . . 94.0(4) yes
K9 F25 F23 13_666 . . 118.8(4) yes
K9 F25 F26 13_666 . . 63.9(4) yes
K9 F25 F43 13_666 . 5_666 120.0(4) yes
K9 F25 F46 13_666 . 6_555 64.8(3) yes
K9 F25 F51 13_666 . 13_666 56.6(3) yes
K17 F25 K10 11_665 . 9_555 87.9(4) yes
K17 F25 K12 11_665 . 12_555 80.5(4) yes
K17 F25 Al2 11_665 . . 174.0(7) yes
K17 F25 F21 11_665 . . 128.1(5) yes
K17 F25 F24 11_665 . . 139.9(4) yes
K17 F25 F31 11_665 . 7_546 50.7(3) yes
K17 F25 F22 11_665 . . 176.0(5) yes
K17 F25 F23 11_665 . . 132.1(6) yes
K17 F25 F26 11_665 . . 133.6(6) yes
K17 F25 F43 11_665 . 5_666 48.9(4) yes
K17 F25 F46 11_665 . 6_555 47.7(4) yes
K17 F25 F51 11_665 . 13_666 37.4(3) yes
K10 F25 K12 9_555 . 12_555 168.4(5) yes
K10 F25 Al2 9_555 . . 97.8(7) yes
K10 F25 F21 9_555 . . 127.9(5) yes
K10 F25 F24 9_555 . . 63.9(4) yes
K10 F25 F31 9_555 . 7_546 55.2(3) yes
K10 F25 F22 9_555 . . 96.0(4) yes
K10 F25 F23 9_555 . . 125.5(5) yes
K10 F25 F26 9_555 . . 64.5(4) yes
K10 F25 F43 9_555 . 5_666 114.0(4) yes
K10 F25 F46 9_555 . 6_555 51.7(3) yes
K10 F25 F51 9_555 . 13_666 113.4(4) yes
K12 F25 Al2 12_555 . . 93.7(6) yes
K12 F25 F21 12_555 . . 60.9(4) yes
K12 F25 F24 12_555 . . 126.2(5) yes
K12 F25 F31 12_555 . 7_546 116.1(4) yes
K12 F25 F22 12_555 . . 95.6(4) yes
K12 F25 F23 12_555 . . 64.3(4) yes
K12 F25 F26 12_555 . . 123.9(5) yes
K12 F25 F43 12_555 . 5_666 58.1(3) yes
K12 F25 F46 12_555 . 6_555 118.2(4) yes
K12 F25 F51 12_555 . 13_666 56.3(3) yes
Al2 F25 F21 . . . 46.4(5) yes
Al2 F25 F24 . . . 45.6(5) yes
Al2 F25 F31 . . 7_546 134.7(6) yes
Al2 F25 F22 . . . 2.1(5) yes
Al2 F25 F23 . . . 45.1(6) yes
Al2 F25 F26 . . . 48.8(6) yes
Al2 F25 F43 . . 5_666 129.1(8) yes
Al2 F25 F46 . . 6_555 135.5(8) yes
Al2 F25 F51 . . 13_666 137.1(6) yes
F21 F25 F24 . . . 92.0(4) yes
F21 F25 F31 . . 7_546 176.8(6) yes
F21 F25 F22 . . . 48.4(3) yes
F21 F25 F23 . . . 60.8(4) yes
F21 F25 F26 . . . 63.4(4) yes
F21 F25 F43 . . 5_666 118.1(5) yes
F21 F25 F46 . . 6_555 122.7(5) yes
F21 F25 F51 . . 13_666 90.8(4) yes
F24 F25 F31 . . 7_546 89.2(3) yes
F24 F25 F22 . . . 43.5(3) yes
F24 F25 F23 . . . 62.0(4) yes
F24 F25 F26 . . . 60.6(4) yes
F24 F25 F43 . . 5_666 115.5(5) yes
F24 F25 F46 . . 6_555 115.5(5) yes
F24 F25 F51 . . 13_666 177.0(4) yes
F31 F25 F22 7_546 . . 132.6(3) yes
F31 F25 F23 7_546 . . 117.4(5) yes
F31 F25 F26 7_546 . . 119.7(5) yes
F31 F25 F43 7_546 . 5_666 58.8(3) yes
F31 F25 F46 7_546 . 6_555 59.2(3) yes
F31 F25 F51 7_546 . 13_666 88.1(3) yes
F22 F25 F23 . . . 45.6(3) yes
F22 F25 F26 . . . 48.4(3) yes
F22 F25 F43 . . 5_666 129.4(4) yes
F22 F25 F46 . . 6_555 134.9(4) yes
F22 F25 F51 . . 13_666 139.2(3) yes
F23 F25 F26 . . . 93.9(4) yes
F23 F25 F43 . . 5_666 84.1(4) yes
F23 F25 F46 . . 6_555 176.3(5) yes
F23 F25 F51 . . 13_666 120.5(5) yes
F26 F25 F43 . . 5_666 176.2(5) yes
F26 F25 F46 . . 6_555 86.9(4) yes
F26 F25 F51 . . 13_666 119.9(5) yes
F43 F25 F46 5_666 . 6_555 94.9(3) yes
F43 F25 F51 5_666 . 13_666 64.0(3) yes
F46 F25 F51 6_555 . 13_666 61.9(3) yes
K3 F32 K4 16_555 . 13_565 100.8(4) yes
K3 F32 K7 16_555 . 13_665 163.7(5) yes
K3 F32 K14 16_555 . 15_465 86.6(4) yes
K3 F32 K10 16_555 . 15_565 81.7(4) yes
K3 F32 Al3 16_555 . . 89.9(6) yes
K3 F32 F14 16_555 . 13_565 139.0(4) yes
K3 F32 F24 16_555 . 7_556 109.4(4) yes
K3 F32 F31 16_555 . . 115.2(5) yes
K3 F32 F33 16_555 . . 57.2(4) yes
K3 F32 F34 16_555 . . 66.0(4) yes
K3 F32 F35 16_555 . . 93.4(4) yes
K3 F32 F36 16_555 . . 125.7(5) yes
K3 F32 F41 16_555 . 14_465 55.9(3) yes
K3 F32 F53 16_555 . 5_676 50.2(3) yes
K4 F32 K7 13_565 . 13_665 93.7(5) yes
K4 F32 K14 13_565 . 15_465 79.4(4) yes
K4 F32 K10 13_565 . 15_565 174.6(5) yes
K4 F32 Al3 13_565 . . 93.3(6) yes
K4 F32 F14 13_565 . 13_565 72.8(3) yes
K4 F32 F24 13_565 . 7_556 121.3(4) yes
K4 F32 F31 13_565 . . 119.4(5) yes
K4 F32 F33 13_565 . . 123.7(5) yes
K4 F32 F34 13_565 . . 64.0(4) yes
K4 F32 F35 13_565 . . 91.3(4) yes
K4 F32 F36 13_565 . . 60.9(4) yes
K4 F32 F41 13_565 . 14_465 50.6(3) yes
K4 F32 F53 13_565 . 5_676 119.4(4) yes
K7 F32 K14 13_665 . 15_465 88.8(4) yes
K7 F32 K10 13_665 . 15_565 83.2(4) yes
K7 F32 Al3 13_665 . . 96.7(6) yes
K7 F32 F14 13_665 . 13_565 39.8(3) yes
K7 F32 F24 13_665 . 7_556 55.8(3) yes
K7 F32 F31 13_665 . . 62.4(4) yes
K7 F32 F33 13_665 . . 119.7(5) yes
K7 F32 F34 13_665 . . 128.3(5) yes
K7 F32 F35 13_665 . . 93.7(4) yes
K7 F32 F36 13_665 . . 68.2(4) yes
K7 F32 F41 13_665 . 14_465 132.9(5) yes
K7 F32 F53 13_665 . 5_676 115.6(4) yes
K14 F32 K10 15_465 . 15_565 96.1(4) yes
K14 F32 Al3 15_465 . . 171.2(7) yes
K14 F32 F14 15_465 . 13_565 52.5(3) yes
K14 F32 F24 15_465 . 7_556 54.4(3) yes
K14 F32 F31 15_465 . . 145.0(5) yes
K14 F32 F33 15_465 . . 138.3(5) yes
K14 F32 F34 15_465 . . 127.1(5) yes
K14 F32 F35 15_465 . . 170.5(5) yes
K14 F32 F36 15_465 . . 131.3(5) yes
K14 F32 F41 15_465 . 14_465 58.7(3) yes
K14 F32 F53 15_465 . 5_676 51.8(3) yes
K10 F32 Al3 15_565 . . 91.4(6) yes
K10 F32 F14 15_565 . 13_565 102.2(3) yes
K10 F32 F24 15_565 . 7_556 53.4(3) yes
K10 F32 F31 15_565 . . 63.0(4) yes
K10 F32 F33 15_565 . . 61.7(4) yes
K10 F32 F34 15_565 . . 121.4(5) yes
K10 F32 F35 15_565 . . 93.3(3) yes
K10 F32 F36 15_565 . . 121.4(4) yes
K10 F32 F41 15_565 . 14_465 129.4(4) yes
K10 F32 F53 15_565 . 5_676 58.7(3) yes
Al3 F32 F14 . . 13_565 130.2(7) yes
Al3 F32 F24 . . 7_556 134.3(6) yes
Al3 F32 F31 . . . 43.4(5) yes
Al3 F32 F33 . . . 43.2(6) yes
Al3 F32 F34 . . . 44.3(5) yes
Al3 F32 F35 . . . 3.7(5) yes
Al3 F32 F36 . . . 46.2(6) yes
Al3 F32 F41 . . 14_465 112.7(6) yes
Al3 F32 F53 . . 5_676 130.2(7) yes
F14 F32 F24 13_565 . 7_556 51.3(3) yes
F14 F32 F31 13_565 . . 102.2(4) yes
F14 F32 F33 13_565 . . 158.3(4) yes
F14 F32 F34 13_565 . . 134.5(4) yes
F14 F32 F35 13_565 . . 126.6(3) yes
F14 F32 F36 13_565 . . 87.5(4) yes
F14 F32 F41 13_565 . 14_465 94.9(3) yes
F14 F32 F53 13_565 . 5_676 96.7(3) yes
F24 F32 F31 7_556 . . 91.4(3) yes
F24 F32 F33 7_556 . . 115.0(4) yes
F24 F32 F34 7_556 . . 174.1(5) yes
F24 F32 F35 7_556 . . 133.9(3) yes
F24 F32 F36 7_556 . . 124.0(4) yes
F24 F32 F41 7_556 . 14_465 112.3(3) yes
F24 F32 F53 7_556 . 5_676 59.8(3) yes
F31 F32 F33 . . . 58.3(4) yes
F31 F32 F34 . . . 87.7(4) yes
F31 F32 F35 . . . 42.5(3) yes
F31 F32 F36 . . . 58.5(4) yes
F31 F32 F41 . . 14_465 156.1(4) yes
F31 F32 F53 . . 5_676 121.1(4) yes
F33 F32 F34 . . . 59.7(4) yes
F33 F32 F35 . . . 46.8(3) yes
F33 F32 F36 . . . 89.3(4) yes
F33 F32 F41 . . 14_465 106.6(4) yes
F33 F32 F53 . . 5_676 87.1(4) yes
F34 F32 F35 . . . 45.3(3) yes
F34 F32 F36 . . . 60.1(4) yes
F34 F32 F41 . . 14_465 68.5(3) yes
F34 F32 F53 . . 5_676 116.0(4) yes
F35 F32 F36 . . . 42.6(3) yes
F35 F32 F41 . . 14_465 113.7(3) yes
F35 F32 F53 . . 5_676 133.9(4) yes
F36 F32 F41 . . 14_465 106.5(4) yes
F36 F32 F53 . . 5_676 175.8(5) yes
F41 F32 F53 14_465 . 5_676 72.3(3) yes
K2 F33 K3 6_565 . 16_555 170.1(5) yes
K2 F33 K6 6_565 . 6_555 92.6(4) yes
K2 F33 K15 6_565 . 6_565 81.0(4) yes
K2 F33 K10 6_565 . 15_565 86.9(4) yes
K2 F33 Al3 6_565 . . 90.0(6) yes
K2 F33 F31 6_565 . . 57.1(4) yes
K2 F33 F15 6_565 . 16_555 120.9(4) yes
K2 F33 F32 6_565 . . 118.8(5) yes
K2 F33 F13 6_565 . 6_555 51.5(3) yes
K2 F33 F34 6_565 . . 119.1(5) yes
K2 F33 F35 6_565 . . 59.7(4) yes
K2 F33 F36 6_565 . . 88.3(4) yes
K2 F33 F45 6_565 . 4_565 41.5(3) yes
K2 F33 F52 6_565 . 5_676 119.0(4) yes
K3 F33 K6 16_555 . 6_555 90.5(4) yes
K3 F33 K15 16_555 . 6_565 89.9(4) yes
K3 F33 K10 16_555 . 15_565 89.1(4) yes
K3 F33 Al3 16_555 . . 99.4(6) yes
K3 F33 F31 16_555 . . 128.8(5) yes
K3 F33 F15 16_555 . 16_555 53.3(3) yes
K3 F33 F32 16_555 . . 67.6(4) yes
K3 F33 F13 16_555 . 6_555 126.1(5) yes
K3 F33 F34 16_555 . . 70.3(4) yes
K3 F33 F35 16_555 . . 129.6(5) yes
K3 F33 F36 16_555 . . 101.1(4) yes
K3 F33 F45 16_555 . 4_565 128.7(4) yes
K3 F33 F52 16_555 . 5_676 51.6(3) yes
K6 F33 K15 6_555 . 6_565 85.6(4) yes
K6 F33 K10 6_555 . 15_565 174.5(5) yes
K6 F33 Al3 6_555 . . 88.8(7) yes
K6 F33 F31 6_555 . . 118.1(5) yes
K6 F33 F15 6_555 . 16_555 60.5(3) yes
K6 F33 F32 6_555 . . 117.4(5) yes
K6 F33 F13 6_555 . 6_555 48.8(3) yes
K6 F33 F34 6_555 . . 56.8(4) yes
K6 F33 F35 6_555 . . 61.5(4) yes
K6 F33 F36 6_555 . . 88.4(4) yes
K6 F33 F45 6_555 . 4_565 106.3(4) yes
K6 F33 F52 6_555 . 5_676 119.1(4) yes
K15 F33 K10 6_565 . 15_565 88.9(4) yes
K15 F33 Al3 6_565 . . 169.1(7) yes
K15 F33 F31 6_565 . . 130.8(5) yes
K15 F33 F15 6_565 . 16_555 48.2(3) yes
K15 F33 F32 6_565 . . 146.7(5) yes
K15 F33 F13 6_565 . 6_555 58.6(3) yes
K15 F33 F34 6_565 . . 136.0(5) yes
K15 F33 F35 6_565 . . 124.8(5) yes
K15 F33 F36 6_565 . . 167.5(5) yes
K15 F33 F45 6_565 . 4_565 45.5(3) yes
K15 F33 F52 6_565 . 5_676 54.5(3) yes
K10 F33 Al3 15_565 . . 96.7(7) yes
K10 F33 F31 15_565 . . 66.1(4) yes
K10 F33 F15 15_565 . 16_555 115.1(4) yes
K10 F33 F32 15_565 . . 67.4(4) yes
K10 F33 F13 15_565 . 6_555 127.9(4) yes
K10 F33 F34 15_565 . . 128.0(5) yes
K10 F33 F35 15_565 . . 122.6(5) yes
K10 F33 F36 15_565 . . 97.1(4) yes
K10 F33 F45 15_565 . 4_565 69.8(3) yes
K10 F33 F52 15_565 . 5_676 56.7(3) yes
Al3 F33 F31 . . . 45.4(5) yes
Al3 F33 F15 . . 16_555 135.1(6) yes
Al3 F33 F32 . . . 43.9(6) yes
Al3 F33 F13 . . 6_555 110.9(7) yes
Al3 F33 F34 . . . 44.8(5) yes
Al3 F33 F35 . . . 44.5(5) yes
Al3 F33 F36 . . . 1.7(5) yes
Al3 F33 F45 . . 4_565 128.3(6) yes
Al3 F33 F52 . . 5_676 136.2(7) yes
F31 F33 F15 . . 16_555 177.9(5) yes
F31 F33 F32 . . . 61.7(4) yes
F31 F33 F13 . . 6_555 103.5(4) yes
F31 F33 F34 . . . 90.0(4) yes
F31 F33 F35 . . . 56.6(3) yes
F31 F33 F36 . . . 44.4(3) yes
F31 F33 F45 . . 4_565 85.5(4) yes
F31 F33 F52 . . 5_676 122.8(4) yes
F15 F33 F32 16_555 . . 120.3(4) yes
F15 F33 F13 16_555 . 6_555 74.3(3) yes
F15 F33 F34 16_555 . . 90.4(4) yes
F15 F33 F35 16_555 . . 121.9(4) yes
F15 F33 F36 16_555 . . 136.0(4) yes
F15 F33 F45 16_555 . 4_565 93.4(3) yes
F15 F33 F52 16_555 . 5_676 58.6(3) yes
F32 F33 F13 . . 6_555 154.7(5) yes
F32 F33 F34 . . . 60.6(4) yes
F32 F33 F35 . . . 88.3(4) yes
F32 F33 F36 . . . 45.4(3) yes
F32 F33 F45 . . 4_565 133.7(4) yes
F32 F33 F52 . . 5_676 92.3(4) yes
F13 F33 F34 6_555 . . 101.6(4) yes
F13 F33 F35 6_555 . . 66.6(3) yes
F13 F33 F36 6_555 . . 109.5(4) yes
F13 F33 F45 6_555 . 4_565 58.3(3) yes
F13 F33 F52 6_555 . 5_676 112.8(4) yes
F34 F33 F35 . . . 59.3(4) yes
F34 F33 F36 . . . 45.6(3) yes
F34 F33 F45 . . 4_565 157.4(4) yes
F34 F33 F52 . . 5_676 121.9(4) yes
F35 F33 F36 . . . 43.0(3) yes
F35 F33 F45 . . 4_565 100.3(4) yes
F35 F33 F52 . . 5_676 178.7(5) yes
F36 F33 F45 . . 4_565 126.8(3) yes
F36 F33 F52 . . 5_676 137.7(4) yes
F45 F33 F52 4_565 . 5_676 78.5(3) yes
K2 F13 K6 1_455 . . 109.2(5) yes
K2 F13 K15 1_455 . 1_455 80.2(4) yes
K2 F13 K16 1_455 . 10_555 77.2(4) yes
K2 F13 Al1 1_455 . . 130.2(6) yes
K2 F13 F11 1_455 . . 115.9(5) yes
K2 F13 F14 1_455 . . 116.8(5) yes
K2 F13 F12 1_455 . . 85.2(4) yes
K2 F13 F12 1_455 . 5_566 43.0(3) yes
K2 F13 F15 1_455 . . 170.2(5) yes
K2 F13 F33 1_455 . 16_545 57.4(3) yes
K2 F13 F16 1_455 . . 129.9(4) yes
K2 F13 F34 1_455 . 6_455 104.4(4) yes
K2 F13 F35 1_455 . 16_545 54.5(3) yes
K2 F13 F45 1_455 . 15_455 47.1(3) yes
K6 F13 K15 . . 1_455 89.8(4) yes
K6 F13 K16 . . 10_555 79.9(4) yes
K6 F13 Al1 . . . 120.1(6) yes
K6 F13 F11 . . . 104.5(4) yes
K6 F13 F14 . . . 117.5(5) yes
K6 F13 F12 . . . 163.4(5) yes
K6 F13 F12 . . 5_566 105.7(4) yes
K6 F13 F15 . . . 80.5(4) yes
K6 F13 F33 . . 16_545 62.4(3) yes
K6 F13 F16 . . . 120.2(4) yes
K6 F13 F34 . . 6_455 42.2(3) yes
K6 F13 F35 . . 16_545 59.1(4) yes
K6 F13 F45 . . 15_455 132.0(3) yes
K15 F13 K16 1_455 . 10_555 150.4(4) yes
K15 F13 Al1 1_455 . . 105.8(6) yes
K15 F13 F11 1_455 . . 152.2(5) yes
K15 F13 F14 1_455 . . 60.8(3) yes
K15 F13 F12 1_455 . . 101.0(4) yes
K15 F13 F12 1_455 . 5_566 123.1(4) yes
K15 F13 F15 1_455 . . 101.3(4) yes
K15 F13 F33 1_455 . 16_545 51.3(3) yes
K15 F13 F16 1_455 . . 106.3(4) yes
K15 F13 F34 1_455 . 6_455 131.2(4) yes
K15 F13 F35 1_455 . 16_545 100.0(4) yes
K15 F13 F45 1_455 . 15_455 50.4(3) yes
K16 F13 Al1 10_555 . . 103.4(6) yes
K16 F13 F11 10_555 . . 57.1(3) yes
K16 F13 F14 10_555 . . 148.0(4) yes
K16 F13 F12 10_555 . . 95.9(4) yes
K16 F13 F12 10_555 . 5_566 37.5(2) yes
K16 F13 F15 10_555 . . 104.2(4) yes
K16 F13 F33 10_555 . 16_545 99.9(4) yes
K16 F13 F16 10_555 . . 102.8(3) yes
K16 F13 F34 10_555 . 6_455 40.6(2) yes
K16 F13 F35 10_555 . 16_545 51.0(3) yes
K16 F13 F45 10_555 . 15_455 120.0(4) yes
Al1 F13 F11 . . . 46.4(5) yes
Al1 F13 F14 . . . 45.1(5) yes
Al1 F13 F12 . . . 45.0(5) yes
Al1 F13 F12 . . 5_566 111.6(6) yes
Al1 F13 F15 . . . 40.0(5) yes
Al1 F13 F33 . . 16_545 156.7(6) yes
Al1 F13 F16 . . . 0.6(5) yes
Al1 F13 F34 . . 6_455 106.7(6) yes
Al1 F13 F35 . . 16_545 154.2(6) yes
Al1 F13 F45 . . 15_455 98.5(6) yes
F11 F13 F14 . . . 91.5(4) yes
F11 F13 F12 . . . 60.6(4) yes
F11 F13 F12 . . 5_566 76.3(3) yes
F11 F13 F15 . . . 59.0(3) yes
F11 F13 F33 . . 16_545 156.4(4) yes
F11 F13 F16 . . . 45.9(3) yes
F11 F13 F34 . . 6_455 69.3(3) yes
F11 F13 F35 . . 16_545 107.8(4) yes
F11 F13 F45 . . 15_455 123.2(4) yes
F14 F13 F12 . . . 59.4(4) yes
F14 F13 F12 . . 5_566 136.8(4) yes
F14 F13 F15 . . . 57.2(3) yes
F14 F13 F33 . . 16_545 111.9(4) yes
F14 F13 F16 . . . 45.6(3) yes
F14 F13 F34 . . 6_455 138.8(4) yes
F14 F13 F35 . . 16_545 160.7(4) yes
F14 F13 F45 . . 15_455 69.9(3) yes
F12 F13 F12 . . 5_566 78.9(4) yes
F12 F13 F15 . . . 85.0(4) yes
F12 F13 F33 . . 16_545 134.2(4) yes
F12 F13 F16 . . . 44.8(3) yes
F12 F13 F34 . . 6_455 127.6(4) yes
F12 F13 F35 . . 16_545 129.7(4) yes
F12 F13 F45 . . 15_455 63.9(3) yes
F12 F13 F12 5_566 . . 78.9(4) yes
F12 F13 F15 5_566 . . 134.7(4) yes
F12 F13 F33 5_566 . 16_545 88.1(3) yes
F12 F13 F16 5_566 . . 111.1(3) yes
F12 F13 F34 5_566 . 6_455 75.3(3) yes
F12 F13 F35 5_566 . 16_545 51.5(3) yes
F12 F13 F45 5_566 . 15_455 82.5(3) yes
F15 F13 F33 . . 16_545 130.9(4) yes
F15 F13 F16 . . . 40.3(3) yes
F15 F13 F34 . . 6_455 82.0(3) yes
F15 F13 F35 . . 16_545 133.9(4) yes
F15 F13 F45 . . 15_455 126.9(4) yes
F33 F13 F16 16_545 . . 157.2(4) yes
F33 F13 F34 16_545 . 6_455 89.8(3) yes
F33 F13 F35 16_545 . 16_545 48.9(3) yes
F33 F13 F45 16_545 . 15_455 71.0(3) yes
F16 F13 F34 . . 6_455 106.5(3) yes
F16 F13 F35 . . 16_545 153.7(4) yes
F16 F13 F45 . . 15_455 98.7(3) yes
F34 F13 F35 6_455 . 16_545 53.6(2) yes
F34 F13 F45 6_455 . 15_455 151.1(3) yes
F35 F13 F45 16_545 . 15_455 98.0(3) yes
K2 F16 K4 5_666 . . 69.8(3) yes
K2 F16 K5 5_666 . . 134.4(4) yes
K2 F16 K14 5_666 . 3_655 142.7(4) yes
K2 F16 K17 5_666 . 16_545 58.1(3) yes
K2 F16 Al1 5_666 . . 67.1(5) yes
K2 F16 F11 5_666 . . 40.3(3) yes
K2 F16 F14 5_666 . . 102.6(4) yes
K2 F16 F31 5_666 . 4_465 38.6(2) yes
K2 F16 F12 5_666 . . 44.9(3) yes
K2 F16 F15 5_666 . . 102.0(4) yes
K2 F16 F13 5_666 . . 66.6(3) yes
K2 F16 F41 5_666 . 10_555 107.0(3) yes
K2 F16 F42 5_666 . 10_555 136.6(3) yes
K2 F16 F43 5_666 . 10_555 89.9(3) yes
K2 F16 F51 5_666 . 2_644 85.0(3) yes
K4 F16 K5 . . . 135.2(5) yes
K4 F16 K14 . . 3_655 75.1(4) yes
K4 F16 K17 . . 16_545 89.7(4) yes
K4 F16 Al1 . . . 109.7(6) yes
K4 F16 F11 . . . 109.3(4) yes
K4 F16 F14 . . . 97.3(4) yes
K4 F16 F31 . . 4_465 48.7(3) yes
K4 F16 F12 . . . 64.6(4) yes
K4 F16 F15 . . . 156.5(5) yes
K4 F16 F13 . . . 109.6(4) yes
K4 F16 F41 . . 10_555 44.3(3) yes
K4 F16 F42 . . 10_555 85.8(3) yes
K4 F16 F43 . . 10_555 66.9(3) yes
K4 F16 F51 . . 2_644 121.2(4) yes
K5 F16 K14 . . 3_655 80.5(4) yes
K5 F16 K17 . . 16_545 81.5(4) yes
K5 F16 Al1 . . . 114.6(6) yes
K5 F16 F11 . . . 106.6(4) yes
K5 F16 F14 . . . 108.6(4) yes
K5 F16 F31 . . 4_465 121.1(4) yes
K5 F16 F12 . . . 160.1(5) yes
K5 F16 F15 . . . 66.5(4) yes
K5 F16 F13 . . . 114.8(4) yes
K5 F16 F41 . . 10_555 91.5(4) yes
K5 F16 F42 . . 10_555 50.2(3) yes
K5 F16 F43 . . 10_555 75.2(4) yes
K5 F16 F51 . . 2_644 49.9(3) yes
K14 F16 K17 3_655 . 16_545 134.6(5) yes
K14 F16 Al1 3_655 . . 115.6(6) yes
K14 F16 F11 3_655 . . 159.8(5) yes
K14 F16 F14 3_655 . . 69.6(3) yes
K14 F16 F31 3_655 . 4_465 118.9(4) yes
K14 F16 F12 3_655 . . 108.0(4) yes
K14 F16 F15 3_655 . . 105.4(4) yes
K14 F16 F13 3_655 . . 116.1(4) yes
K14 F16 F41 3_655 . 10_555 50.1(3) yes
K14 F16 F42 3_655 . 10_555 49.6(3) yes
K14 F16 F43 3_655 . 10_555 87.5(4) yes
K14 F16 F51 3_655 . 2_644 124.8(4) yes
K17 F16 Al1 16_545 . . 109.7(7) yes
K17 F16 F11 16_545 . . 65.5(4) yes
K17 F16 F14 16_545 . . 155.7(5) yes
K17 F16 F31 16_545 . 4_465 44.0(2) yes
K17 F16 F12 16_545 . . 102.9(4) yes
K17 F16 F15 16_545 . . 104.8(4) yes
K17 F16 F13 16_545 . . 109.2(4) yes
K17 F16 F41 16_545 . 10_555 89.4(4) yes
K17 F16 F42 16_545 . 10_555 87.6(4) yes
K17 F16 F43 16_545 . 10_555 47.6(4) yes
K17 F16 F51 16_545 . 2_644 34.5(2) yes
Al1 F16 F11 . . . 44.2(5) yes
Al1 F16 F14 . . . 46.1(5) yes
Al1 F16 F31 . . 4_465 105.3(6) yes
Al1 F16 F12 . . . 45.5(5) yes
Al1 F16 F15 . . . 48.2(5) yes
Al1 F16 F13 . . . 0.6(5) yes
Al1 F16 F41 . . 10_555 149.1(6) yes
Al1 F16 F42 . . 10_555 156.2(6) yes
Al1 F16 F43 . . 10_555 155.5(6) yes
Al1 F16 F51 . . 2_644 107.1(6) yes
F11 F16 F14 . . . 90.3(4) yes
F11 F16 F31 . . 4_465 74.3(3) yes
F11 F16 F12 . . . 59.6(4) yes
F11 F16 F15 . . . 62.5(4) yes
F11 F16 F13 . . . 43.7(3) yes
F11 F16 F41 . . 10_555 145.7(4) yes
F11 F16 F42 . . 10_555 148.3(4) yes
F11 F16 F43 . . 10_555 112.5(4) yes
F11 F16 F51 . . 2_644 70.7(3) yes
F14 F16 F31 . . 4_465 130.3(4) yes
F14 F16 F12 . . . 60.3(3) yes
F14 F16 F15 . . . 62.3(4) yes
F14 F16 F13 . . . 46.6(3) yes
F14 F16 F41 . . 10_555 111.8(4) yes
F14 F16 F42 . . 10_555 116.0(4) yes
F14 F16 F43 . . 10_555 155.3(4) yes
F14 F16 F51 . . 2_644 140.6(4) yes
F31 F16 F12 4_465 . . 71.4(3) yes
F31 F16 F15 4_465 . . 135.6(4) yes
F31 F16 F13 4_465 . . 104.8(3) yes
F31 F16 F41 4_465 . 10_555 71.4(3) yes
F31 F16 F42 4_465 . 10_555 98.5(3) yes
F31 F16 F43 4_465 . 10_555 53.2(3) yes
F31 F16 F51 4_465 . 2_644 78.5(2) yes
F12 F16 F15 . . . 93.7(4) yes
F12 F16 F13 . . . 45.3(3) yes
F12 F16 F41 . . 10_555 107.9(4) yes
F12 F16 F42 . . 10_555 148.2(4) yes
F12 F16 F43 . . 10_555 122.2(4) yes
F12 F16 F51 . . 2_644 126.9(4) yes
F15 F16 F13 . . . 48.4(3) yes
F15 F16 F41 . . 10_555 151.0(4) yes
F15 F16 F42 . . 10_555 112.7(4) yes
F15 F16 F43 . . 10_555 136.3(5) yes
F15 F16 F51 . . 2_644 78.4(4) yes
F13 F16 F41 . . 10_555 149.3(3) yes
F13 F16 F42 . . 10_555 156.7(3) yes
F13 F16 F43 . . 10_555 155.0(4) yes
F13 F16 F51 . . 2_644 106.8(3) yes
F41 F16 F42 10_555 . 10_555 41.5(2) yes
F41 F16 F43 10_555 . 10_555 43.6(3) yes
F41 F16 F51 10_555 . 2_644 102.3(3) yes
F42 F16 F43 10_555 . 10_555 47.0(3) yes
F42 F16 F51 10_555 . 2_644 77.6(3) yes
F43 F16 F51 10_555 . 2_644 60.7(3) yes
K1 F23 K5 9_555 . 9_555 91.6(4) yes
K1 F23 K7 9_555 . 11_665 91.2(3) yes
K1 F23 K15 9_555 . 11_665 85.9(5) yes
K1 F23 K12 9_555 . 12_555 175.2(5) yes
K1 F23 Al2 9_555 . . 88.4(6) yes
K1 F23 F14 9_555 . 11_565 50.0(3) yes
K1 F23 F21 9_555 . . 119.0(5) yes
K1 F23 F24 9_555 . . 59.7(4) yes
K1 F23 F15 9_555 . 9_555 57.8(3) yes
K1 F23 F22 9_555 . . 55.8(4) yes
K1 F23 F25 9_555 . . 120.4(5) yes
K1 F23 F26 9_555 . . 90.8(4) yes
K1 F23 F43 9_555 . 5_666 134.2(3) yes
K1 F23 F44 9_555 . 5_666 139.7(4) yes
K1 F23 F52 9_555 . 10_655 118.7(4) yes
K5 F23 K7 9_555 . 11_665 168.7(5) yes
K5 F23 K15 9_555 . 11_665 90.9(4) yes
K5 F23 K12 9_555 . 12_555 83.8(4) yes
K5 F23 Al2 9_555 . . 98.4(6) yes
K5 F23 F14 9_555 . 11_565 128.9(4) yes
K5 F23 F21 9_555 . . 66.0(4) yes
K5 F23 F24 9_555 . . 128.5(5) yes
K5 F23 F15 9_555 . 9_555 52.0(3) yes
K5 F23 F22 9_555 . . 72.2(4) yes
K5 F23 F25 9_555 . . 124.6(5) yes
K5 F23 F26 9_555 . . 100.9(4) yes
K5 F23 F43 9_555 . 5_666 129.7(4) yes
K5 F23 F44 9_555 . 5_666 97.7(4) yes
K5 F23 F52 9_555 . 10_655 50.8(3) yes
K7 F23 K15 11_665 . 11_665 78.4(4) yes
K7 F23 K12 11_665 . 12_555 93.1(4) yes
K7 F23 Al2 11_665 . . 92.6(6) yes
K7 F23 F14 11_665 . 11_565 47.7(3) yes
K7 F23 F21 11_665 . . 121.6(5) yes
K7 F23 F24 11_665 . . 61.9(4) yes
K7 F23 F15 11_665 . 9_555 121.6(4) yes
K7 F23 F22 11_665 . . 118.1(5) yes
K7 F23 F25 11_665 . . 62.5(4) yes
K7 F23 F26 11_665 . . 90.0(4) yes
K7 F23 F43 11_665 . 5_666 44.4(3) yes
K7 F23 F44 11_665 . 5_666 73.3(3) yes
K7 F23 F52 11_665 . 10_655 118.7(4) yes
K15 F23 K12 11_665 . 12_555 92.8(4) yes
K15 F23 Al2 11_665 . . 169.2(7) yes
K15 F23 F14 11_665 . 11_565 58.9(3) yes
K15 F23 F21 11_665 . . 145.1(5) yes
K15 F23 F24 11_665 . . 124.5(5) yes
K15 F23 F15 11_665 . 9_555 53.8(3) yes
K15 F23 F22 11_665 . . 136.4(5) yes
K15 F23 F25 11_665 . . 131.5(5) yes
K15 F23 F26 11_665 . . 167.8(5) yes
K15 F23 F43 11_665 . 5_666 76.2(4) yes
K15 F23 F44 11_665 . 5_666 55.0(3) yes
K15 F23 F52 11_665 . 10_655 54.8(3) yes
K12 F23 Al2 12_555 . . 93.6(6) yes
K12 F23 F14 12_555 . 11_565 132.8(4) yes
K12 F23 F21 12_555 . . 60.2(4) yes
K12 F23 F24 12_555 . . 124.5(5) yes
K12 F23 F15 12_555 . 9_555 117.9(4) yes
K12 F23 F22 12_555 . . 123.5(5) yes
K12 F23 F25 12_555 . . 63.7(4) yes
K12 F23 F26 12_555 . . 91.4(4) yes
K12 F23 F43 12_555 . 5_666 49.6(3) yes
K12 F23 F44 12_555 . 5_666 40.4(3) yes
K12 F23 F52 12_555 . 10_655 57.1(3) yes
Al2 F23 F14 . . 11_565 110.5(6) yes
Al2 F23 F21 . . . 45.4(5) yes
Al2 F23 F24 . . . 44.9(5) yes
Al2 F23 F15 . . 9_555 129.3(6) yes
Al2 F23 F22 . . . 43.7(5) yes
Al2 F23 F25 . . . 45.7(5) yes
Al2 F23 F26 . . . 3.6(5) yes
Al2 F23 F43 . . 5_666 101.7(6) yes
Al2 F23 F44 . . 5_666 128.4(6) yes
Al2 F23 F52 . . 10_655 135.9(6) yes
F14 F23 F21 11_565 . . 155.9(5) yes
F14 F23 F24 11_565 . . 65.6(3) yes
F14 F23 F15 11_565 . 9_555 77.4(3) yes
F14 F23 F22 11_565 . . 100.8(4) yes
F14 F23 F25 11_565 . . 105.4(4) yes
F14 F23 F26 11_565 . . 110.4(4) yes
F14 F23 F43 11_565 . 5_666 85.2(3) yes
F14 F23 F44 11_565 . 5_666 96.0(3) yes
F14 F23 F52 11_565 . 10_655 113.5(4) yes
F21 F23 F24 . . . 90.3(4) yes
F21 F23 F15 . . 9_555 116.8(4) yes
F21 F23 F22 . . . 63.3(4) yes
F21 F23 F25 . . . 59.1(4) yes
F21 F23 F26 . . . 45.6(3) yes
F21 F23 F43 . . 5_666 98.1(4) yes
F21 F23 F44 . . 5_666 100.5(4) yes
F21 F23 F52 . . 10_655 90.5(4) yes
F24 F23 F15 . . 9_555 117.4(4) yes
F24 F23 F22 . . . 56.3(4) yes
F24 F23 F25 . . . 60.8(4) yes
F24 F23 F26 . . . 44.8(3) yes
F24 F23 F43 . . 5_666 97.0(4) yes
F24 F23 F44 . . 5_666 132.4(4) yes
F24 F23 F52 . . 10_655 178.4(5) yes
F15 F23 F22 9_555 . . 85.7(4) yes
F15 F23 F25 9_555 . . 174.7(5) yes
F15 F23 F26 9_555 . . 132.8(4) yes
F15 F23 F43 9_555 . 5_666 129.1(4) yes
F15 F23 F44 9_555 . 5_666 98.7(3) yes
F15 F23 F52 9_555 . 10_655 61.1(3) yes
F22 F23 F25 . . . 89.3(4) yes
F22 F23 F26 . . . 47.3(3) yes
F22 F23 F43 . . 5_666 144.9(4) yes
F22 F23 F44 . . 5_666 163.2(5) yes
F22 F23 F52 . . 10_655 123.0(4) yes
F25 F23 F26 . . . 42.1(3) yes
F25 F23 F43 . . 5_666 56.1(3) yes
F25 F23 F44 . . 5_666 85.6(4) yes
F25 F23 F52 . . 10_655 120.8(4) yes
F26 F23 F43 . . 5_666 98.1(3) yes
F26 F23 F44 . . 5_666 125.2(3) yes
F26 F23 F52 . . 10_655 136.1(4) yes
F43 F23 F44 5_666 . 5_666 35.8(2) yes
F43 F23 F52 5_666 . 10_655 84.1(3) yes
F44 F23 F52 5_666 . 10_655 48.6(2) yes
K9 F26 K9 . . 13_666 83.1(4) yes
K9 F26 K10 . . 9_555 167.6(5) yes
K9 F26 K11 . . 6_555 83.8(3) yes
K9 F26 K18 . . 12_454 86.5(4) yes
K9 F26 Al2 . . . 94.7(6) yes
K9 F26 F21 . . . 67.2(4) yes
K9 F26 F21 . . 13_666 50.8(3) yes
K9 F26 F24 . . . 122.6(5) yes
K9 F26 F22 . . . 67.3(4) yes
K9 F26 F25 . . . 126.6(5) yes
K9 F26 F23 . . . 97.4(4) yes
K9 F26 F42 . . 6_555 101.9(4) yes
K9 F26 F46 . . 6_555 136.6(4) yes
K9 F26 F54 . . 3_665 109.6(4) yes
K9 F26 F55 . . . 49.3(3) yes
K9 F26 K9 13_666 . . 83.1(4) yes
K9 F26 K10 13_666 . 9_555 99.1(4) yes
K9 F26 K11 13_666 . 6_555 166.3(4) yes
K9 F26 K18 13_666 . 12_454 85.2(4) yes
K9 F26 Al2 13_666 . . 95.2(6) yes
K9 F26 F21 13_666 . . 59.0(4) yes
K9 F26 F21 13_666 . 13_666 55.4(3) yes
K9 F26 F24 13_666 . . 131.3(5) yes
K9 F26 F22 13_666 . . 119.5(5) yes
K9 F26 F25 13_666 . . 68.3(4) yes
K9 F26 F23 13_666 . . 93.4(4) yes
K9 F26 F42 13_666 . 6_555 44.0(3) yes
K9 F26 F46 13_666 . 6_555 56.4(3) yes
K9 F26 F54 13_666 . 3_665 129.4(4) yes
K9 F26 F55 13_666 . . 111.6(4) yes
K10 F26 K11 9_555 . 6_555 92.8(4) yes
K10 F26 K18 9_555 . 12_454 81.5(4) yes
K10 F26 Al2 9_555 . . 97.3(6) yes
K10 F26 F21 9_555 . . 124.4(5) yes
K10 F26 F21 9_555 . 13_666 120.8(4) yes
K10 F26 F24 9_555 . . 64.8(4) yes
K10 F26 F22 9_555 . . 120.8(5) yes
K10 F26 F25 9_555 . . 65.0(4) yes
K10 F26 F23 9_555 . . 94.7(4) yes
K10 F26 F42 9_555 . 6_555 72.3(3) yes
K10 F26 F46 9_555 . 6_555 42.9(3) yes
K10 F26 F54 9_555 . 3_665 59.6(3) yes
K10 F26 F55 9_555 . . 119.3(4) yes
K11 F26 K18 6_555 . 12_454 89.9(5) yes
K11 F26 Al2 6_555 . . 89.9(6) yes
K11 F26 F21 6_555 . . 118.9(5) yes
K11 F26 F21 6_555 . 13_666 112.4(4) yes
K11 F26 F24 6_555 . . 60.4(4) yes
K11 F26 F22 6_555 . . 58.2(4) yes
K11 F26 F25 6_555 . . 123.6(5) yes
K11 F26 F23 6_555 . . 92.4(4) yes
K11 F26 F42 6_555 . 6_555 136.1(4) yes
K11 F26 F46 6_555 . 6_555 134.5(3) yes
K11 F26 F54 6_555 . 3_665 52.4(3) yes
K11 F26 F55 6_555 . . 56.0(3) yes
K18 F26 Al2 12_454 . . 178.8(7) yes
K18 F26 F21 12_454 . . 136.7(5) yes
K18 F26 F21 12_454 . 13_666 48.0(3) yes
K18 F26 F24 12_454 . . 131.9(5) yes
K18 F26 F22 12_454 . . 139.4(5) yes
K18 F26 F25 12_454 . . 131.9(5) yes
K18 F26 F23 12_454 . . 175.7(4) yes
K18 F26 F42 12_454 . 6_555 47.9(3) yes
K18 F26 F46 12_454 . 6_555 76.3(4) yes
K18 F26 F54 12_454 . 3_665 48.9(3) yes
K18 F26 F55 12_454 . . 52.2(3) yes
Al2 F26 F21 . . . 44.3(5) yes
Al2 F26 F21 . . 13_666 133.2(6) yes
Al2 F26 F24 . . . 47.0(5) yes
Al2 F26 F22 . . . 41.1(5) yes
Al2 F26 F25 . . . 47.5(5) yes
Al2 F26 F23 . . . 3.5(4) yes
Al2 F26 F42 . . 6_555 132.0(6) yes
Al2 F26 F46 . . 6_555 103.0(5) yes
Al2 F26 F54 . . 3_665 130.2(6) yes
Al2 F26 F55 . . . 128.5(6) yes
F21 F26 F21 . . 13_666 89.6(4) yes
F21 F26 F24 . . . 91.3(4) yes
F21 F26 F22 . . . 61.1(4) yes
F21 F26 F25 . . . 59.5(4) yes
F21 F26 F23 . . . 44.5(3) yes
F21 F26 F42 . . 6_555 102.9(4) yes
F21 F26 F46 . . 6_555 99.4(4) yes
F21 F26 F54 . . 3_665 171.3(5) yes
F21 F26 F55 . . . 116.3(4) yes
F21 F26 F21 13_666 . . 89.6(4) yes
F21 F26 F24 13_666 . . 172.1(5) yes
F21 F26 F22 13_666 . . 118.0(4) yes
F21 F26 F25 13_666 . . 123.6(5) yes
F21 F26 F23 13_666 . . 133.9(4) yes
F21 F26 F42 13_666 . 6_555 52.0(2) yes
F21 F26 F46 13_666 . 6_555 90.0(3) yes
F21 F26 F54 13_666 . 3_665 94.3(3) yes
F21 F26 F55 13_666 . . 56.4(3) yes
F24 F26 F22 . . . 56.0(4) yes
F24 F26 F25 . . . 63.2(4) yes
F24 F26 F23 . . . 46.9(3) yes
F24 F26 F42 . . 6_555 135.2(4) yes
F24 F26 F46 . . 6_555 97.7(4) yes
F24 F26 F54 . . 3_665 83.8(4) yes
F24 F26 F55 . . . 116.3(4) yes
F22 F26 F25 . . . 88.5(4) yes
F22 F26 F23 . . . 44.6(3) yes
F22 F26 F42 . . 6_555 162.9(4) yes
F22 F26 F46 . . 6_555 143.7(4) yes
F22 F26 F54 . . 3_665 110.3(4) yes
F22 F26 F55 . . . 87.6(4) yes
F25 F26 F23 . . . 44.0(3) yes
F25 F26 F42 . . 6_555 87.9(4) yes
F25 F26 F46 . . 6_555 55.6(3) yes
F25 F26 F54 . . 3_665 123.6(4) yes
F25 F26 F55 . . . 175.4(5) yes
F23 F26 F42 . . 6_555 129.0(3) yes
F23 F26 F46 . . 6_555 99.6(3) yes
F23 F26 F54 . . 3_665 130.6(4) yes
F23 F26 F55 . . . 132.0(4) yes
F42 F26 F46 6_555 . 6_555 38.6(2) yes
F42 F26 F54 6_555 . 3_665 85.6(3) yes
F42 F26 F55 6_555 . . 95.1(3) yes
F46 F26 F54 6_555 . 3_665 88.4(3) yes
F46 F26 F55 6_555 . . 128.4(3) yes
F54 F26 F55 3_665 . . 60.4(3) yes
K3 F34 K4 16_555 . 13_565 96.9(4) yes
K3 F34 K6 16_555 . 6_555 89.9(4) yes
K3 F34 K8 16_555 . 9_554 176.2(4) yes
K3 F34 K16 16_555 . 13_565 80.3(4) yes
K3 F34 Al3 16_555 . . 86.2(6) yes
K3 F34 F11 16_555 . 16_555 40.1(3) yes
K3 F34 F31 16_555 . . 89.1(3) yes
K3 F34 F32 16_555 . . 61.9(4) yes
K3 F34 F33 16_555 . . 55.8(4) yes
K3 F34 F13 16_555 . 16_555 70.2(3) yes
K3 F34 F35 16_555 . . 117.7(4) yes
K3 F34 F35 16_555 . 3_665 119.7(4) yes
K3 F34 F36 16_555 . . 121.1(4) yes
K3 F34 F36 16_555 . 8_655 123.3(4) yes
K3 F34 F41 16_555 . 14_465 53.6(3) yes
K4 F34 K6 13_565 . 6_555 168.9(5) yes
K4 F34 K8 13_565 . 9_554 83.5(3) yes
K4 F34 K16 13_565 . 13_565 82.5(4) yes
K4 F34 Al3 13_565 . . 90.6(6) yes
K4 F34 F11 13_565 . 16_555 107.1(4) yes
K4 F34 F31 13_565 . . 91.7(3) yes
K4 F34 F32 13_565 . . 61.4(4) yes
K4 F34 F33 13_565 . . 121.1(4) yes
K4 F34 F13 13_565 . 16_555 135.2(4) yes
K4 F34 F35 13_565 . . 116.7(5) yes
K4 F34 F35 13_565 . 3_665 111.8(4) yes
K4 F34 F36 13_565 . . 59.9(4) yes
K4 F34 F36 13_565 . 8_655 52.6(3) yes
K4 F34 F41 13_565 . 14_465 48.8(3) yes
K6 F34 K8 6_555 . 9_554 89.2(4) yes
K6 F34 K16 6_555 . 13_565 89.9(4) yes
K6 F34 Al3 6_555 . . 98.7(6) yes
K6 F34 F11 6_555 . 16_555 72.6(3) yes
K6 F34 F31 6_555 . . 97.3(3) yes
K6 F34 F32 6_555 . . 129.7(5) yes
K6 F34 F33 6_555 . . 70.0(4) yes
K6 F34 F13 6_555 . 16_555 39.8(2) yes
K6 F34 F35 6_555 . . 67.1(3) yes
K6 F34 F35 6_555 . 3_665 57.1(3) yes
K6 F34 F36 6_555 . . 123.5(4) yes
K6 F34 F36 6_555 . 8_655 116.3(4) yes
K6 F34 F41 6_555 . 14_465 132.4(4) yes
K8 F34 K16 9_554 . 13_565 96.1(4) yes
K8 F34 Al3 9_554 . . 97.5(6) yes
K8 F34 F11 9_554 . 16_555 136.2(3) yes
K8 F34 F31 9_554 . . 94.6(3) yes
K8 F34 F32 9_554 . . 121.3(4) yes
K8 F34 F33 9_554 . . 127.1(4) yes
K8 F34 F13 9_554 . 16_555 106.9(3) yes
K8 F34 F35 9_554 . . 65.2(3) yes
K8 F34 F35 9_554 . 3_665 56.8(2) yes
K8 F34 F36 9_554 . . 62.3(3) yes
K8 F34 F36 9_554 . 8_655 54.1(2) yes
K8 F34 F41 9_554 . 14_465 125.1(4) yes
K16 F34 Al3 13_565 . . 163.9(7) yes
K16 F34 F11 13_565 . 16_555 46.1(3) yes
K16 F34 F31 13_565 . . 167.2(4) yes
K16 F34 F32 13_565 . . 121.2(4) yes
K16 F34 F33 13_565 . . 130.4(5) yes
K16 F34 F13 13_565 . 16_555 53.5(3) yes
K16 F34 F35 13_565 . . 149.5(5) yes
K16 F34 F35 13_565 . 3_665 54.4(3) yes
K16 F34 F36 13_565 . . 137.2(5) yes
K16 F34 F36 13_565 . 8_655 52.7(3) yes
K16 F34 F41 13_565 . 14_465 57.9(3) yes
Al3 F34 F11 . . 16_555 123.9(6) yes
Al3 F34 F31 . . . 3.2(5) yes
Al3 F34 F32 . . . 43.4(5) yes
Al3 F34 F33 . . . 43.2(6) yes
Al3 F34 F13 . . 16_555 129.1(6) yes
Al3 F34 F35 . . . 46.1(5) yes
Al3 F34 F35 . . 3_665 141.4(6) yes
Al3 F34 F36 . . . 45.9(6) yes
Al3 F34 F36 . . 8_655 132.0(7) yes
Al3 F34 F41 . . 14_465 106.9(6) yes
F11 F34 F31 16_555 . . 126.3(3) yes
F11 F34 F32 16_555 . . 100.1(4) yes
F11 F34 F33 16_555 . . 84.3(4) yes
F11 F34 F13 16_555 . 16_555 37.1(2) yes
F11 F34 F35 16_555 . . 133.9(4) yes
F11 F34 F35 16_555 . 3_665 80.3(3) yes
F11 F34 F36 16_555 . . 159.0(4) yes
F11 F34 F36 16_555 . 8_655 98.4(3) yes
F11 F34 F41 16_555 . 14_465 59.8(3) yes
F31 F34 F32 . . . 46.4(3) yes
F31 F34 F33 . . . 44.5(3) yes
F31 F34 F13 . . 16_555 129.2(3) yes
F31 F34 F35 . . . 43.0(3) yes
F31 F34 F35 . . 3_665 138.3(3) yes
F31 F34 F36 . . . 44.7(3) yes
F31 F34 F36 . . 8_655 131.0(4) yes
F31 F34 F41 . . 14_465 109.8(3) yes
F32 F34 F33 . . . 59.7(4) yes
F32 F34 F13 . . 16_555 131.5(4) yes
F32 F34 F35 . . . 89.3(4) yes
F32 F34 F35 . . 3_665 173.1(5) yes
F32 F34 F36 . . . 59.6(4) yes
F32 F34 F36 . . 8_655 114.0(4) yes
F32 F34 F41 . . 14_465 63.4(3) yes
F33 F34 F13 . . 16_555 87.7(4) yes
F33 F34 F35 . . . 61.9(4) yes
F33 F34 F35 . . 3_665 127.1(4) yes
F33 F34 F36 . . . 89.1(4) yes
F33 F34 F36 . . 8_655 173.6(5) yes
F33 F34 F41 . . 14_465 103.1(4) yes
F13 F34 F35 16_555 . . 106.9(4) yes
F13 F34 F35 16_555 . 3_665 51.8(2) yes
F13 F34 F36 16_555 . . 162.6(4) yes
F13 F34 F36 16_555 . 8_655 97.9(3) yes
F13 F34 F41 16_555 . 14_465 94.6(3) yes
F35 F34 F35 . . 3_665 95.4(4) yes
F35 F34 F36 . . . 56.9(4) yes
F35 F34 F36 . . 8_655 118.8(4) yes
F35 F34 F41 . . 14_465 152.6(4) yes
F35 F34 F35 3_665 . . 95.4(4) yes
F35 F34 F36 3_665 . . 119.1(4) yes
F35 F34 F36 3_665 . 8_655 59.2(3) yes
F35 F34 F41 3_665 . 14_465 111.5(3) yes
F36 F34 F36 . . 8_655 86.4(4) yes
F36 F34 F41 . . 14_465 102.8(4) yes
F36 F34 F36 8_655 . . 86.4(4) yes
F36 F34 F41 8_655 . 14_465 73.5(3) yes
K2 F35 K4 6_565 . 2_654 92.0(4) yes
K2 F35 K6 6_565 . 6_555 97.0(4) yes
K2 F35 K8 6_565 . 9_554 174.4(4) yes
K2 F35 K16 6_565 . 15_555 83.5(4) yes
K2 F35 Al3 6_565 . . 90.9(6) yes
K2 F35 F31 6_565 . . 59.2(4) yes
K2 F35 F12 6_565 . 2_654 53.8(3) yes
K2 F35 F32 6_565 . . 92.6(4) yes
K2 F35 F33 6_565 . . 63.4(4) yes
K2 F35 F13 6_565 . 6_555 51.5(3) yes
K2 F35 F34 6_565 . . 122.1(5) yes
K2 F35 F34 6_565 . 3_665 121.3(4) yes
K2 F35 F36 6_565 . . 121.0(5) yes
K2 F35 F36 6_565 . 14_465 120.4(4) yes
K4 F35 K6 2_654 . 6_555 164.8(5) yes
K4 F35 K8 2_654 . 9_554 85.8(3) yes
K4 F35 K16 2_654 . 15_555 86.8(4) yes
K4 F35 Al3 2_654 . . 102.1(6) yes
K4 F35 F31 2_654 . . 70.7(4) yes
K4 F35 F12 2_654 . 2_654 57.8(4) yes
K4 F35 F32 2_654 . . 98.9(4) yes
K4 F35 F33 2_654 . . 129.7(5) yes
K4 F35 F13 2_654 . 6_555 133.3(4) yes
K4 F35 F34 2_654 . . 126.0(5) yes
K4 F35 F34 2_654 . 3_665 114.0(4) yes
K4 F35 F36 2_654 . . 65.2(4) yes
K4 F35 F36 2_654 . 14_465 53.4(3) yes
K6 F35 K8 6_555 . 9_554 84.1(3) yes
K6 F35 K16 6_555 . 15_555 82.0(3) yes
K6 F35 Al3 6_555 . . 90.1(6) yes
K6 F35 F31 6_555 . . 124.5(5) yes
K6 F35 F12 6_555 . 2_654 119.0(4) yes
K6 F35 F32 6_555 . . 93.0(3) yes
K6 F35 F33 6_555 . . 65.5(3) yes
K6 F35 F13 6_555 . 6_555 49.0(3) yes
K6 F35 F34 6_555 . . 58.2(3) yes
K6 F35 F34 6_555 . 3_665 50.7(3) yes
K6 F35 F36 6_555 . . 119.2(4) yes
K6 F35 F36 6_555 . 14_465 111.4(4) yes
K8 F35 K16 9_554 . 15_555 91.2(3) yes
K8 F35 Al3 9_554 . . 94.6(6) yes
K8 F35 F31 9_554 . . 124.6(4) yes
K8 F35 F12 9_554 . 2_654 120.9(4) yes
K8 F35 F32 9_554 . . 92.9(3) yes
K8 F35 F33 9_554 . . 121.9(4) yes
K8 F35 F13 9_554 . 6_555 127.4(3) yes
K8 F35 F34 9_554 . . 63.1(3) yes
K8 F35 F34 9_554 . 3_665 55.4(2) yes
K8 F35 F36 9_554 . . 62.7(3) yes
K8 F35 F36 9_554 . 14_465 54.3(2) yes
K16 F35 Al3 15_555 . . 169.7(7) yes
K16 F35 F31 15_555 . . 134.4(5) yes
K16 F35 F12 15_555 . 2_654 47.1(3) yes
K16 F35 F32 15_555 . . 173.2(5) yes
K16 F35 F33 15_555 . . 128.4(5) yes
K16 F35 F13 15_555 . 6_555 63.9(3) yes
K16 F35 F34 15_555 . . 133.1(5) yes
K16 F35 F34 15_555 . 3_665 49.5(3) yes
K16 F35 F36 15_555 . . 141.8(5) yes
K16 F35 F36 15_555 . 14_465 52.4(3) yes
Al3 F35 F31 . . . 46.7(5) yes
Al3 F35 F12 . . 2_654 134.3(6) yes
Al3 F35 F32 . . . 3.6(5) yes
Al3 F35 F33 . . . 41.4(5) yes
Al3 F35 F13 . . 6_555 105.9(6) yes
Al3 F35 F34 . . . 44.4(5) yes
Al3 F35 F34 . . 3_665 128.7(6) yes
Al3 F35 F36 . . . 48.4(6) yes
Al3 F35 F36 . . 14_465 137.6(7) yes
F31 F35 F12 . . 2_654 87.9(4) yes
F31 F35 F32 . . . 45.8(3) yes
F31 F35 F33 . . . 59.1(4) yes
F31 F35 F13 . . 6_555 103.7(4) yes
F31 F35 F34 . . . 91.1(4) yes
F31 F35 F34 . . 3_665 174.9(5) yes
F31 F35 F36 . . . 61.9(4) yes
F31 F35 F36 . . 14_465 124.0(5) yes
F12 F35 F32 2_654 . . 133.7(4) yes
F12 F35 F33 2_654 . . 117.1(4) yes
F12 F35 F13 2_654 . 6_555 76.0(3) yes
F12 F35 F34 2_654 . . 175.4(5) yes
F12 F35 F34 2_654 . 3_665 96.3(3) yes
F12 F35 F36 2_654 . . 121.7(5) yes
F12 F35 F36 2_654 . 14_465 66.6(3) yes
F32 F35 F33 . . . 44.9(3) yes
F32 F35 F13 . . 6_555 109.4(3) yes
F32 F35 F34 . . . 45.4(3) yes
F32 F35 F34 . . 3_665 129.8(4) yes
F32 F35 F36 . . . 44.9(3) yes
F32 F35 F36 . . 14_465 134.3(4) yes
F33 F35 F13 . . 6_555 64.5(3) yes
F33 F35 F34 . . . 58.7(4) yes
F33 F35 F34 . . 3_665 116.2(4) yes
F33 F35 F36 . . . 89.8(4) yes
F33 F35 F36 . . 14_465 175.8(5) yes
F13 F35 F34 6_555 . . 99.9(4) yes
F13 F35 F34 6_555 . 3_665 74.7(3) yes
F13 F35 F36 6_555 . . 154.2(5) yes
F13 F35 F36 6_555 . 14_465 115.9(4) yes
F34 F35 F34 . . 3_665 84.4(4) yes
F34 F35 F36 . . . 61.5(4) yes
F34 F35 F36 . . 14_465 117.4(4) yes
F34 F35 F34 3_665 . . 84.4(4) yes
F34 F35 F36 3_665 . . 117.7(4) yes
F34 F35 F36 3_665 . 14_465 60.7(3) yes
F36 F35 F36 . . 14_465 89.5(4) yes
F36 F35 F36 14_465 . . 89.5(4) yes
K4 F36 K4 13_565 . 2_654 166.7(5) yes
K4 F36 K7 13_565 . 13_665 89.8(4) yes
K4 F36 K8 13_565 . 9_554 87.1(3) yes
K4 F36 K16 13_565 . 2_654 86.9(4) yes
K4 F36 Al3 13_565 . . 93.8(6) yes
K4 F36 F31 13_565 . . 125.0(5) yes
K4 F36 F12 13_565 . 13_565 52.3(3) yes
K4 F36 F32 13_565 . . 63.5(4) yes
K4 F36 F33 13_565 . . 95.4(4) yes
K4 F36 F34 13_565 . . 65.0(4) yes
K4 F36 F34 13_565 . 14_465 111.9(4) yes
K4 F36 F35 13_565 . . 126.4(5) yes
K4 F36 F35 13_565 . 8_655 51.8(3) yes
K4 F36 F41 13_565 . 3_665 132.2(4) yes
K4 F36 K4 2_654 . 13_565 166.7(5) yes
K4 F36 K7 2_654 . 13_665 95.5(4) yes
K4 F36 K8 2_654 . 9_554 86.3(3) yes
K4 F36 K16 2_654 . 2_654 82.1(4) yes
K4 F36 Al3 2_654 . . 98.7(6) yes
K4 F36 F31 2_654 . . 68.0(4) yes
K4 F36 F12 2_654 . 13_565 120.6(4) yes
K4 F36 F32 2_654 . . 129.5(5) yes
K4 F36 F33 2_654 . . 97.1(4) yes
K4 F36 F34 2_654 . . 121.9(5) yes
K4 F36 F34 2_654 . 14_465 55.0(3) yes
K4 F36 F35 2_654 . . 61.0(4) yes
K4 F36 F35 2_654 . 8_655 115.1(4) yes
K4 F36 F41 2_654 . 3_665 40.1(3) yes
K7 F36 K8 13_665 . 9_554 173.5(4) yes
K7 F36 K16 13_665 . 2_654 79.0(4) yes
K7 F36 Al3 13_665 . . 87.2(6) yes
K7 F36 F31 13_665 . . 59.7(3) yes
K7 F36 F12 13_665 . 13_565 60.5(3) yes
K7 F36 F32 13_665 . . 58.4(3) yes
K7 F36 F33 13_665 . . 87.6(4) yes
K7 F36 F34 13_665 . . 118.7(4) yes
K7 F36 F34 13_665 . 14_465 120.3(4) yes
K7 F36 F35 13_665 . . 118.6(5) yes
K7 F36 F35 13_665 . 8_655 116.0(4) yes
K7 F36 F41 13_665 . 3_665 71.6(3) yes
K8 F36 K16 9_554 . 2_654 95.1(3) yes
K8 F36 Al3 9_554 . . 98.7(6) yes
K8 F36 F31 9_554 . . 126.6(4) yes
K8 F36 F12 9_554 . 13_565 113.2(3) yes
K8 F36 F32 9_554 . . 124.7(4) yes
K8 F36 F33 9_554 . . 98.4(3) yes
K8 F36 F34 9_554 . . 64.9(3) yes
K8 F36 F34 9_554 . 14_465 56.1(2) yes
K8 F36 F35 9_554 . . 67.7(3) yes
K8 F36 F35 9_554 . 8_655 57.7(2) yes
K8 F36 F41 9_554 . 3_665 106.4(3) yes
K16 F36 Al3 2_654 . . 166.2(7) yes
K16 F36 F31 2_654 . . 124.5(5) yes
K16 F36 F12 2_654 . 13_565 42.7(3) yes
K16 F36 F32 2_654 . . 126.1(5) yes
K16 F36 F33 2_654 . . 166.4(4) yes
K16 F36 F34 2_654 . . 145.2(5) yes
K16 F36 F34 2_654 . 14_465 49.5(3) yes
K16 F36 F35 2_654 . . 139.2(5) yes
K16 F36 F35 2_654 . 8_655 54.1(3) yes
K16 F36 F41 2_654 . 3_665 47.1(3) yes
Al3 F36 F31 . . . 45.2(5) yes
Al3 F36 F12 . . 13_565 129.5(6) yes
Al3 F36 F32 . . . 43.9(5) yes
Al3 F36 F33 . . . 1.6(5) yes
Al3 F36 F34 . . . 44.5(5) yes
Al3 F36 F34 . . 14_465 141.1(6) yes
Al3 F36 F35 . . . 48.6(5) yes
Al3 F36 F35 . . 8_655 135.3(6) yes
Al3 F36 F41 . . 3_665 127.4(6) yes
F31 F36 F12 . . 13_565 120.2(4) yes
F31 F36 F32 . . . 61.5(4) yes
F31 F36 F33 . . . 44.3(3) yes
F31 F36 F34 . . . 89.5(4) yes
F31 F36 F34 . . 14_465 122.9(4) yes
F31 F36 F35 . . . 58.9(4) yes
F31 F36 F35 . . 8_655 175.4(4) yes
F31 F36 F41 . . 3_665 83.4(4) yes
F12 F36 F32 13_565 . . 85.6(4) yes
F12 F36 F33 13_565 . . 130.9(4) yes
F12 F36 F34 13_565 . . 117.1(4) yes
F12 F36 F34 13_565 . 14_465 89.4(3) yes
F12 F36 F35 13_565 . . 178.1(5) yes
F12 F36 F35 13_565 . 8_655 55.5(3) yes
F12 F36 F41 13_565 . 3_665 80.7(3) yes
F32 F36 F33 . . . 45.3(3) yes
F32 F36 F34 . . . 60.3(4) yes
F32 F36 F34 . . 14_465 174.7(5) yes
F32 F36 F35 . . . 92.5(4) yes
F32 F36 F35 . . 8_655 115.3(4) yes
F32 F36 F41 . . 3_665 128.3(4) yes
F33 F36 F34 . . . 45.3(3) yes
F33 F36 F34 . . 14_465 139.7(4) yes
F33 F36 F35 . . . 47.2(3) yes
F33 F36 F35 . . 8_655 136.3(4) yes
F33 F36 F41 . . 3_665 126.1(3) yes
F34 F36 F34 . . 14_465 120.9(4) yes
F34 F36 F35 . . . 61.6(4) yes
F34 F36 F35 . . 8_655 91.5(4) yes
F34 F36 F41 . . 3_665 161.9(4) yes
F34 F36 F34 14_465 . . 120.9(4) yes
F34 F36 F35 14_465 . . 92.5(4) yes
F34 F36 F35 14_465 . 8_655 60.1(3) yes
F34 F36 F41 14_465 . 3_665 52.2(2) yes
F35 F36 F35 . . 8_655 125.3(4) yes
F35 F36 F41 . . 3_665 100.8(4) yes
F35 F36 F35 8_655 . . 125.3(4) yes
F35 F36 F41 8_655 . 3_665 96.9(3) yes
K3 F41 K4 11_564 . 12_454 109.5(4) yes
K3 F41 K14 11_564 . 2_544 82.9(4) yes
K3 F41 K16 11_564 . 12_454 78.7(4) yes
K3 F41 Al4 11_564 . . 121.9(9) yes
K3 F41 F11 11_564 . 11_564 43.8(3) yes
K3 F41 F32 11_564 . 8_655 58.1(3) yes
K3 F41 F16 11_564 . 12_454 128.4(4) yes
K3 F41 F34 11_564 . 8_655 58.8(3) yes
K3 F41 F36 11_564 . 3_665 110.0(4) yes
K3 F41 F42 11_564 . . 109.7(5) yes
K3 F41 F43 11_564 . . 166.7(5) yes
K3 F41 F44 11_564 . . 126.9(4) yes
K3 F41 F45 11_564 . . 111.1(5) yes
K3 F41 F46 11_564 . . 80.7(4) yes
K3 F41 F53 11_564 . 4_464 44.8(3) yes
K4 F41 K14 12_454 . 2_544 78.9(4) yes
K4 F41 K16 12_454 . 12_454 82.9(4) yes
K4 F41 Al4 12_454 . . 128.6(9) yes
K4 F41 F11 12_454 . 11_564 124.6(4) yes
K4 F41 F32 12_454 . 8_655 58.1(3) yes
K4 F41 F16 12_454 . 12_454 50.4(3) yes
K4 F41 F34 12_454 . 8_655 57.7(3) yes
K4 F41 F36 12_454 . 3_665 44.6(3) yes
K4 F41 F42 12_454 . . 118.9(5) yes
K4 F41 F43 12_454 . . 83.3(5) yes
K4 F41 F44 12_454 . . 123.6(4) yes
K4 F41 F45 12_454 . . 116.0(5) yes
K4 F41 F46 12_454 . . 169.1(5) yes
K4 F41 F53 12_454 . 4_464 112.6(4) yes
K14 F41 K16 2_544 . 12_454 148.0(4) yes
K14 F41 Al4 2_544 . . 106.1(6) yes
K14 F41 F11 2_544 . 11_564 124.9(4) yes
K14 F41 F32 2_544 . 8_655 50.4(3) yes
K14 F41 F16 2_544 . 12_454 49.5(3) yes
K14 F41 F34 2_544 . 8_655 98.4(3) yes
K14 F41 F36 2_544 . 3_665 123.4(4) yes
K14 F41 F42 2_544 . . 61.9(3) yes
K14 F41 F43 2_544 . . 103.8(4) yes
K14 F41 F44 2_544 . . 107.3(3) yes
K14 F41 F45 2_544 . . 152.1(4) yes
K14 F41 F46 2_544 . . 106.9(4) yes
K14 F41 F53 2_544 . 4_464 44.9(3) yes
K16 F41 Al4 12_454 . . 105.9(6) yes
K16 F41 F11 12_454 . 11_564 49.7(3) yes
K16 F41 F32 12_454 . 8_655 97.6(3) yes
K16 F41 F16 12_454 . 12_454 130.0(4) yes
K16 F41 F34 12_454 . 8_655 49.6(3) yes
K16 F41 F36 12_454 . 3_665 43.5(3) yes
K16 F41 F42 12_454 . . 149.6(4) yes
K16 F41 F43 12_454 . . 100.0(4) yes
K16 F41 F44 12_454 . . 104.7(3) yes
K16 F41 F45 12_454 . . 59.9(3) yes
K16 F41 F46 12_454 . . 95.7(4) yes
K16 F41 F53 12_454 . 4_464 123.5(4) yes
Al4 F41 F11 . . 11_564 95.0(7) yes
Al4 F41 F32 . . 8_655 156.1(6) yes
Al4 F41 F16 . . 12_454 93.4(7) yes
Al4 F41 F34 . . 8_655 155.5(6) yes
Al4 F41 F36 . . 3_665 111.0(7) yes
Al4 F41 F42 . . . 44.4(5) yes
Al4 F41 F43 . . . 45.5(8) yes
Al4 F41 F44 . . . 5.2(7) yes
Al4 F41 F45 . . . 46.0(5) yes
Al4 F41 F46 . . . 41.4(8) yes
Al4 F41 F53 . . 4_464 104.0(7) yes
F11 F41 F32 11_564 . 8_655 96.8(3) yes
F11 F41 F16 11_564 . 12_454 171.2(3) yes
F11 F41 F34 11_564 . 8_655 68.8(3) yes
F11 F41 F36 11_564 . 3_665 93.0(3) yes
F11 F41 F42 11_564 . . 116.2(4) yes
F11 F41 F43 11_564 . . 126.0(4) yes
F11 F41 F44 11_564 . . 98.1(3) yes
F11 F41 F45 11_564 . . 67.9(3) yes
F11 F41 F46 11_564 . . 60.1(3) yes
F11 F41 F53 11_564 . 4_464 81.1(3) yes
F32 F41 F16 8_655 . 12_454 74.4(3) yes
F32 F41 F34 8_655 . 8_655 48.1(3) yes
F32 F41 F36 8_655 . 3_665 89.1(3) yes
F32 F41 F42 8_655 . . 111.7(4) yes
F32 F41 F43 8_655 . . 134.9(5) yes
F32 F41 F44 8_655 . . 157.7(4) yes
F32 F41 F45 8_655 . . 157.4(4) yes
F32 F41 F46 8_655 . . 132.7(5) yes
F32 F41 F53 8_655 . 4_464 57.7(3) yes
F16 F41 F34 12_454 . 8_655 104.1(3) yes
F16 F41 F36 12_454 . 3_665 86.6(3) yes
F16 F41 F42 12_454 . . 68.5(3) yes
F16 F41 F43 12_454 . . 62.5(3) yes
F16 F41 F44 12_454 . . 90.4(3) yes
F16 F41 F45 12_454 . . 120.4(4) yes
F16 F41 F46 12_454 . . 126.4(4) yes
F16 F41 F53 12_454 . 4_464 94.2(3) yes
F34 F41 F36 8_655 . 3_665 54.2(3) yes
F34 F41 F42 8_655 . . 159.4(4) yes
F34 F41 F43 8_655 . . 130.0(4) yes
F34 F41 F44 8_655 . . 154.1(3) yes
F34 F41 F45 8_655 . . 109.5(4) yes
F34 F41 F46 8_655 . . 128.7(4) yes
F34 F41 F53 8_655 . 4_464 91.9(3) yes
F36 F41 F42 3_665 . . 140.3(4) yes
F36 F41 F43 3_665 . . 76.2(3) yes
F36 F41 F44 3_665 . . 106.5(3) yes
F36 F41 F45 3_665 . . 75.8(3) yes
F36 F41 F46 3_665 . . 129.3(4) yes
F36 F41 F53 3_665 . 4_464 144.9(3) yes
F42 F41 F43 . . . 65.1(4) yes
F42 F41 F44 . . . 46.4(3) yes
F42 F41 F45 . . . 90.4(4) yes
F42 F41 F46 . . . 58.7(4) yes
F42 F41 F53 . . 4_464 70.1(3) yes
F43 F41 F44 . . . 40.3(3) yes
F43 F41 F45 . . . 58.1(4) yes
F43 F41 F46 . . . 86.3(4) yes
F43 F41 F53 . . 4_464 134.5(4) yes
F44 F41 F45 . . . 44.9(3) yes
F44 F41 F46 . . . 46.3(3) yes
F44 F41 F53 . . 4_464 108.5(3) yes
F45 F41 F46 . . . 54.9(3) yes
F45 F41 F53 . . 4_464 131.1(4) yes
F46 F41 F53 . . 4_464 77.2(3) yes
K5 F42 K14 12_454 . 2_544 77.9(4) yes
K5 F42 K9 12_454 . 4_464 111.1(4) yes
K5 F42 K18 12_454 . 7_546 74.8(4) yes
K5 F42 Al4 12_454 . . 124.2(9) yes
K5 F42 F21 12_454 . 4_464 56.1(3) yes
K5 F42 F22 12_454 . 4_464 60.0(3) yes
K5 F42 F16 12_454 . 12_454 45.9(3) yes
K5 F42 F26 12_454 . 16_545 107.1(4) yes
K5 F42 F41 12_454 . . 115.5(5) yes
K5 F42 F43 12_454 . . 82.9(4) yes
K5 F42 F44 12_454 . . 105.7(4) yes
K5 F42 F45 12_454 . . 126.5(4) yes
K5 F42 F46 12_454 . . 166.0(5) yes
K5 F42 F53 12_454 . 4_464 114.5(4) yes
K14 F42 K9 2_544 . 4_464 85.5(4) yes
K14 F42 K18 2_544 . 7_546 144.0(4) yes
K14 F42 Al4 2_544 . . 109.0(6) yes
K14 F42 F21 2_544 . 4_464 95.8(4) yes
K14 F42 F22 2_544 . 4_464 48.2(3) yes
K14 F42 F16 2_544 . 12_454 50.2(3) yes
K14 F42 F26 2_544 . 16_545 134.1(4) yes
K14 F42 F41 2_544 . . 63.7(3) yes
K14 F42 F43 2_544 . . 100.6(4) yes
K14 F42 F44 2_544 . . 150.1(5) yes
K14 F42 F45 2_544 . . 108.8(4) yes
K14 F42 F46 2_544 . . 112.4(4) yes
K14 F42 F53 2_544 . 4_464 45.2(3) yes
K9 F42 K18 4_464 . 7_546 83.0(4) yes
K9 F42 Al4 4_464 . . 124.5(9) yes
K9 F42 F21 4_464 . 4_464 60.1(4) yes
K9 F42 F22 4_464 . 4_464 59.6(3) yes
K9 F42 F16 4_464 . 12_454 129.8(4) yes
K9 F42 F26 4_464 . 16_545 49.5(3) yes
K9 F42 F41 4_464 . . 114.8(5) yes
K9 F42 F43 4_464 . . 165.7(5) yes
K9 F42 F44 4_464 . . 118.9(5) yes
K9 F42 F45 4_464 . . 122.2(4) yes
K9 F42 F46 4_464 . . 80.1(4) yes
K9 F42 F53 4_464 . 4_464 48.8(3) yes
K18 F42 Al4 7_546 . . 105.6(6) yes
K18 F42 F21 7_546 . 4_464 49.2(3) yes
K18 F42 F22 7_546 . 4_464 97.3(3) yes
K18 F42 F16 7_546 . 12_454 117.5(4) yes
K18 F42 F26 7_546 . 16_545 39.9(3) yes
K18 F42 F41 7_546 . . 150.8(4) yes
K18 F42 F43 7_546 . . 98.8(4) yes
K18 F42 F44 7_546 . . 61.7(3) yes
K18 F42 F45 7_546 . . 106.1(3) yes
K18 F42 F46 7_546 . . 99.1(4) yes
K18 F42 F53 7_546 . 4_464 131.6(4) yes
Al4 F42 F21 . . 4_464 154.8(6) yes
Al4 F42 F22 . . 4_464 157.1(6) yes
Al4 F42 F16 . . 12_454 95.1(7) yes
Al4 F42 F26 . . 16_545 105.0(7) yes
Al4 F42 F41 . . . 45.5(5) yes
Al4 F42 F43 . . . 41.3(8) yes
Al4 F42 F44 . . . 44.0(5) yes
Al4 F42 F45 . . . 2.3(7) yes
Al4 F42 F46 . . . 44.5(8) yes
Al4 F42 F53 . . 4_464 105.7(7) yes
F21 F42 F22 4_464 . 4_464 48.1(3) yes
F21 F42 F16 4_464 . 12_454 97.6(3) yes
F21 F42 F26 4_464 . 16_545 57.1(3) yes
F21 F42 F41 4_464 . . 159.6(4) yes
F21 F42 F43 4_464 . . 131.1(5) yes
F21 F42 F44 4_464 . . 110.9(4) yes
F21 F42 F45 4_464 . . 155.3(4) yes
F21 F42 F46 4_464 . . 129.1(5) yes
F21 F42 F53 4_464 . 4_464 94.6(3) yes
F22 F42 F16 4_464 . 12_454 72.1(3) yes
F22 F42 F26 4_464 . 16_545 93.7(3) yes
F22 F42 F41 4_464 . . 111.6(4) yes
F22 F42 F43 4_464 . . 133.6(5) yes
F22 F42 F44 4_464 . . 158.2(4) yes
F22 F42 F45 4_464 . . 156.6(3) yes
F22 F42 F46 4_464 . . 134.0(5) yes
F22 F42 F53 4_464 . 4_464 58.2(3) yes
F16 F42 F26 12_454 . 16_545 153.0(3) yes
F16 F42 F41 12_454 . . 70.0(3) yes
F16 F42 F43 12_454 . . 61.9(3) yes
F16 F42 F44 12_454 . . 110.9(4) yes
F16 F42 F45 12_454 . . 96.8(3) yes
F16 F42 F46 12_454 . . 133.1(4) yes
F16 F42 F53 12_454 . 4_464 95.2(3) yes
F26 F42 F41 16_545 . . 137.0(4) yes
F26 F42 F43 16_545 . . 125.3(4) yes
F26 F42 F44 16_545 . . 74.1(3) yes
F26 F42 F45 16_545 . . 103.9(3) yes
F26 F42 F46 16_545 . . 73.2(3) yes
F26 F42 F53 16_545 . 4_464 96.4(3) yes
F41 F42 F43 . . . 58.2(4) yes
F41 F42 F44 . . . 89.1(4) yes
F41 F42 F45 . . . 45.2(3) yes
F41 F42 F46 . . . 64.1(4) yes
F41 F42 F53 . . 4_464 71.2(3) yes
F43 F42 F44 . . . 51.8(3) yes
F43 F42 F45 . . . 43.6(3) yes
F43 F42 F46 . . . 85.6(4) yes
F43 F42 F53 . . 4_464 128.8(4) yes
F44 F42 F45 . . . 44.8(3) yes
F44 F42 F46 . . . 60.6(3) yes
F44 F42 F53 . . 4_464 139.7(4) yes
F45 F42 F46 . . . 42.3(3) yes
F45 F42 F53 . . 4_464 103.9(3) yes
F46 F42 F53 . . 4_464 79.1(4) yes
K4 F43 K5 12_454 . 12_454 89.4(3) yes
K4 F43 K7 12_454 . 15_455 86.7(4) yes
K4 F43 K17 12_454 . 15_455 82.1(4) yes
K4 F43 K12 12_454 . 8_555 163.7(5) yes
K4 F43 Al4 12_454 . . 92.1(6) yes
K4 F43 F31 12_454 . 3_665 52.4(3) yes
K4 F43 F25 12_454 . 5_666 116.0(4) yes
K4 F43 F16 12_454 . 12_454 49.0(3) yes
K4 F43 F23 12_454 . 5_666 136.2(4) yes
K4 F43 F41 12_454 . . 47.6(3) yes
K4 F43 F42 12_454 . . 89.7(4) yes
K4 F43 F44 12_454 . . 141.9(5) yes
K4 F43 F45 12_454 . . 93.0(4) yes
K4 F43 F46 12_454 . . 96.0(3) yes
K4 F43 F51 12_454 . 9_444 109.8(4) yes
K5 F43 K7 12_454 . 15_455 160.9(5) yes
K5 F43 K17 12_454 . 15_455 66.5(3) yes
K5 F43 K12 12_454 . 8_555 82.8(3) yes
K5 F43 Al4 12_454 . . 88.1(6) yes
K5 F43 F31 12_454 . 3_665 110.3(4) yes
K5 F43 F25 12_454 . 5_666 109.0(4) yes
K5 F43 F16 12_454 . 12_454 43.1(2) yes
K5 F43 F23 12_454 . 5_666 129.1(3) yes
K5 F43 F41 12_454 . . 90.3(4) yes
K5 F43 F42 12_454 . . 48.5(3) yes
K5 F43 F44 12_454 . . 88.4(4) yes
K5 F43 F45 12_454 . . 135.6(5) yes
K5 F43 F46 12_454 . . 93.4(3) yes
K5 F43 F51 12_454 . 9_444 46.9(2) yes
K7 F43 K17 15_455 . 15_455 94.5(5) yes
K7 F43 K12 15_455 . 8_555 96.0(4) yes
K7 F43 Al4 15_455 . . 110.7(7) yes
K7 F43 F31 15_455 . 3_665 53.5(3) yes
K7 F43 F25 15_455 . 5_666 56.8(3) yes
K7 F43 F16 15_455 . 12_454 125.4(4) yes
K7 F43 F23 15_455 . 5_666 49.9(3) yes
K7 F43 F41 15_455 . . 100.8(4) yes
K7 F43 F42 15_455 . . 149.9(5) yes
K7 F43 F44 15_455 . . 106.0(5) yes
K7 F43 F45 15_455 . . 63.3(4) yes
K7 F43 F46 15_455 . . 105.5(4) yes
K7 F43 F51 15_455 . 9_444 117.6(4) yes
K17 F43 K12 15_455 . 8_555 81.7(4) yes
K17 F43 Al4 15_455 . . 153.8(7) yes
K17 F43 F31 15_455 . 3_665 54.0(3) yes
K17 F43 F25 15_455 . 5_666 55.0(4) yes
K17 F43 F16 15_455 . 12_454 55.2(3) yes
K17 F43 F23 15_455 . 5_666 94.4(4) yes
K17 F43 F41 15_455 . . 125.6(5) yes
K17 F43 F42 15_455 . . 114.6(5) yes
K17 F43 F44 15_455 . . 130.8(5) yes
K17 F43 F45 15_455 . . 157.6(5) yes
K17 F43 F46 15_455 . . 159.8(4) yes
K17 F43 F51 15_455 . 9_444 36.0(3) yes
K12 F43 Al4 8_555 . . 101.9(6) yes
K12 F43 F31 8_555 . 3_665 117.3(4) yes
K12 F43 F25 8_555 . 5_666 54.3(3) yes
K12 F43 F16 8_555 . 12_454 118.7(4) yes
K12 F43 F23 8_555 . 5_666 47.0(3) yes
K12 F43 F41 8_555 . . 146.1(5) yes
K12 F43 F42 8_555 . . 95.7(4) yes
K12 F43 F44 8_555 . . 52.5(4) yes
K12 F43 F45 8_555 . . 102.6(4) yes
K12 F43 F46 8_555 . . 98.8(4) yes
K12 F43 F51 8_555 . 9_444 54.8(3) yes
Al4 F43 F31 . . 3_665 137.9(6) yes
Al4 F43 F25 . . 5_666 146.5(7) yes
Al4 F43 F16 . . 12_454 102.2(6) yes
Al4 F43 F23 . . 5_666 107.1(6) yes
Al4 F43 F41 . . . 44.5(5) yes
Al4 F43 F42 . . . 39.6(5) yes
Al4 F43 F44 . . . 49.9(5) yes
Al4 F43 F45 . . . 47.5(6) yes
Al4 F43 F46 . . . 6.6(5) yes
Al4 F43 F51 . . 9_444 127.3(6) yes
F31 F43 F25 3_665 . 5_666 63.8(3) yes
F31 F43 F16 3_665 . 12_454 72.8(3) yes
F31 F43 F23 3_665 . 5_666 90.5(3) yes
F31 F43 F41 3_665 . . 96.2(4) yes
F31 F43 F42 3_665 . . 139.7(4) yes
F31 F43 F44 3_665 . . 158.4(5) yes
F31 F43 F45 3_665 . . 106.0(4) yes
F31 F43 F46 3_665 . . 138.3(4) yes
F31 F43 F51 3_665 . 9_444 89.7(3) yes
F25 F43 F16 5_666 . 12_454 110.0(4) yes
F25 F43 F23 5_666 . 5_666 39.9(3) yes
F25 F43 F41 5_666 . . 155.7(5) yes
F25 F43 F42 5_666 . . 147.6(4) yes
F25 F43 F44 5_666 . . 100.6(4) yes
F25 F43 F45 5_666 . . 109.5(4) yes
F25 F43 F46 5_666 . . 140.3(4) yes
F25 F43 F51 5_666 . 9_444 62.1(3) yes
F16 F43 F23 12_454 . 5_666 149.6(4) yes
F16 F43 F41 12_454 . . 73.9(3) yes
F16 F43 F42 12_454 . . 71.2(3) yes
F16 F43 F44 12_454 . . 128.5(5) yes
F16 F43 F45 12_454 . . 134.4(5) yes
F16 F43 F46 12_454 . . 108.8(3) yes
F16 F43 F51 12_454 . 9_444 65.7(3) yes
F23 F43 F41 5_666 . . 134.4(4) yes
F23 F43 F42 5_666 . . 129.8(4) yes
F23 F43 F44 5_666 . . 68.8(3) yes
F23 F43 F45 5_666 . . 74.1(3) yes
F23 F43 F46 5_666 . . 100.6(3) yes
F23 F43 F51 5_666 . 9_444 89.5(3) yes
F41 F43 F42 . . . 56.7(3) yes
F41 F43 F44 . . . 94.4(5) yes
F41 F43 F45 . . . 60.7(4) yes
F41 F43 F46 . . . 48.4(3) yes
F41 F43 F51 . . 9_444 135.4(4) yes
F42 F43 F44 . . . 61.2(4) yes
F42 F43 F45 . . . 87.1(4) yes
F42 F43 F46 . . . 45.2(3) yes
F42 F43 F51 . . 9_444 91.6(4) yes
F44 F43 F45 . . . 63.5(4) yes
F44 F43 F46 . . . 46.2(3) yes
F44 F43 F51 . . 9_444 96.0(4) yes
F45 F43 F46 . . . 42.2(3) yes
F45 F43 F51 . . 9_444 157.1(4) yes
F46 F43 F51 . . 9_444 130.0(4) yes
K15 F44 K10 15_455 . 8_555 85.0(4) yes
K15 F44 K12 15_455 . 8_555 86.4(4) yes
K15 F44 K18 15_455 . 7_546 149.1(4) yes
K15 F44 Al4 15_455 . . 104.0(6) yes
K15 F44 F23 15_455 . 5_666 38.8(3) yes
K15 F44 F41 15_455 . . 102.6(3) yes
K15 F44 F42 15_455 . . 146.5(4) yes
K15 F44 F43 15_455 . . 95.1(4) yes
K15 F44 F45 15_455 . . 57.7(3) yes
K15 F44 F46 15_455 . . 96.2(4) yes
K15 F44 F52 15_455 . 6_455 55.9(3) yes
K15 F44 F54 15_455 . 6_455 103.0(3) yes
K10 F44 K12 8_555 . 8_555 127.9(5) yes
K10 F44 K18 8_555 . 7_546 78.9(4) yes
K10 F44 Al4 8_555 . . 105.1(8) yes
K10 F44 F23 8_555 . 5_666 116.8(4) yes
K10 F44 F41 8_555 . . 110.1(4) yes
K10 F44 F42 8_555 . . 99.6(4) yes
K10 F44 F43 8_555 . . 154.9(5) yes
K10 F44 F45 8_555 . . 98.9(4) yes
K10 F44 F46 8_555 . . 61.6(4) yes
K10 F44 F52 8_555 . 6_455 64.7(4) yes
K10 F44 F54 8_555 . 6_455 59.8(3) yes
K12 F44 K18 8_555 . 7_546 83.1(4) yes
K12 F44 Al4 8_555 . . 126.9(8) yes
K12 F44 F23 8_555 . 5_666 49.8(3) yes
K12 F44 F41 8_555 . . 122.0(4) yes
K12 F44 F42 8_555 . . 114.8(5) yes
K12 F44 F43 8_555 . . 77.1(4) yes
K12 F44 F45 8_555 . . 118.8(5) yes
K12 F44 F46 8_555 . . 170.5(5) yes
K12 F44 F52 8_555 . 6_455 68.0(4) yes
K12 F44 F54 8_555 . 6_455 72.5(4) yes
K18 F44 Al4 7_546 . . 105.5(6) yes
K18 F44 F23 7_546 . 5_666 131.1(4) yes
K18 F44 F41 7_546 . . 107.6(3) yes
K18 F44 F42 7_546 . . 63.1(3) yes
K18 F44 F43 7_546 . . 110.6(4) yes
K18 F44 F45 7_546 . . 150.7(5) yes
K18 F44 F46 7_546 . . 98.9(4) yes
K18 F44 F52 7_546 . 6_455 93.3(4) yes
K18 F44 F54 7_546 . 6_455 46.1(3) yes
Al4 F44 F23 . . 5_666 113.0(7) yes
Al4 F44 F41 . . . 5.2(7) yes
Al4 F44 F42 . . . 42.6(5) yes
Al4 F44 F43 . . . 50.4(8) yes
Al4 F44 F45 . . . 46.4(5) yes
Al4 F44 F46 . . . 43.6(7) yes
Al4 F44 F52 . . 6_455 156.7(7) yes
Al4 F44 F54 . . 6_455 147.5(7) yes
F23 F44 F41 5_666 . . 108.7(3) yes
F23 F44 F42 5_666 . . 142.2(4) yes
F23 F44 F43 5_666 . . 75.4(4) yes
F23 F44 F45 5_666 . . 76.3(3) yes
F23 F44 F46 5_666 . . 129.8(4) yes
F23 F44 F52 5_666 . 6_455 60.3(3) yes
F23 F44 F54 5_666 . 6_455 99.3(3) yes
F41 F44 F42 . . . 44.5(3) yes
F41 F44 F43 . . . 45.3(3) yes
F41 F44 F45 . . . 45.2(3) yes
F41 F44 F46 . . . 48.5(3) yes
F41 F44 F52 . . 6_455 157.3(4) yes
F41 F44 F54 . . 6_455 151.4(3) yes
F42 F44 F43 . . . 67.0(4) yes
F42 F44 F45 . . . 88.9(4) yes
F42 F44 F46 . . . 58.9(4) yes
F42 F44 F52 . . 6_455 154.7(4) yes
F42 F44 F54 . . 6_455 108.0(4) yes
F43 F44 F45 . . . 61.1(4) yes
F43 F44 F46 . . . 93.5(5) yes
F43 F44 F52 . . 6_455 134.8(5) yes
F43 F44 F54 . . 6_455 143.2(4) yes
F45 F44 F46 . . . 56.3(3) yes
F45 F44 F52 . . 6_455 112.3(4) yes
F45 F44 F54 . . 6_455 154.1(4) yes
F46 F44 F52 . . 6_455 120.9(4) yes
F46 F44 F54 . . 6_455 115.7(4) yes
F52 F44 F54 6_455 . 6_455 47.4(3) yes
K2 F45 K7 15_455 . 15_455 133.9(5) yes
K2 F45 K15 15_455 . 15_455 83.3(4) yes
K2 F45 K16 15_455 . 12_454 82.4(4) yes
K2 F45 K10 15_455 . 8_555 70.7(3) yes
K2 F45 Al4 15_455 . . 116.8(8) yes
K2 F45 F11 15_455 . 11_564 44.8(3) yes
K2 F45 F14 15_455 . 15_555 91.9(4) yes
K2 F45 F12 15_455 . 15_555 72.3(4) yes
K2 F45 F33 15_455 . 2_644 46.8(3) yes
K2 F45 F13 15_455 . 15_555 48.5(3) yes
K2 F45 F41 15_455 . . 111.9(5) yes
K2 F45 F42 15_455 . . 114.6(4) yes
K2 F45 F43 15_455 . . 163.5(5) yes
K2 F45 F44 15_455 . . 111.9(4) yes
K2 F45 F46 15_455 . . 69.4(4) yes
K7 F45 K15 15_455 . 15_455 76.4(4) yes
K7 F45 K16 15_455 . 12_454 82.2(4) yes
K7 F45 K10 15_455 . 8_555 133.7(4) yes
K7 F45 Al4 15_455 . . 109.3(8) yes
K7 F45 F11 15_455 . 11_564 132.4(4) yes
K7 F45 F14 15_455 . 15_555 43.9(3) yes
K7 F45 F12 15_455 . 15_555 65.9(4) yes
K7 F45 F33 15_455 . 2_644 117.8(4) yes
K7 F45 F13 15_455 . 15_555 87.0(4) yes
K7 F45 F41 15_455 . . 100.4(4) yes
K7 F45 F42 15_455 . . 111.5(4) yes
K7 F45 F43 15_455 . . 62.3(4) yes
K7 F45 F44 15_455 . . 99.7(4) yes
K7 F45 F46 15_455 . . 156.7(5) yes
K15 F45 K16 15_455 . 12_454 133.2(4) yes
K15 F45 K10 15_455 . 8_555 67.9(3) yes
K15 F45 Al4 15_455 . . 116.2(6) yes
K15 F45 F11 15_455 . 11_564 128.0(4) yes
K15 F45 F14 15_455 . 15_555 50.3(3) yes
K15 F45 F12 15_455 . 15_555 87.4(3) yes
K15 F45 F33 15_455 . 2_644 42.8(3) yes
K15 F45 F13 15_455 . 15_555 53.3(3) yes
K15 F45 F41 15_455 . . 159.1(5) yes
K15 F45 F42 15_455 . . 116.9(4) yes
K15 F45 F43 15_455 . . 100.1(4) yes
K15 F45 F44 15_455 . . 70.6(3) yes
K15 F45 F46 15_455 . . 109.7(4) yes
K16 F45 K10 12_454 . 8_555 144.1(4) yes
K16 F45 Al4 12_454 . . 110.0(6) yes
K16 F45 F11 12_454 . 11_564 50.8(3) yes
K16 F45 F14 12_454 . 15_555 86.0(3) yes
K16 F45 F12 12_454 . 15_555 45.9(3) yes
K16 F45 F33 12_454 . 2_644 126.3(4) yes
K16 F45 F13 12_454 . 15_555 84.8(3) yes
K16 F45 F41 12_454 . . 65.3(3) yes
K16 F45 F42 12_454 . . 109.6(4) yes
K16 F45 F43 12_454 . . 105.9(4) yes
K16 F45 F44 12_454 . . 155.0(5) yes
K16 F45 F46 12_454 . . 106.3(4) yes
K10 F45 Al4 8_555 . . 64.9(6) yes
K10 F45 F11 8_555 . 11_564 93.4(3) yes
K10 F45 F14 8_555 . 15_555 117.5(3) yes
K10 F45 F12 8_555 . 15_555 137.3(4) yes
K10 F45 F33 8_555 . 2_644 43.6(2) yes
K10 F45 F13 8_555 . 15_555 94.2(3) yes
K10 F45 F41 8_555 . . 102.7(4) yes
K10 F45 F42 8_555 . . 63.9(3) yes
K10 F45 F43 8_555 . . 95.5(4) yes
K10 F45 F44 8_555 . . 41.3(3) yes
K10 F45 F46 8_555 . . 42.3(3) yes
Al4 F45 F11 . . 11_564 95.5(7) yes
Al4 F45 F14 . . 15_555 148.2(8) yes
Al4 F45 F12 . . 15_555 154.9(6) yes
Al4 F45 F33 . . 2_644 108.5(6) yes
Al4 F45 F13 . . 15_555 158.9(7) yes
Al4 F45 F41 . . . 44.8(5) yes
Al4 F45 F42 . . . 2.2(7) yes
Al4 F45 F43 . . . 47.2(7) yes
Al4 F45 F44 . . . 45.6(5) yes
Al4 F45 F46 . . . 47.5(7) yes
F11 F45 F14 11_564 . 15_555 115.4(3) yes
F11 F45 F12 11_564 . 15_555 74.4(3) yes
F11 F45 F33 11_564 . 2_644 89.8(3) yes
F11 F45 F13 11_564 . 15_555 82.2(3) yes
F11 F45 F41 11_564 . . 69.5(3) yes
F11 F45 F42 11_564 . . 93.5(3) yes
F11 F45 F43 11_564 . . 130.7(4) yes
F11 F45 F44 11_564 . . 125.7(4) yes
F11 F45 F46 11_564 . . 62.4(3) yes
F14 F45 F12 15_555 . 15_555 43.7(2) yes
F14 F45 F33 15_555 . 2_644 80.4(3) yes
F14 F45 F13 15_555 . 15_555 43.6(2) yes
F14 F45 F41 15_555 . . 138.5(4) yes
F14 F45 F42 15_555 . . 150.3(4) yes
F14 F45 F43 15_555 . . 102.8(4) yes
F14 F45 F44 15_555 . . 112.9(4) yes
F14 F45 F46 15_555 . . 155.4(4) yes
F12 F45 F33 15_555 . 2_644 94.7(3) yes
F12 F45 F13 15_555 . 15_555 44.3(2) yes
F12 F45 F41 15_555 . . 110.5(4) yes
F12 F45 F42 15_555 . . 154.9(3) yes
F12 F45 F43 15_555 . . 123.8(5) yes
F12 F45 F44 15_555 . . 156.4(4) yes
F12 F45 F46 15_555 . . 135.4(5) yes
F33 F45 F13 2_644 . 15_555 50.7(2) yes
F33 F45 F41 2_644 . . 140.6(4) yes
F33 F45 F42 2_644 . . 107.5(3) yes
F33 F45 F43 2_644 . . 127.8(4) yes
F33 F45 F44 2_644 . . 75.1(3) yes
F33 F45 F46 2_644 . . 75.1(4) yes
F13 F45 F41 15_555 . . 147.6(4) yes
F13 F45 F42 15_555 . . 157.5(4) yes
F13 F45 F43 15_555 . . 144.8(4) yes
F13 F45 F44 15_555 . . 120.1(4) yes
F13 F45 F46 15_555 . . 115.0(4) yes
F41 F45 F42 . . . 44.5(3) yes
F41 F45 F43 . . . 61.2(4) yes
F41 F45 F44 . . . 89.9(4) yes
F41 F45 F46 . . . 65.6(4) yes
F42 F45 F43 . . . 49.4(3) yes
F42 F45 F44 . . . 46.3(3) yes
F42 F45 F46 . . . 45.4(3) yes
F43 F45 F44 . . . 55.4(4) yes
F43 F45 F46 . . . 94.4(5) yes
F44 F45 F46 . . . 63.3(4) yes
K2 F46 K3 15_455 . 11_564 89.6(4) yes
K2 F46 K9 15_455 . 4_464 158.4(5) yes
K2 F46 K17 15_455 . 14_465 76.9(4) yes
K2 F46 K10 15_455 . 8_555 90.2(4) yes
K2 F46 Al4 15_455 . . 106.0(6) yes
K2 F46 F11 15_455 . 11_564 47.8(3) yes
K2 F46 F31 15_455 . 2_644 48.2(3) yes
K2 F46 F25 15_455 . 16_545 110.8(4) yes
K2 F46 F26 15_455 . 16_545 133.2(4) yes
K2 F46 F41 15_455 . . 99.5(4) yes
K2 F46 F42 15_455 . . 149.3(5) yes
K2 F46 F43 15_455 . . 100.6(4) yes
K2 F46 F44 15_455 . . 101.4(4) yes
K2 F46 F45 15_455 . . 57.2(4) yes
K2 F46 F51 15_455 . 4_464 106.6(4) yes
K3 F46 K9 11_564 . 4_464 83.0(3) yes
K3 F46 K17 11_564 . 14_465 67.9(4) yes
K3 F46 K10 11_564 . 8_555 164.2(5) yes
K3 F46 Al4 11_564 . . 91.9(6) yes
K3 F46 F11 11_564 . 11_564 42.3(3) yes
K3 F46 F31 11_564 . 2_644 111.6(4) yes
K3 F46 F25 11_564 . 16_545 109.8(4) yes
K3 F46 F26 11_564 . 16_545 128.2(3) yes
K3 F46 F41 11_564 . . 50.7(3) yes
K3 F46 F42 11_564 . . 88.9(4) yes
K3 F46 F43 11_564 . . 95.9(3) yes
K3 F46 F44 11_564 . . 135.9(5) yes
K3 F46 F45 11_564 . . 93.0(4) yes
K3 F46 F51 11_564 . 4_464 47.0(3) yes
K9 F46 K17 4_464 . 14_465 81.6(4) yes
K9 F46 K10 4_464 . 8_555 91.5(4) yes
K9 F46 Al4 4_464 . . 94.5(6) yes
K9 F46 F11 4_464 . 11_564 120.1(4) yes
K9 F46 F31 4_464 . 2_644 116.4(4) yes
K9 F46 F25 4_464 . 16_545 54.1(3) yes
K9 F46 F26 4_464 . 16_545 46.1(3) yes
K9 F46 F41 4_464 . . 91.4(4) yes
K9 F46 F42 4_464 . . 51.1(3) yes
K9 F46 F43 4_464 . . 100.3(4) yes
K9 F46 F44 4_464 . . 98.0(4) yes
K9 F46 F45 4_464 . . 143.1(5) yes
K9 F46 F51 4_464 . 4_464 54.3(3) yes
K17 F46 K10 14_465 . 8_555 96.7(5) yes
K17 F46 Al4 14_465 . . 159.7(7) yes
K17 F46 F11 14_465 . 11_564 59.7(3) yes
K17 F46 F31 14_465 . 2_644 53.6(3) yes
K17 F46 F25 14_465 . 16_545 54.7(4) yes
K17 F46 F26 14_465 . 16_545 91.7(4) yes
K17 F46 F41 14_465 . . 118.6(5) yes
K17 F46 F42 14_465 . . 130.1(5) yes
K17 F46 F43 14_465 . . 163.5(4) yes
K17 F46 F44 14_465 . . 156.1(5) yes
K17 F46 F45 14_465 . . 130.7(5) yes
K17 F46 F51 14_465 . 4_464 37.3(3) yes
K10 F46 Al4 8_555 . . 103.3(6) yes
K10 F46 F11 8_555 . 11_564 133.4(5) yes
K10 F46 F31 8_555 . 2_644 57.9(3) yes
K10 F46 F25 8_555 . 16_545 55.8(3) yes
K10 F46 F26 8_555 . 16_545 45.6(3) yes
K10 F46 F41 8_555 . . 144.6(5) yes
K10 F46 F42 8_555 . . 99.1(4) yes
K10 F46 F43 8_555 . . 99.6(4) yes
K10 F46 F44 8_555 . . 59.4(4) yes
K10 F46 F45 8_555 . . 100.2(5) yes
K10 F46 F51 8_555 . 4_464 118.4(4) yes
Al4 F46 F11 . . 11_564 106.8(6) yes
Al4 F46 F31 . . 2_644 142.5(6) yes
Al4 F46 F25 . . 16_545 136.9(7) yes
Al4 F46 F26 . . 16_545 99.9(6) yes
Al4 F46 F41 . . . 41.3(5) yes
Al4 F46 F42 . . . 43.5(5) yes
Al4 F46 F43 . . . 6.7(5) yes
Al4 F46 F44 . . . 44.0(5) yes
Al4 F46 F45 . . . 48.8(6) yes
Al4 F46 F51 . . 4_464 126.0(6) yes
F11 F46 F31 11_564 . 2_644 76.8(3) yes
F11 F46 F25 11_564 . 16_545 114.3(4) yes
F11 F46 F26 11_564 . 16_545 151.4(4) yes
F11 F46 F41 11_564 . . 73.0(3) yes
F11 F46 F42 11_564 . . 127.1(4) yes
F11 F46 F43 11_564 . . 106.3(3) yes
F11 F46 F44 11_564 . . 135.8(4) yes
F11 F46 F45 11_564 . . 75.4(4) yes
F11 F46 F51 11_564 . 4_464 68.4(3) yes
F31 F46 F25 2_644 . 16_545 63.1(3) yes
F31 F46 F26 2_644 . 16_545 88.4(3) yes
F31 F46 F41 2_644 . . 146.5(4) yes
F31 F46 F42 2_644 . . 155.7(4) yes
F31 F46 F43 2_644 . . 135.8(4) yes
F31 F46 F44 2_644 . . 107.3(4) yes
F31 F46 F45 2_644 . . 99.2(4) yes
F31 F46 F51 2_644 . 4_464 90.6(3) yes
F25 F46 F26 16_545 . 16_545 37.5(2) yes
F25 F46 F41 16_545 . . 144.4(4) yes
F25 F46 F42 16_545 . . 98.5(4) yes
F25 F46 F43 16_545 . . 138.9(4) yes
F25 F46 F44 16_545 . . 105.8(4) yes
F25 F46 F45 16_545 . . 154.8(4) yes
F25 F46 F51 16_545 . 4_464 62.9(3) yes
F26 F46 F41 16_545 . . 125.1(4) yes
F26 F46 F42 16_545 . . 68.1(3) yes
F26 F46 F43 16_545 . . 101.4(3) yes
F26 F46 F44 16_545 . . 71.9(3) yes
F26 F46 F45 16_545 . . 131.9(4) yes
F26 F46 F51 16_545 . 4_464 87.7(3) yes
F41 F46 F42 . . . 57.2(3) yes
F41 F46 F43 . . . 45.3(3) yes
F41 F46 F44 . . . 85.3(4) yes
F41 F46 F45 . . . 59.4(4) yes
F41 F46 F51 . . 4_464 91.4(3) yes
F42 F46 F43 . . . 49.2(3) yes
F42 F46 F44 . . . 60.5(4) yes
F42 F46 F45 . . . 92.3(5) yes
F42 F46 F51 . . 4_464 94.6(4) yes
F43 F46 F44 . . . 40.3(3) yes
F43 F46 F45 . . . 43.4(3) yes
F43 F46 F51 . . 4_464 132.3(4) yes
F44 F46 F45 . . . 60.4(4) yes
F44 F46 F51 . . 4_464 152.0(4) yes
F45 F46 F51 . . 4_464 139.0(4) yes
K3 F51 K5 4_565 . 4_565 87.3(4) yes
K3 F51 K9 4_565 . . 100.9(4) yes
K3 F51 K17 4_565 . 7_556 88.2(5) yes
K3 F51 K12 4_565 . 16_555 172.9(4) yes
K3 F51 Al5 4_565 . . 97.5(6) yes
K3 F51 F11 4_565 . 4_565 40.7(3) yes
K3 F51 F25 4_565 . 13_666 122.8(4) yes
K3 F51 F16 4_565 . 4_565 73.2(3) yes
K3 F51 F43 4_565 . 9_555 123.6(4) yes
K3 F51 F46 4_565 . 2_655 67.6(3) yes
K3 F51 F52 4_565 . . 61.4(4) yes
K3 F51 F53 4_565 . . 62.6(4) yes
K3 F51 F54 4_565 . . 91.1(3) yes
K3 F51 F55 4_565 . . 126.9(5) yes
K3 F51 F56 4_565 . . 118.1(4) yes
K5 F51 K9 4_565 . . 171.8(5) yes
K5 F51 K17 4_565 . 7_556 87.0(5) yes
K5 F51 K12 4_565 . 16_555 95.3(4) yes
K5 F51 Al5 4_565 . . 92.3(6) yes
K5 F51 F11 4_565 . 4_565 75.0(3) yes
K5 F51 F25 4_565 . 13_666 121.3(4) yes
K5 F51 F16 4_565 . 4_565 43.1(3) yes
K5 F51 F43 4_565 . 9_555 67.4(3) yes
K5 F51 F46 4_565 . 2_655 122.9(4) yes
K5 F51 F52 4_565 . . 60.6(4) yes
K5 F51 F53 4_565 . . 124.4(4) yes
K5 F51 F54 4_565 . . 95.3(3) yes
K5 F51 F55 4_565 . . 119.3(5) yes
K5 F51 F56 4_565 . . 62.9(3) yes
K9 F51 K17 . . 7_556 92.3(5) yes
K9 F51 K12 . . 16_555 76.5(3) yes
K9 F51 Al5 . . . 87.5(6) yes
K9 F51 F11 . . 4_565 110.7(4) yes
K9 F51 F25 . . 13_666 53.3(3) yes
K9 F51 F16 . . 4_565 138.5(3) yes
K9 F51 F43 . . 9_555 106.8(3) yes
K9 F51 F46 . . 2_655 60.6(3) yes
K9 F51 F52 . . . 124.2(5) yes
K9 F51 F53 . . . 61.3(4) yes
K9 F51 F54 . . . 85.5(3) yes
K9 F51 F55 . . . 56.1(3) yes
K9 F51 F56 . . . 113.1(4) yes
K17 F51 K12 7_556 . 16_555 85.3(5) yes
K17 F51 Al5 7_556 . . 174.2(8) yes
K17 F51 F11 7_556 . 4_565 49.8(4) yes
K17 F51 F25 7_556 . 13_666 50.4(3) yes
K17 F51 F16 7_556 . 4_565 47.3(4) yes
K17 F51 F43 7_556 . 9_555 43.3(4) yes
K17 F51 F46 7_556 . 2_655 44.2(4) yes
K17 F51 F52 7_556 . . 134.6(5) yes
K17 F51 F53 7_556 . . 132.8(6) yes
K17 F51 F54 7_556 . . 177.6(6) yes
K17 F51 F55 7_556 . . 133.9(5) yes
K17 F51 F56 7_556 . . 136.8(6) yes
K12 F51 Al5 16_555 . . 89.0(6) yes
K12 F51 F11 16_555 . 4_565 133.8(3) yes
K12 F51 F25 16_555 . 13_666 50.3(3) yes
K12 F51 F16 16_555 . 4_565 104.3(3) yes
K12 F51 F43 16_555 . 9_555 52.2(3) yes
K12 F51 F46 16_555 . 2_655 105.5(3) yes
K12 F51 F52 16_555 . . 125.6(5) yes
K12 F51 F53 16_555 . . 120.5(4) yes
K12 F51 F54 16_555 . . 95.3(3) yes
K12 F51 F55 16_555 . . 57.2(3) yes
K12 F51 F56 16_555 . . 68.9(3) yes
Al5 F51 F11 . . 4_565 135.5(6) yes
Al5 F51 F25 . . 13_666 125.8(6) yes
Al5 F51 F16 . . 4_565 133.7(6) yes
Al5 F51 F43 . . 9_555 131.3(7) yes
Al5 F51 F46 . . 2_655 139.3(7) yes
Al5 F51 F52 . . . 49.0(5) yes
Al5 F51 F53 . . . 51.8(6) yes
Al5 F51 F54 . . . 7.2(5) yes
Al5 F51 F55 . . . 42.2(5) yes
Al5 F51 F56 . . . 38.9(5) yes
F11 F51 F25 4_565 . 13_666 96.0(3) yes
F11 F51 F16 4_565 . 4_565 39.8(2) yes
F11 F51 F43 4_565 . 9_555 83.3(3) yes
F11 F51 F46 4_565 . 2_655 52.2(2) yes
F11 F51 F52 4_565 . . 89.2(3) yes
F11 F51 F53 4_565 . . 100.9(4) yes
F11 F51 F54 4_565 . . 130.1(3) yes
F11 F51 F55 4_565 . . 163.4(5) yes
F11 F51 F56 4_565 . . 134.7(4) yes
F25 F51 F16 13_666 . 4_565 94.6(3) yes
F25 F51 F43 13_666 . 9_555 53.9(3) yes
F25 F51 F46 13_666 . 2_655 55.2(3) yes
F25 F51 F52 13_666 . . 174.8(4) yes
F25 F51 F53 13_666 . . 114.3(4) yes
F25 F51 F54 13_666 . . 128.4(3) yes
F25 F51 F55 13_666 . . 83.7(3) yes
F25 F51 F56 13_666 . . 119.0(4) yes
F16 F51 F43 4_565 . 9_555 53.5(2) yes
F16 F51 F46 4_565 . 2_655 80.0(3) yes
F16 F51 F52 4_565 . . 89.7(3) yes
F16 F51 F53 4_565 . . 135.2(4) yes
F16 F51 F54 4_565 . . 134.6(3) yes
F16 F51 F55 4_565 . . 156.8(5) yes
F16 F51 F56 4_565 . . 105.2(4) yes
F43 F51 F46 9_555 . 2_655 84.8(3) yes
F43 F51 F52 9_555 . . 127.5(5) yes
F43 F51 F53 9_555 . . 168.1(4) yes
F43 F51 F54 9_555 . . 138.5(4) yes
F43 F51 F55 9_555 . . 109.3(4) yes
F43 F51 F56 9_555 . . 94.5(4) yes
F46 F51 F52 2_655 . . 128.8(4) yes
F46 F51 F53 2_655 . . 89.0(4) yes
F46 F51 F54 2_655 . . 133.4(4) yes
F46 F51 F55 2_655 . . 116.7(4) yes
F46 F51 F56 2_655 . . 173.0(4) yes
F52 F51 F53 . . . 64.0(4) yes
F52 F51 F54 . . . 46.7(3) yes
F52 F51 F55 . . . 91.2(4) yes
F52 F51 F56 . . . 56.8(4) yes
F53 F51 F54 . . . 45.0(3) yes
F53 F51 F55 . . . 64.6(4) yes
F53 F51 F56 . . . 90.4(4) yes
F54 F51 F55 . . . 45.3(3) yes
F54 F51 F56 . . . 45.4(3) yes
F55 F51 F56 . . . 57.0(3) yes
K3 F52 K5 4_565 . 4_565 93.6(4) yes
K3 F52 K15 4_565 . 10_555 83.9(4) yes
K3 F52 K10 4_565 . 11_565 85.1(4) yes
K3 F52 K12 4_565 . 11_565 163.5(5) yes
K3 F52 Al5 4_565 . . 99.3(6) yes
K3 F52 F15 4_565 . 4_565 55.7(3) yes
K3 F52 F33 4_565 . 5_676 49.4(3) yes
K3 F52 F23 4_565 . 12_464 112.4(4) yes
K3 F52 F44 4_565 . 16_555 127.4(5) yes
K3 F52 F51 4_565 . . 66.7(4) yes
K3 F52 F53 4_565 . . 62.5(4) yes
K3 F52 F54 4_565 . . 119.7(5) yes
K3 F52 F55 4_565 . . 99.9(4) yes
K3 F52 F56 4_565 . . 133.6(4) yes
K5 F52 K15 4_565 . 10_555 80.6(4) yes
K5 F52 K10 4_565 . 11_565 163.4(5) yes
K5 F52 K12 4_565 . 11_565 79.5(4) yes
K5 F52 Al5 4_565 . . 96.0(6) yes
K5 F52 F15 4_565 . 4_565 50.3(3) yes
K5 F52 F33 4_565 . 5_676 114.0(4) yes
K5 F52 F23 4_565 . 12_464 49.7(3) yes
K5 F52 F44 4_565 . 16_555 118.4(5) yes
K5 F52 F51 4_565 . . 68.2(4) yes
K5 F52 F53 4_565 . . 124.4(4) yes
K5 F52 F54 4_565 . . 128.6(5) yes
K5 F52 F55 4_565 . . 96.4(4) yes
K5 F52 F56 4_565 . . 68.6(4) yes
K15 F52 K10 10_555 . 11_565 82.8(4) yes
K15 F52 K12 10_555 . 11_565 80.2(4) yes
K15 F52 Al5 10_555 . . 175.5(8) yes
K15 F52 F15 10_555 . 4_565 50.2(3) yes
K15 F52 F33 10_555 . 5_676 48.9(3) yes
K15 F52 F23 10_555 . 12_464 42.7(3) yes
K15 F52 F44 10_555 . 16_555 63.9(3) yes
K15 F52 F51 10_555 . . 134.5(4) yes
K15 F52 F53 10_555 . . 137.2(5) yes
K15 F52 F54 10_555 . . 136.3(4) yes
K15 F52 F55 10_555 . . 175.3(5) yes
K15 F52 F56 10_555 . . 130.8(5) yes
K10 F52 K12 11_565 . 11_565 97.2(4) yes
K10 F52 Al5 11_565 . . 100.6(6) yes
K10 F52 F15 11_565 . 4_565 117.5(4) yes
K10 F52 F33 11_565 . 5_676 53.5(3) yes
K10 F52 F23 11_565 . 12_464 115.7(4) yes
K10 F52 F44 11_565 . 16_555 52.3(3) yes
K10 F52 F51 11_565 . . 125.6(5) yes
K10 F52 F53 11_565 . . 69.4(4) yes
K10 F52 F54 11_565 . . 65.0(4) yes
K10 F52 F55 11_565 . . 100.2(4) yes
K10 F52 F56 11_565 . . 123.4(4) yes
K12 F52 Al5 11_565 . . 96.4(6) yes
K12 F52 F15 11_565 . 4_565 109.6(4) yes
K12 F52 F33 11_565 . 5_676 119.9(4) yes
K12 F52 F23 11_565 . 12_464 51.9(3) yes
K12 F52 F44 11_565 . 16_555 47.5(3) yes
K12 F52 F51 11_565 . . 123.0(5) yes
K12 F52 F53 11_565 . . 133.6(4) yes
K12 F52 F54 11_565 . . 75.6(4) yes
K12 F52 F55 11_565 . . 95.9(4) yes
K12 F52 F56 11_565 . . 57.7(3) yes
Al5 F52 F15 . . 4_565 129.3(6) yes
Al5 F52 F33 . . 5_676 135.6(7) yes
Al5 F52 F23 . . 12_464 132.8(7) yes
Al5 F52 F44 . . 16_555 115.9(6) yes
Al5 F52 F51 . . . 45.4(5) yes
Al5 F52 F53 . . . 47.3(5) yes
Al5 F52 F54 . . . 44.5(5) yes
Al5 F52 F55 . . . 0.8(5) yes
Al5 F52 F56 . . . 44.8(5) yes
F15 F52 F33 4_565 . 5_676 64.2(3) yes
F15 F52 F23 4_565 . 12_464 57.9(3) yes
F15 F52 F44 4_565 . 16_555 113.8(3) yes
F15 F52 F51 4_565 . . 84.3(3) yes
F15 F52 F53 4_565 . . 116.0(4) yes
F15 F52 F54 4_565 . . 173.2(4) yes
F15 F52 F55 4_565 . . 130.1(3) yes
F15 F52 F56 4_565 . . 118.6(4) yes
F33 F52 F23 5_676 . 12_464 91.3(3) yes
F33 F52 F44 5_676 . 16_555 78.8(3) yes
F33 F52 F51 5_676 . . 116.0(4) yes
F33 F52 F53 5_676 . . 88.3(4) yes
F33 F52 F54 5_676 . . 117.4(4) yes
F33 F52 F55 5_676 . . 135.8(4) yes
F33 F52 F56 5_676 . . 176.5(4) yes
F23 F52 F44 12_464 . 16_555 71.1(3) yes
F23 F52 F51 12_464 . . 117.9(4) yes
F23 F52 F53 12_464 . . 173.1(4) yes
F23 F52 F54 12_464 . . 127.6(4) yes
F23 F52 F55 12_464 . . 132.7(4) yes
F23 F52 F56 12_464 . . 88.8(4) yes
F44 F52 F51 16_555 . . 161.0(5) yes
F44 F52 F53 16_555 . . 115.6(4) yes
F44 F52 F54 16_555 . . 72.9(3) yes
F44 F52 F55 16_555 . . 115.1(3) yes
F44 F52 F56 16_555 . . 97.9(4) yes
F51 F52 F53 . . . 56.4(4) yes
F51 F52 F54 . . . 89.1(4) yes
F51 F52 F55 . . . 46.1(3) yes
F51 F52 F56 . . . 66.9(4) yes
F53 F52 F54 . . . 58.3(3) yes
F53 F52 F55 . . . 47.5(3) yes
F53 F52 F56 . . . 92.0(4) yes
F54 F52 F55 . . . 43.8(3) yes
F54 F52 F56 . . . 60.1(3) yes
F55 F52 F56 . . . 44.6(3) yes
K3 F53 K14 4_565 . 11_665 86.1(4) yes
K3 F53 K9 4_565 . . 110.9(4) yes
K3 F53 K10 4_565 . 11_565 81.7(4) yes
K3 F53 K11 4_565 . 6_555 164.4(5) yes
K3 F53 Al5 4_565 . . 98.2(6) yes
K3 F53 F24 4_565 . 3_665 112.9(4) yes
K3 F53 F22 4_565 . . 128.6(4) yes
K3 F53 F32 4_565 . 5_676 54.5(3) yes
K3 F53 F41 4_565 . 2_655 46.7(3) yes
K3 F53 F42 4_565 . 2_655 82.0(3) yes
K3 F53 F51 4_565 . . 67.5(4) yes
K3 F53 F52 4_565 . . 61.9(4) yes
K3 F53 F54 4_565 . . 121.7(5) yes
K3 F53 F55 4_565 . . 129.3(5) yes
K3 F53 F56 4_565 . . 96.5(4) yes
K14 F53 K9 11_665 . . 82.2(4) yes
K14 F53 K10 11_665 . 11_565 89.1(4) yes
K14 F53 K11 11_665 . 6_555 85.7(4) yes
K14 F53 Al5 11_665 . . 174.8(7) yes
K14 F53 F24 11_665 . 3_665 53.1(3) yes
K14 F53 F22 11_665 . . 45.8(3) yes
K14 F53 F32 11_665 . 5_676 46.8(3) yes
K14 F53 F41 11_665 . 2_655 46.6(3) yes
K14 F53 F42 11_665 . 2_655 46.0(3) yes
K14 F53 F51 11_665 . . 133.4(5) yes
K14 F53 F52 11_665 . . 138.7(5) yes
K14 F53 F54 11_665 . . 133.7(5) yes
K14 F53 F55 11_665 . . 133.6(5) yes
K14 F53 F56 11_665 . . 177.3(4) yes
K9 F53 K10 . . 11_565 164.0(5) yes
K9 F53 K11 . . 6_555 81.1(3) yes
K9 F53 Al5 . . . 93.5(6) yes
K9 F53 F24 . . 3_665 112.4(4) yes
K9 F53 F22 . . . 55.4(3) yes
K9 F53 F32 . . 5_676 124.0(4) yes
K9 F53 F41 . . 2_655 79.9(3) yes
K9 F53 F42 . . 2_655 44.2(3) yes
K9 F53 F51 . . . 73.3(4) yes
K9 F53 F52 . . . 131.6(5) yes
K9 F53 F54 . . . 114.6(5) yes
K9 F53 F55 . . . 59.3(4) yes
K9 F53 F56 . . . 97.4(4) yes
K10 F53 K11 11_565 . 6_555 85.0(3) yes
K10 F53 Al5 11_565 . . 94.4(6) yes
K10 F53 F24 11_565 . 3_665 52.1(3) yes
K10 F53 F22 11_565 . . 109.2(4) yes
K10 F53 F32 11_565 . 5_676 54.7(3) yes
K10 F53 F41 11_565 . 2_655 103.7(3) yes
K10 F53 F42 11_565 . 2_655 133.0(4) yes
K10 F53 F51 11_565 . . 121.9(5) yes
K10 F53 F52 11_565 . . 62.5(4) yes
K10 F53 F54 11_565 . . 62.9(4) yes
K10 F53 F55 11_565 . . 120.9(4) yes
K10 F53 F56 11_565 . . 90.6(3) yes
K11 F53 Al5 6_555 . . 90.8(6) yes
K11 F53 F24 6_555 . 3_665 51.8(3) yes
K11 F53 F22 6_555 . . 49.6(3) yes
K11 F53 F32 6_555 . 5_676 110.9(4) yes
K11 F53 F41 6_555 . 2_655 130.5(4) yes
K11 F53 F42 6_555 . 2_655 101.6(3) yes
K11 F53 F51 6_555 . . 127.1(5) yes
K11 F53 F52 6_555 . . 118.1(4) yes
K11 F53 F54 6_555 . . 57.5(4) yes
K11 F53 F55 6_555 . . 65.0(4) yes
K11 F53 F56 6_555 . . 91.6(4) yes
Al5 F53 F24 . . 3_665 126.8(6) yes
Al5 F53 F22 . . . 129.2(6) yes
Al5 F53 F32 . . 5_676 138.3(6) yes
Al5 F53 F41 . . 2_655 135.6(6) yes
Al5 F53 F42 . . 2_655 131.5(6) yes
Al5 F53 F51 . . . 47.0(5) yes
Al5 F53 F52 . . . 46.5(5) yes
Al5 F53 F54 . . . 45.9(5) yes
Al5 F53 F55 . . . 41.2(5) yes
Al5 F53 F56 . . . 3.9(4) yes
F24 F53 F22 3_665 . . 57.1(3) yes
F24 F53 F32 3_665 . 5_676 59.2(3) yes
F24 F53 F41 3_665 . 2_655 95.5(3) yes
F24 F53 F42 3_665 . 2_655 96.0(3) yes
F24 F53 F51 3_665 . . 172.9(5) yes
F24 F53 F52 3_665 . . 113.9(4) yes
F24 F53 F54 3_665 . . 81.0(4) yes
F24 F53 F55 3_665 . . 116.4(4) yes
F24 F53 F56 3_665 . . 124.9(3) yes
F22 F53 F32 . . 5_676 90.3(3) yes
F22 F53 F41 . . 2_655 82.4(3) yes
F22 F53 F42 . . 2_655 53.3(2) yes
F22 F53 F51 . . . 128.7(4) yes
F22 F53 F52 . . . 167.2(4) yes
F22 F53 F54 . . . 107.0(4) yes
F22 F53 F55 . . . 89.0(4) yes
F22 F53 F56 . . . 132.0(4) yes
F32 F53 F41 5_676 . 2_655 50.0(2) yes
F32 F53 F42 5_676 . 2_655 80.1(3) yes
F32 F53 F51 5_676 . . 122.0(4) yes
F32 F53 F52 5_676 . . 92.0(4) yes
F32 F53 F54 5_676 . . 117.5(4) yes
F32 F53 F55 5_676 . . 174.9(4) yes
F32 F53 F56 5_676 . . 134.6(4) yes
F41 F53 F42 2_655 . 2_655 38.6(2) yes
F41 F53 F51 2_655 . . 89.8(4) yes
F41 F53 F52 2_655 . . 108.6(4) yes
F41 F53 F54 2_655 . . 165.3(4) yes
F41 F53 F55 2_655 . . 134.9(4) yes
F41 F53 F56 2_655 . . 136.0(3) yes
F42 F53 F51 2_655 . . 91.2(4) yes
F42 F53 F52 2_655 . . 139.5(4) yes
F42 F53 F54 2_655 . . 155.5(4) yes
F42 F53 F55 2_655 . . 103.5(4) yes
F42 F53 F56 2_655 . . 134.9(3) yes
F51 F53 F52 . . . 59.6(4) yes
F51 F53 F54 . . . 92.7(4) yes
F51 F53 F55 . . . 62.1(4) yes
F51 F53 F56 . . . 48.7(3) yes
F52 F53 F54 . . . 60.9(4) yes
F52 F53 F55 . . . 87.6(4) yes
F52 F53 F56 . . . 43.0(3) yes
F54 F53 F55 . . . 58.0(4) yes
F54 F53 F56 . . . 44.1(3) yes
F55 F53 F56 . . . 44.6(3) yes
K10 F54 K11 11_565 . 6_555 95.5(4) yes
K10 F54 K12 11_565 . 11_565 89.3(4) yes
K10 F54 K13 11_565 . 9_555 161.9(4) yes
K10 F54 K18 11_565 . 2_654 78.4(4) yes
K10 F54 Al5 11_565 . . 102.5(6) yes
K10 F54 F24 11_565 . 3_665 47.8(3) yes
K10 F54 F26 11_565 . 3_665 54.3(3) yes
K10 F54 F44 11_565 . 16_555 49.3(3) yes
K10 F54 F51 11_565 . . 96.4(3) yes
K10 F54 F52 11_565 . . 65.3(4) yes
K10 F54 F53 11_565 . . 70.3(4) yes
K10 F54 F55 11_565 . . 134.9(5) yes
K10 F54 F55 11_565 . 3_665 118.8(4) yes
K10 F54 F56 11_565 . . 121.9(4) yes
K10 F54 F56 11_565 . 8_656 114.5(4) yes
K11 F54 K12 6_555 . 11_565 166.5(4) yes
K11 F54 K13 6_555 . 9_555 93.8(4) yes
K11 F54 K18 6_555 . 2_654 98.1(4) yes
K11 F54 Al5 6_555 . . 106.3(6) yes
K11 F54 F24 6_555 . 3_665 47.8(3) yes
K11 F54 F26 6_555 . 3_665 61.6(3) yes
K11 F54 F44 6_555 . 16_555 137.2(4) yes
K11 F54 F51 6_555 . . 103.7(3) yes
K11 F54 F52 6_555 . . 134.3(4) yes
K11 F54 F53 6_555 . . 73.9(3) yes
K11 F54 F55 6_555 . . 73.4(4) yes
K11 F54 F55 6_555 . 3_665 60.1(3) yes
K11 F54 F56 6_555 . . 133.5(4) yes
K11 F54 F56 6_555 . 8_656 113.2(3) yes
K12 F54 K13 11_565 . 9_555 78.4(2) yes
K12 F54 K18 11_565 . 2_654 70.4(4) yes
K12 F54 Al5 11_565 . . 84.8(6) yes
K12 F54 F24 11_565 . 3_665 136.4(3) yes
K12 F54 F26 11_565 . 3_665 112.4(3) yes
K12 F54 F44 11_565 . 16_555 42.1(2) yes
K12 F54 F51 11_565 . . 88.2(3) yes
K12 F54 F52 11_565 . . 59.0(3) yes
K12 F54 F53 11_565 . . 119.6(4) yes
K12 F54 F55 11_565 . . 111.7(4) yes
K12 F54 F55 11_565 . 3_665 106.6(3) yes
K12 F54 F56 11_565 . . 51.1(3) yes
K12 F54 F56 11_565 . 8_656 53.5(2) yes
K13 F54 K18 9_555 . 2_654 84.9(4) yes
K13 F54 Al5 9_555 . . 89.8(5) yes
K13 F54 F24 9_555 . 3_665 140.2(3) yes
K13 F54 F26 9_555 . 3_665 118.4(3) yes
K13 F54 F44 9_555 . 16_555 114.9(3) yes
K13 F54 F51 9_555 . . 96.5(3) yes
K13 F54 F52 9_555 . . 117.4(4) yes
K13 F54 F53 9_555 . . 127.4(4) yes
K13 F54 F55 9_555 . . 62.9(3) yes
K13 F54 F55 9_555 . 3_665 54.0(2) yes
K13 F54 F56 9_555 . . 59.5(3) yes
K13 F54 F56 9_555 . 8_656 47.43(18) yes
K18 F54 Al5 2_654 . . 155.3(7) yes
K18 F54 F24 2_654 . 3_665 90.3(4) yes
K18 F54 F26 2_654 . 3_665 49.8(4) yes
K18 F54 F44 2_654 . 16_555 56.7(3) yes
K18 F54 F51 2_654 . . 158.0(4) yes
K18 F54 F52 2_654 . . 116.1(5) yes
K18 F54 F53 2_654 . . 146.5(5) yes
K18 F54 F55 2_654 . . 145.4(5) yes
K18 F54 F55 2_654 . 3_665 54.9(3) yes
K18 F54 F56 2_654 . . 114.6(5) yes
K18 F54 F56 2_654 . 8_656 41.6(3) yes
Al5 F54 F24 . . 3_665 108.8(6) yes
Al5 F54 F26 . . 3_665 148.8(6) yes
Al5 F54 F44 . . 16_555 104.9(6) yes
Al5 F54 F51 . . . 7.0(5) yes
Al5 F54 F52 . . . 46.5(5) yes
Al5 F54 F53 . . . 48.9(5) yes
Al5 F54 F55 . . . 44.7(5) yes
Al5 F54 F55 . . 3_665 136.8(6) yes
Al5 F54 F56 . . . 43.8(5) yes
Al5 F54 F56 . . 8_656 121.4(6) yes
F24 F54 F26 3_665 . 3_665 40.9(2) yes
F24 F54 F44 3_665 . 16_555 94.5(3) yes
F24 F54 F51 3_665 . . 102.1(3) yes
F24 F54 F52 3_665 . . 100.2(4) yes
F24 F54 F53 3_665 . . 59.9(3) yes
F24 F54 F55 3_665 . . 106.1(4) yes
F24 F54 F55 3_665 . 3_665 91.4(3) yes
F24 F54 F56 3_665 . . 151.9(4) yes
F24 F54 F56 3_665 . 8_656 129.8(3) yes
F26 F54 F44 3_665 . 16_555 76.6(3) yes
F26 F54 F51 3_665 . . 141.8(4) yes
F26 F54 F52 3_665 . . 119.3(4) yes
F26 F54 F53 3_665 . . 100.4(4) yes
F26 F54 F55 3_665 . . 135.0(4) yes
F26 F54 F55 3_665 . 3_665 65.2(3) yes
F26 F54 F56 3_665 . . 163.2(4) yes
F26 F54 F56 3_665 . 8_656 89.2(3) yes
F44 F54 F51 16_555 . . 103.7(3) yes
F44 F54 F52 16_555 . . 59.7(3) yes
F44 F54 F53 16_555 . . 107.3(4) yes
F44 F54 F55 16_555 . . 147.3(4) yes
F44 F54 F55 16_555 . 3_665 111.2(3) yes
F44 F54 F56 16_555 . . 89.2(3) yes
F44 F54 F56 16_555 . 8_656 72.6(3) yes
F51 F54 F52 . . . 44.2(3) yes
F51 F54 F53 . . . 42.3(3) yes
F51 F54 F55 . . . 47.8(3) yes
F51 F54 F55 . . 3_665 141.3(3) yes
F51 F54 F56 . . . 50.1(3) yes
F51 F54 F56 . . 8_656 127.9(3) yes
F52 F54 F53 . . . 60.8(4) yes
F52 F54 F55 . . . 91.2(4) yes
F52 F54 F55 . . 3_665 165.6(4) yes
F52 F54 F56 . . . 58.2(4) yes
F52 F54 F56 . . 8_656 112.5(4) yes
F53 F54 F55 . . . 64.6(4) yes
F53 F54 F55 . . 3_665 133.3(4) yes
F53 F54 F56 . . . 92.4(4) yes
F53 F54 F56 . . 8_656 170.2(4) yes
F55 F54 F55 . . 3_665 93.7(4) yes
F55 F54 F56 . . . 60.8(4) yes
F55 F54 F56 . . 8_656 110.0(4) yes
F55 F54 F55 3_665 . . 93.7(4) yes
F55 F54 F56 3_665 . . 113.1(4) yes
F55 F54 F56 3_665 . 8_656 53.1(2) yes
F56 F54 F56 . . 8_656 77.8(3) yes
F56 F54 F56 8_656 . . 77.8(3) yes
K9 F55 K11 . . 6_555 83.5(4) yes
K9 F55 K12 . . 16_555 89.3(4) yes
K9 F55 K13 . . 9_555 161.9(4) yes
K9 F55 K18 . . 12_454 81.0(4) yes
K9 F55 Al5 . . . 101.4(7) yes
K9 F55 F21 . . 13_666 52.6(3) yes
K9 F55 F26 . . . 50.8(3) yes
K9 F55 F51 . . . 72.5(4) yes
K9 F55 F52 . . . 102.0(4) yes
K9 F55 F53 . . . 64.8(4) yes
K9 F55 F54 . . . 119.3(5) yes
K9 F55 F54 . . 3_665 105.1(4) yes
K9 F55 F56 . . . 136.1(5) yes
K9 F55 F56 . . 14_466 115.3(4) yes
K11 F55 K12 6_555 . 16_555 165.4(4) yes
K11 F55 K13 6_555 . 9_555 89.6(3) yes
K11 F55 K18 6_555 . 12_454 82.3(3) yes
K11 F55 Al5 6_555 . . 93.5(6) yes
K11 F55 F21 6_555 . 13_666 113.7(4) yes
K11 F55 F26 6_555 . . 54.1(2) yes
K11 F55 F51 6_555 . . 118.7(4) yes
K11 F55 F52 6_555 . . 93.0(3) yes
K11 F55 F53 6_555 . . 65.4(3) yes
K11 F55 F54 6_555 . . 57.5(3) yes
K11 F55 F54 6_555 . 3_665 49.8(2) yes
K11 F55 F56 6_555 . . 116.9(4) yes
K11 F55 F56 6_555 . 14_466 119.3(4) yes
K12 F55 K13 16_555 . 9_555 93.4(4) yes
K12 F55 K18 16_555 . 12_454 84.0(4) yes
K12 F55 Al5 16_555 . . 100.5(6) yes
K12 F55 F21 16_555 . 13_666 52.4(3) yes
K12 F55 F26 16_555 . . 111.7(4) yes
K12 F55 F51 16_555 . . 70.6(4) yes
K12 F55 F52 16_555 . . 101.0(4) yes
K12 F55 F53 16_555 . . 122.6(5) yes
K12 F55 F54 16_555 . . 136.7(5) yes
K12 F55 F54 16_555 . 3_665 121.0(4) yes
K12 F55 F56 16_555 . . 76.9(4) yes
K12 F55 F56 16_555 . 14_466 53.0(3) yes
K13 F55 K18 9_555 . 12_454 81.6(3) yes
K13 F55 Al5 9_555 . . 95.7(6) yes
K13 F55 F21 9_555 . 13_666 116.6(4) yes
K13 F55 F26 9_555 . . 112.1(3) yes
K13 F55 F51 9_555 . . 125.2(4) yes
K13 F55 F52 9_555 . . 95.0(3) yes
K13 F55 F53 9_555 . . 126.9(4) yes
K13 F55 F54 9_555 . . 69.5(3) yes
K13 F55 F54 9_555 . 3_665 58.4(2) yes
K13 F55 F56 9_555 . . 61.7(3) yes
K13 F55 F56 9_555 . 14_466 54.4(2) yes
K18 F55 Al5 12_454 . . 174.9(7) yes
K18 F55 F21 12_454 . 13_666 48.3(3) yes
K18 F55 F26 12_454 . . 43.5(3) yes
K18 F55 F51 12_454 . . 143.0(5) yes
K18 F55 F52 12_454 . . 174.1(4) yes
K18 F55 F53 12_454 . . 134.4(5) yes
K18 F55 F54 12_454 . . 129.1(5) yes
K18 F55 F54 12_454 . 3_665 44.7(3) yes
K18 F55 F56 12_454 . . 136.9(5) yes
K18 F55 F56 12_454 . 14_466 49.2(3) yes
Al5 F55 F21 . . 13_666 136.7(6) yes
Al5 F55 F26 . . . 135.2(7) yes
Al5 F55 F51 . . . 41.9(5) yes
Al5 F55 F52 . . . 0.8(5) yes
Al5 F55 F53 . . . 44.7(6) yes
Al5 F55 F54 . . . 45.8(5) yes
Al5 F55 F54 . . 3_665 130.2(6) yes
Al5 F55 F56 . . . 43.2(5) yes
Al5 F55 F56 . . 14_466 132.1(7) yes
F21 F55 F26 13_666 . . 59.6(3) yes
F21 F55 F51 13_666 . . 94.8(4) yes
F21 F55 F52 13_666 . . 137.5(4) yes
F21 F55 F53 13_666 . . 116.3(4) yes
F21 F55 F54 13_666 . . 170.2(5) yes
F21 F55 F54 13_666 . 3_665 92.5(3) yes
F21 F55 F56 13_666 . . 129.4(5) yes
F21 F55 F56 13_666 . 14_466 63.0(3) yes
F26 F55 F51 . . . 122.6(4) yes
F26 F55 F52 . . . 135.2(4) yes
F26 F55 F53 . . . 90.8(4) yes
F26 F55 F54 . . . 111.6(4) yes
F26 F55 F54 . . 3_665 54.4(3) yes
F26 F55 F56 . . . 170.3(5) yes
F26 F55 F56 . . 14_466 92.6(3) yes
F51 F55 F52 . . . 42.7(3) yes
F51 F55 F53 . . . 53.3(4) yes
F51 F55 F54 . . . 86.9(4) yes
F51 F55 F54 . . 3_665 168.4(5) yes
F51 F55 F56 . . . 63.6(4) yes
F51 F55 F56 . . 14_466 122.0(4) yes
F52 F55 F53 . . . 44.9(3) yes
F52 F55 F54 . . . 45.0(3) yes
F52 F55 F54 . . 3_665 129.4(4) yes
F52 F55 F56 . . . 42.9(3) yes
F52 F55 F56 . . 14_466 132.0(4) yes
F53 F55 F54 . . . 57.5(4) yes
F53 F55 F54 . . 3_665 115.2(4) yes
F53 F55 F56 . . . 87.8(4) yes
F53 F55 F56 . . 14_466 175.3(5) yes
F54 F55 F54 . . 3_665 84.4(4) yes
F54 F55 F56 . . . 59.8(3) yes
F54 F55 F56 . . 14_466 123.8(4) yes
F54 F55 F54 3_665 . . 84.4(4) yes
F54 F55 F56 3_665 . . 117.8(4) yes
F54 F55 F56 3_665 . 14_466 69.5(3) yes
F56 F55 F56 . . 14_466 89.3(4) yes
F56 F55 F56 14_466 . . 89.3(4) yes
K5 F56 K12 4_565 . 11_565 82.2(4) yes
K5 F56 K12 4_565 . 16_555 90.8(4) yes
K5 F56 K13 4_565 . 9_555 166.1(4) yes
K5 F56 K18 4_565 . 15_556 76.9(4) yes
K5 F56 Al5 4_565 . . 91.8(6) yes
K5 F56 F21 4_565 . 12_464 52.4(3) yes
K5 F56 F51 4_565 . . 62.0(3) yes
K5 F56 F52 4_565 . . 60.1(4) yes
K5 F56 F53 4_565 . . 90.6(3) yes
K5 F56 F54 4_565 . . 121.8(4) yes
K5 F56 F54 4_565 . 14_466 112.7(3) yes
K5 F56 F55 4_565 . . 120.9(4) yes
K5 F56 F55 4_565 . 8_656 111.8(4) yes
K12 F56 K12 11_565 . 16_555 162.6(4) yes
K12 F56 K13 11_565 . 9_555 97.4(3) yes
K12 F56 K18 11_565 . 15_556 90.4(4) yes
K12 F56 Al5 11_565 . . 113.1(6) yes
K12 F56 F21 11_565 . 12_464 51.1(3) yes
K12 F56 F51 11_565 . . 127.0(4) yes
K12 F56 F52 11_565 . . 72.6(4) yes
K12 F56 F53 11_565 . . 108.9(4) yes
K12 F56 F54 11_565 . . 83.1(4) yes
K12 F56 F54 11_565 . 14_466 110.3(4) yes
K12 F56 F55 11_565 . . 142.0(5) yes
K12 F56 F55 11_565 . 8_656 54.1(3) yes
K12 F56 K12 16_555 . 11_565 162.6(4) yes
K12 F56 K13 16_555 . 9_555 85.6(3) yes
K12 F56 K18 16_555 . 15_556 72.4(3) yes
K12 F56 Al5 16_555 . . 82.9(6) yes
K12 F56 F21 16_555 . 12_464 112.3(3) yes
K12 F56 F51 16_555 . . 61.3(3) yes
K12 F56 F52 16_555 . . 117.6(4) yes
K12 F56 F53 16_555 . . 87.0(3) yes
K12 F56 F54 16_555 . . 114.0(4) yes
K12 F56 F54 16_555 . 14_466 57.9(3) yes
K12 F56 F55 16_555 . . 54.7(3) yes
K12 F56 F55 16_555 . 8_656 115.2(4) yes
K13 F56 K18 9_555 . 15_556 89.2(3) yes
K13 F56 Al5 9_555 . . 101.1(6) yes
K13 F56 F21 9_555 . 12_464 117.0(3) yes
K13 F56 F51 9_555 . . 126.6(4) yes
K13 F56 F52 9_555 . . 133.2(4) yes
K13 F56 F53 9_555 . . 102.6(3) yes
K13 F56 F54 9_555 . . 71.7(3) yes
K13 F56 F54 9_555 . 14_466 54.3(2) yes
K13 F56 F55 9_555 . . 67.3(3) yes
K13 F56 F55 9_555 . 8_656 58.4(2) yes
K18 F56 Al5 15_556 . . 152.5(6) yes
K18 F56 F21 15_556 . 12_464 47.8(3) yes
K18 F56 F51 15_556 . . 115.2(4) yes
K18 F56 F52 15_556 . . 135.1(5) yes
K18 F56 F53 15_556 . . 155.6(4) yes
K18 F56 F54 15_556 . . 158.8(5) yes
K18 F56 F54 15_556 . 14_466 39.3(3) yes
K18 F56 F55 15_556 . . 122.3(5) yes
K18 F56 F55 15_556 . 8_656 57.0(3) yes
Al5 F56 F21 . . 12_464 139.4(7) yes
Al5 F56 F51 . . . 39.1(5) yes
Al5 F56 F52 . . . 48.7(6) yes
Al5 F56 F53 . . . 4.3(5) yes
Al5 F56 F54 . . . 45.5(5) yes
Al5 F56 F54 . . 14_466 132.4(6) yes
Al5 F56 F55 . . . 43.8(5) yes
Al5 F56 F55 . . 8_656 148.9(6) yes
F21 F56 F51 12_464 . . 114.2(4) yes
F21 F56 F52 12_464 . . 92.4(4) yes
F21 F56 F53 12_464 . . 136.4(4) yes
F21 F56 F54 12_464 . . 133.4(4) yes
F21 F56 F54 12_464 . 14_466 84.3(3) yes
F21 F56 F55 12_464 . . 166.9(4) yes
F21 F56 F55 12_464 . 8_656 59.4(3) yes
F51 F56 F52 . . . 56.3(3) yes
F51 F56 F53 . . . 41.0(3) yes
F51 F56 F54 . . . 84.5(4) yes
F51 F56 F54 . . 14_466 118.9(3) yes
F51 F56 F55 . . . 59.4(3) yes
F51 F56 F55 . . 8_656 171.9(4) yes
F52 F56 F53 . . . 45.0(3) yes
F52 F56 F54 . . . 61.8(4) yes
F52 F56 F54 . . 14_466 172.3(4) yes
F52 F56 F55 . . . 92.5(4) yes
F52 F56 F55 . . 8_656 126.5(4) yes
F53 F56 F54 . . . 43.5(3) yes
F53 F56 F54 . . 14_466 136.5(3) yes
F53 F56 F55 . . . 47.5(3) yes
F53 F56 F55 . . 8_656 147.0(4) yes
F54 F56 F54 . . 14_466 125.2(4) yes
F54 F56 F55 . . . 59.4(4) yes
F54 F56 F55 . . 8_656 103.5(4) yes
F54 F56 F54 14_466 . . 125.2(4) yes
F54 F56 F55 14_466 . . 89.2(4) yes
F54 F56 F55 14_466 . 8_656 57.4(3) yes
F55 F56 F55 . . 8_656 125.6(4) yes
F55 F56 F55 8_656 . . 125.6(4) yes

loop_
_geom_bond_atom_site_label_1
_geom_bond_atom_site_label_2
_geom_bond_site_symmetry_1
_geom_bond_site_symmetry_2
_geom_bond_distance
_geom_bond_publ_flag
K1 K14 . 1_455 3.595(12) yes
K1 K14 . 3_655 3.595(12) yes
K1 K15 . 1_455 3.718(13) yes
K1 K15 . 3_655 3.718(13) yes
K1 K11 . 14_455 3.80(2) yes
K1 Al1 . . 3.845(17) yes
K1 Al1 . 3_555 3.845(17) yes
K1 Al2 . 9_444 3.483(16) yes
K1 Al2 . 11_564 3.483(16) yes
K1 F14 . . 2.618(11) yes
K1 F14 . 3_555 2.618(11) yes
K1 F24 . 9_444 2.853(14) yes
K1 F24 . 11_564 2.853(14) yes
K1 F15 . . 3.102(14) yes
K1 F15 . 3_555 3.102(14) yes
K1 F22 . 9_444 2.649(14) yes
K1 F22 . 11_564 2.649(14) yes
K1 F23 . 9_444 3.040(10) yes
K1 F23 . 11_564 3.040(10) yes
K2 K4 . 5_666 3.897(15) yes
K2 K15 . . 3.563(14) yes
K2 K16 . 10_655 3.671(14) yes
K2 K16 . 6_555 3.511(15) yes
K2 K17 . 4_565 3.353(15) yes
K2 K10 . 10_555 3.962(15) yes
K2 Al1 . 5_666 3.549(17) yes
K2 Al3 . 16_645 3.342(17) yes
K2 Al4 . 15_555 3.80(2) yes
K2 F11 . 5_666 2.504(14) yes
K2 F31 . 16_645 2.582(14) yes
K2 F12 . 1_655 3.524(15) yes
K2 F12 . 5_666 2.715(15) yes
K2 F33 . 16_645 2.838(14) yes
K2 F13 . 1_655 2.635(14) yes
K2 F16 . 5_666 3.839(14) yes
K2 F35 . 16_645 2.741(14) yes
K2 F45 . 15_555 2.578(14) yes
K2 F46 . 15_555 2.871(14) yes
K3 K5 . . 3.977(16) yes
K3 K14 . 4_565 3.741(15) yes
K3 K15 . 3_655 3.731(14) yes
K3 K16 . 10_555 3.621(15) yes
K3 K17 . 16_545 3.534(15) yes
K3 K10 . 4_555 3.906(15) yes
K3 Al1 . . 3.647(18) yes
K3 Al3 . 6_455 3.405(18) yes
K3 Al5 . 2_644 3.534(18) yes
K3 F11 . . 2.496(14) yes
K3 F15 . . 2.965(15) yes
K3 F32 . 6_455 2.900(15) yes
K3 F33 . 6_455 2.638(15) yes
K3 F34 . 6_455 3.003(15) yes
K3 F41 . 11_565 2.828(15) yes
K3 F46 . 11_565 3.609(14) yes
K3 F51 . 2_644 2.852(14) yes
K3 F52 . 2_644 2.726(15) yes
K3 F53 . 2_644 2.740(14) yes
K4 K14 . 3_655 3.419(14) yes
K4 K8 . 5_566 3.869(10) yes
K4 K16 . . 3.604(15) yes
K4 K16 . 6_455 3.746(15) yes
K4 K17 . 16_545 3.970(16) yes
K4 Al1 . . 3.815(17) yes
K4 Al3 . 13_565 3.407(17) yes
K4 Al3 . 4_465 3.569(17) yes
K4 Al4 . 10_555 3.953(19) yes
K4 F31 . 4_465 2.978(14) yes
K4 F12 . . 2.873(15) yes
K4 F32 . 13_565 2.798(15) yes
K4 F16 . . 2.809(13) yes
K4 F34 . 13_565 2.864(14) yes
K4 F35 . 4_465 2.675(14) yes
K4 F36 . 13_565 2.733(14) yes
K4 F36 . 4_465 2.776(14) yes
K4 F41 . 10_555 2.546(14) yes
K4 F43 . 10_555 3.424(14) yes
K5 K14 . 3_655 3.492(14) yes
K5 K15 . 3_655 3.612(14) yes
K5 K17 . 16_545 3.541(15) yes
K5 K12 . 4_555 3.724(15) yes
K5 K18 . 8_656 3.435(14) yes
K5 Al1 . . 3.727(17) yes
K5 Al2 . 9_444 3.440(18) yes
K5 Al5 . 2_644 3.454(17) yes
K5 F21 . 9_444 2.852(15) yes
K5 F15 . . 2.715(14) yes
K5 F22 . 9_444 3.088(14) yes
K5 F16 . . 2.599(14) yes
K5 F23 . 9_444 2.689(15) yes
K5 F42 . 10_555 2.779(15) yes
K5 F43 . 10_555 3.680(15) yes
K5 F51 . 2_644 2.910(14) yes
K5 F52 . 2_644 2.730(15) yes
K5 F56 . 2_644 2.933(14) yes
K6 K15 . 1_455 3.861(14) yes
K6 K15 . 3_655 3.861(14) yes
K6 K8 . . 3.965(16) yes
K6 K16 . 10_555 3.739(12) yes
K6 K16 . 4_455 3.739(12) yes
K6 Al1 . . 3.819(17) yes
K6 Al1 . 3_555 3.819(17) yes
K6 Al3 . 6_455 3.470(17) yes
K6 Al3 . 16_545 3.470(17) yes
K6 F15 . . 3.412(15) yes
K6 F15 . 3_555 3.412(15) yes
K6 F33 . 6_455 3.026(11) yes
K6 F33 . 16_545 3.026(11) yes
K6 F13 . . 2.569(11) yes
K6 F13 . 3_555 2.569(11) yes
K6 F34 . 6_455 2.695(14) yes
K6 F34 . 16_545 2.695(14) yes
K6 F35 . 6_455 2.922(14) yes
K6 F35 . 16_545 2.922(14) yes
K7 K14 . 3_755 3.699(15) yes
K7 K15 . . 3.432(15) yes
K7 K16 . 6_555 3.632(15) yes
K7 K17 . . 3.885(15) yes
K7 K10 . 3_655 3.860(16) yes
K7 Al1 . 1_655 3.909(18) yes
K7 Al2 . 11_664 3.566(18) yes
K7 Al3 . 13_665 3.440(18) yes
K7 Al4 . 15_555 3.82(2) yes
K7 F14 . 1_655 2.492(14) yes
K7 F24 . 11_664 2.923(15) yes
K7 F31 . 13_665 2.777(15) yes
K7 F12 . 1_655 3.338(15) yes
K7 F25 . 11_664 2.898(15) yes
K7 F32 . 13_665 2.738(15) yes
K7 F23 . 11_664 3.004(15) yes
K7 F36 . 13_665 2.986(14) yes
K7 F43 . 15_555 2.749(15) yes
K7 F45 . 15_555 2.775(15) yes
K14 K9 . 11_664 3.715(15) yes
K14 Al1 . 3_655 3.931(18) yes
K14 Al4 . 4_555 3.764(17) yes
K14 F14 . 3_655 3.078(13) yes
K14 F24 . 9_544 2.812(13) yes
K14 F22 . 11_664 2.543(14) yes
K14 F32 . 15_545 2.544(13) yes
K14 F16 . 3_655 2.802(13) yes
K14 F41 . 4_555 2.824(13) yes
K14 F42 . 4_555 2.777(13) yes
K14 F53 . 11_664 2.742(14) yes
K15 K10 . 10_555 3.902(15) yes
K15 K12 . 10_555 3.823(14) yes
K15 Al1 . 1_655 3.810(15) yes
K15 Al4 . 15_555 3.970(16) yes
K15 F14 . 1_655 2.800(13) yes
K15 F15 . 3_655 2.736(12) yes
K15 F33 . 16_645 2.643(14) yes
K15 F13 . 1_655 2.890(13) yes
K15 F23 . 11_664 2.370(14) yes
K15 F44 . 15_555 3.098(12) yes
K15 F45 . 15_555 2.775(12) yes
K15 F52 . 12_454 2.855(12) yes
K8 Al3 . 9_445 3.657(15) yes
K8 Al3 . 6_455 3.657(15) yes
K8 Al3 . 11_565 3.657(15) yes
K8 Al3 . 16_545 3.657(15) yes
K8 F34 . 9_445 2.947(9) yes
K8 F34 . 6_455 2.947(9) yes
K8 F34 . 11_565 2.947(9) yes
K8 F34 . 16_545 2.947(9) yes
K8 F35 . 9_445 2.998(10) yes
K8 F35 . 6_455 2.998(10) yes
K8 F35 . 11_565 2.998(10) yes
K8 F35 . 16_545 2.998(10) yes
K8 F36 . 9_445 2.879(9) yes
K8 F36 . 6_455 2.879(9) yes
K8 F36 . 11_565 2.879(9) yes
K8 F36 . 16_545 2.879(9) yes
K9 K9 . 13_666 3.829(16) yes
K9 K17 . 7_556 3.921(16) yes
K9 K11 . 6_555 3.960(11) yes
K9 K12 . 16_555 3.887(15) yes
K9 K18 . 12_454 3.645(15) yes
K9 K18 . 16_656 3.694(15) yes
K9 Al2 . . 3.496(18) yes
K9 Al2 . 13_666 3.619(18) yes
K9 Al4 . 2_655 3.99(2) yes
K9 Al5 . . 3.555(17) yes
K9 F21 . . 3.001(15) yes
K9 F21 . 13_666 2.747(15) yes
K9 F22 . . 3.042(14) yes
K9 F25 . 13_666 3.052(15) yes
K9 F26 . . 2.824(15) yes
K9 F26 . 13_666 2.950(15) yes
K9 F42 . 2_655 2.693(15) yes
K9 F46 . 2_655 3.409(15) yes
K9 F51 . . 3.175(14) yes
K9 F53 . . 2.908(14) yes
K9 F55 . . 2.764(15) yes
K16 Al4 . 10_555 3.814(17) yes
K16 F11 . 12_454 2.796(14) yes
K16 F12 . 16_555 2.416(13) yes
K16 F13 . 12_454 3.204(14) yes
K16 F34 . 13_565 2.594(13) yes
K16 F35 . 15_455 2.774(13) yes
K16 F36 . 4_465 2.712(15) yes
K16 F41 . 10_555 2.886(13) yes
K16 F45 . 10_555 2.747(13) yes
K17 K10 . 3_655 3.904(15) yes
K17 K12 . 10_555 3.641(16) yes
K17 Al1 . 6_555 3.824(16) yes
K17 Al5 . 7_546 3.916(16) yes
K17 F11 . 6_555 2.939(14) yes
K17 F31 . 13_665 2.749(12) yes
K17 F25 . 11_664 2.760(13) yes
K17 F16 . 6_555 2.820(14) yes
K17 F43 . 15_555 2.539(18) yes
K17 F46 . 8_655 2.501(18) yes
K17 F51 . 7_546 2.175(12) yes
K10 K18 . 4_454 3.496(15) yes
K10 Al2 . 9_444 3.588(18) yes
K10 Al3 . 15_445 3.586(18) yes
K10 Al4 . 14_455 3.61(2) yes
K10 Al5 . 11_564 3.840(17) yes
K10 F24 . 9_444 2.910(15) yes
K10 F31 . 15_445 2.993(15) yes
K10 F25 . 9_444 2.864(16) yes
K10 F32 . 15_445 3.066(15) yes
K10 F33 . 15_445 2.922(15) yes
K10 F26 . 9_444 2.853(15) yes
K10 F44 . 14_455 2.660(14) yes
K10 F45 . 14_455 3.980(14) yes
K10 F46 . 14_455 2.719(14) yes
K10 F52 . 11_564 3.040(15) yes
K10 F53 . 11_564 3.208(15) yes
K10 F54 . 11_564 3.033(14) yes
K11 K18 . 5_566 3.964(14) yes
K11 K18 . 7_546 3.964(14) yes
K11 Al2 . 6_455 3.601(17) yes
K11 Al2 . 16_545 3.601(17) yes
K11 Al5 . 6_455 3.711(17) yes
K11 Al5 . 16_545 3.711(17) yes
K11 F24 . 6_455 2.883(15) yes
K11 F24 . 16_545 2.883(15) yes
K11 F22 . 6_455 2.828(15) yes
K11 F22 . 16_545 2.828(15) yes
K11 F26 . 6_455 3.095(10) yes
K11 F26 . 16_545 3.095(10) yes
K11 F53 . 6_455 3.177(10) yes
K11 F53 . 16_545 3.177(10) yes
K11 F54 . 6_455 2.788(14) yes
K11 F54 . 16_545 2.788(14) yes
K11 F55 . 6_455 3.166(16) yes
K11 F55 . 16_545 3.166(16) yes
K12 K18 . 5_566 3.759(14) yes
K12 K18 . 4_454 3.519(15) yes
K12 Al2 . 10_544 3.490(18) yes
K12 Al4 . 14_455 3.84(2) yes
K12 Al5 . 6_455 3.534(17) yes
K12 Al5 . 11_564 3.762(17) yes
K12 F21 . 10_544 2.739(15) yes
K12 F25 . 10_544 2.872(15) yes
K12 F23 . 10_544 2.885(15) yes
K12 F43 . 14_455 3.003(14) yes
K12 F44 . 14_455 2.444(14) yes
K12 F51 . 6_455 3.104(14) yes
K12 F52 . 11_564 3.076(15) yes
K12 F54 . 11_564 3.475(14) yes
K12 F55 . 6_455 2.766(15) yes
K12 F56 . 6_455 3.301(13) yes
K12 F56 . 11_564 2.726(13) yes
K13 K18 . 5_566 3.828(10) yes
K13 K18 . 10_554 3.828(10) yes
K13 K18 . 7_546 3.828(10) yes
K13 K18 . 4_454 3.828(10) yes
K13 Al5 . 9_444 3.631(14) yes
K13 Al5 . 6_455 3.631(14) yes
K13 Al5 . 11_564 3.631(14) yes
K13 Al5 . 16_545 3.631(14) yes
K13 F54 . 9_444 3.167(9) yes
K13 F54 . 6_455 3.167(9) yes
K13 F54 . 11_564 3.167(9) yes
K13 F54 . 16_545 3.167(9) yes
K13 F55 . 9_444 3.010(10) yes
K13 F55 . 6_455 3.010(10) yes
K13 F55 . 11_564 3.010(10) yes
K13 F55 . 16_545 3.010(10) yes
K13 F56 . 9_444 2.873(9) yes
K13 F56 . 6_455 2.873(9) yes
K13 F56 . 11_564 2.873(9) yes
K13 F56 . 16_545 2.873(9) yes
K18 Al4 . 7_556 3.776(17) yes
K18 F21 . 6_466 2.563(13) yes
K18 F26 . 10_555 2.484(15) yes
K18 F42 . 7_556 2.876(13) yes
K18 F44 . 7_556 2.840(13) yes
K18 F54 . 4_465 2.451(13) yes
K18 F55 . 10_555 2.849(13) yes
K18 F56 . 15_456 2.570(14) yes
Al1 F11 . . 1.812(17) yes
Al1 F14 . . 1.862(17) yes
Al1 F12 . . 1.819(16) yes
Al1 F15 . . 1.760(16) yes
Al1 F13 . . 1.818(17) yes
Al1 F16 . . 1.800(17) yes
Al2 F21 . . 1.809(16) yes
Al2 F24 . . 1.874(16) yes
Al2 F22 . . 1.761(16) yes
Al2 F25 . . 1.806(15) yes
Al2 F23 . . 1.79(2) yes
Al2 F26 . . 1.844(19) yes
Al3 F31 . . 1.803(16) yes
Al3 F32 . . 1.788(17) yes
Al3 F33 . . 1.764(18) yes
Al3 F34 . . 1.815(16) yes
Al3 F35 . . 1.867(17) yes
Al3 F36 . . 1.861(18) yes
Al4 F41 . . 1.826(16) yes
Al4 F42 . . 1.793(16) yes
Al4 F43 . . 1.86(2) yes
Al4 F44 . . 1.842(16) yes
Al4 F45 . . 1.867(17) yes
Al4 F46 . . 1.83(2) yes
Al5 F51 . . 1.746(15) yes
Al5 F52 . . 1.852(16) yes
Al5 F53 . . 1.877(17) yes
Al5 F54 . . 1.789(16) yes
Al5 F55 . . 1.756(17) yes
Al5 F56 . . 1.735(16) yes
F11 F14 . . 3.673(12) yes
F11 F12 . . 2.559(13) yes
F11 F15 . . 2.570(12) yes
F11 F13 . . 2.498(13) yes
F11 F16 . . 2.598(12) yes
F11 F34 . 6_455 3.875(13) yes
F11 F41 . 11_565 3.592(13) yes
F11 F45 . 11_565 3.552(13) yes
F11 F46 . 11_565 3.254(13) yes
F11 F51 . 2_644 3.829(12) yes
F14 F24 . 11_564 3.174(14) yes
F14 F12 . . 2.580(13) yes
F14 F15 . . 2.554(13) yes
F14 F32 . 13_565 3.873(13) yes
F14 F13 . . 2.631(12) yes
F14 F16 . . 2.585(13) yes
F14 F23 . 11_564 3.153(14) yes
F14 F45 . 15_455 3.585(13) yes
F21 F24 . . 3.682(13) yes
F21 F22 . . 2.671(13) yes
F21 F25 . . 2.497(13) yes
F21 F23 . . 2.540(14) yes
F21 F26 . . 2.591(14) yes
F21 F26 . 13_666 3.442(14) yes
F21 F42 . 2_655 3.228(12) yes
F21 F55 . 13_666 3.327(14) yes
F21 F56 . 10_655 3.444(14) yes
F24 F22 . . 2.456(13) yes
F24 F22 . 3_665 3.314(13) yes
F24 F25 . . 2.621(13) yes
F24 F32 . 7_546 3.384(13) yes
F24 F23 . . 2.651(14) yes
F24 F26 . . 2.558(14) yes
F24 F53 . 3_665 3.404(14) yes
F24 F54 . 3_665 3.885(14) yes
F31 F12 . 2_654 3.965(12) yes
F31 F25 . 7_556 3.482(12) yes
F31 F32 . . 2.618(12) yes
F31 F33 . . 2.531(14) yes
F31 F16 . 2_654 3.957(12) yes
F31 F34 . . 3.612(12) yes
F31 F35 . . 2.464(12) yes
F31 F36 . . 2.539(14) yes
F31 F43 . 3_665 3.319(14) yes
F31 F46 . 4_565 3.354(14) yes
F12 F15 . . 3.570(13) yes
F12 F13 . . 2.573(13) yes
F12 F13 . 5_566 3.964(14) yes
F12 F16 . . 2.549(13) yes
F12 F35 . 4_465 3.197(13) yes
F12 F36 . 13_565 3.562(14) yes
F12 F45 . 15_455 3.309(13) yes
F15 F33 . 6_455 3.657(13) yes
F15 F13 . . 2.707(13) yes
F15 F16 . . 2.339(12) yes
F15 F23 . 9_444 3.356(13) yes
F15 F52 . 2_644 3.466(13) yes
F22 F22 . 3_665 3.939(13) yes
F22 F25 . . 3.564(13) yes
F22 F23 . . 2.547(14) yes
F22 F26 . . 2.665(14) yes
F22 F42 . 2_655 3.326(13) yes
F22 F53 . . 3.528(13) yes
F25 F23 . . 2.525(15) yes
F25 F26 . . 2.436(14) yes
F25 F43 . 5_666 3.269(15) yes
F25 F46 . 6_555 3.302(15) yes
F25 F51 . 13_666 3.577(12) yes
F32 F33 . . 2.576(14) yes
F32 F34 . . 2.598(13) yes
F32 F35 . . 3.648(13) yes
F32 F36 . . 2.579(14) yes
F32 F41 . 14_465 3.122(12) yes
F32 F53 . 5_676 3.447(14) yes
F33 F13 . 6_555 3.186(14) yes
F33 F34 . . 2.576(14) yes
F33 F35 . . 2.659(14) yes
F33 F36 . . 3.624(14) yes
F33 F45 . 4_565 3.891(13) yes
F33 F52 . 5_676 3.412(14) yes
F13 F16 . . 3.618(13) yes
F13 F34 . 6_455 3.974(13) yes
F13 F35 . 16_545 3.238(13) yes
F13 F45 . 15_455 3.503(13) yes
F16 F41 . 10_555 3.631(13) yes
F16 F42 . 10_555 3.597(14) yes
F16 F43 . 10_555 3.351(14) yes
F16 F51 . 2_644 3.798(12) yes
F23 F26 . . 3.627(14) yes
F23 F43 . 5_666 3.919(14) yes
F23 F44 . 5_666 3.774(13) yes
F23 F52 . 10_655 3.464(14) yes
F26 F42 . 6_555 3.872(14) yes
F26 F46 . 6_555 3.995(13) yes
F26 F54 . 3_665 3.215(13) yes
F26 F55 . . 3.588(14) yes
F34 F35 . . 2.592(13) yes
F34 F35 . 3_665 3.315(13) yes
F34 F36 . . 2.591(14) yes
F34 F36 . 8_655 3.333(13) yes
F34 F41 . 14_465 3.247(12) yes
F35 F36 . . 2.470(13) yes
F35 F36 . 14_465 3.286(14) yes
F36 F41 . 3_665 3.939(14) yes
F41 F42 . . 2.562(12) yes
F41 F43 . . 2.605(14) yes
F41 F44 . . 3.653(12) yes
F41 F45 . . 2.593(12) yes
F41 F46 . . 2.743(14) yes
F41 F53 . 4_464 3.885(13) yes
F42 F43 . . 2.778(14) yes
F42 F44 . . 2.645(12) yes
F42 F45 . . 3.657(12) yes
F42 F46 . . 2.604(14) yes
F42 F53 . 4_464 3.860(14) yes
F43 F44 . . 2.371(14) yes
F43 F45 . . 2.523(14) yes
F43 F46 . . 3.660(16) yes
F43 F51 . 9_444 3.635(14) yes
F44 F45 . . 2.578(13) yes
F44 F46 . . 2.648(14) yes
F44 F52 . 6_455 2.994(12) yes
F44 F54 . 6_455 3.315(13) yes
F45 F46 . . 2.465(14) yes
F46 F51 . 4_464 3.548(14) yes
F51 F52 . . 2.445(11) yes
F51 F53 . . 2.362(13) yes
F51 F54 . . 3.507(12) yes
F51 F55 . . 2.601(13) yes
F51 F56 . . 2.705(12) yes
F52 F53 . . 2.548(14) yes
F52 F54 . . 2.551(13) yes
F52 F55 . . 3.607(13) yes
F52 F56 . . 2.459(13) yes
F53 F54 . . 2.483(13) yes
F53 F55 . . 2.660(14) yes
F53 F56 . . 3.602(13) yes
F54 F55 . . 2.497(13) yes
F54 F55 . 3_665 3.436(13) yes
F54 F56 . . 2.509(12) yes
F54 F56 . 8_656 3.820(12) yes
F55 F56 . . 2.533(13) yes
F55 F56 . 14_466 3.260(13) yes
